data_7044083
loop_
_publ_author_name
'Huang, Peng'
'Wang, Xinlong'
'He, De-Qing'
'Wu, Hai-Yang'
'Qin, Chao'
'Du, Meng'
'Lai, chao'
'Su, Zhong-Min'

_publ_section_title
;
 Two nanoscale Nb containing polyoxometalates based on the {P2W15Nb3O62}
 clusters and Chromium Cations
;
_journal_name_full 'Dalton Trans.'
_journal_paper_doi 10.1039/C7DT02737K
_journal_year 2017
_chemical_formula_sum 'Cr4 Cs13 H55 K5 Na Nb12 O273 P8 W60'
_chemical_formula_weight 18971.44
_space_group_crystal_system triclinic
_space_group_IT_number 2
_space_group_name_Hall '-P 1'
_space_group_name_H-M_alt 'P -1'
_symmetry_space_group_name_Hall '-P 1'
_symmetry_space_group_name_H-M 'P -1'
_audit_creation_method SHELXL-2014/7
_audit_update_record
;
2017-08-25 deposited with the CCDC.
2017-09-01 downloaded from the CCDC.
;
_cell_angle_alpha 62.3380(10)
_cell_angle_beta 81.9910(10)
_cell_angle_gamma 81.8300(10)
_cell_formula_units_Z 2
_cell_length_a 23.8101(9)
_cell_length_b 28.6573(11)
_cell_length_c 30.7054(11)
_cell_measurement_reflns_used 96199
_cell_measurement_temperature 298(2)
_cell_measurement_theta_max 25.072
_cell_measurement_theta_min 1.734
_cell_volume 18303.9(12)
_computing_cell_refinement 'Bruker SAINT v8.34a'
_computing_data_collection 'Bruker APEX 2'
_computing_data_reduction 'Bruker SAINT v8.34a'
_computing_molecular_graphics 'Bruker SHELXTL'
_computing_publication_material 'Bruker SHELXTL & local programs'
_computing_structure_refinement 'SHELXL-2014/7 (Sheldrick, 2014)'
_computing_structure_solution 'Bruker SHELXTL 2014/4'
_diffrn_ambient_temperature 298(2)
_diffrn_detector_area_resol_mean 0.01
_diffrn_measured_fraction_theta_full 0.985
_diffrn_measured_fraction_theta_max 0.985
_diffrn_measurement_device_type 'Bruker Smart Apex II CCD'
_diffrn_measurement_method \w-2\q
_diffrn_radiation_type MoK\a
_diffrn_radiation_wavelength 0.71073
_diffrn_reflns_av_R_equivalents 0.0658
_diffrn_reflns_av_unetI/netI 0.1521
_diffrn_reflns_Laue_measured_fraction_full 0.985
_diffrn_reflns_Laue_measured_fraction_max 0.985
_diffrn_reflns_limit_h_max 28
_diffrn_reflns_limit_h_min -27
_diffrn_reflns_limit_k_max 31
_diffrn_reflns_limit_k_min -34
_diffrn_reflns_limit_l_max 23
_diffrn_reflns_limit_l_min -36
_diffrn_reflns_number 96199
_diffrn_reflns_point_group_measured_fraction_full 0.985
_diffrn_reflns_point_group_measured_fraction_max 0.985
_diffrn_reflns_theta_full 25.072
_diffrn_reflns_theta_max 25.072
_diffrn_reflns_theta_min 1.734
_diffrn_source 'fine-focus sealed tube'
_exptl_absorpt_coefficient_mu 20.688
_exptl_absorpt_correction_T_max 0.011
_exptl_absorpt_correction_T_min 0.008
_exptl_absorpt_correction_type multi-scan
_exptl_absorpt_process_details 'SADABS 2014/4 Bruker AXS Madison WI USA'
_exptl_crystal_colour green
_exptl_crystal_density_diffrn 3.442
_exptl_crystal_description block
_exptl_crystal_F_000 16416
_exptl_crystal_size_max 0.250
_exptl_crystal_size_mid 0.240
_exptl_crystal_size_min 0.220
_refine_diff_density_max 7.215
_refine_diff_density_min -4.870
_refine_diff_density_rms 0.485
_refine_ls_extinction_method none
_refine_ls_goodness_of_fit_ref 1.024
_refine_ls_hydrogen_treatment undef
_refine_ls_matrix_type full
_refine_ls_number_parameters 1981
_refine_ls_number_reflns 64037
_refine_ls_number_restraints 1197
_refine_ls_restrained_S_all 1.017
_refine_ls_R_factor_all 0.1763
_refine_ls_R_factor_gt 0.0829
_refine_ls_shift/su_max 0.001
_refine_ls_shift/su_mean 0.000
_refine_ls_structure_factor_coef Fsqd
_refine_ls_weighting_details 'w=1/[\s^2^(Fo^2^)+(0.1220P)^2^] where P=(Fo^2^+2Fc^2^)/3'
_refine_ls_weighting_scheme calc
_refine_ls_wR_factor_gt 0.2069
_refine_ls_wR_factor_ref 0.2564
_reflns_Friedel_coverage 0.000
_reflns_number_gt 31711
_reflns_number_total 64037
_reflns_threshold_expression 'I > 2\s(I)'
_cod_data_source_file c7dt02737k2.cif
_cod_data_source_block www
_cod_original_formula_sum 'Cr4 H55 Cs13 K5 Na Nb12 O273 P8 W60'
_cod_database_code 7044083
_shelx_shelxl_version_number 2014/7
_shelx_space_group_comment
;
The symmetry employed for this shelxl refinement is uniquely defined
by the following loop, which should always be used as a source of
symmetry information in preference to the above space-group names.
They are only intended as comments.
;
_shelx_estimated_absorpt_t_min 0.079
_shelx_estimated_absorpt_t_max 0.092

loop_
_space_group_symop_operation_xyz
'x, y, z'
'-x, -y, -z'

loop_
_atom_site_label
_atom_site_type_symbol
_atom_site_fract_x
_atom_site_fract_y
_atom_site_fract_z
_atom_site_U_iso_or_equiv
_atom_site_adp_type
_atom_site_occupancy
_atom_site_site_symmetry_order
_atom_site_calc_flag
_atom_site_refinement_flags_posn
_atom_site_refinement_flags_adp
_atom_site_refinement_flags_occupancy
_atom_site_disorder_assembly
_atom_site_disorder_group
Cr1 Cr 0.5566(2) 0.6550(2) 0.4340(2) 0.0356(14) Uani 1 1 d . . . . .
Cr2 Cr 0.6182(3) 0.8755(2) 0.1404(2) 0.0443(16) Uani 1 1 d . . . . .
Cr3 Cr 0.8440(2) 0.8218(2) 0.3459(2) 0.0393(15) Uani 1 1 d . . . . .
Cr4 Cr 0.5206(3) 0.9793(2) 0.3559(2) 0.0422(15) Uani 1 1 d . . . . .
P1 P 0.6616(4) 0.7797(3) 0.5596(3) 0.027(2) Uani 1 1 d . . . . .
P2 P 0.8883(4) 0.5243(3) 0.2458(3) 0.0239(19) Uani 1 1 d . . . . .
P3 P 0.6851(4) 0.7556(3) 0.6951(3) 0.0240(19) Uani 1 1 d . . . . .
P4 P 0.1849(3) 0.8423(4) 0.2778(3) 0.030(2) Uani 1 1 d . . . . .
P5 P 0.3521(3) 0.8433(4) 0.2884(3) 0.029(2) Uani 1 1 d . . . . .
P6 P 0.7924(4) 0.6386(3) 0.2700(3) 0.029(2) Uani 1 1 d . . . . .
P7 P 0.7373(4) 1.0719(3) 0.1593(3) 0.027(2) Uani 1 1 d . . . . .
P8 P 0.7917(4) 1.2120(3) 0.0590(3) 0.029(2) Uani 1 1 d . . . . .
W1 W 0.99758(6) 0.61000(6) 0.19371(6) 0.0344(4) Uani 1 1 d . . . . .
W2 W 0.33062(6) 0.98096(6) 0.24215(6) 0.0343(4) Uani 1 1 d . . . . .
W3 W 0.79755(6) 0.83738(6) 0.64285(6) 0.0363(4) Uani 1 1 d . . . . .
W4 W 0.20818(6) 0.92933(6) 0.15149(6) 0.0374(4) Uani 1 1 d . . . . .
W5 W 0.70993(7) 0.61918(6) 0.72895(5) 0.0397(4) Uani 1 1 d . . . . .
W6 W 0.66586(6) 0.89408(6) 0.65206(5) 0.0342(4) Uani 1 1 d . . . . .
W7 W 0.82028(7) 0.69387(6) 0.68323(5) 0.0385(4) Uani 1 1 d . . . . .
W8 W 0.90775(6) 0.71690(6) 0.21739(6) 0.0325(3) Uani 1 1 d . . . . .
W9 W 0.98281(7) 0.51940(6) 0.32660(6) 0.0391(4) Uani 1 1 d . . . . .
W10 W 0.54438(6) 0.81252(6) 0.70160(5) 0.0356(4) Uani 1 1 d . . . . .
W11 W 0.89236(7) 0.62612(6) 0.34910(6) 0.0361(4) Uani 1 1 d . . . . .
W12 W 0.68724(8) 0.64271(6) 0.60116(5) 0.0424(4) Uani 1 1 d . . . . .
W13 W 0.64988(7) 0.80071(7) 0.78553(6) 0.0430(4) Uani 1 1 d . . . . .
W14 W 0.77640(7) 0.85951(6) 0.51500(5) 0.0393(4) Uani 1 1 d . . . . .
W15 W 0.56534(7) 0.68183(6) 0.73847(5) 0.0398(4) Uani 1 1 d . . . . .
W16 W 0.17459(6) 0.98153(6) 0.23050(6) 0.0360(4) Uani 1 1 d . . . . .
W17 W 0.81329(7) 0.72207(6) 0.14290(6) 0.0397(4) Uani 1 1 d . . . . .
W18 W 0.67089(8) 0.66837(7) 0.82259(5) 0.0459(4) Uani 1 1 d . . . . .
W19 W 0.79838(7) 0.71736(6) 0.55513(5) 0.0411(4) Uani 1 1 d . . . . .
W20 W 0.76973(7) 0.44872(6) 0.29271(6) 0.0461(4) Uani 1 1 d . . . . .
W21 W 0.36360(6) 0.92991(6) 0.16186(6) 0.0387(4) Uani 1 1 d . . . . .
W22 W 0.90345(7) 0.61551(6) 0.11958(6) 0.0399(4) Uani 1 1 d . . . . .
W23 W 0.22639(7) 0.78470(6) 0.19749(6) 0.0397(4) Uani 1 1 d . . . . .
W24 W 0.78320(7) 0.74387(7) 0.77637(6) 0.0455(4) Uani 1 1 d . . . . .
W25 W 0.31037(7) 0.89374(6) 0.37397(6) 0.0400(4) Uani 1 1 d . . . . .
W26 W 0.78361(7) 0.53154(6) 0.17143(6) 0.0447(4) Uani 1 1 d . . . . .
W27 W 0.38195(6) 0.78645(7) 0.20685(6) 0.0424(4) Uani 1 1 d . . . . .
W28 W 0.87438(7) 0.44254(6) 0.37390(6) 0.0445(4) Uani 1 1 d . . . . .
W29 W 0.78264(7) 0.54938(6) 0.39617(6) 0.0454(4) Uani 1 1 d . . . . .
W30 W 0.64421(7) 0.91625(6) 0.52436(5) 0.0372(4) Uani 1 1 d . . . . .
W31 W 0.08214(7) 0.85192(7) 0.20210(7) 0.0467(4) Uani 1 1 d . . . . .
W32 W 0.93089(8) 0.47089(6) 0.16211(6) 0.0478(4) Uani 1 1 d . . . . .
W33 W 1.02639(7) 0.46519(6) 0.23690(6) 0.0430(4) Uani 1 1 d . . . . .
W34 W 0.52383(7) 0.83573(6) 0.57357(5) 0.0395(4) Uani 1 1 d . . . . .
W35 W 0.20915(7) 0.70488(6) 0.31893(6) 0.0441(4) Uani 1 1 d . . . . .
W36 W 0.54419(7) 0.70452(6) 0.61062(6) 0.0430(4) Uani 1 1 d . . . . .
W37 W 0.91660(8) 0.38758(6) 0.28453(6) 0.0482(4) Uani 1 1 d . . . . .
W38 W 0.17176(7) 0.76158(7) 0.40628(6) 0.0474(4) Uani 1 1 d . . . . .
W39 W 0.32802(7) 0.76137(7) 0.41567(6) 0.0464(4) Uani 1 1 d . . . . .
W40 W 0.04746(6) 0.90506(7) 0.28142(7) 0.0477(4) Uani 1 1 d . . . . .
W41 W 0.15441(7) 0.89306(7) 0.36396(6) 0.0437(4) Uani 1 1 d . . . . .
W42 W 0.67989(7) 0.55601(7) 0.31538(7) 0.0504(5) Uani 1 1 d . . . . .
W43 W 0.69422(7) 0.63909(7) 0.19360(7) 0.0477(4) Uani 1 1 d . . . . .
W44 W 0.36485(7) 0.70570(6) 0.32877(6) 0.0449(4) Uani 1 1 d . . . . .
W45 W 0.06480(7) 0.77113(7) 0.32477(7) 0.0527(5) Uani 1 1 d . . . . .
W46 W 0.60028(6) 1.13671(6) 0.16167(5) 0.0316(3) Uani 1 1 d . . . . .
W47 W 0.63734(6) 1.08856(6) 0.07919(5) 0.0336(4) Uani 1 1 d . . . . .
W48 W 0.77986(6) 1.02485(6) 0.07216(5) 0.0347(4) Uani 1 1 d . . . . .
W49 W 0.87552(6) 1.01452(6) 0.14817(6) 0.0368(4) Uani 1 1 d . . . . .
W50 W 0.83660(7) 1.06774(6) 0.23671(6) 0.0382(4) Uani 1 1 d . . . . .
W51 W 0.83089(7) 1.15584(6) -0.02262(5) 0.0401(4) Uani 1 1 d . . . . .
W52 W 0.92641(7) 1.14554(6) 0.05286(6) 0.0439(4) Uani 1 1 d . . . . .
W53 W 0.88702(7) 1.19925(6) 0.14253(6) 0.0459(4) Uani 1 1 d . . . . .
W54 W 0.65086(7) 1.26845(6) 0.06638(5) 0.0370(4) Uani 1 1 d . . . . .
W55 W 0.68692(7) 1.22025(6) -0.01536(5) 0.0379(4) Uani 1 1 d . . . . .
W56 W 0.70491(7) 1.12653(6) 0.24270(5) 0.0355(4) Uani 1 1 d . . . . .
W57 W 0.75618(7) 1.25801(6) 0.14876(6) 0.0426(4) Uani 1 1 d . . . . .
W58 W 0.77378(8) 1.35033(6) 0.01504(6) 0.0508(5) Uani 1 1 d . . . . .
W59 W 0.81026(7) 1.30118(6) -0.06755(6) 0.0500(5) Uani 1 1 d . . . . .
W60 W 0.90641(8) 1.29079(7) 0.00868(7) 0.0570(5) Uani 1 1 d . . . . .
Nb1 Nb 0.78884(14) 0.74577(13) 0.29711(13) 0.0397(9) Uani 1 1 d . . . . .
Nb2 Nb 0.45728(14) 0.90393(14) 0.31049(13) 0.0402(9) Uani 1 1 d . . . . .
Nb3 Nb 0.59394(16) 0.86157(14) 0.44868(12) 0.0449(9) Uani 1 1 d . . . . .
Nb4 Nb 0.61449(17) 0.72877(14) 0.48599(12) 0.0471(10) Uani 1 1 d . . . . .
Nb5 Nb 0.49168(14) 0.85314(15) 0.22830(14) 0.0465(9) Uani 1 1 d . . . . .
Nb6 Nb 0.69480(14) 0.75281(14) 0.22171(15) 0.0472(10) Uani 1 1 d . . . . .
Nb7 Nb 0.67908(15) 0.66945(15) 0.34357(15) 0.0509(10) Uani 1 1 d . . . . .
Nb8 Nb 0.72564(17) 0.80412(15) 0.44000(12) 0.0471(10) Uani 1 1 d . . . . .
Nb9 Nb 0.47433(15) 0.77247(15) 0.35019(14) 0.0473(10) Uani 1 1 d . . . . .
Nb10 Nb 0.67856(13) 0.95614(12) 0.18231(12) 0.0324(8) Uani 1 1 d . . . . .
Nb11 Nb 0.64217(13) 1.00446(12) 0.26424(11) 0.0324(8) Uani 1 1 d . . . . .
Nb12 Nb 0.77455(13) 0.94562(12) 0.25756(11) 0.0320(8) Uani 1 1 d . . . . .
O1 O 0.4958(10) 0.7699(9) 0.5930(8) 0.041(3) Uiso 1 1 d . U . . .
O2 O 0.6895(10) 0.8286(9) 0.5550(8) 0.040(3) Uiso 1 1 d . U . . .
O3 O 0.6670(10) 0.9098(9) 0.5851(8) 0.040(3) Uiso 1 1 d . U . . .
O4 O 0.7507(10) 0.6062(10) 0.2612(9) 0.044(3) Uiso 1 1 d . U . . .
O5 O 0.7475(10) 0.8945(10) 0.6471(9) 0.045(3) Uiso 1 1 d . U . . .
O6 O 0.6980(12) 0.8825(11) 0.0948(10) 0.063(4) Uiso 1 1 d . U . . .
O7 O 0.9269(10) 0.4825(9) 0.2348(9) 0.042(3) Uiso 1 1 d . U . . .
O8 O 0.9530(9) 0.6683(9) 0.1956(8) 0.038(3) Uiso 1 1 d . U . . .
O9 O 0.4350(10) 0.9086(10) 0.1866(9) 0.046(3) Uiso 1 1 d . U . . .
O10 O 0.5199(10) 0.7422(9) 0.7391(8) 0.040(3) Uiso 1 1 d . U . . .
O11 O 0.4488(11) 0.8063(10) 0.2160(9) 0.050(3) Uiso 1 1 d . U . . .
O12 O 0.5770(10) 0.8839(9) 0.5615(8) 0.042(3) Uiso 1 1 d . U . . .
O13 O 0.6651(10) 0.8582(10) 0.4090(9) 0.047(3) Uiso 1 1 d . U . . .
O14 O 0.9489(10) 0.4581(10) 0.3780(9) 0.043(3) Uiso 1 1 d . U . . .
O15 O 0.8697(10) 0.6735(9) 0.1292(8) 0.041(3) Uiso 1 1 d . U . . .
O16 O 0.9589(9) 0.7588(9) 0.2027(8) 0.038(4) Uiso 1 1 d . U . . .
O17 O 0.5871(11) 0.6866(10) 0.4676(9) 0.050(4) Uiso 1 1 d . U . . .
O18 O 0.8094(10) 0.6930(9) 0.6260(9) 0.043(3) Uiso 1 1 d . U . . .
O19 O 0.2275(10) 0.8860(10) 0.3787(9) 0.045(3) Uiso 1 1 d . U . . .
O20 O 0.6624(10) 0.6753(9) 0.5371(8) 0.042(3) Uiso 1 1 d . U . . .
O21 O 0.3297(10) 0.7228(10) 0.3789(9) 0.046(3) Uiso 1 1 d . U . . .
O22 O 0.9336(10) 0.5448(9) 0.1333(9) 0.042(3) Uiso 1 1 d . U . . .
O23 O 0.5841(10) 0.7988(9) 0.7585(8) 0.041(3) Uiso 1 1 d . U . . .
O24 O 0.8758(10) 0.7479(9) 0.1559(8) 0.039(3) Uiso 1 1 d . U . . .
O25 O 0.1780(10) 0.9868(10) 0.1653(9) 0.045(3) Uiso 1 1 d . U . . .
O26 O 0.8045(10) 0.7875(10) 0.5457(9) 0.044(3) Uiso 1 1 d . U . . .
O27 O 0.7120(10) 0.6277(10) 0.6659(9) 0.043(3) Uiso 1 1 d . U . . .
O28 O 0.8092(10) 0.4438(10) 0.3461(9) 0.046(3) Uiso 1 1 d . U . . .
O29 O 0.8083(10) 0.7959(10) 0.3108(9) 0.045(3) Uiso 1 1 d . U . . .
O30 O 0.7597(10) 0.6720(10) 0.1554(9) 0.044(3) Uiso 1 1 d . U . . .
O31 O 0.8690(10) 0.6991(10) 0.5384(9) 0.048(4) Uiso 1 1 d . U . . .
O32 O 0.7553(10) 0.4699(10) 0.2277(9) 0.048(3) Uiso 1 1 d . U . . .
O33 O 0.1227(10) 0.8416(10) 0.2745(9) 0.046(3) Uiso 1 1 d . U . . .
O34 O 0.8361(10) 0.6829(9) 0.3395(8) 0.042(3) Uiso 1 1 d . U . . .
O35 O 0.5437(10) 0.7017(9) 0.6756(8) 0.041(3) Uiso 1 1 d . U . . .
O36 O 0.8973(10) 0.5137(9) 0.2976(9) 0.042(3) Uiso 1 1 d . U . . .
O37 O 0.6188(10) 0.7520(9) 0.6953(8) 0.037(3) Uiso 1 1 d . U . . .
O38 O 0.3319(10) 0.8967(9) 0.2467(8) 0.041(3) Uiso 1 1 d . U . . .
O39 O 0.6706(10) 0.8559(9) 0.7237(8) 0.039(3) Uiso 1 1 d . U . . .
O40 O 0.7329(10) 0.5772(10) 0.1881(9) 0.048(3) Uiso 1 1 d . U . . .
O41 O 0.6630(10) 0.6137(10) 0.3274(9) 0.049(3) Uiso 1 1 d . U . . .
O42 O 0.2002(10) 0.6403(10) 0.3462(9) 0.047(4) Uiso 1 1 d . U . . .
O43 O 0.6117(10) 0.6584(9) 0.6265(8) 0.042(3) Uiso 1 1 d . U . . .
O44 O 0.9376(10) 0.5629(9) 0.3489(8) 0.041(3) Uiso 1 1 d . U . . .
O45 O 0.7302(11) 0.3970(10) 0.3226(9) 0.053(4) Uiso 1 1 d . U . . .
O46 O 0.8483(10) 0.7496(9) 0.2440(8) 0.038(3) Uiso 1 1 d . U . . .
O47 O 0.7501(10) 0.8492(10) 0.4659(9) 0.044(3) Uiso 1 1 d . U . . .
O48 O 0.3538(10) 0.9910(10) 0.1758(9) 0.045(3) Uiso 1 1 d . U . . .
O49 O 0.2900(10) 0.7037(10) 0.3142(9) 0.046(3) Uiso 1 1 d . U . . .
O50 O 0.8306(10) 0.5865(10) 0.1375(9) 0.044(3) Uiso 1 1 d . U . . .
O51 O 0.0428(11) 0.8584(10) 0.1549(9) 0.052(4) Uiso 1 1 d . U . . .
O52 O 0.6236(10) 0.8327(9) 0.8200(8) 0.041(6) Uiso 1 1 d . U . . .
O53 O 0.2472(10) 0.7673(10) 0.4162(9) 0.046(3) Uiso 1 1 d . U . . .
O54 O 0.0175(10) 0.8360(10) 0.3203(9) 0.048(3) Uiso 1 1 d . U . . .
O55 O 0.4844(10) 0.8493(10) 0.7118(9) 0.044(4) Uiso 1 1 d . U . . .
O56 O 0.4308(10) 0.7282(10) 0.3361(9) 0.048(3) Uiso 1 1 d . U . . .
O57 O 0.1388(11) 0.8255(10) 0.4131(9) 0.050(3) Uiso 1 1 d . U . . .
O58 O 0.6295(10) 0.9027(10) 0.4729(9) 0.046(3) Uiso 1 1 d . U . . .
O59 O 1.0057(10) 0.4645(10) 0.1796(9) 0.046(3) Uiso 1 1 d . U . . .
O60 O 0.6460(10) 0.9560(10) 0.6493(9) 0.045(6) Uiso 1 1 d . U . . .
O61 O 0.7651(10) 0.6512(10) 0.5777(9) 0.044(3) Uiso 1 1 d . U . . .
O62 O 0.3452(10) 0.7957(9) 0.2786(9) 0.043(3) Uiso 1 1 d . U . . .
O63 O 0.2124(10) 0.7177(10) 0.2512(9) 0.046(3) Uiso 1 1 d . U . . .
O64 O 0.9096(10) 0.6442(9) 0.0575(8) 0.040(6) Uiso 1 1 d . U . . .
O65 O 0.1014(10) 0.7685(10) 0.3742(9) 0.047(3) Uiso 1 1 d . U . . .
O66 O 0.5283(10) 0.8156(9) 0.6422(8) 0.038(3) Uiso 1 1 d . U . . .
O67 O 1.0981(10) 0.4475(10) 0.2346(9) 0.047(4) Uiso 1 1 d . U . . .
O68 O 0.2065(10) 0.9625(10) 0.0897(9) 0.048(4) Uiso 1 1 d . U . . .
O69 O 0.5059(10) 0.9040(10) 0.2517(9) 0.048(3) Uiso 1 1 d . U . . .
O70 O 0.7736(11) 0.8146(10) 0.3891(9) 0.051(4) Uiso 1 1 d . U . . .
O71 O 0.1449(10) 0.8041(10) 0.2023(9) 0.046(3) Uiso 1 1 d . U . . .
O72 O 0.4016(10) 0.9558(10) 0.2626(9) 0.044(3) Uiso 1 1 d . U . . .
O73 O 0.8263(10) 0.5194(10) 0.2411(9) 0.045(3) Uiso 1 1 d . U . . .
O74 O 0.3018(10) 0.7731(10) 0.2105(9) 0.048(3) Uiso 1 1 d . U . . .
O75 O 0.3017(10) 0.9486(10) 0.3093(9) 0.044(3) Uiso 1 1 d . U . . .
O76 O 0.9225(9) 0.6632(9) 0.2835(8) 0.038(3) Uiso 1 1 d . U . . .
O77 O 0.2519(10) 0.9856(10) 0.2263(9) 0.044(3) Uiso 1 1 d . U . . .
O78 O 0.0979(10) 0.9536(10) 0.2435(9) 0.047(3) Uiso 1 1 d . U . . .
O79 O 0.1515(10) 1.0462(10) 0.2161(9) 0.046(4) Uiso 1 1 d . U . . .
O80 O 0.3285(10) 1.0469(10) 0.2300(9) 0.046(4) Uiso 1 1 d . U . . .
O81 O 0.6067(10) 0.6768(10) 0.7920(9) 0.043(3) Uiso 1 1 d . U . . .
O82 O 0.1326(10) 0.9056(10) 0.1677(9) 0.047(3) Uiso 1 1 d . U . . .
O83 O 0.7023(10) 0.7313(9) 0.5813(8) 0.041(3) Uiso 1 1 d . U . . .
O84 O 0.6248(12) 0.5210(11) 0.3475(10) 0.062(7) Uiso 1 1 d . U . . .
O85 O 1.0142(10) 0.4762(9) 0.2948(8) 0.041(3) Uiso 1 1 d . U . . .
O86 O 0.8502(10) 0.4849(10) 0.1681(9) 0.046(3) Uiso 1 1 d . U . . .
O87 O 0.0338(10) 0.8983(10) 0.2231(9) 0.049(3) Uiso 1 1 d . U . . .
O88 O 0.5394(10) 0.8444(10) 0.5103(9) 0.044(3) Uiso 1 1 d . U . . .
O89 O 0.7566(10) 0.6830(9) 0.2776(9) 0.043(3) Uiso 1 1 d . U . . .
O90 O 0.8243(10) 0.6036(9) 0.3148(8) 0.039(3) Uiso 1 1 d . U . . .
O91 O 0.8332(10) 0.6645(9) 0.2263(8) 0.039(3) Uiso 1 1 d . U . . .
O92 O 0.5504(11) 0.8628(11) 0.1832(10) 0.055(4) Uiso 1 1 d . U . . .
O93 O 0.5198(11) 0.6350(11) 0.7751(10) 0.055(7) Uiso 1 1 d . U . . .
O94 O 0.7197(11) 0.5024(10) 0.2962(9) 0.050(3) Uiso 1 1 d . U . . .
O95 O 0.3206(10) 0.8216(10) 0.4273(9) 0.048(3) Uiso 1 1 d . U . . .
O96 O 0.2315(10) 0.8596(10) 0.1625(9) 0.045(3) Uiso 1 1 d . U . . .
O97 O -0.0111(11) 0.9436(10) 0.2883(9) 0.053(4) Uiso 1 1 d . U . . .
O98 O 0.7460(10) 0.6824(10) 0.8263(9) 0.044(3) Uiso 1 1 d . U . . .
O99 O 0.7692(10) 0.7474(9) 0.4942(9) 0.043(3) Uiso 1 1 d . U . . .
O100 O 0.7209(10) 0.9198(10) 0.5008(9) 0.044(3) Uiso 1 1 d . U . . .
O101 O 0.6840(12) 0.5779(12) 0.6149(11) 0.072(7) Uiso 1 1 d . U . . .
O102 O 0.4922(11) 0.6614(11) 0.6267(10) 0.057(7) Uiso 1 1 d . U . . .
O103 O 0.6207(11) 0.6674(11) 0.3887(10) 0.057(4) Uiso 1 1 d . U . . .
O104 O 0.6301(10) 0.6403(9) 0.7299(9) 0.043(3) Uiso 1 1 d . U . . .
O105 O 0.7042(10) 0.6340(9) 0.7853(8) 0.042(3) Uiso 1 1 d . U . . .
O106 O 1.0467(10) 0.5145(10) 0.3543(9) 0.046(4) Uiso 1 1 d . U . . .
O107 O 0.8070(10) 0.7673(10) 0.0802(9) 0.046(6) Uiso 1 1 d . U . . .
O108 O 0.2017(10) 0.7209(10) 0.3740(9) 0.045(3) Uiso 1 1 d . U . . .
O109 O 0.9111(10) 0.5765(9) 0.2064(8) 0.040(3) Uiso 1 1 d . U . . .
O110 O 0.3893(10) 0.8920(10) 0.3594(9) 0.046(3) Uiso 1 1 d . U . . .
O111 O 0.6009(10) 0.7724(9) 0.5884(8) 0.041(3) Uiso 1 1 d . U . . .
O112 O 0.7804(10) 0.8576(9) 0.5783(9) 0.043(3) Uiso 1 1 d . U . . .
O113 O 0.1894(10) 0.8354(9) 0.3304(9) 0.043(3) Uiso 1 1 d . U . . .
O114 O 1.0660(10) 0.6323(9) 0.1786(9) 0.043(4) Uiso 1 1 d . U . . .
O115 O 0.6919(10) 0.7455(9) 0.7497(8) 0.040(3) Uiso 1 1 d . U . . .
O116 O 0.6541(10) 0.7910(9) 0.5061(9) 0.042(3) Uiso 1 1 d . U . . .
O117 O 0.3217(10) 0.8347(9) 0.3380(9) 0.042(3) Uiso 1 1 d . U . . .
O118 O 0.2051(10) 0.8970(10) 0.2365(9) 0.045(3) Uiso 1 1 d . U . . .
O119 O 1.0233(10) 0.5394(9) 0.2017(8) 0.039(3) Uiso 1 1 d . U . . .
O120 O 0.7126(11) 0.5547(10) 0.7591(9) 0.053(6) Uiso 1 1 d . U . . .
O121 O 0.4167(10) 0.8428(10) 0.2933(9) 0.044(3) Uiso 1 1 d . U . . .
O122 O 0.9949(9) 0.5776(9) 0.2646(8) 0.038(3) Uiso 1 1 d . U . . .
O123 O 0.1743(10) 0.9479(10) 0.2992(9) 0.044(3) Uiso 1 1 d . U . . .
O124 O 0.8749(11) 0.7493(11) 0.3868(10) 0.059(4) Uiso 1 1 d . U . . .
O125 O 0.6219(11) 0.9838(10) 0.4999(9) 0.053(6) Uiso 1 1 d . U . . .
O126 O 0.5948(10) 0.8644(9) 0.6666(8) 0.040(3) Uiso 1 1 d . U . . .
O127 O 0.2284(11) 0.7696(11) 0.1501(10) 0.054(4) Uiso 1 1 d . U . . .
O128 O 0.5737(11) 0.7996(10) 0.4473(9) 0.050(3) Uiso 1 1 d . U . . .
O129 O 0.9100(10) 0.4026(10) 0.3393(9) 0.045(3) Uiso 1 1 d . U . . .
O130 O 0.5231(11) 0.7224(10) 0.3905(9) 0.054(3) Uiso 1 1 d . U . . .
O131 O 0.7210(10) 0.7115(9) 0.6871(8) 0.040(3) Uiso 1 1 d . U . . .
O132 O 0.3850(11) 0.9627(10) 0.0990(9) 0.053(4) Uiso 1 1 d . U . . .
O133 O 0.7878(10) 0.6253(9) 0.7209(8) 0.041(3) Uiso 1 1 d . U . . .
O134 O 0.2164(10) 0.7940(10) 0.2705(9) 0.044(3) Uiso 1 1 d . U . . .
O135 O 0.8202(10) 0.7671(10) 0.6534(9) 0.045(3) Uiso 1 1 d . U . . .
O136 O 0.7601(10) 0.7522(10) 0.1741(9) 0.045(3) Uiso 1 1 d . U . . .
O137 O 0.7367(10) 0.7880(10) 0.2453(9) 0.046(3) Uiso 1 1 d . U . . .
O138 O 0.3860(10) 0.7142(10) 0.2657(9) 0.049(4) Uiso 1 1 d . U . . .
O139 O 0.7246(10) 0.7203(10) 0.3464(9) 0.045(3) Uiso 1 1 d . U . . .
O140 O 0.8595(12) 0.8617(11) 0.6342(10) 0.062(7) Uiso 1 1 d . U . . .
O141 O 0.2807(10) 0.9403(10) 0.1563(9) 0.047(3) Uiso 1 1 d . U . . .
O142 O 0.7516(11) 0.5336(11) 0.1236(10) 0.060(7) Uiso 1 1 d . U . . .
O143 O 0.9232(10) 0.4013(10) 0.2171(9) 0.047(3) Uiso 1 1 d . U . . .
O144 O 0.4937(10) 0.9485(10) 0.3196(9) 0.049(3) Uiso 1 1 d . U . . .
O145 O 0.8466(10) 0.5799(10) 0.4034(9) 0.045(3) Uiso 1 1 d . U . . .
O146 O 0.3555(10) 0.8583(10) 0.1727(9) 0.046(3) Uiso 1 1 d . U . . .
O147 O 0.4050(10) 0.7702(10) 0.3970(9) 0.046(3) Uiso 1 1 d . U . . .
O148 O 0.9386(10) 0.6358(10) 0.3802(9) 0.047(4) Uiso 1 1 d . U . . .
O149 O 0.4060(11) 0.7711(11) 0.1589(10) 0.054(4) Uiso 1 1 d . U . . .
O150 O 0.9977(10) 0.3986(10) 0.2741(9) 0.046(3) Uiso 1 1 d . U . . .
O151 O 0.3055(11) 0.9269(10) 0.4072(9) 0.051(4) Uiso 1 1 d . U . . .
O152 O 0.8387(10) 0.4051(10) 0.2832(9) 0.047(3) Uiso 1 1 d . U . . .
O153 O 0.7357(10) 0.6086(10) 0.3852(9) 0.047(3) Uiso 1 1 d . U . . .
O154 O 0.9181(11) 0.3189(10) 0.3141(9) 0.054(7) Uiso 1 1 d . U . . .
O155 O 0.8356(11) 0.8891(11) 0.4864(10) 0.060(7) Uiso 1 1 d . U . . .
O156 O 0.8802(13) 0.8510(13) 0.3825(12) 0.079(8) Uiso 1 1 d . U . . .
O157 O 0.4903(10) 0.8360(10) 0.3532(9) 0.049(3) Uiso 1 1 d . U . . .
O158 O 0.7608(11) 0.5107(11) 0.4585(10) 0.055(4) Uiso 1 1 d . U . . .
O159 O 0.6406(10) 0.7288(10) 0.8332(9) 0.045(3) Uiso 1 1 d . U . . .
O160 O 0.5208(11) 0.7934(10) 0.2896(9) 0.053(3) Uiso 1 1 d . U . . .
O161 O 0.7952(10) 0.8048(10) 0.7143(9) 0.043(3) Uiso 1 1 d . U . . .
O162 O 0.8107(10) 0.7027(9) 0.7423(9) 0.042(3) Uiso 1 1 d . U . . .
O163 O 0.6512(11) 0.5923(10) 0.2509(9) 0.053(4) Uiso 1 1 d . U . . .
O164 O 0.8407(10) 0.4974(10) 0.3879(9) 0.046(3) Uiso 1 1 d . U . . .
O165 O 0.5574(10) 0.7209(10) 0.5433(9) 0.046(3) Uiso 1 1 d . U . . .
O166 O 0.8650(10) 0.3885(10) 0.4317(9) 0.049(4) Uiso 1 1 d . U . . .
O167 O 0.3319(11) 0.7145(10) 0.4751(9) 0.052(4) Uiso 1 1 d . U . . .
O168 O 0.6570(11) 0.6166(11) 0.8833(10) 0.058(7) Uiso 1 1 d . U . . .
O169 O 0.8898(10) 0.6724(10) 0.6857(9) 0.049(4) Uiso 1 1 d . U . . .
O170 O 0.6735(11) 0.6951(10) 0.2119(9) 0.050(3) Uiso 1 1 d . U . . .
O171 O 0.1243(11) 0.9265(11) 0.3943(10) 0.060(7) Uiso 1 1 d . U . . .
O172 O 0.8393(10) 0.7404(10) 0.8057(9) 0.048(4) Uiso 1 1 d . U . . .
O173 O 0.6494(11) 0.8070(10) 0.1821(9) 0.054(4) Uiso 1 1 d . U . . .
O174 O 0.7359(10) 0.5327(10) 0.3620(9) 0.047(3) Uiso 1 1 d . U . . .
O175 O 0.4606(11) 0.8746(10) 0.5659(9) 0.052(6) Uiso 1 1 d . U . . .
O176 O 0.1508(11) 0.7127(10) 0.4652(9) 0.050(4) Uiso 1 1 d . U . . .
O177 O 0.7286(10) 0.7870(10) 0.7974(9) 0.043(3) Uiso 1 1 d . U . . .
O178 O 0.6487(11) 0.7271(10) 0.2824(9) 0.050(3) Uiso 1 1 d . U . . .
O179 O 0.0144(11) 0.7273(11) 0.3538(10) 0.057(4) Uiso 1 1 d . U . . .
O180 O 0.3808(12) 0.6389(12) 0.3587(11) 0.069(7) Uiso 1 1 d . U . . .
O181 O 0.0875(10) 0.8890(10) 0.3390(9) 0.047(3) Uiso 1 1 d . U . . .
O182 O 0.6465(12) 0.6542(12) 0.1503(11) 0.069(7) Uiso 1 1 d . U . . .
O183 O 0.9440(11) 0.4590(10) 0.1114(9) 0.049(4) Uiso 1 1 d . U . . .
O184 O 0.6856(10) 0.7511(10) 0.4405(9) 0.047(3) Uiso 1 1 d . U . . .
O185 O 0.0499(11) 0.7933(10) 0.2585(9) 0.050(3) Uiso 1 1 d . U . . .
O186 O 0.4839(15) 0.6507(15) 0.4767(13) 0.100(9) Uiso 1 1 d . U . . .
O187 O 0.9776(10) 0.6284(9) 0.1291(8) 0.040(3) Uiso 1 1 d . U . . .
O188 O 0.5468(14) 1.0181(14) 0.3888(12) 0.090(8) Uiso 1 1 d . U . . .
O189 O 0.1278(11) 0.7280(10) 0.3157(9) 0.051(3) Uiso 1 1 d . U . . .
O190 O 0.5835(15) 0.8478(14) 0.1030(13) 0.097(9) Uiso 1 1 d . U . . .
O191 O 0.9276(10) 1.2222(10) 0.0165(9) 0.046(3) Uiso 1 1 d . U . . .
O192 O 0.9485(12) 1.1984(11) 0.1686(10) 0.065(7) Uiso 1 1 d . U . . .
O193 O 0.7845(11) 0.9935(10) 0.0354(9) 0.052(4) Uiso 1 1 d . U . . .
O194 O 0.5183(12) 0.6188(11) 0.4022(10) 0.065(5) Uiso 1 1 d . U . . .
O195 O 0.9159(13) 0.8336(13) 0.2962(12) 0.079(8) Uiso 1 1 d . U . . .
O196 O 0.5816(12) 0.9470(12) 0.0986(11) 0.066(4) Uiso 1 1 d . U . . .
O197 O 0.5498(11) 0.9102(10) 0.4033(9) 0.051(3) Uiso 1 1 d . U . . .
O198 O 0.7055(10) 0.8095(9) 0.6596(8) 0.041(3) Uiso 1 1 d . U . . .
O199 O 0.9708(11) 1.3196(11) -0.0081(10) 0.057(4) Uiso 1 1 d . U . . .
O200 O 0.8555(11) 1.3492(10) 0.0098(9) 0.050(3) Uiso 1 1 d . U . . .
O201 O 0.8841(11) 1.3126(10) -0.0566(9) 0.051(3) Uiso 1 1 d . U . . .
O202 O 0.7791(11) 1.3552(10) -0.0503(9) 0.050(3) Uiso 1 1 d . U . . .
O203 O 0.7537(12) 1.4164(12) 0.0050(10) 0.066(7) Uiso 1 1 d . U . . .
O204 O 0.7359(10) 1.2766(10) -0.0495(9) 0.045(3) Uiso 1 1 d . U . . .
O205 O 0.8187(10) 1.0878(10) 0.0245(9) 0.045(3) Uiso 1 1 d . U . . .
O206 O 0.8119(10) 1.2654(10) 0.0188(9) 0.046(3) Uiso 1 1 d . U . . .
O207 O 0.8048(10) 1.0048(9) 0.2622(8) 0.042(3) Uiso 1 1 d . U . . .
O208 O 0.6261(10) 0.9625(10) 0.2352(9) 0.045(3) Uiso 1 1 d . U . . .
O209 O 0.9990(10) 1.1291(10) 0.0514(9) 0.046(4) Uiso 1 1 d . U . . .
O210 O 0.9165(10) 1.1578(10) 0.1086(9) 0.046(3) Uiso 1 1 d . U . . .
O211 O 0.8349(10) 1.2463(10) 0.1603(9) 0.048(3) Uiso 1 1 d . U . . .
O212 O 0.7764(10) 1.3149(10) 0.0842(9) 0.046(3) Uiso 1 1 d . U . . .
O213 O 0.6898(10) 1.2613(9) 0.1191(9) 0.043(3) Uiso 1 1 d . U . . .
O214 O 0.7315(11) 1.2961(10) 0.1782(9) 0.050(4) Uiso 1 1 d . U . . .
O215 O 0.8136(10) 0.8891(10) 0.3026(9) 0.043(3) Uiso 1 1 d . U . . .
O216 O 0.8133(11) 1.3341(10) -0.1296(9) 0.053(4) Uiso 1 1 d . U . . .
O217 O 0.9011(10) 1.2602(10) 0.0776(9) 0.047(3) Uiso 1 1 d . U . . .
O218 O 0.8442(10) 1.1461(10) -0.0734(9) 0.048(4) Uiso 1 1 d . U . . .
O219 O 0.6529(10) 1.2292(10) -0.0634(9) 0.049(4) Uiso 1 1 d . U . . .
O220 O 0.5327(10) 1.1588(10) 0.1763(9) 0.046(4) Uiso 1 1 d . U . . .
O221 O 0.6508(10) 1.1532(9) 0.1952(8) 0.042(3) Uiso 1 1 d . U . . .
O222 O 0.6743(10) 1.1446(10) 0.2867(9) 0.045(4) Uiso 1 1 d . U . . .
O223 O 0.9396(10) 0.9778(10) 0.1577(9) 0.048(4) Uiso 1 1 d . U . . .
O224 O 0.9025(10) 1.0774(10) 0.0910(9) 0.046(3) Uiso 1 1 d . U . . .
O225 O 0.8881(10) 1.0506(10) 0.2758(9) 0.047(4) Uiso 1 1 d . U . . .
O226 O 0.8498(10) 0.9973(10) 0.1014(9) 0.045(3) Uiso 1 1 d . U . . .
O227 O 0.7399(10) 0.9754(10) 0.1287(9) 0.044(3) Uiso 1 1 d . U . . .
O228 O 0.6384(10) 1.0209(9) 0.1332(9) 0.043(3) Uiso 1 1 d . U . . .
O229 O 0.7047(10) 0.9518(9) 0.2966(9) 0.043(3) Uiso 1 1 d . U . . .
O230 O 0.6483(10) 0.9061(10) 0.1742(9) 0.049(3) Uiso 1 1 d . U . . .
O231 O 0.8766(10) 1.0502(10) 0.1862(9) 0.044(3) Uiso 1 1 d . U . . .
O232 O 0.7797(10) 1.0984(10) 0.2687(9) 0.044(3) Uiso 1 1 d . U . . .
O233 O 0.6876(10) 1.1043(9) 0.1312(8) 0.039(3) Uiso 1 1 d . U . . .
O234 O 0.5808(10) 1.1165(9) 0.1147(8) 0.040(3) Uiso 1 1 d . U . . .
O235 O 0.6224(10) 1.2051(9) 0.1048(8) 0.041(3) Uiso 1 1 d . U . . .
O236 O 0.5908(10) 1.3118(9) 0.0682(8) 0.042(4) Uiso 1 1 d . U . . .
O237 O 0.7280(10) 1.2150(9) 0.0521(9) 0.043(3) Uiso 1 1 d . U . . .
O238 O 0.8365(10) 1.2309(10) -0.0539(9) 0.044(3) Uiso 1 1 d . U . . .
O239 O 0.7024(10) 1.3205(10) 0.0259(9) 0.045(3) Uiso 1 1 d . U . . .
O240 O 0.5883(11) 0.9910(10) 0.3155(9) 0.050(4) Uiso 1 1 d . U . . .
O241 O 0.7334(10) 0.9138(9) 0.2291(8) 0.039(3) Uiso 1 1 d . U . . .
O242 O 0.7593(10) 1.0992(9) 0.1878(8) 0.040(3) Uiso 1 1 d . U . . .
O243 O 0.7851(10) 1.0594(9) 0.1265(8) 0.039(3) Uiso 1 1 d . U . . .
O244 O 0.7116(10) 1.0681(10) 0.0555(9) 0.043(3) Uiso 1 1 d . U . . .
O245 O 0.5940(10) 1.0813(10) 0.0426(9) 0.047(4) Uiso 1 1 d . U . . .
O246 O 0.6785(10) 1.0600(9) 0.2680(9) 0.043(3) Uiso 1 1 d . U . . .
O247 O 0.6035(10) 1.0664(9) 0.2109(8) 0.042(3) Uiso 1 1 d . U . . .
O248 O 0.7184(10) 1.0176(9) 0.1980(8) 0.040(3) Uiso 1 1 d . U . . .
O249 O 0.8306(10) 0.9683(10) 0.1991(9) 0.043(3) Uiso 1 1 d . U . . .
O250 O 0.6510(10) 1.1613(9) 0.0336(8) 0.041(3) Uiso 1 1 d . U . . .
O251 O 0.8552(10) 1.1395(10) 0.1950(9) 0.043(3) Uiso 1 1 d . U . . .
O252 O 0.7507(10) 1.1736(10) -0.0218(9) 0.044(3) Uiso 1 1 d . U . . .
O253 O 0.9056(10) 1.1441(10) -0.0075(9) 0.044(3) Uiso 1 1 d . U . . .
O254 O 0.8026(10) 1.2065(10) 0.1104(9) 0.044(3) Uiso 1 1 d . U . . .
O255 O 0.8267(10) 1.1699(9) 0.0476(9) 0.042(3) Uiso 1 1 d . U . . .
O256 O 0.6389(10) 1.2649(9) 0.0085(9) 0.043(3) Uiso 1 1 d . U . . .
O257 O 0.7392(10) 1.1908(10) 0.2014(9) 0.044(3) Uiso 1 1 d . U . . .
O258 O 0.5948(14) 0.5840(14) 0.4762(12) 0.088(8) Uiso 1 1 d . U . . .
O259 O 0.4938(12) 1.0531(12) 0.3059(11) 0.072(7) Uiso 1 1 d . U . . .
O260 O 0.4417(13) 0.9669(13) 0.3964(12) 0.081(7) Uiso 1 1 d . U . . .
O1W O 1.0576(8) 0.6678(8) 0.2767(7) 0.022(3) Uiso 1 1 d . U . . .
O2W O 1.1795(12) 0.4207(12) 0.1663(11) 0.066(7) Uiso 1 1 d . U . . .
O3W O 0.9254(12) 0.8605(12) 0.2032(10) 0.065(7) Uiso 1 1 d . U . . .
O4W O 0.8691(12) 0.9481(12) 0.3649(11) 0.055(5) Uiso 0.9 1 d . U P . .
O5W O 0.925(2) 0.779(2) 0.568(2) 0.060(10) Uiso 0.5 1 d . U P . .
O6W O 0.5000 1.0000 0.5000 0.064(7) Uiso 1 2 d S U P . .
O7W O 0.4520(11) 1.0733(11) 0.2345(10) 0.059(7) Uiso 1 1 d . U . . .
O8W O 0.6654(16) 0.9955(16) -0.0015(14) 0.095(9) Uiso 0.9 1 d . U P . .
O9W O 0.739(2) 0.385(2) 0.5327(19) 0.054(13) Uiso 0.5 1 d . U P . .
O10W O 0.6935(14) 0.5740(13) 0.5156(12) 0.070(8) Uiso 0.9 1 d . U P . .
O11W O 0.5491(16) 0.7403(15) 0.1551(14) 0.091(9) Uiso 0.9 1 d . U P . .
O12W O 0.4025(12) 0.7672(12) 0.6858(11) 0.067(7) Uiso 1 1 d . U . . .
O13W O 0.6149(12) 1.0678(12) 0.3762(11) 0.057(5) Uiso 0.9 1 d . U P . .
O14W O 1.0095(10) 0.7591(9) 0.0890(8) 0.042(4) Uiso 1 1 d . U . . .
O15W O 0.433(2) 0.872(2) 0.062(2) 0.069(12) Uiso 0.5 1 d . U P . .
O16W O 0.408(2) 0.905(2) 0.4763(19) 0.052(10) Uiso 0.5 1 d . U P . .
Cs1 Cs 0.7392(5) 0.9698(4) 0.3788(4) 0.117(4) Uiso 0.5 1 d . . P A 1
Cs1A Cs 0.7111(5) 0.9766(4) 0.3837(4) 0.109(3) Uiso 0.5 1 d . . P A 2
Cs2 Cs 0.9639(3) 0.6437(2) 0.6108(2) 0.0656(16) Uiso 0.5 1 d . . P A .
Cs3 Cs 1.0919(3) 0.7410(2) 0.1614(2) 0.0941(16) Uiso 0.7 1 d . . P B 1
Cs3A Cs 1.0744(6) 0.7570(6) 0.1417(5) 0.0941(16) Uiso 0.3 1 d . . P B 2
Cs4 Cs 0.7720(3) 0.6546(3) 0.4564(3) 0.0587(18) Uiso 0.4 1 d . . P A .
Cs5 Cs 1.0568(4) 1.0177(4) 0.1201(3) 0.082(2) Uiso 0.4 1 d . . P . .
Cs6 Cs 0.5051(2) 1.0129(2) 0.1693(2) 0.0600(15) Uiso 0.5 1 d . . P A .
Cs7 Cs 0.6798(4) 1.3270(3) -0.1640(3) 0.050(2) Uiso 0.3 1 d . . P . .
Cs8 Cs 0.4907(3) 1.2780(3) 0.1436(3) 0.083(2) Uiso 0.5 1 d . . P . .
Cs9 Cs 0.81517(16) 0.86686(16) 0.15603(14) 0.0945(11) Uiso 1 1 d . . . . .
Cs10 Cs 0.31503(17) 0.88576(16) 0.06269(14) 0.0434(10) Uiso 0.6 1 d . . P . .
Cs11 Cs 0.63523(12) 0.83147(12) 0.31923(10) 0.0598(7) Uiso 1 1 d . . . . .
Cs12 Cs 0.8475(5) 0.4017(5) 0.5319(4) 0.066(3) Uiso 0.25 1 d . . P . .
Cs13 Cs 0.7762(4) 0.3141(4) 0.4412(3) 0.060(2) Uiso 0.3 1 d . . P . .
Cs14 Cs 0.4025(5) 0.7429(5) 0.7909(4) 0.059(3) Uiso 0.25 1 d . . P . .
Cs15 Cs 0.8530(6) 0.5619(6) 0.6645(5) 0.083(4) Uiso 0.25 1 d . . P A .
Cs16 Cs 0.4435(4) 0.8058(4) 0.4720(4) 0.079(3) Uiso 0.35 1 d . . P A .
Cs17 Cs 1.0719(4) 0.6010(4) 0.3909(4) 0.062(3) Uiso 0.3 1 d . . P B .
Cs18 Cs 1.0757(4) 0.5630(3) 0.0910(3) 0.080(2) Uiso 0.4 1 d . . P B .
Cs19 Cs 0.9086(4) 1.0355(4) -0.0491(3) 0.087(3) Uiso 0.4 1 d . . P . .
Cs20 Cs 0.5383(5) 0.6925(4) 0.2654(4) 0.072(3) Uiso 0.3 1 d . . P A .
K1 K 1.0088(4) 1.0663(4) 0.2027(4) 0.069(3) Uiso 1 1 d . . . . .
K2 K 0.7792(6) 0.9220(6) 0.7212(6) 0.031(4) Uiso 0.5 1 d . . P C 1
K2A K 0.7798(6) 0.8973(6) 0.7464(6) 0.028(3) Uiso 0.5 1 d . . P C 2
K3 K 0.7475(10) 1.0087(10) 0.5339(9) 0.085(7) Uiso 0.5 1 d . . P A .
K4 K 1.1690(10) 0.5448(10) 0.2141(9) 0.088(7) Uiso 0.5 1 d . . P B .
K5 K 0.8889(13) 1.3605(13) 0.1013(12) 0.125(10) Uiso 0.5 1 d . . P . .
K6 K 1.0615(5) 0.3385(5) 0.2129(5) 0.012(3) Uiso 0.5 1 d . . P B 1
K6A K 1.0490(6) 0.3187(6) 0.2315(6) 0.024(3) Uiso 0.5 1 d . . P B 2
Na1 Na 0.9239(7) 0.7713(6) 0.0036(6) 0.054(4) Uiso 1 1 d . . . . .

loop_
_atom_site_aniso_label
_atom_site_aniso_U_11
_atom_site_aniso_U_22
_atom_site_aniso_U_33
_atom_site_aniso_U_23
_atom_site_aniso_U_13
_atom_site_aniso_U_12
Cr1 0.031(3) 0.026(3) 0.041(3) -0.009(3) 0.002(3) -0.007(3)
Cr2 0.071(5) 0.044(4) 0.020(3) -0.012(3) 0.005(3) -0.028(3)
Cr3 0.028(3) 0.037(3) 0.050(4) -0.014(3) -0.018(3) 0.001(3)
Cr4 0.051(4) 0.038(4) 0.035(3) -0.017(3) 0.002(3) 0.002(3)
P1 0.041(6) 0.020(4) 0.017(4) -0.007(4) -0.009(4) 0.004(4)
P2 0.036(5) 0.011(4) 0.027(5) -0.012(4) 0.000(4) 0.001(4)
P3 0.036(5) 0.021(4) 0.017(4) -0.012(4) -0.007(4) 0.005(4)
P4 0.013(5) 0.033(5) 0.050(6) -0.023(5) -0.004(4) -0.007(4)
P5 0.014(5) 0.045(6) 0.038(5) -0.025(5) -0.009(4) 0.003(4)
P6 0.022(5) 0.023(5) 0.043(5) -0.018(4) 0.011(4) -0.004(4)
P7 0.031(5) 0.017(4) 0.025(5) -0.001(4) -0.001(4) -0.007(4)
P8 0.036(6) 0.015(4) 0.026(5) -0.002(4) 0.013(4) -0.012(4)
W1 0.0329(9) 0.0248(8) 0.0434(9) -0.0177(7) 0.0087(7) 0.0000(6)
W2 0.0257(8) 0.0295(8) 0.0471(9) -0.0147(7) -0.0074(7) -0.0058(6)
W3 0.0336(9) 0.0371(9) 0.0439(9) -0.0229(8) -0.0107(7) 0.0031(7)
W4 0.0304(9) 0.0375(9) 0.0438(9) -0.0168(8) -0.0141(7) 0.0031(7)
W5 0.0625(11) 0.0259(8) 0.0268(8) -0.0105(7) -0.0100(7) 0.0093(7)
W6 0.0374(9) 0.0276(8) 0.0417(9) -0.0191(7) -0.0099(7) 0.0036(7)
W7 0.0439(10) 0.0390(9) 0.0334(8) -0.0201(7) -0.0115(7) 0.0159(7)
W8 0.0300(8) 0.0243(8) 0.0452(9) -0.0197(7) 0.0045(7) -0.0018(6)
W9 0.0403(10) 0.0298(8) 0.0430(9) -0.0155(7) -0.0028(7) 0.0059(7)
W10 0.0365(9) 0.0377(9) 0.0321(8) -0.0172(7) -0.0026(7) 0.0035(7)
W11 0.0398(9) 0.0312(8) 0.0411(9) -0.0217(7) 0.0043(7) -0.0034(7)
W12 0.0691(12) 0.0324(9) 0.0294(8) -0.0169(7) -0.0103(8) 0.0010(8)
W13 0.0531(11) 0.0492(10) 0.0353(9) -0.0293(8) -0.0100(8) 0.0119(8)
W14 0.0440(10) 0.0369(9) 0.0328(8) -0.0122(7) -0.0013(7) -0.0058(7)
W15 0.0527(10) 0.0331(9) 0.0286(8) -0.0109(7) 0.0028(7) -0.0057(8)
W16 0.0243(8) 0.0312(8) 0.0569(10) -0.0227(8) -0.0096(7) 0.0002(6)
W17 0.0435(10) 0.0269(8) 0.0466(9) -0.0162(8) -0.0067(8) 0.0050(7)
W18 0.0663(12) 0.0438(10) 0.0231(8) -0.0146(8) -0.0096(8) 0.0121(9)
W19 0.0511(10) 0.0429(10) 0.0281(8) -0.0188(8) -0.0032(7) 0.0095(8)
W20 0.0488(11) 0.0326(9) 0.0625(11) -0.0284(9) 0.0146(9) -0.0153(8)
W21 0.0293(9) 0.0442(10) 0.0374(9) -0.0148(8) -0.0010(7) -0.0022(7)
W22 0.0500(10) 0.0331(9) 0.0359(9) -0.0178(7) 0.0043(7) -0.0009(7)
W23 0.0363(9) 0.0387(9) 0.0545(10) -0.0287(8) -0.0135(8) 0.0021(7)
W24 0.0514(11) 0.0549(11) 0.0389(9) -0.0299(9) -0.0207(8) 0.0172(8)
W25 0.0369(9) 0.0454(10) 0.0427(9) -0.0216(8) -0.0048(7) -0.0115(7)
W26 0.0491(11) 0.0397(9) 0.0571(11) -0.0319(9) -0.0029(8) -0.0051(8)
W27 0.0296(9) 0.0493(10) 0.0557(10) -0.0319(9) -0.0049(8) 0.0046(7)
W28 0.0577(11) 0.0261(8) 0.0407(9) -0.0106(7) 0.0081(8) -0.0043(8)
W29 0.0535(11) 0.0385(9) 0.0458(10) -0.0242(8) 0.0189(8) -0.0128(8)
W30 0.0446(10) 0.0273(8) 0.0334(8) -0.0069(7) -0.0105(7) -0.0015(7)
W31 0.0297(9) 0.0485(10) 0.0730(12) -0.0333(10) -0.0208(8) 0.0002(8)
W32 0.0625(12) 0.0355(9) 0.0523(10) -0.0300(9) 0.0066(9) -0.0001(8)
W33 0.0427(10) 0.0259(8) 0.0566(10) -0.0209(8) 0.0073(8) 0.0054(7)
W34 0.0399(9) 0.0432(9) 0.0304(8) -0.0116(7) -0.0103(7) 0.0003(7)
W35 0.0401(10) 0.0287(8) 0.0637(11) -0.0176(8) -0.0138(8) -0.0069(7)
W36 0.0534(11) 0.0425(10) 0.0347(9) -0.0154(8) -0.0049(8) -0.0157(8)
W37 0.0604(12) 0.0223(8) 0.0589(11) -0.0199(8) 0.0094(9) -0.0027(8)
W38 0.0424(10) 0.0485(10) 0.0450(10) -0.0136(9) 0.0041(8) -0.0202(8)
W39 0.0454(10) 0.0440(10) 0.0430(9) -0.0099(8) -0.0132(8) -0.0099(8)
W40 0.0191(8) 0.0542(11) 0.0804(13) -0.0398(10) -0.0043(8) -0.0019(7)
W41 0.0324(9) 0.0547(11) 0.0532(10) -0.0332(9) 0.0059(8) -0.0095(8)
W42 0.0382(10) 0.0465(10) 0.0791(13) -0.0417(10) 0.0173(9) -0.0159(8)
W43 0.0375(10) 0.0430(10) 0.0757(12) -0.0378(10) -0.0105(9) 0.0010(8)
W44 0.0365(9) 0.0310(9) 0.0652(11) -0.0179(8) -0.0209(8) 0.0050(7)
W45 0.0291(9) 0.0482(11) 0.0823(13) -0.0278(10) -0.0027(9) -0.0164(8)
W46 0.0320(8) 0.0272(8) 0.0304(8) -0.0101(7) 0.0044(6) -0.0043(6)
W47 0.0354(9) 0.0315(8) 0.0320(8) -0.0127(7) -0.0039(7) -0.0024(7)
W48 0.0389(9) 0.0285(8) 0.0342(8) -0.0141(7) 0.0024(7) -0.0019(7)
W49 0.0308(9) 0.0282(8) 0.0417(9) -0.0085(7) -0.0011(7) -0.0019(7)
W50 0.0406(9) 0.0299(8) 0.0392(9) -0.0079(7) -0.0077(7) -0.0122(7)
W51 0.0419(10) 0.0328(9) 0.0307(8) -0.0064(7) 0.0094(7) 0.0015(7)
W52 0.0335(9) 0.0336(9) 0.0481(10) -0.0065(8) 0.0073(7) -0.0066(7)
W53 0.0448(10) 0.0335(9) 0.0548(10) -0.0124(8) -0.0025(8) -0.0185(8)
W54 0.0410(9) 0.0235(8) 0.0349(8) -0.0069(7) 0.0068(7) 0.0000(7)
W55 0.0417(10) 0.0331(9) 0.0281(8) -0.0075(7) 0.0010(7) 0.0029(7)
W56 0.0443(10) 0.0307(8) 0.0317(8) -0.0132(7) 0.0039(7) -0.0147(7)
W57 0.0549(11) 0.0264(8) 0.0461(9) -0.0157(8) 0.0089(8) -0.0184(8)
W58 0.0597(12) 0.0223(8) 0.0529(11) -0.0050(8) 0.0143(9) -0.0123(8)
W59 0.0532(11) 0.0332(9) 0.0379(9) 0.0001(8) 0.0149(8) -0.0027(8)
W60 0.0486(11) 0.0334(9) 0.0639(12) -0.0018(9) 0.0141(9) -0.0187(8)
Nb1 0.037(2) 0.0319(19) 0.060(2) -0.0327(18) 0.0062(17) 0.0004(16)
Nb2 0.0281(19) 0.041(2) 0.051(2) -0.0160(18) -0.0158(16) -0.0047(16)
Nb3 0.058(2) 0.045(2) 0.0256(18) -0.0073(17) -0.0132(17) -0.0078(18)
Nb4 0.077(3) 0.043(2) 0.0254(18) -0.0158(17) -0.0151(18) -0.008(2)
Nb5 0.0194(19) 0.056(2) 0.064(2) -0.029(2) -0.0040(17) 0.0004(16)
Nb6 0.030(2) 0.039(2) 0.084(3) -0.040(2) -0.0050(19) 0.0055(16)
Nb7 0.039(2) 0.048(2) 0.081(3) -0.048(2) 0.025(2) -0.0103(18)
Nb8 0.069(3) 0.049(2) 0.0208(17) -0.0134(17) 0.0006(17) -0.009(2)
Nb9 0.030(2) 0.046(2) 0.067(3) -0.024(2) -0.0242(18) 0.0047(17)
Nb10 0.0338(19) 0.0199(16) 0.0387(19) -0.0074(15) -0.0031(15) -0.0085(14)
Nb11 0.0330(19) 0.0268(17) 0.0313(17) -0.0065(15) 0.0018(14) -0.0122(14)
Nb12 0.0334(19) 0.0207(16) 0.0334(18) -0.0033(14) -0.0043(15) -0.0080(14)

loop_
_atom_type_symbol
_atom_type_description
_atom_type_scat_dispersion_real
_atom_type_scat_dispersion_imag
_atom_type_scat_source
O O 0.0106 0.0060 'International Tables Vol C Tables 4.2.6.8 and 6.1.1.4'
Nb Nb -2.0727 0.6215 'International Tables Vol C Tables 4.2.6.8 and 6.1.1.4'
W W -0.8490 6.8722 'International Tables Vol C Tables 4.2.6.8 and 6.1.1.4'
P P 0.1023 0.0942 'International Tables Vol C Tables 4.2.6.8 and 6.1.1.4'
Cr Cr 0.3209 0.6236 'International Tables Vol C Tables 4.2.6.8 and 6.1.1.4'
Cs Cs -0.3680 2.1192 'International Tables Vol C Tables 4.2.6.8 and 6.1.1.4'
K K 0.2009 0.2494 'International Tables Vol C Tables 4.2.6.8 and 6.1.1.4'
Na Na 0.0362 0.0249 'International Tables Vol C Tables 4.2.6.8 and 6.1.1.4'
H H 0.0000 0.0000 'International Tables Vol C Tables 4.2.6.8 and 6.1.1.4'

loop_
_geom_angle_atom_site_label_1
_geom_angle_atom_site_label_2
_geom_angle_atom_site_label_3
_geom_angle
_geom_angle_site_symmetry_1
_geom_angle_site_symmetry_3
O103 Cr1 O130 88.2(12) . .
O103 Cr1 O17 91.7(11) . .
O130 Cr1 O17 89.9(11) . .
O103 Cr1 O258 88.5(13) . .
O130 Cr1 O258 176.5(13) . .
O17 Cr1 O258 91.6(12) . .
O103 Cr1 O186 172.8(14) . .
O130 Cr1 O186 84.6(13) . .
O17 Cr1 O186 88.1(13) . .
O258 Cr1 O186 98.6(14) . .
O103 Cr1 O194 92.8(11) . .
O130 Cr1 O194 90.9(11) . .
O17 Cr1 O194 175.4(11) . .
O258 Cr1 O194 87.9(13) . .
O186 Cr1 O194 87.5(13) . .
O173 Cr2 O230 92.6(11) . .
O173 Cr2 O92 89.3(12) . .
O230 Cr2 O92 91.5(11) . .
O173 Cr2 O190 91.1(13) . .
O230 Cr2 O190 176.2(13) . .
O92 Cr2 O190 87.6(13) . .
O173 Cr2 O196 177.1(12) . .
O230 Cr2 O196 87.8(11) . .
O92 Cr2 O196 87.8(12) . .
O190 Cr2 O196 88.6(13) . .
O173 Cr2 O6 85.8(11) . .
O230 Cr2 O6 90.0(11) . .
O92 Cr2 O6 174.9(12) . .
O190 Cr2 O6 91.2(13) . .
O196 Cr2 O6 97.1(11) . .
O215 Cr3 O29 86.4(10) . .
O215 Cr3 O70 88.4(11) . .
O29 Cr3 O70 88.6(10) . .
O215 Cr3 O124 174.8(11) . .
O29 Cr3 O124 88.7(11) . .
O70 Cr3 O124 93.3(11) . .
O215 Cr3 O156 92.2(12) . .
O29 Cr3 O156 178.5(12) . .
O70 Cr3 O156 90.8(12) . .
O124 Cr3 O156 92.7(12) . .
O215 Cr3 O195 88.0(12) . .
O29 Cr3 O195 89.9(11) . .
O70 Cr3 O195 176.2(12) . .
O124 Cr3 O195 90.2(12) . .
O156 Cr3 O195 90.6(13) . .
O240 Cr4 O144 89.7(11) . .
O240 Cr4 O197 93.1(11) . .
O144 Cr4 O197 90.5(11) . .
O240 Cr4 O188 89.3(13) . .
O144 Cr4 O188 174.8(13) . .
O197 Cr4 O188 94.7(13) . .
O240 Cr4 O259 84.7(12) . .
O144 Cr4 O259 91.3(11) . .
O197 Cr4 O259 177.1(12) . .
O188 Cr4 O259 83.5(13) . .
O240 Cr4 O260 175.5(12) . .
O144 Cr4 O260 86.4(12) . .
O197 Cr4 O260 89.1(12) . .
O188 Cr4 O260 94.4(13) . .
O259 Cr4 O260 93.2(13) . .
O83 P1 O116 108.1(13) . .
O83 P1 O111 112.8(14) . .
O116 P1 O111 107.2(13) . .
O83 P1 O2 108.9(14) . .
O116 P1 O2 106.1(13) . .
O111 P1 O2 113.3(13) . .
O36 P2 O73 111.7(14) . .
O36 P2 O109 112.1(13) . .
O73 P2 O109 113.6(14) . .
O36 P2 O7 107.4(13) . .
O73 P2 O7 108.6(13) . .
O109 P2 O7 102.9(13) . .
O198 P3 O131 111.6(13) . .
O198 P3 O115 107.9(13) . .
O131 P3 O115 107.5(13) . .
O198 P3 O37 114.1(13) . .
O131 P3 O37 111.4(13) . .
O115 P3 O37 103.7(13) . .
O33 P4 O113 105.4(14) . .
O33 P4 O134 106.3(13) . .
O113 P4 O134 111.7(13) . .
O33 P4 O118 108.4(14) . .
O113 P4 O118 112.1(13) . .
O134 P4 O118 112.4(13) . .
O117 P5 O38 111.8(14) . .
O117 P5 O62 109.5(14) . .
O38 P5 O62 112.6(13) . .
O117 P5 O121 105.9(13) . .
O38 P5 O121 109.1(14) . .
O62 P5 O121 107.6(13) . .
O91 P6 O90 110.0(14) . .
O91 P6 O89 106.2(14) . .
O90 P6 O89 109.8(13) . .
O91 P6 O4 112.3(14) . .
O90 P6 O4 110.7(14) . .
O89 P6 O4 107.7(13) . .
O233 P7 O243 112.2(13) . .
O233 P7 O248 108.8(13) . .
O243 P7 O248 104.8(13) . .
O233 P7 O242 111.0(13) . .
O243 P7 O242 111.9(13) . .
O248 P7 O242 107.8(13) . .
O255 P8 O206 105.9(13) . .
O255 P8 O237 111.8(13) . .
O206 P8 O237 105.0(14) . .
O255 P8 O254 112.1(13) . .
O206 P8 O254 108.0(14) . .
O237 P8 O254 113.5(14) . .
O114 W1 O8 101.6(10) . .
O114 W1 O187 99.6(10) . .
O8 W1 O187 92.5(10) . .
O114 W1 O122 99.9(10) . .
O8 W1 O122 88.2(9) . .
O187 W1 O122 159.9(10) . .
O114 W1 O119 95.0(10) . .
O8 W1 O119 162.9(10) . .
O187 W1 O119 88.9(10) . .
O122 W1 O119 84.7(9) . .
O114 W1 O109 172.8(9) . .
O8 W1 O109 83.8(9) . .
O187 W1 O109 75.1(9) . .
O122 W1 O109 85.0(9) . .
O119 W1 O109 80.1(9) . .
O114 W1 Cs18 73.8(8) . .
O8 W1 Cs18 138.8(7) . .
O187 W1 Cs18 49.9(7) . .
O122 W1 Cs18 133.0(7) . .
O119 W1 Cs18 50.7(7) . .
O109 W1 Cs18 98.9(6) . .
O114 W1 Cs3 35.8(8) . .
O8 W1 Cs3 65.8(7) . .
O187 W1 Cs3 100.2(7) . .
O122 W1 Cs3 98.4(7) . .
O119 W1 Cs3 130.7(7) . .
O109 W1 Cs3 149.1(6) . .
Cs18 W1 Cs3 100.84(15) . .
O114 W1 Cs3A 41.6(8) . .
O8 W1 Cs3A 61.0(7) . .
O187 W1 Cs3A 92.0(7) . .
O122 W1 Cs3A 105.8(7) . .
O119 W1 Cs3A 136.0(7) . .
O109 W1 Cs3A 142.2(6) . .
Cs18 W1 Cs3A 99.3(2) . .
O80 W2 O72 101.6(11) . .
O80 W2 O75 101.7(11) . .
O72 W2 O75 88.1(10) . .
O80 W2 O48 97.4(11) . .
O72 W2 O48 93.4(10) . .
O75 W2 O48 160.1(10) . .
O80 W2 O77 95.5(11) . .
O72 W2 O77 162.8(10) . .
O75 W2 O77 86.3(10) . .
O48 W2 O77 86.5(10) . .
O80 W2 O38 172.0(10) . .
O72 W2 O38 82.2(9) . .
O75 W2 O38 85.4(9) . .
O48 W2 O38 75.2(9) . .
O77 W2 O38 81.1(9) . .
O80 W2 K2 45.3(8) . 2_676
O72 W2 K2 126.6(8) . 2_676
O75 W2 K2 67.1(8) . 2_676
O48 W2 K2 125.6(8) . 2_676
O77 W2 K2 65.5(7) . 2_676
O38 W2 K2 137.1(6) . 2_676
O80 W2 Cs6 81.5(8) . .
O72 W2 Cs6 46.0(8) . .
O75 W2 Cs6 132.7(7) . .
O48 W2 Cs6 55.6(7) . .
O77 W2 Cs6 140.8(7) . .
O38 W2 Cs6 96.5(6) . .
K2 W2 Cs6 126.4(2) 2_676 .
O140 W3 O112 102.9(12) . .
O140 W3 O135 102.2(12) . .
O112 W3 O135 91.5(10) . .
O140 W3 O5 99.3(12) . .
O112 W3 O5 92.7(10) . .
O135 W3 O5 156.6(10) . .
O140 W3 O161 94.3(12) . .
O112 W3 O161 162.6(10) . .
O135 W3 O161 82.5(10) . .
O5 W3 O161 86.7(10) . .
O140 W3 O198 173.1(11) . .
O112 W3 O198 80.5(9) . .
O135 W3 O198 83.6(9) . .
O5 W3 O198 74.4(9) . .
O161 W3 O198 82.6(9) . .
O140 W3 K2 74.0(10) . .
O112 W3 K2 130.4(8) . .
O135 W3 K2 138.0(7) . .
O5 W3 K2 41.9(7) . .
O161 W3 K2 56.7(7) . .
O198 W3 K2 99.2(6) . .
O68 W4 O141 99.0(12) . .
O68 W4 O96 103.1(11) . .
O141 W4 O96 91.3(11) . .
O68 W4 O25 97.1(11) . .
O141 W4 O25 90.5(10) . .
O96 W4 O25 159.2(10) . .
O68 W4 O82 98.3(11) . .
O141 W4 O82 162.7(10) . .
O96 W4 O82 84.1(10) . .
O25 W4 O82 88.0(10) . .
O68 W4 O118 170.5(10) . .
O141 W4 O118 80.9(10) . .
O96 W4 O118 86.4(9) . .
O25 W4 O118 73.5(9) . .
O82 W4 O118 82.2(9) . .
O68 W4 Cs10 58.7(8) . .
O141 W4 Cs10 71.5(7) . .
O96 W4 Cs10 53.8(7) . .
O25 W4 Cs10 145.3(7) . .
O82 W4 Cs10 117.8(7) . .
O118 W4 Cs10 129.4(6) . .
O68 W4 Cs5 71.4(8) . 1_455
O141 W4 Cs5 136.3(8) . 1_455
O96 W4 Cs5 132.3(7) . 1_455
O25 W4 Cs5 50.7(7) . 1_455
O82 W4 Cs5 51.6(7) . 1_455
O118 W4 Cs5 102.0(6) . 1_455
Cs10 W4 Cs5 127.34(14) . 1_455
O68 W4 Cs19 43.0(9) . 2_675
O141 W4 Cs19 142.0(8) . 2_675
O96 W4 Cs19 97.8(7) . 2_675
O25 W4 Cs19 93.5(7) . 2_675
O82 W4 Cs19 55.3(7) . 2_675
O118 W4 Cs19 136.2(6) . 2_675
Cs10 W4 Cs19 84.49(14) . 2_675
Cs5 W4 Cs19 45.23(17) 1_455 2_675
O120 W5 O27 99.6(12) . .
O120 W5 O133 97.6(12) . .
O27 W5 O133 90.2(10) . .
O120 W5 O104 103.3(12) . .
O27 W5 O104 91.4(10) . .
O133 W5 O104 158.5(10) . .
O120 W5 O105 98.2(11) . .
O27 W5 O105 162.1(10) . .
O133 W5 O105 89.2(10) . .
O104 W5 O105 82.7(10) . .
O120 W5 O131 171.3(11) . .
O27 W5 O131 82.5(9) . .
O133 W5 O131 73.9(9) . .
O104 W5 O131 85.1(9) . .
O105 W5 O131 80.2(9) . .
O120 W5 Cs15 73.8(9) . .
O27 W5 Cs15 58.6(8) . .
O133 W5 Cs15 44.8(7) . .
O104 W5 Cs15 147.9(7) . .
O105 W5 Cs15 129.3(7) . .
O131 W5 Cs15 100.4(6) . .
O60 W6 O3 101.2(10) . .
O60 W6 O126 102.7(11) . .
O3 W6 O126 91.0(10) . .
O60 W6 O5 99.2(11) . .
O3 W6 O5 91.7(10) . .
O126 W6 O5 157.0(10) . .
O60 W6 O39 96.3(10) . .
O3 W6 O39 162.5(10) . .
O126 W6 O39 84.5(10) . .
O5 W6 O39 86.2(10) . .
O60 W6 O198 171.9(10) . .
O3 W6 O198 82.4(9) . .
O126 W6 O198 84.4(9) . .
O5 W6 O198 73.4(9) . .
O39 W6 O198 80.3(9) . .
O60 W6 K2 72.2(8) . .
O3 W6 K2 129.6(7) . .
O126 W6 K2 139.4(7) . .
O5 W6 K2 43.6(7) . .
O39 W6 K2 57.1(7) . .
O198 W6 K2 99.9(6) . .
O60 W6 K3 68.5(9) . .
O3 W6 K3 52.5(8) . .
O126 W6 K3 136.7(8) . .
O5 W6 K3 59.3(8) . .
O39 W6 K3 137.4(8) . .
O198 W6 K3 109.1(7) . .
K2 W6 K3 80.3(4) . .
O169 W7 O18 98.2(11) . .
O169 W7 O135 103.8(11) . .
O18 W7 O135 93.2(10) . .
O169 W7 O162 97.2(11) . .
O18 W7 O162 164.5(10) . .
O135 W7 O162 82.1(10) . .
O169 W7 O133 99.0(11) . .
O18 W7 O133 89.5(10) . .
O135 W7 O133 156.3(10) . .
O162 W7 O133 89.0(10) . .
O169 W7 O131 172.0(11) . .
O18 W7 O131 82.7(9) . .
O135 W7 O131 84.0(9) . .
O162 W7 O131 82.1(9) . .
O133 W7 O131 73.0(9) . .
O169 W7 Cs15 68.2(9) . .
O18 W7 Cs15 57.4(8) . .
O135 W7 Cs15 146.1(7) . .
O162 W7 Cs15 130.7(7) . .
O133 W7 Cs15 50.6(7) . .
O131 W7 Cs15 106.2(6) . .
O169 W7 Cs2 35.3(8) . .
O18 W7 Cs2 62.9(7) . .
O135 W7 Cs2 104.3(7) . .
O162 W7 Cs2 132.5(7) . .
O133 W7 Cs2 97.9(7) . .
O131 W7 Cs2 144.8(5) . .
Cs15 W7 Cs2 49.6(2) . .
O16 W8 O46 100.1(10) . .
O16 W8 O24 98.8(10) . .
O46 W8 O24 91.8(10) . .
O16 W8 O76 103.5(10) . .
O46 W8 O76 89.8(9) . .
O24 W8 O76 157.0(10) . .
O16 W8 O8 96.5(10) . .
O46 W8 O8 163.4(10) . .
O24 W8 O8 86.5(9) . .
O76 W8 O8 85.5(9) . .
O16 W8 O91 172.0(9) . .
O46 W8 O91 81.2(9) . .
O24 W8 O91 73.3(9) . .
O76 W8 O91 84.4(9) . .
O8 W8 O91 82.4(9) . .
O16 W8 Cs9 77.4(8) . .
O46 W8 Cs9 47.5(7) . .
O24 W8 Cs9 55.3(7) . .
O76 W8 Cs9 135.5(7) . .
O8 W8 Cs9 139.0(7) . .
O91 W8 Cs9 98.1(6) . .
O16 W8 Cs3A 35.8(8) . .
O46 W8 Cs3A 135.3(7) . .
O24 W8 Cs3A 89.9(7) . .
O76 W8 Cs3A 104.9(7) . .
O8 W8 Cs3A 61.3(7) . .
O91 W8 Cs3A 141.1(6) . .
Cs9 W8 Cs3A 100.5(2) . .
O16 W8 Cs3 36.7(8) . .
O46 W8 Cs3 136.5(7) . .
O24 W8 Cs3 98.6(7) . .
O76 W8 Cs3 96.0(7) . .
O8 W8 Cs3 60.0(7) . .
O91 W8 Cs3 142.2(5) . .
Cs9 W8 Cs3 107.28(10) . .
O106 W9 O44 98.3(10) . .
O106 W9 O122 101.0(10) . .
O44 W9 O122 89.9(10) . .
O106 W9 O85 95.7(10) . .
O44 W9 O85 166.0(10) . .
O122 W9 O85 86.3(10) . .
O106 W9 O14 99.3(10) . .
O44 W9 O14 91.2(10) . .
O122 W9 O14 159.2(10) . .
O85 W9 O14 87.7(10) . .
O106 W9 O36 172.3(10) . .
O44 W9 O36 84.6(9) . .
O122 W9 O36 86.1(9) . .
O85 W9 O36 81.7(9) . .
O14 W9 O36 73.4(9) . .
O106 W9 Cs2 76.5(8) . 2_766
O44 W9 Cs2 134.8(7) . 2_766
O122 W9 Cs2 135.2(7) . 2_766
O85 W9 Cs2 50.4(7) . 2_766
O14 W9 Cs2 47.2(7) . 2_766
O36 W9 Cs2 96.4(6) . 2_766
O106 W9 Cs15 43.7(8) . 2_766
O44 W9 Cs15 141.9(7) . 2_766
O122 W9 Cs15 98.7(7) . 2_766
O85 W9 Cs15 52.1(7) . 2_766
O14 W9 Cs15 93.1(7) . 2_766
O36 W9 Cs15 132.8(6) . 2_766
Cs2 W9 Cs15 48.7(2) 2_766 2_766
O55 W10 O126 101.6(11) . .
O55 W10 O66 99.5(10) . .
O126 W10 O66 89.7(10) . .
O55 W10 O10 100.2(11) . .
O126 W10 O10 157.5(10) . .
O66 W10 O10 91.8(10) . .
O55 W10 O23 98.6(10) . .
O126 W10 O23 84.4(10) . .
O66 W10 O23 161.7(10) . .
O10 W10 O23 87.2(10) . .
O55 W10 O37 171.8(10) . .
O126 W10 O37 86.5(9) . .
O66 W10 O37 81.4(9) . .
O10 W10 O37 71.6(9) . .
O23 W10 O37 80.9(9) . .
O55 W10 Cs14 57.7(8) . .
O126 W10 Cs14 158.3(7) . .
O66 W10 Cs14 99.6(7) . .
O10 W10 Cs14 42.6(7) . .
O23 W10 Cs14 92.0(7) . .
O37 W10 Cs14 114.2(6) . .
O55 W10 Cs8 79.7(8) . 2_676
O126 W10 Cs8 130.0(7) . 2_676
O66 W10 Cs8 139.9(7) . 2_676
O10 W10 Cs8 49.8(7) . 2_676
O23 W10 Cs8 46.8(7) . 2_676
O37 W10 Cs8 94.3(6) . 2_676
Cs14 W10 Cs8 45.92(18) . 2_676
O148 W11 O76 101.8(11) . .
O148 W11 O145 98.8(11) . .
O76 W11 O145 158.9(10) . .
O148 W11 O34 101.7(11) . .
O76 W11 O34 89.9(10) . .
O145 W11 O34 90.2(10) . .
O148 W11 O44 93.9(11) . .
O76 W11 O44 86.5(10) . .
O145 W11 O44 87.7(10) . .
O34 W11 O44 164.4(9) . .
O148 W11 O90 172.9(10) . .
O76 W11 O90 84.8(9) . .
O145 W11 O90 74.4(9) . .
O34 W11 O90 80.5(9) . .
O44 W11 O90 84.1(9) . .
O148 W11 Cs4 81.1(8) . .
O76 W11 Cs4 139.1(7) . .
O145 W11 Cs4 49.1(7) . .
O34 W11 Cs4 50.3(7) . .
O44 W11 Cs4 134.3(7) . .
O90 W11 Cs4 95.5(6) . .
O148 W11 Cs17 32.2(8) . .
O76 W11 Cs17 86.5(7) . .
O145 W11 Cs17 109.3(7) . .
O34 W11 Cs17 130.3(7) . .
O44 W11 Cs17 64.7(7) . .
O90 W11 Cs17 148.0(6) . .
Cs4 W11 Cs17 110.96(15) . .
O101 W12 O20 99.1(12) . .
O101 W12 O61 100.7(12) . .
O20 W12 O61 93.3(10) . .
O101 W12 O43 100.3(12) . .
O20 W12 O43 89.5(10) . .
O61 W12 O43 158.1(10) . .
O101 W12 O27 95.8(12) . .
O20 W12 O27 165.1(10) . .
O61 W12 O27 85.7(10) . .
O43 W12 O27 86.0(10) . .
O101 W12 O83 174.0(11) . .
O20 W12 O83 82.9(9) . .
O61 W12 O83 73.5(9) . .
O43 W12 O83 85.4(9) . .
O27 W12 O83 82.6(9) . .
O101 W12 Cs15 75.8(10) . .
O20 W12 Cs15 134.2(7) . .
O61 W12 Cs15 45.4(7) . .
O43 W12 Cs15 136.3(7) . .
O27 W12 Cs15 52.0(7) . .
O83 W12 Cs15 98.8(6) . .
O101 W12 Cs4 83.6(10) . .
O20 W12 Cs4 47.9(7) . .
O61 W12 Cs4 52.3(7) . .
O43 W12 Cs4 137.0(7) . .
O27 W12 Cs4 136.6(7) . .
O83 W12 Cs4 93.7(6) . .
Cs15 W12 Cs4 86.5(2) . .
O52 W13 O39 103.3(10) . .
O52 W13 O23 102.3(10) . .
O39 W13 O23 87.5(10) . .
O52 W13 O177 101.7(10) . .
O39 W13 O177 87.6(10) . .
O23 W13 O177 156.0(10) . .
O52 W13 O159 100.6(11) . .
O39 W13 O159 156.1(10) . .
O23 W13 O159 87.3(10) . .
O177 W13 O159 87.7(10) . .
O52 W13 O115 170.7(10) . .
O39 W13 O115 84.3(9) . .
O23 W13 O115 83.1(9) . .
O177 W13 O115 73.1(9) . .
O159 W13 O115 71.9(9) . .
O52 W13 Cs8 79.8(8) . 2_676
O39 W13 Cs8 137.6(7) . 2_676
O23 W13 Cs8 51.3(7) . 2_676
O177 W13 Cs8 133.9(7) . 2_676
O159 W13 Cs8 47.6(7) . 2_676
O115 W13 Cs8 98.2(6) . 2_676
O52 W13 K2A 82.7(8) . .
O39 W13 K2A 51.1(7) . .
O23 W13 K2A 137.8(8) . .
O177 W13 K2A 47.0(8) . .
O159 W13 K2A 133.6(7) . .
O115 W13 K2A 98.5(6) . .
Cs8 W13 K2A 162.1(2) 2_676 .
O155 W14 O47 101.8(12) . .
O155 W14 O26 101.9(12) . .
O47 W14 O26 89.7(10) . .
O155 W14 O100 101.2(12) . .
O47 W14 O100 89.3(10) . .
O26 W14 O100 156.5(10) . .
O155 W14 O112 98.3(12) . .
O47 W14 O112 159.9(10) . .
O26 W14 O112 85.5(10) . .
O100 W14 O112 87.4(10) . .
O155 W14 O2 172.6(11) . .
O47 W14 O2 81.3(9) . .
O26 W14 O2 84.7(9) . .
O100 W14 O2 71.9(9) . .
O112 W14 O2 78.8(9) . .
O155 W14 Cs1 72.8(9) . .
O47 W14 Cs1 52.3(8) . .
O26 W14 Cs1 137.5(7) . .
O100 W14 Cs1 54.9(7) . .
O112 W14 Cs1 136.8(7) . .
O2 W14 Cs1 104.5(6) . .
O155 W14 Cs1A 80.8(9) . .
O47 W14 Cs1A 53.1(8) . .
O26 W14 Cs1A 141.8(7) . .
O100 W14 Cs1A 47.1(7) . .
O112 W14 Cs1A 132.2(7) . .
O2 W14 Cs1A 96.1(6) . .
O93 W15 O35 101.9(11) . .
O93 W15 O104 101.9(11) . .
O35 W15 O104 92.4(10) . .
O93 W15 O10 98.2(11) . .
O35 W15 O10 89.5(10) . .
O104 W15 O10 158.9(10) . .
O93 W15 O81 96.5(11) . .
O35 W15 O81 161.5(10) . .
O104 W15 O81 82.5(10) . .
O10 W15 O81 89.1(10) . .
O93 W15 O37 171.1(10) . .
O35 W15 O37 81.9(9) . .
O104 W15 O37 86.0(9) . .
O10 W15 O37 73.5(9) . .
O81 W15 O37 80.1(9) . .
O93 W15 Cs8 77.0(9) . 2_676
O35 W15 Cs8 136.7(7) . 2_676
O104 W15 Cs8 130.6(7) . 2_676
O10 W15 Cs8 48.9(7) . 2_676
O81 W15 Cs8 49.4(7) . 2_676
O37 W15 Cs8 94.7(6) . 2_676
O93 W15 Cs14 65.0(9) . .
O35 W15 Cs14 95.4(7) . .
O104 W15 Cs14 165.9(8) . .
O10 W15 Cs14 33.3(7) . .
O81 W15 Cs14 93.5(7) . .
O37 W15 Cs14 106.8(6) . .
Cs8 W15 Cs14 44.15(17) 2_676 .
O79 W16 O77 99.1(11) . .
O79 W16 O123 104.3(11) . .
O77 W16 O123 88.9(10) . .
O79 W16 O25 98.3(11) . .
O77 W16 O25 92.7(10) . .
O123 W16 O25 156.8(10) . .
O79 W16 O78 98.1(11) . .
O77 W16 O78 162.6(10) . .
O123 W16 O78 84.2(10) . .
O25 W16 O78 87.5(10) . .
O79 W16 O118 170.6(10) . .
O77 W16 O118 82.1(9) . .
O123 W16 O118 85.1(9) . .
O25 W16 O118 72.3(9) . .
O78 W16 O118 81.4(9) . .
O79 W16 K2 49.7(8) . 2_676
O77 W16 K2 64.7(8) . 2_676
O123 W16 K2 69.2(8) . 2_676
O25 W16 K2 131.8(8) . 2_676
O78 W16 K2 126.6(7) . 2_676
O118 W16 K2 137.4(6) . 2_676
O79 W16 Cs5 78.9(8) . 1_455
O77 W16 Cs5 132.7(7) . 1_455
O123 W16 Cs5 137.9(7) . 1_455
O25 W16 Cs5 42.3(7) . 1_455
O78 W16 Cs5 54.0(7) . 1_455
O118 W16 Cs5 93.4(6) . 1_455
K2 W16 Cs5 128.5(3) 2_676 1_455
O107 W17 O136 101.8(11) . .
O107 W17 O24 100.2(11) . .
O136 W17 O24 93.2(10) . .
O107 W17 O30 103.0(11) . .
O136 W17 O30 87.9(10) . .
O24 W17 O30 156.0(10) . .
O107 W17 O15 94.6(10) . .
O136 W17 O15 163.3(10) . .
O24 W17 O15 86.4(10) . .
O30 W17 O15 85.7(10) . .
O107 W17 O91 172.9(10) . .
O136 W17 O91 81.0(9) . .
O24 W17 O91 73.0(9) . .
O30 W17 O91 83.5(9) . .
O15 W17 O91 83.0(9) . .
O107 W17 Cs9 82.4(8) . .
O136 W17 Cs9 50.4(8) . .
O24 W17 Cs9 51.7(7) . .
O30 W17 Cs9 137.8(7) . .
O15 W17 Cs9 136.1(7) . .
O91 W17 Cs9 94.7(5) . .
O168 W18 O81 104.0(11) . .
O168 W18 O105 105.0(11) . .
O81 W18 O105 84.8(10) . .
O168 W18 O98 100.8(11) . .
O81 W18 O98 155.1(10) . .
O105 W18 O98 87.6(10) . .
O168 W18 O159 99.7(11) . .
O81 W18 O159 88.0(10) . .
O105 W18 O159 155.3(10) . .
O98 W18 O159 89.1(10) . .
O168 W18 O115 169.7(10) . .
O81 W18 O115 82.0(9) . .
O105 W18 O115 83.7(9) . .
O98 W18 O115 73.7(9) . .
O159 W18 O115 71.8(9) . .
O168 W18 Cs8 80.3(9) . 2_676
O81 W18 Cs8 53.0(7) . 2_676
O105 W18 Cs8 136.9(7) . 2_676
O98 W18 Cs8 134.3(7) . 2_676
O159 W18 Cs8 46.6(7) . 2_676
O115 W18 Cs8 97.2(6) . 2_676
O31 W19 O99 99.5(11) . .
O31 W19 O26 101.5(11) . .
O99 W19 O26 88.1(10) . .
O31 W19 O61 99.9(11) . .
O99 W19 O61 93.6(10) . .
O26 W19 O61 158.0(10) . .
O31 W19 O18 96.0(10) . .
O99 W19 O18 164.4(10) . .
O26 W19 O18 86.7(10) . .
O61 W19 O18 85.9(10) . .
O31 W19 O83 173.3(10) . .
O99 W19 O83 82.1(9) . .
O26 W19 O83 85.0(9) . .
O61 W19 O83 73.5(9) . .
O18 W19 O83 82.8(9) . .
O31 W19 Cs15 70.2(8) . .
O99 W19 Cs15 137.6(8) . .
O26 W19 Cs15 133.8(7) . .
O61 W19 Cs15 50.9(7) . .
O18 W19 Cs15 51.1(7) . .
O83 W19 Cs15 104.2(6) . .
O31 W19 Cs4 78.3(8) . .
O99 W19 Cs4 46.9(7) . .
O26 W19 Cs4 133.1(7) . .
O61 W19 Cs4 57.2(7) . .
O18 W19 Cs4 140.2(7) . .
O83 W19 Cs4 98.5(6) . .
Cs15 W19 Cs4 90.9(2) . .
O31 W19 Cs2 35.7(8) . .
O99 W19 Cs2 135.2(7) . .
O26 W19 Cs2 99.1(7) . .
O61 W19 Cs2 95.1(7) . .
O18 W19 Cs2 60.3(7) . .
O83 W19 Cs2 142.3(6) . .
Cs15 W19 Cs2 47.4(2) . .
Cs4 W19 Cs2 105.20(13) . .
O45 W20 O94 101.2(12) . .
O45 W20 O32 100.4(12) . .
O94 W20 O32 92.0(11) . .
O45 W20 O28 101.2(11) . .
O94 W20 O28 90.3(10) . .
O32 W20 O28 157.4(11) . .
O45 W20 O152 93.9(11) . .
O94 W20 O152 164.6(11) . .
O32 W20 O152 88.5(10) . .
O28 W20 O152 83.4(10) . .
O45 W20 O73 172.2(10) . .
O94 W20 O73 82.8(10) . .
O32 W20 O73 72.6(10) . .
O28 W20 O73 85.4(9) . .
O152 W20 O73 82.7(9) . .
O45 W20 Cs13 48.6(9) . .
O94 W20 Cs13 109.0(8) . .
O32 W20 Cs13 144.6(8) . .
O28 W20 Cs13 53.9(7) . .
O152 W20 Cs13 78.6(7) . .
O73 W20 Cs13 136.5(6) . .
O132 W21 O9 99.2(11) . .
O132 W21 O146 103.3(11) . .
O9 W21 O146 91.0(10) . .
O132 W21 O48 98.3(11) . .
O9 W21 O48 91.9(10) . .
O146 W21 O48 157.5(10) . .
O132 W21 O141 97.6(11) . .
O9 W21 O141 163.2(10) . .
O146 W21 O141 84.0(10) . .
O48 W21 O141 86.8(10) . .
O132 W21 O38 172.4(10) . .
O9 W21 O38 82.5(9) . .
O146 W21 O38 84.1(9) . .
O48 W21 O38 74.2(9) . .
O141 W21 O38 81.0(9) . .
O132 W21 Cs10 58.8(8) . .
O9 W21 Cs10 122.4(7) . .
O146 W21 Cs10 52.7(7) . .
O48 W21 Cs10 139.6(7) . .
O141 W21 Cs10 66.4(7) . .
O38 W21 Cs10 126.5(6) . .
O132 W21 Cs6 81.1(8) . .
O9 W21 Cs6 44.8(8) . .
O146 W21 Cs6 135.1(7) . .
O48 W21 Cs6 54.6(7) . .
O141 W21 Cs6 140.4(7) . .
O38 W21 Cs6 95.1(6) . .
Cs10 W21 Cs6 136.94(10) . .
O64 W22 O15 99.4(10) . .
O64 W22 O22 99.8(10) . .
O15 W22 O22 160.7(10) . .
O64 W22 O50 104.1(10) . .
O15 W22 O50 89.4(10) . .
O22 W22 O50 84.4(10) . .
O64 W22 O187 98.1(10) . .
O15 W22 O187 90.4(10) . .
O22 W22 O187 88.5(10) . .
O50 W22 O187 157.5(10) . .
O64 W22 O109 170.5(10) . .
O15 W22 O109 82.7(9) . .
O22 W22 O109 78.6(9) . .
O50 W22 O109 85.1(9) . .
O187 W22 O109 72.6(9) . .
O64 W22 Cs18 79.0(8) . .
O15 W22 Cs18 133.7(7) . .
O22 W22 Cs18 52.7(7) . .
O50 W22 Cs18 136.4(7) . .
O187 W22 Cs18 45.2(7) . .
O109 W22 Cs18 92.9(6) . .
O127 W23 O74 102.6(12) . .
O127 W23 O63 99.5(12) . .
O74 W23 O63 89.8(11) . .
O127 W23 O96 101.1(11) . .
O74 W23 O96 91.3(11) . .
O63 W23 O96 158.6(10) . .
O127 W23 O71 97.6(11) . .
O74 W23 O71 159.8(10) . .
O63 W23 O71 87.4(10) . .
O96 W23 O71 84.2(10) . .
O127 W23 O134 171.3(11) . .
O74 W23 O134 80.6(9) . .
O63 W23 O134 72.2(9) . .
O96 W23 O134 86.9(9) . .
O71 W23 O134 79.5(9) . .
O127 W23 Cs3 55.4(9) . 1_455
O74 W23 Cs3 149.7(8) . 1_455
O63 W23 Cs3 75.6(7) . 1_455
O96 W23 Cs3 111.9(7) . 1_455
O71 W23 Cs3 47.7(7) . 1_455
O134 W23 Cs3 118.4(6) . 1_455
O127 W23 Cs7 46.7(9) . 2_675
O74 W23 Cs7 65.1(8) . 2_675
O63 W23 Cs7 73.0(7) . 2_675
O96 W23 Cs7 126.5(7) . 2_675
O71 W23 Cs7 132.4(7) . 2_675
O134 W23 Cs7 130.3(6) . 2_675
Cs3 W23 Cs7 85.08(15) 1_455 2_675
O127 W23 Cs10 63.9(9) . .
O74 W23 Cs10 74.7(8) . .
O63 W23 Cs10 153.2(7) . .
O96 W23 Cs10 46.2(7) . .
O71 W23 Cs10 114.5(7) . .
O134 W23 Cs10 124.9(6) . .
Cs3 W23 Cs10 107.00(11) 1_455 .
Cs7 W23 Cs10 80.62(14) 2_675 .
O172 W24 O162 103.3(11) . .
O172 W24 O161 102.3(11) . .
O162 W24 O161 86.6(10) . .
O172 W24 O177 100.4(11) . .
O162 W24 O177 156.3(10) . .
O161 W24 O177 88.7(10) . .
O172 W24 O98 100.3(11) . .
O162 W24 O98 87.5(10) . .
O161 W24 O98 157.5(10) . .
O177 W24 O98 88.0(10) . .
O172 W24 O115 168.6(10) . .
O162 W24 O115 84.9(9) . .
O161 W24 O115 86.0(9) . .
O177 W24 O115 71.6(9) . .
O98 W24 O115 71.8(9) . .
O172 W24 K2A 80.1(9) . .
O162 W24 K2A 136.0(8) . .
O161 W24 K2A 50.6(7) . .
O177 W24 K2A 49.2(8) . .
O98 W24 K2A 135.7(7) . .
O115 W24 K2A 99.6(6) . .
O172 W24 K6 48.8(8) . 2_766
O162 W24 K6 54.7(7) . 2_766
O161 W24 K6 101.1(7) . 2_766
O177 W24 K6 148.8(7) . 2_766
O98 W24 K6 93.2(7) . 2_766
O115 W24 K6 138.0(6) . 2_766
O151 W25 O110 97.6(11) . .
O151 W25 O75 102.6(11) . .
O110 W25 O75 89.1(10) . .
O151 W25 O95 98.8(11) . .
O110 W25 O95 88.7(10) . .
O75 W25 O95 158.6(10) . .
O151 W25 O19 97.2(11) . .
O110 W25 O19 165.2(10) . .
O75 W25 O19 87.2(10) . .
O95 W25 O19 89.5(10) . .
O151 W25 O117 171.0(10) . .
O110 W25 O117 81.0(9) . .
O75 W25 O117 86.3(9) . .
O95 W25 O117 72.3(9) . .
O19 W25 O117 84.5(9) . .
O151 W25 Cs16 79.5(9) . .
O110 W25 Cs16 51.1(7) . .
O75 W25 Cs16 139.7(7) . .
O95 W25 Cs16 45.9(7) . .
O19 W25 Cs16 132.9(7) . .
O117 W25 Cs16 92.8(6) . .
O142 W26 O40 100.6(12) . .
O142 W26 O50 101.0(12) . .
O40 W26 O50 88.2(11) . .
O142 W26 O32 102.8(12) . .
O40 W26 O32 92.3(11) . .
O50 W26 O32 155.6(10) . .
O142 W26 O86 96.6(11) . .
O40 W26 O86 162.6(10) . .
O50 W26 O86 86.2(10) . .
O32 W26 O86 86.2(10) . .
O142 W26 O73 174.1(11) . .
O40 W26 O73 82.3(9) . .
O50 W26 O73 84.1(9) . .
O32 W26 O73 71.9(9) . .
O86 W26 O73 80.8(9) . .
O149 W27 O11 100.0(11) . .
O149 W27 O146 101.7(11) . .
O11 W27 O146 89.6(11) . .
O149 W27 O74 96.1(11) . .
O11 W27 O74 163.8(10) . .
O146 W27 O74 84.8(10) . .
O149 W27 O138 101.6(11) . .
O11 W27 O138 95.6(10) . .
O146 W27 O138 154.8(10) . .
O74 W27 O138 83.3(10) . .
O149 W27 O62 172.3(11) . .
O11 W27 O62 84.3(9) . .
O146 W27 O62 84.6(9) . .
O74 W27 O62 80.0(9) . .
O138 W27 O62 71.5(9) . .
O149 W27 Cs20 81.8(9) . .
O11 W27 Cs20 49.4(8) . .
O146 W27 Cs20 138.4(8) . .
O74 W27 Cs20 136.4(7) . .
O138 W27 Cs20 55.1(7) . .
O62 W27 Cs20 96.4(6) . .
O149 W27 Cs10 61.4(9) . .
O11 W27 Cs10 115.3(8) . .
O146 W27 Cs10 45.4(7) . .
O74 W27 Cs10 70.8(7) . .
O138 W27 Cs10 146.2(7) . .
O62 W27 Cs10 122.6(6) . .
Cs20 W27 Cs10 138.36(15) . .
O149 W27 Cs7 49.7(9) . 2_675
O11 W27 Cs7 141.1(8) . 2_675
O146 W27 Cs7 117.1(7) . 2_675
O74 W27 Cs7 53.9(7) . 2_675
O138 W27 Cs7 72.4(7) . 2_675
O62 W27 Cs7 123.5(6) . 2_675
Cs20 W27 Cs7 96.94(18) . 2_675
Cs10 W27 Cs7 74.75(12) . 2_675
O166 W28 O28 100.6(11) . .
O166 W28 O164 100.5(11) . .
O28 W28 O164 90.4(10) . .
O166 W28 O14 99.6(11) . .
O28 W28 O14 159.2(10) . .
O164 W28 O14 90.8(10) . .
O166 W28 O129 96.6(11) . .
O28 W28 O129 84.2(10) . .
O164 W28 O129 162.7(10) . .
O14 W28 O129 88.6(10) . .
O166 W28 O36 173.9(10) . .
O28 W28 O36 85.1(9) . .
O164 W28 O36 81.5(9) . .
O14 W28 O36 74.6(9) . .
O129 W28 O36 81.7(9) . .
O166 W28 Cs13 42.3(8) . .
O28 W28 Cs13 60.2(8) . .
O164 W28 Cs13 110.6(8) . .
O14 W28 Cs13 137.7(7) . .
O129 W28 Cs13 80.9(7) . .
O36 W28 Cs13 142.4(6) . .
O166 W28 Cs2 77.5(8) . 2_766
O28 W28 Cs2 134.1(7) . 2_766
O164 W28 Cs2 135.3(7) . 2_766
O14 W28 Cs2 47.0(7) . 2_766
O129 W28 Cs2 51.3(7) . 2_766
O36 W28 Cs2 97.0(6) . 2_766
Cs13 W28 Cs2 97.63(16) . 2_766
O166 W28 Cs12 38.7(8) . .
O28 W28 Cs12 114.2(8) . .
O164 W28 Cs12 64.9(8) . .
O14 W28 Cs12 85.0(7) . .
O129 W28 Cs12 132.1(7) . .
O36 W28 Cs12 140.4(6) . .
Cs13 W28 Cs12 73.0(2) . .
Cs2 W28 Cs12 92.98(18) 2_766 .
O158 W29 O153 98.8(11) . .
O158 W29 O174 104.0(11) . .
O153 W29 O174 89.1(11) . .
O158 W29 O145 100.0(11) . .
O153 W29 O145 92.1(10) . .
O174 W29 O145 155.6(10) . .
O158 W29 O164 97.8(11) . .
O153 W29 O164 163.4(11) . .
O174 W29 O164 86.8(10) . .
O145 W29 O164 85.1(10) . .
O158 W29 O90 172.1(10) . .
O153 W29 O90 83.5(9) . .
O174 W29 O90 83.6(9) . .
O145 W29 O90 72.3(9) . .
O164 W29 O90 80.1(9) . .
O158 W29 Cs4 76.8(9) . .
O153 W29 Cs4 49.0(8) . .
O174 W29 Cs4 136.7(8) . .
O145 W29 Cs4 54.4(7) . .
O164 W29 Cs4 136.4(7) . .
O90 W29 Cs4 99.4(5) . .
O125 W30 O100 99.8(11) . .
O125 W30 O58 100.1(11) . .
O100 W30 O58 89.3(10) . .
O125 W30 O12 102.8(11) . .
O100 W30 O12 157.2(10) . .
O58 W30 O12 89.6(10) . .
O125 W30 O3 95.7(11) . .
O100 W30 O3 87.6(10) . .
O58 W30 O3 164.2(10) . .
O12 W30 O3 87.3(10) . .
O125 W30 O2 170.9(10) . .
O100 W30 O2 71.5(9) . .
O58 W30 O2 82.7(9) . .
O12 W30 O2 85.8(9) . .
O3 W30 O2 81.6(9) . .
O125 W30 K3 63.3(9) . .
O100 W30 K3 55.4(8) . .
O58 W30 K3 133.6(8) . .
O12 W30 K3 134.9(8) . .
O3 W30 K3 54.7(8) . .
O2 W30 K3 108.5(7) . .
O125 W30 Cs1A 75.8(8) . .
O100 W30 Cs1A 51.8(7) . .
O58 W30 Cs1A 50.6(8) . .
O12 W30 Cs1A 137.9(7) . .
O3 W30 Cs1A 134.7(7) . .
O2 W30 Cs1A 99.9(6) . .
K3 W30 Cs1A 83.0(4) . .
O125 W30 Cs1 81.2(8) . .
O100 W30 Cs1 44.3(7) . .
O58 W30 Cs1 53.8(8) . .
O12 W30 Cs1 143.0(7) . .
O3 W30 Cs1 129.3(7) . .
O2 W30 Cs1 93.8(6) . .
K3 W30 Cs1 80.2(4) . .
O51 W31 O71 104.4(11) . .
O51 W31 O82 102.4(11) . .
O71 W31 O82 86.3(11) . .
O51 W31 O87 98.7(11) . .
O71 W31 O87 156.9(10) . .
O82 W31 O87 89.3(11) . .
O51 W31 O185 101.8(11) . .
O71 W31 O185 86.6(11) . .
O82 W31 O185 155.8(10) . .
O87 W31 O185 88.2(11) . .
O51 W31 O33 171.4(10) . .
O71 W31 O33 81.6(9) . .
O82 W31 O33 84.0(9) . .
O87 W31 O33 75.3(9) . .
O185 W31 O33 72.1(9) . .
O51 W31 Cs3 58.4(8) . 1_455
O71 W31 Cs3 51.9(7) . 1_455
O82 W31 Cs3 117.2(7) . 1_455
O87 W31 Cs3 147.0(7) . 1_455
O185 W31 Cs3 75.4(7) . 1_455
O33 W31 Cs3 124.0(6) . 1_455
O51 W31 Cs3A 48.1(9) . 1_455
O71 W31 Cs3A 60.4(8) . 1_455
O82 W31 Cs3A 115.4(8) . 1_455
O87 W31 Cs3A 140.5(8) . 1_455
O185 W31 Cs3A 80.6(8) . 1_455
O33 W31 Cs3A 134.3(6) . 1_455
O51 W31 Cs5 78.5(9) . 1_455
O71 W31 Cs5 131.2(8) . 1_455
O82 W31 Cs5 46.8(7) . 1_455
O87 W31 Cs5 54.2(8) . 1_455
O185 W31 Cs5 141.4(8) . 1_455
O33 W31 Cs5 102.4(6) . 1_455
Cs3 W31 Cs5 130.69(15) 1_455 1_455
Cs3A W31 Cs5 121.4(2) 1_455 1_455
O51 W31 Cs19 50.7(9) . 2_675
O71 W31 Cs19 100.5(7) . 2_675
O82 W31 Cs19 51.7(7) . 2_675
O87 W31 Cs19 94.5(8) . 2_675
O185 W31 Cs19 152.5(7) . 2_675
O33 W31 Cs19 135.0(6) . 2_675
Cs3 W31 Cs19 88.12(15) 1_455 2_675
Cs3A W31 Cs19 80.0(2) 1_455 2_675
Cs5 W31 Cs19 43.65(17) 1_455 2_675
O183 W32 O22 102.1(11) . .
O183 W32 O59 101.1(11) . .
O22 W32 O59 87.2(10) . .
O183 W32 O86 104.1(11) . .
O22 W32 O86 86.1(10) . .
O59 W32 O86 154.7(10) . .
O183 W32 O143 103.8(11) . .
O22 W32 O143 154.0(10) . .
O59 W32 O143 86.7(10) . .
O86 W32 O143 88.7(10) . .
O183 W32 O7 171.6(10) . .
O22 W32 O7 79.9(9) . .
O59 W32 O7 70.7(9) . .
O86 W32 O7 84.1(9) . .
O143 W32 O7 74.2(9) . .
O183 W32 Cs18 81.4(9) . .
O22 W32 Cs18 51.1(7) . .
O59 W32 Cs18 46.6(8) . .
O86 W32 Cs18 136.6(8) . .
O143 W32 Cs18 132.5(7) . .
O7 W32 Cs18 93.9(6) . .
O67 W33 O119 102.1(11) . .
O67 W33 O150 101.2(11) . .
O119 W33 O150 156.7(10) . .
O67 W33 O59 102.0(11) . .
O119 W33 O59 88.2(10) . .
O150 W33 O59 87.8(10) . .
O67 W33 O85 102.0(10) . .
O119 W33 O85 85.1(10) . .
O150 W33 O85 89.2(10) . .
O59 W33 O85 155.9(10) . .
O67 W33 O7 172.4(10) . .
O119 W33 O7 81.9(9) . .
O150 W33 O7 75.1(9) . .
O59 W33 O7 71.4(9) . .
O85 W33 O7 84.7(9) . .
O67 W33 K6 68.7(8) . .
O119 W33 K6 139.8(7) . .
O150 W33 K6 52.5(7) . .
O59 W33 K6 57.9(8) . .
O85 W33 K6 134.7(7) . .
O7 W33 K6 104.1(6) . .
O67 W33 Cs18 78.8(8) . .
O119 W33 Cs18 49.3(7) . .
O150 W33 Cs18 138.0(7) . .
O59 W33 Cs18 52.2(8) . .
O85 W33 Cs18 132.3(7) . .
O7 W33 Cs18 99.5(6) . .
K6 W33 Cs18 90.7(2) . .
O67 W33 Cs15 49.2(8) . 2_766
O119 W33 Cs15 99.7(7) . 2_766
O150 W33 Cs15 94.7(7) . 2_766
O59 W33 Cs15 151.1(8) . 2_766
O85 W33 Cs15 53.0(7) . 2_766
O7 W33 Cs15 137.0(6) . 2_766
K6 W33 Cs15 101.6(3) . 2_766
Cs18 W33 Cs15 114.1(2) . 2_766
O67 W33 Cs2 82.3(8) . 2_766
O119 W33 Cs2 133.3(7) . 2_766
O150 W33 Cs2 49.9(7) . 2_766
O59 W33 Cs2 137.0(8) . 2_766
O85 W33 Cs2 49.1(7) . 2_766
O7 W33 Cs2 99.8(6) . 2_766
K6 W33 Cs2 85.6(2) . 2_766
Cs18 W33 Cs2 160.70(15) . 2_766
Cs15 W33 Cs2 48.6(2) 2_766 2_766
O175 W34 O88 98.3(11) . .
O175 W34 O12 102.3(11) . .
O88 W34 O12 90.0(10) . .
O175 W34 O1 99.3(11) . .
O88 W34 O1 90.3(10) . .
O12 W34 O1 158.1(10) . .
O175 W34 O66 97.9(11) . .
O88 W34 O66 163.8(10) . .
O12 W34 O66 85.4(10) . .
O1 W34 O66 88.3(10) . .
O175 W34 O111 171.3(10) . .
O88 W34 O111 82.9(9) . .
O12 W34 O111 86.3(9) . .
O1 W34 O111 71.9(9) . .
O66 W34 O111 81.3(9) . .
O175 W34 Cs16 76.4(8) . .
O88 W34 Cs16 43.0(8) . .
O12 W34 Cs16 130.5(7) . .
O1 W34 Cs16 58.6(7) . .
O66 W34 Cs16 144.1(7) . .
O111 W34 Cs16 99.1(6) . .
O42 W35 O49 101.4(11) . .
O42 W35 O108 102.7(11) . .
O49 W35 O108 91.2(10) . .
O42 W35 O63 98.4(11) . .
O49 W35 O63 90.2(10) . .
O108 W35 O63 158.2(10) . .
O42 W35 O189 95.0(11) . .
O49 W35 O189 163.5(11) . .
O108 W35 O189 84.2(10) . .
O63 W35 O189 88.3(10) . .
O42 W35 O134 170.8(10) . .
O49 W35 O134 82.0(10) . .
O108 W35 O134 85.6(9) . .
O63 W35 O134 73.0(9) . .
O189 W35 O134 81.8(10) . .
O42 W35 Cs12 48.2(8) . 2_666
O49 W35 Cs12 108.4(7) . 2_666
O108 W35 Cs12 55.4(7) . 2_666
O63 W35 Cs12 143.5(8) . 2_666
O189 W35 Cs12 81.9(8) . 2_666
O134 W35 Cs12 139.0(6) . 2_666
O42 W35 Cs17 41.1(8) . 1_455
O49 W35 Cs17 141.1(8) . 1_455
O108 W35 Cs17 89.2(7) . 1_455
O63 W35 Cs17 103.2(7) . 1_455
O189 W35 Cs17 54.9(8) . 1_455
O134 W35 Cs17 136.7(6) . 1_455
Cs12 W35 Cs17 43.6(2) 2_666 1_455
O102 W36 O165 98.1(11) . .
O102 W36 O43 102.7(11) . .
O165 W36 O43 92.3(10) . .
O102 W36 O1 99.1(11) . .
O165 W36 O1 89.5(10) . .
O43 W36 O1 157.7(10) . .
O102 W36 O35 96.6(11) . .
O165 W36 O35 165.2(10) . .
O43 W36 O35 86.1(10) . .
O1 W36 O35 86.6(10) . .
O102 W36 O111 170.4(10) . .
O165 W36 O111 83.6(9) . .
O43 W36 O111 86.7(9) . .
O1 W36 O111 71.4(9) . .
O35 W36 O111 81.7(9) . .
O154 W37 O152 99.9(11) . .
O154 W37 O129 101.3(11) . .
O152 W37 O129 85.7(10) . .
O154 W37 O143 100.8(11) . .
O152 W37 O143 91.0(10) . .
O129 W37 O143 157.9(11) . .
O154 W37 O150 102.1(11) . .
O152 W37 O150 158.0(11) . .
O129 W37 O150 89.3(10) . .
O143 W37 O150 85.7(10) . .
O154 W37 O7 171.3(10) . .
O152 W37 O7 86.7(9) . .
O129 W37 O7 84.8(9) . .
O143 W37 O7 73.3(9) . .
O150 W37 O7 71.5(9) . .
O154 W37 K6A 67.6(9) . .
O152 W37 K6A 143.0(8) . .
O129 W37 K6A 130.1(7) . .
O143 W37 K6A 59.7(8) . .
O150 W37 K6A 50.2(7) . .
O7 W37 K6A 103.7(6) . .
O154 W37 Cs2 81.9(8) . 2_766
O152 W37 Cs2 133.8(7) . 2_766
O129 W37 Cs2 49.4(7) . 2_766
O143 W37 Cs2 134.4(7) . 2_766
O150 W37 Cs2 49.9(7) . 2_766
O7 W37 Cs2 97.6(5) . 2_766
K6A W37 Cs2 80.7(2) . 2_766
O176 W38 O108 101.6(11) . .
O176 W38 O53 99.9(11) . .
O108 W38 O53 89.2(10) . .
O176 W38 O57 99.7(11) . .
O108 W38 O57 157.4(10) . .
O53 W38 O57 94.6(10) . .
O176 W38 O65 97.4(11) . .
O108 W38 O65 83.5(10) . .
O53 W38 O65 162.3(10) . .
O57 W38 O65 86.3(10) . .
O176 W38 O113 171.4(10) . .
O108 W38 O113 86.2(9) . .
O53 W38 O113 83.6(9) . .
O57 W38 O113 72.1(9) . .
O65 W38 O113 79.9(9) . .
O176 W38 Cs12 45.1(8) . 2_666
O108 W38 Cs12 57.6(8) . 2_666
O53 W38 Cs12 106.4(8) . 2_666
O57 W38 Cs12 140.8(8) . 2_666
O65 W38 Cs12 83.2(7) . 2_666
O113 W38 Cs12 141.6(6) . 2_666
O176 W38 Cs13 40.4(8) . 2_666
O108 W38 Cs13 110.5(7) . 2_666
O53 W38 Cs13 61.3(7) . 2_666
O57 W38 Cs13 90.7(7) . 2_666
O65 W38 Cs13 136.4(7) . 2_666
O113 W38 Cs13 139.8(6) . 2_666
Cs12 W38 Cs13 72.2(2) 2_666 2_666
O167 W39 O147 99.7(11) . .
O167 W39 O95 97.6(11) . .
O147 W39 O95 89.3(10) . .
O167 W39 O21 104.9(11) . .
O147 W39 O21 89.6(10) . .
O95 W39 O21 157.3(10) . .
O167 W39 O53 96.4(11) . .
O147 W39 O53 163.9(11) . .
O95 W39 O53 88.4(10) . .
O21 W39 O53 86.4(10) . .
O167 W39 O117 171.9(10) . .
O147 W39 O117 80.4(10) . .
O95 W39 O117 74.3(9) . .
O21 W39 O117 83.1(9) . .
O53 W39 O117 83.6(9) . .
O167 W39 Cs16 73.9(9) . .
O147 W39 Cs16 49.7(7) . .
O95 W39 Cs16 52.8(7) . .
O21 W39 Cs16 136.8(7) . .
O53 W39 Cs16 136.7(7) . .
O117 W39 Cs16 100.6(6) . .
O167 W39 Cs13 37.4(9) . 2_666
O147 W39 Cs13 135.0(7) . 2_666
O95 W39 Cs13 85.6(8) . 2_666
O21 W39 Cs13 110.7(8) . 2_666
O53 W39 Cs13 60.7(7) . 2_666
O117 W39 Cs13 139.5(6) . 2_666
Cs16 W39 Cs13 94.17(19) . 2_666
O97 W40 O78 102.5(12) . .
O97 W40 O54 98.5(11) . .
O78 W40 O54 159.0(11) . .
O97 W40 O181 101.7(11) . .
O78 W40 O181 88.6(11) . .
O54 W40 O181 86.7(10) . .
O97 W40 O87 102.9(11) . .
O78 W40 O87 89.5(11) . .
O54 W40 O87 86.2(10) . .
O181 W40 O87 155.1(10) . .
O97 W40 O33 172.7(11) . .
O78 W40 O33 84.4(10) . .
O54 W40 O33 74.6(9) . .
O181 W40 O33 80.7(9) . .
O87 W40 O33 74.4(9) . .
O97 W40 K1 50.6(9) . 1_455
O78 W40 K1 53.9(8) . 1_455
O54 W40 K1 146.2(7) . 1_455
O181 W40 K1 110.5(7) . 1_455
O87 W40 K1 88.1(8) . 1_455
O33 W40 K1 135.2(6) . 1_455
O97 W40 Cs5 87.4(9) . 1_455
O78 W40 Cs5 49.3(8) . 1_455
O54 W40 Cs5 133.1(7) . 1_455
O181 W40 Cs5 137.9(7) . 1_455
O87 W40 Cs5 47.4(8) . 1_455
O33 W40 Cs5 95.5(6) . 1_455
K1 W40 Cs5 46.56(18) 1_455 1_455
O171 W41 O19 98.9(12) . .
O171 W41 O57 97.4(12) . .
O19 W41 O57 94.2(11) . .
O171 W41 O181 97.5(12) . .
O19 W41 O181 163.6(10) . .
O57 W41 O181 83.2(11) . .
O171 W41 O123 103.2(12) . .
O19 W41 O123 89.3(10) . .
O57 W41 O123 158.3(10) . .
O181 W41 O123 87.5(10) . .
O171 W41 O113 171.3(11) . .
O19 W41 O113 84.1(9) . .
O57 W41 O113 74.1(10) . .
O181 W41 O113 79.6(9) . .
O123 W41 O113 84.9(9) . .
O84 W42 O41 100.5(12) . .
O84 W42 O174 104.2(12) . .
O41 W42 O174 86.5(11) . .
O84 W42 O163 99.5(12) . .
O41 W42 O163 93.6(11) . .
O174 W42 O163 155.9(11) . .
O84 W42 O94 95.6(12) . .
O41 W42 O94 163.3(11) . .
O174 W42 O94 85.3(10) . .
O163 W42 O94 88.0(10) . .
O84 W42 O4 172.1(11) . .
O41 W42 O4 82.6(10) . .
O174 W42 O4 83.3(9) . .
O163 W42 O4 72.9(10) . .
O94 W42 O4 82.0(10) . .
O182 W43 O30 103.9(12) . .
O182 W43 O163 98.9(12) . .
O30 W43 O163 156.5(10) . .
O182 W43 O170 101.4(12) . .
O30 W43 O170 90.8(10) . .
O163 W43 O170 90.5(11) . .
O182 W43 O40 95.6(12) . .
O30 W43 O40 83.9(10) . .
O163 W43 O40 88.1(11) . .
O170 W43 O40 162.9(10) . .
O182 W43 O4 170.4(12) . .
O30 W43 O4 84.9(9) . .
O163 W43 O4 72.0(10) . .
O170 W43 O4 82.1(9) . .
O40 W43 O4 81.3(9) . .
O182 W43 Cs20 80.3(10) . .
O30 W43 Cs20 133.6(7) . .
O163 W43 Cs20 56.2(8) . .
O170 W43 Cs20 44.2(8) . .
O40 W43 Cs20 142.3(8) . .
O4 W43 Cs20 96.6(6) . .
O180 W44 O138 97.2(12) . .
O180 W44 O56 99.7(12) . .
O138 W44 O56 95.9(11) . .
O180 W44 O21 103.9(12) . .
O138 W44 O21 158.0(11) . .
O56 W44 O21 86.7(11) . .
O180 W44 O49 96.6(12) . .
O138 W44 O49 84.4(10) . .
O56 W44 O49 163.5(11) . .
O21 W44 O49 87.1(10) . .
O180 W44 O62 172.6(11) . .
O138 W44 O62 75.5(10) . .
O56 W44 O62 82.4(10) . .
O21 W44 O62 83.2(9) . .
O49 W44 O62 81.7(9) . .
O180 W44 Cs20 79.5(10) . .
O138 W44 Cs20 53.8(8) . .
O56 W44 Cs20 50.2(8) . .
O21 W44 Cs20 136.1(7) . .
O49 W44 Cs20 136.6(7) . .
O62 W44 Cs20 96.8(6) . .
O179 W45 O65 105.0(12) . .
O179 W45 O189 102.1(12) . .
O65 W45 O189 86.1(11) . .
O179 W45 O185 98.7(12) . .
O65 W45 O185 156.3(11) . .
O189 W45 O185 88.1(11) . .
O179 W45 O54 98.3(12) . .
O65 W45 O54 90.4(10) . .
O189 W45 O54 159.6(11) . .
O185 W45 O54 87.0(10) . .
O179 W45 O33 169.9(11) . .
O65 W45 O33 83.1(10) . .
O189 W45 O33 84.4(10) . .
O185 W45 O33 73.5(10) . .
O54 W45 O33 75.2(9) . .
O179 W45 Cs17 47.0(9) . 1_455
O65 W45 Cs17 91.7(8) . 1_455
O189 W45 Cs17 56.0(8) . 1_455
O185 W45 Cs17 104.0(8) . 1_455
O54 W45 Cs17 144.4(7) . 1_455
O33 W45 Cs17 140.3(6) . 1_455
O220 W46 O247 100.0(11) . .
O220 W46 O234 97.5(10) . .
O247 W46 O234 91.4(10) . .
O220 W46 O221 106.3(10) . .
O247 W46 O221 90.2(10) . .
O234 W46 O221 155.5(10) . .
O220 W46 O235 97.9(11) . .
O247 W46 O235 162.1(10) . .
O234 W46 O235 88.1(10) . .
O221 W46 O235 83.0(10) . .
O220 W46 O233 170.7(9) . .
O247 W46 O233 81.6(9) . .
O234 W46 O233 73.2(9) . .
O221 W46 O233 82.8(9) . .
O235 W46 O233 81.1(9) . .
O220 W46 Cs14 66.5(8) . 2_676
O247 W46 Cs14 116.8(7) . 2_676
O234 W46 Cs14 148.9(7) . 2_676
O221 W46 Cs14 45.2(7) . 2_676
O235 W46 Cs14 69.2(7) . 2_676
O233 W46 Cs14 121.2(6) . 2_676
O220 W46 Cs8 36.7(8) . .
O247 W46 Cs8 133.5(7) . .
O234 W46 Cs8 106.7(7) . .
O221 W46 Cs8 89.5(7) . .
O235 W46 Cs8 63.3(7) . .
O233 W46 Cs8 144.3(6) . .
Cs14 W46 Cs8 44.51(17) 2_676 .
O220 W46 Cs6 80.5(8) . .
O247 W46 Cs6 54.5(7) . .
O234 W46 Cs6 44.9(7) . .
O221 W46 Cs6 144.6(7) . .
O235 W46 Cs6 131.3(6) . .
O233 W46 Cs6 93.2(6) . .
Cs14 W46 Cs6 144.24(17) 2_676 .
Cs8 W46 Cs6 112.07(12) . .
O245 W47 O228 100.6(11) . .
O245 W47 O234 99.4(10) . .
O228 W47 O234 91.1(10) . .
O245 W47 O244 101.3(11) . .
O228 W47 O244 88.5(10) . .
O234 W47 O244 159.0(10) . .
O245 W47 O250 95.4(11) . .
O228 W47 O250 164.0(10) . .
O234 W47 O250 87.1(10) . .
O244 W47 O250 87.5(10) . .
O245 W47 O233 173.3(10) . .
O228 W47 O233 81.3(9) . .
O234 W47 O233 74.1(9) . .
O244 W47 O233 85.1(9) . .
O250 W47 O233 82.9(9) . .
O245 W47 Cs6 73.6(8) . .
O228 W47 Cs6 51.6(7) . .
O234 W47 Cs6 54.6(7) . .
O244 W47 Cs6 136.1(7) . .
O250 W47 Cs6 136.0(7) . .
O233 W47 Cs6 103.2(6) . .
O245 W47 Cs10 56.3(8) . 2_675
O228 W47 Cs10 123.3(7) . 2_675
O234 W47 Cs10 139.0(7) . 2_675
O244 W47 Cs10 54.6(7) . 2_675
O250 W47 Cs10 65.7(7) . 2_675
O233 W47 Cs10 127.9(6) . 2_675
Cs6 W47 Cs10 128.44(10) . 2_675
O193 W48 O244 102.1(11) . .
O193 W48 O227 98.8(11) . .
O244 W48 O227 88.9(10) . .
O193 W48 O226 99.8(11) . .
O244 W48 O226 157.9(10) . .
O227 W48 O226 91.2(10) . .
O193 W48 O205 97.8(11) . .
O244 W48 O205 86.5(10) . .
O227 W48 O205 163.4(10) . .
O226 W48 O205 87.1(10) . .
O193 W48 O243 171.9(10) . .
O244 W48 O243 86.0(9) . .
O227 W48 O243 80.5(9) . .
O226 W48 O243 72.2(9) . .
O205 W48 O243 83.3(9) . .
O193 W48 Cs9 71.0(9) . .
O244 W48 Cs9 132.9(7) . .
O227 W48 Cs9 48.9(7) . .
O226 W48 Cs9 58.8(7) . .
O205 W48 Cs9 140.0(7) . .
O243 W48 Cs9 103.0(6) . .
O193 W48 Cs19 51.4(9) . .
O244 W48 Cs19 117.6(7) . .
O227 W48 Cs19 141.9(7) . .
O226 W48 Cs19 74.2(7) . .
O205 W48 Cs19 53.0(7) . .
O243 W48 Cs19 125.3(6) . .
Cs9 W48 Cs19 94.72(14) . .
O193 W48 Cs10 66.0(9) . 2_675
O244 W48 Cs10 43.3(7) . 2_675
O227 W48 Cs10 116.6(7) . 2_675
O226 W48 Cs10 149.7(7) . 2_675
O205 W48 Cs10 69.6(7) . 2_675
O243 W48 Cs10 121.6(6) . 2_675
Cs9 W48 Cs10 131.10(8) . 2_675
Cs19 W48 Cs10 76.23(13) . 2_675
O223 W49 O249 100.3(11) . .
O223 W49 O231 101.9(11) . .
O249 W49 O231 87.7(10) . .
O223 W49 O226 99.6(11) . .
O249 W49 O226 92.3(10) . .
O231 W49 O226 158.1(10) . .
O223 W49 O224 96.6(11) . .
O249 W49 O224 163.0(10) . .
O231 W49 O224 87.7(10) . .
O226 W49 O224 86.0(10) . .
O223 W49 O243 170.7(10) . .
O249 W49 O243 80.1(9) . .
O231 W49 O243 87.4(9) . .
O226 W49 O243 71.1(9) . .
O224 W49 O243 83.4(9) . .
O223 W49 Cs5 34.3(9) . .
O249 W49 Cs5 131.9(7) . .
O231 W49 Cs5 88.8(7) . .
O226 W49 Cs5 107.1(7) . .
O224 W49 Cs5 64.3(7) . .
O243 W49 Cs5 147.6(6) . .
O225 W50 O207 100.0(11) . .
O225 W50 O232 98.2(11) . .
O207 W50 O232 94.7(10) . .
O225 W50 O251 96.7(11) . .
O207 W50 O251 163.2(10) . .
O232 W50 O251 84.9(10) . .
O225 W50 O231 101.1(11) . .
O207 W50 O231 87.4(10) . .
O232 W50 O231 159.9(10) . .
O251 W50 O231 87.3(10) . .
O225 W50 O242 171.9(10) . .
O207 W50 O242 83.2(9) . .
O232 W50 O242 74.0(9) . .
O251 W50 O242 80.5(9) . .
O231 W50 O242 86.5(9) . .
O225 W50 K1 52.5(8) . .
O207 W50 K1 117.7(7) . .
O232 W50 K1 137.7(7) . .
O251 W50 K1 71.5(7) . .
O231 W50 K1 55.3(7) . .
O242 W50 K1 132.5(6) . .
O225 W50 Cs1 80.6(9) . .
O207 W50 Cs1 45.3(7) . .
O232 W50 Cs1 57.7(7) . .
O251 W50 Cs1 141.3(7) . .
O231 W50 Cs1 131.2(7) . .
O242 W50 Cs1 96.7(6) . .
K1 W50 Cs1 128.9(2) . .
O218 W51 O205 99.8(11) . .
O218 W51 O253 96.2(11) . .
O205 W51 O253 89.6(11) . .
O218 W51 O252 101.6(11) . .
O205 W51 O252 89.3(11) . .
O253 W51 O252 162.1(10) . .
O218 W51 O238 98.4(11) . .
O205 W51 O238 161.7(10) . .
O253 W51 O238 90.2(10) . .
O252 W51 O238 85.3(10) . .
O218 W51 O255 171.7(10) . .
O205 W51 O255 82.2(9) . .
O253 W51 O255 75.7(9) . .
O252 W51 O255 86.5(9) . .
O238 W51 O255 80.0(9) . .
O218 W51 Cs3A 55.6(9) . 2_775
O205 W51 Cs3A 145.0(8) . 2_775
O253 W51 Cs3A 71.2(8) . 2_775
O252 W51 Cs3A 117.8(8) . 2_775
O238 W51 Cs3A 50.8(7) . 2_775
O255 W51 Cs3A 118.8(6) . 2_775
O218 W51 Cs19 45.9(9) . .
O205 W51 Cs19 62.3(7) . .
O253 W51 Cs19 71.1(7) . .
O252 W51 Cs19 123.5(7) . .
O238 W51 Cs19 134.3(7) . .
O255 W51 Cs19 130.6(6) . .
Cs3A W51 Cs19 83.5(2) 2_775 .
O218 W51 Cs3 53.2(9) . 2_775
O205 W51 Cs3 149.2(7) . 2_775
O253 W51 Cs3 80.2(8) . 2_775
O252 W51 Cs3 108.9(7) . 2_775
O238 W51 Cs3 48.3(7) . 2_775
O255 W51 Cs3 122.4(6) . 2_775
Cs19 W51 Cs3 86.84(16) . 2_775
O218 W51 Cs10 66.1(8) . 2_675
O205 W51 Cs10 73.8(7) . 2_675
O253 W51 Cs10 152.4(7) . 2_675
O252 W51 Cs10 42.5(7) . 2_675
O238 W51 Cs10 112.5(7) . 2_675
O255 W51 Cs10 122.1(6) . 2_675
Cs3A W51 Cs10 110.4(2) 2_775 2_675
Cs19 W51 Cs10 81.56(14) . 2_675
Cs3 W51 Cs10 102.67(10) 2_775 2_675
O209 W52 O224 98.7(11) . .
O209 W52 O210 99.2(11) . .
O224 W52 O210 90.8(10) . .
O209 W52 O191 98.0(11) . .
O224 W52 O191 163.1(10) . .
O210 W52 O191 83.9(10) . .
O209 W52 O253 102.8(10) . .
O224 W52 O253 89.1(10) . .
O210 W52 O253 157.8(10) . .
O191 W52 O253 89.8(10) . .
O209 W52 O255 175.0(9) . .
O224 W52 O255 82.9(9) . .
O210 W52 O255 85.5(9) . .
O191 W52 O255 80.7(9) . .
O253 W52 O255 72.4(9) . .
O209 W52 Cs5 36.9(8) . .
O224 W52 Cs5 62.8(7) . .
O210 W52 Cs5 90.7(8) . .
O191 W52 Cs5 133.0(7) . .
O253 W52 Cs5 108.9(7) . .
O255 W52 Cs5 145.5(6) . .
O192 W53 O251 99.3(12) . .
O192 W53 O211 101.3(12) . .
O251 W53 O211 91.5(10) . .
O192 W53 O210 100.1(12) . .
O251 W53 O210 90.2(10) . .
O211 W53 O210 158.0(10) . .
O192 W53 O217 98.0(12) . .
O251 W53 O217 162.5(10) . .
O211 W53 O217 87.4(10) . .
O210 W53 O217 84.4(10) . .
O192 W53 O254 174.6(11) . .
O251 W53 O254 81.6(9) . .
O211 W53 O254 73.3(9) . .
O210 W53 O254 85.2(9) . .
O217 W53 O254 81.3(9) . .
O236 W54 O235 100.4(11) . .
O236 W54 O256 99.0(10) . .
O235 W54 O256 91.2(10) . .
O236 W54 O213 101.6(10) . .
O235 W54 O213 90.7(10) . .
O256 W54 O213 158.6(10) . .
O236 W54 O239 98.1(11) . .
O235 W54 O239 161.4(10) . .
O256 W54 O239 86.7(10) . .
O213 W54 O239 84.7(10) . .
O236 W54 O237 171.7(9) . .
O235 W54 O237 82.4(9) . .
O256 W54 O237 73.1(9) . .
O213 W54 O237 86.1(9) . .
O239 W54 O237 79.4(9) . .
O236 W54 Cs8 36.1(8) . .
O235 W54 Cs8 65.9(7) . .
O256 W54 Cs8 108.9(7) . .
O213 W54 Cs8 91.2(7) . .
O239 W54 Cs8 132.0(7) . .
O237 W54 Cs8 148.1(6) . .
O236 W54 Cs14 65.5(8) . 2_676
O235 W54 Cs14 71.3(7) . 2_676
O256 W54 Cs14 152.8(7) . 2_676
O213 W54 Cs14 46.0(7) . 2_676
O239 W54 Cs14 116.5(7) . 2_676
O237 W54 Cs14 122.7(6) . 2_676
Cs8 W54 Cs14 45.31(18) . 2_676
O219 W55 O250 98.2(11) . .
O219 W55 O204 98.6(11) . .
O250 W55 O204 163.2(10) . .
O219 W55 O256 101.7(11) . .
O250 W55 O256 89.5(10) . .
O204 W55 O256 88.0(10) . .
O219 W55 O252 98.3(11) . .
O250 W55 O252 89.6(10) . .
O204 W55 O252 87.0(10) . .
O256 W55 O252 159.8(10) . .
O219 W55 O237 174.1(10) . .
O250 W55 O237 82.9(9) . .
O204 W55 O237 80.4(9) . .
O256 W55 O237 72.4(9) . .
O252 W55 O237 87.5(9) . .
O219 W55 Cs10 54.5(9) . 2_675
O250 W55 Cs10 69.9(7) . 2_675
O204 W55 Cs10 120.1(7) . 2_675
O256 W55 Cs10 143.4(7) . 2_675
O252 W55 Cs10 53.6(7) . 2_675
O237 W55 Cs10 131.0(6) . 2_675
O219 W55 Cs7 41.9(9) . .
O250 W55 Cs7 140.0(7) . .
O204 W55 Cs7 56.9(7) . .
O256 W55 Cs7 95.2(7) . .
O252 W55 Cs7 98.4(7) . .
O237 W55 Cs7 136.3(6) . .
Cs10 W55 Cs7 83.60(13) 2_675 .
O222 W56 O246 99.7(11) . .
O222 W56 O221 104.0(11) . .
O246 W56 O221 89.1(10) . .
O222 W56 O257 96.3(11) . .
O246 W56 O257 163.9(10) . .
O221 W56 O257 84.9(10) . .
O222 W56 O232 98.3(10) . .
O246 W56 O232 93.9(10) . .
O221 W56 O232 156.7(10) . .
O257 W56 O232 86.0(10) . .
O222 W56 O242 171.6(10) . .
O246 W56 O242 82.3(9) . .
O221 W56 O242 84.2(9) . .
O257 W56 O242 82.3(9) . .
O232 W56 O242 73.4(9) . .
O222 W56 Cs14 58.6(8) . 2_676
O246 W56 Cs14 121.5(7) . 2_676
O221 W56 Cs14 53.6(7) . 2_676
O257 W56 Cs14 65.8(7) . 2_676
O232 W56 Cs14 138.9(7) . 2_676
O242 W56 Cs14 127.3(6) . 2_676
O222 W56 Cs1A 75.4(8) . .
O246 W56 Cs1A 43.1(7) . .
O221 W56 Cs1A 129.3(7) . .
O257 W56 Cs1A 145.8(7) . .
O232 W56 Cs1A 63.2(7) . .
O242 W56 Cs1A 101.1(6) . .
Cs14 W56 Cs1A 129.1(2) 2_676 .
O214 W57 O213 100.4(11) . .
O214 W57 O257 98.4(11) . .
O213 W57 O257 90.1(10) . .
O214 W57 O211 100.3(11) . .
O213 W57 O211 158.3(10) . .
O257 W57 O211 93.1(10) . .
O214 W57 O212 97.9(11) . .
O213 W57 O212 83.2(10) . .
O257 W57 O212 163.3(10) . .
O211 W57 O212 87.7(10) . .
O214 W57 O254 172.3(10) . .
O213 W57 O254 87.2(9) . .
O257 W57 O254 83.2(9) . .
O211 W57 O254 72.0(9) . .
O212 W57 O254 81.2(9) . .
O214 W57 Cs14 58.2(9) . 2_676
O213 W57 Cs14 54.3(7) . 2_676
O257 W57 Cs14 66.8(7) . 2_676
O211 W57 Cs14 145.4(7) . 2_676
O212 W57 Cs14 119.7(7) . 2_676
O254 W57 Cs14 128.9(6) . 2_676
O203 W58 O212 101.2(12) . .
O203 W58 O200 100.5(12) . .
O212 W58 O200 87.6(11) . .
O203 W58 O239 104.3(12) . .
O212 W58 O239 86.8(10) . .
O200 W58 O239 155.2(10) . .
O203 W58 O202 103.6(12) . .
O212 W58 O202 155.1(11) . .
O200 W58 O202 88.8(11) . .
O239 W58 O202 86.2(10) . .
O203 W58 O206 171.5(11) . .
O212 W58 O206 84.6(9) . .
O200 W58 O206 73.4(9) . .
O239 W58 O206 82.1(9) . .
O202 W58 O206 70.8(9) . .
O216 W59 O238 104.4(11) . .
O216 W59 O202 101.2(12) . .
O238 W59 O202 154.3(11) . .
O216 W59 O204 103.6(11) . .
O238 W59 O204 85.6(10) . .
O202 W59 O204 86.2(11) . .
O216 W59 O201 100.0(12) . .
O238 W59 O201 90.2(10) . .
O202 W59 O201 87.7(11) . .
O204 W59 O201 156.4(10) . .
O216 W59 O206 171.7(11) . .
O238 W59 O206 81.5(9) . .
O202 W59 O206 73.2(10) . .
O204 W59 O206 82.4(9) . .
O201 W59 O206 74.0(10) . .
O216 W59 Cs3 53.5(9) . 2_775
O238 W59 Cs3 55.4(7) . 2_775
O202 W59 Cs3 148.6(8) . 2_775
O204 W59 Cs3 115.6(7) . 2_775
O201 W59 Cs3 80.1(7) . 2_775
O206 W59 Cs3 129.2(6) . 2_775
O216 W59 Cs3A 63.2(9) . 2_775
O238 W59 Cs3A 48.9(8) . 2_775
O202 W59 Cs3A 152.0(8) . 2_775
O204 W59 Cs3A 119.1(7) . 2_775
O201 W59 Cs3A 73.5(8) . 2_775
O206 W59 Cs3A 119.1(6) . 2_775
O216 W59 Cs7 51.6(9) . .
O238 W59 Cs7 98.8(7) . .
O202 W59 Cs7 95.2(8) . .
O204 W59 Cs7 52.0(7) . .
O201 W59 Cs7 151.5(8) . .
O206 W59 Cs7 134.0(6) . .
Cs3 W59 Cs7 82.88(14) 2_775 .
Cs3A W59 Cs7 92.1(2) 2_775 .
O199 W60 O191 103.6(12) . .
O199 W60 O217 102.9(11) . .
O191 W60 O217 85.8(10) . .
O199 W60 O201 98.6(11) . .
O191 W60 O201 90.6(10) . .
O217 W60 O201 158.5(11) . .
O199 W60 O200 99.6(12) . .
O191 W60 O200 156.7(11) . .
O217 W60 O200 87.6(10) . .
O201 W60 O200 87.3(10) . .
O199 W60 O206 169.5(11) . .
O191 W60 O206 83.2(10) . .
O217 W60 O206 85.4(9) . .
O201 W60 O206 73.1(9) . .
O200 W60 O206 74.0(10) . .
O199 W60 Cs18 56.3(9) . 2_775
O191 W60 Cs18 138.9(8) . 2_775
O217 W60 Cs18 130.8(8) . 2_775
O201 W60 Cs18 61.9(8) . 2_775
O200 W60 Cs18 58.3(8) . 2_775
O206 W60 Cs18 113.4(6) . 2_775
O199 W60 K5 80.5(10) . .
O191 W60 K5 134.4(9) . .
O217 W60 K5 49.8(9) . .
O201 W60 K5 134.3(9) . .
O200 W60 K5 48.6(8) . .
O206 W60 K5 100.6(7) . .
Cs18 W60 K5 81.4(5) 2_775 .
O29 Nb1 O139 100.0(10) . .
O29 Nb1 O34 102.1(10) . .
O139 Nb1 O34 88.6(10) . .
O29 Nb1 O137 101.0(10) . .
O139 Nb1 O137 90.9(10) . .
O34 Nb1 O137 156.6(10) . .
O29 Nb1 O46 100.7(10) . .
O139 Nb1 O46 159.2(10) . .
O34 Nb1 O46 84.7(10) . .
O137 Nb1 O46 87.6(10) . .
O29 Nb1 O89 175.9(10) . .
O139 Nb1 O89 78.2(9) . .
O34 Nb1 O89 81.6(9) . .
O137 Nb1 O89 75.4(9) . .
O46 Nb1 O89 81.4(9) . .
O29 Nb1 Cs9 79.5(8) . .
O139 Nb1 Cs9 137.0(7) . .
O34 Nb1 Cs9 133.9(7) . .
O137 Nb1 Cs9 48.3(7) . .
O46 Nb1 Cs9 50.5(7) . .
O89 Nb1 Cs9 99.3(6) . .
O29 Nb1 Cs11 72.7(8) . .
O139 Nb1 Cs11 50.9(7) . .
O34 Nb1 Cs11 135.4(7) . .
O137 Nb1 Cs11 56.5(7) . .
O46 Nb1 Cs11 139.8(7) . .
O89 Nb1 Cs11 103.5(6) . .
Cs9 Nb1 Cs11 89.60(9) . .
O29 Nb1 Cs4 83.4(8) . .
O139 Nb1 Cs4 45.6(7) . .
O34 Nb1 Cs4 51.3(7) . .
O137 Nb1 Cs4 135.9(7) . .
O46 Nb1 Cs4 135.2(7) . .
O89 Nb1 Cs4 97.7(6) . .
Cs9 Nb1 Cs4 162.87(14) . .
Cs11 Nb1 Cs4 84.37(12) . .
O144 Nb2 O157 104.0(11) . .
O144 Nb2 O110 102.8(11) . .
O157 Nb2 O110 88.9(10) . .
O144 Nb2 O69 98.5(11) . .
O157 Nb2 O69 92.0(10) . .
O110 Nb2 O69 157.7(10) . .
O144 Nb2 O72 100.1(11) . .
O157 Nb2 O72 155.8(10) . .
O110 Nb2 O72 83.2(10) . .
O69 Nb2 O72 87.0(10) . .
O144 Nb2 O121 174.2(10) . .
O157 Nb2 O121 74.7(9) . .
O110 Nb2 O121 82.9(9) . .
O69 Nb2 O121 76.0(9) . .
O72 Nb2 O121 81.6(9) . .
O144 Nb2 Nb9 133.4(8) . .
O157 Nb2 Nb9 29.9(7) . .
O110 Nb2 Nb9 87.5(7) . .
O69 Nb2 Nb9 82.4(7) . .
O72 Nb2 Nb9 126.5(7) . .
O121 Nb2 Nb9 44.9(6) . .
O144 Nb2 Cs6 76.5(8) . .
O157 Nb2 Cs6 132.6(8) . .
O110 Nb2 Cs6 138.1(7) . .
O69 Nb2 Cs6 42.7(7) . .
O72 Nb2 Cs6 56.4(7) . .
O121 Nb2 Cs6 100.1(6) . .
Nb9 Nb2 Cs6 123.99(14) . .
O144 Nb2 Cs16 88.0(8) . .
O157 Nb2 Cs16 46.4(8) . .
O110 Nb2 Cs16 50.0(7) . .
O69 Nb2 Cs16 137.9(7) . .
O72 Nb2 Cs16 133.0(7) . .
O121 Nb2 Cs16 94.9(6) . .
Nb9 Nb2 Cs16 64.07(15) . .
Cs6 Nb2 Cs16 163.77(17) . .
O144 Nb2 Cs11 77.6(8) . .
O157 Nb2 Cs11 48.2(8) . .
O110 Nb2 Cs11 133.9(7) . .
O69 Nb2 Cs11 57.3(7) . .
O72 Nb2 Cs11 142.8(7) . .
O121 Nb2 Cs11 97.7(6) . .
Nb9 Nb2 Cs11 63.79(9) . .
Cs6 Nb2 Cs11 87.56(11) . .
Cs16 Nb2 Cs11 84.23(14) . .
O197 Nb3 O128 98.7(11) . .
O197 Nb3 O13 102.3(11) . .
O128 Nb3 O13 89.1(10) . .
O197 Nb3 O58 103.9(11) . .
O128 Nb3 O58 157.1(10) . .
O13 Nb3 O58 89.8(10) . .
O197 Nb3 O88 99.9(11) . .
O128 Nb3 O88 88.4(10) . .
O13 Nb3 O88 157.9(10) . .
O58 Nb3 O88 84.2(10) . .
O197 Nb3 O116 174.7(10) . .
O128 Nb3 O116 76.7(9) . .
O13 Nb3 O116 75.3(9) . .
O58 Nb3 O116 80.9(9) . .
O88 Nb3 O116 82.8(9) . .
O197 Nb3 Cs16 72.2(9) . .
O128 Nb3 Cs16 49.5(8) . .
O13 Nb3 Cs16 134.7(7) . .
O58 Nb3 Cs16 135.6(7) . .
O88 Nb3 Cs16 54.4(7) . .
O116 Nb3 Cs16 106.1(6) . .
O197 Nb3 Cs1A 83.6(9) . .
O128 Nb3 Cs1A 141.8(8) . .
O13 Nb3 Cs1A 53.6(7) . .
O58 Nb3 Cs1A 46.5(7) . .
O88 Nb3 Cs1A 129.0(7) . .
O116 Nb3 Cs1A 98.3(6) . .
Cs16 Nb3 Cs1A 155.6(2) . .
O197 Nb3 Cs11 75.2(8) . .
O128 Nb3 Cs11 57.2(7) . .
O13 Nb3 Cs11 46.6(7) . .
O58 Nb3 Cs11 132.8(7) . .
O88 Nb3 Cs11 143.0(7) . .
O116 Nb3 Cs11 100.0(6) . .
Cs16 Nb3 Cs11 90.09(16) . .
Cs1A Nb3 Cs11 87.36(16) . .
O17 Nb4 O20 98.9(11) . .
O17 Nb4 O128 103.8(11) . .
O20 Nb4 O128 156.8(10) . .
O17 Nb4 O165 99.0(11) . .
O20 Nb4 O165 84.4(10) . .
O128 Nb4 O165 87.5(10) . .
O17 Nb4 O184 103.4(11) . .
O20 Nb4 O184 88.5(10) . .
O128 Nb4 O184 90.7(10) . .
O165 Nb4 O184 157.3(10) . .
O17 Nb4 O116 176.4(10) . .
O20 Nb4 O116 83.4(9) . .
O128 Nb4 O116 74.1(9) . .
O165 Nb4 O116 83.9(9) . .
O184 Nb4 O116 73.9(9) . .
O17 Nb4 Cs4 82.0(8) . .
O20 Nb4 Cs4 55.6(7) . .
O128 Nb4 Cs4 132.1(7) . .
O165 Nb4 Cs4 139.4(7) . .
O184 Nb4 Cs4 42.9(7) . .
O116 Nb4 Cs4 97.2(6) . .
O17 Nb4 Cs16 84.4(8) . .
O20 Nb4 Cs16 139.8(7) . .
O128 Nb4 Cs16 40.4(7) . .
O165 Nb4 Cs16 55.6(7) . .
O184 Nb4 Cs16 130.0(7) . .
O116 Nb4 Cs16 95.5(6) . .
Cs4 Nb4 Cs16 161.41(18) . .
O17 Nb4 Cs11 81.6(8) . .
O20 Nb4 Cs11 136.6(7) . .
O128 Nb4 Cs11 53.1(7) . .
O165 Nb4 Cs11 138.7(7) . .
O184 Nb4 Cs11 50.1(7) . .
O116 Nb4 Cs11 94.8(6) . .
Cs4 Nb4 Cs11 81.84(12) . .
Cs16 Nb4 Cs11 83.66(15) . .
O92 Nb5 O69 99.6(11) . .
O92 Nb5 O11 100.5(11) . .
O69 Nb5 O11 158.6(10) . .
O92 Nb5 O9 99.6(11) . .
O69 Nb5 O9 87.0(10) . .
O11 Nb5 O9 82.4(10) . .
O92 Nb5 O160 103.8(11) . .
O69 Nb5 O160 89.8(10) . .
O11 Nb5 O160 92.7(11) . .
O9 Nb5 O160 156.6(10) . .
O92 Nb5 O121 174.9(10) . .
O69 Nb5 O121 75.8(9) . .
O11 Nb5 O121 84.4(9) . .
O9 Nb5 O121 82.5(9) . .
O160 Nb5 O121 74.3(9) . .
O92 Nb5 Cs6 77.8(9) . .
O69 Nb5 Cs6 42.5(7) . .
O11 Nb5 Cs6 136.7(7) . .
O9 Nb5 Cs6 55.9(7) . .
O160 Nb5 Cs6 130.2(8) . .
O121 Nb5 Cs6 99.8(6) . .
O92 Nb5 Cs20 82.8(9) . .
O69 Nb5 Cs20 136.9(7) . .
O11 Nb5 Cs20 53.8(7) . .
O9 Nb5 Cs20 135.4(7) . .
O160 Nb5 Cs20 48.8(7) . .
O121 Nb5 Cs20 99.1(6) . .
Cs6 Nb5 Cs20 159.37(19) . .
O92 Nb5 Cs11 80.0(8) . .
O69 Nb5 Cs11 55.3(7) . .
O11 Nb5 Cs11 136.3(7) . .
O9 Nb5 Cs11 141.1(7) . .
O160 Nb5 Cs11 46.4(7) . .
O121 Nb5 Cs11 95.5(6) . .
Cs6 Nb5 Cs11 86.57(11) . .
Cs20 Nb5 Cs11 83.42(16) . .
O173 Nb6 O178 101.7(11) . .
O173 Nb6 O137 101.0(11) . .
O178 Nb6 O137 89.6(11) . .
O173 Nb6 O170 100.9(11) . .
O178 Nb6 O170 88.2(11) . .
O137 Nb6 O170 157.9(11) . .
O173 Nb6 O136 100.9(11) . .
O178 Nb6 O136 156.9(11) . .
O137 Nb6 O136 90.7(10) . .
O170 Nb6 O136 82.9(10) . .
O173 Nb6 O89 176.5(10) . .
O178 Nb6 O89 77.2(10) . .
O137 Nb6 O89 75.7(9) . .
O170 Nb6 O89 82.4(9) . .
O136 Nb6 O89 80.5(9) . .
O173 Nb6 Cs20 78.0(9) . .
O178 Nb6 Cs20 46.3(8) . .
O137 Nb6 Cs20 133.0(7) . .
O170 Nb6 Cs20 55.0(8) . .
O136 Nb6 Cs20 136.0(7) . .
O89 Nb6 Cs20 103.2(6) . .
O173 Nb6 Cs9 81.8(9) . .
O178 Nb6 Cs9 133.7(8) . .
O137 Nb6 Cs9 45.3(7) . .
O170 Nb6 Cs9 137.0(8) . .
O136 Nb6 Cs9 54.8(7) . .
O89 Nb6 Cs9 96.5(6) . .
Cs20 Nb6 Cs9 158.71(18) . .
O173 Nb6 Cs11 79.9(8) . .
O178 Nb6 Cs11 51.0(8) . .
O137 Nb6 Cs11 49.9(7) . .
O170 Nb6 Cs11 137.6(7) . .
O136 Nb6 Cs11 139.0(7) . .
O89 Nb6 Cs11 96.9(6) . .
Cs20 Nb6 Cs11 84.59(16) . .
Cs9 Nb6 Cs11 85.33(9) . .
O103 Nb7 O139 100.4(11) . .
O103 Nb7 O41 101.9(11) . .
O139 Nb7 O41 156.9(10) . .
O103 Nb7 O178 100.9(11) . .
O139 Nb7 O178 89.0(10) . .
O41 Nb7 O178 92.8(10) . .
O103 Nb7 O153 102.6(11) . .
O139 Nb7 O153 89.3(10) . .
O41 Nb7 O153 79.9(10) . .
O178 Nb7 O153 156.4(10) . .
O103 Nb7 O89 173.7(10) . .
O139 Nb7 O89 75.8(9) . .
O41 Nb7 O89 82.6(9) . .
O178 Nb7 O89 74.2(9) . .
O153 Nb7 O89 82.6(9) . .
O103 Nb7 Cs4 80.9(8) . .
O139 Nb7 Cs4 49.8(7) . .
O41 Nb7 Cs4 128.6(7) . .
O178 Nb7 Cs4 137.7(7) . .
O153 Nb7 Cs4 50.3(7) . .
O89 Nb7 Cs4 100.0(6) . .
O103 Nb7 Cs20 78.6(8) . .
O139 Nb7 Cs20 131.4(7) . .
O41 Nb7 Cs20 60.1(7) . .
O178 Nb7 Cs20 45.1(8) . .
O153 Nb7 Cs20 138.9(7) . .
O89 Nb7 Cs20 100.1(6) . .
Cs4 Nb7 Cs20 159.1(2) . .
O103 Nb7 Cs11 73.8(9) . .
O139 Nb7 Cs11 49.0(7) . .
O41 Nb7 Cs11 145.5(7) . .
O178 Nb7 Cs11 55.9(7) . .
O153 Nb7 Cs11 134.6(7) . .
O89 Nb7 Cs11 99.9(6) . .
Cs4 Nb7 Cs11 85.19(12) . .
Cs20 Nb7 Cs11 85.75(17) . .
O70 Nb8 O184 99.4(11) . .
O70 Nb8 O13 100.2(11) . .
O184 Nb8 O13 91.4(10) . .
O70 Nb8 O47 103.2(11) . .
O184 Nb8 O47 156.8(10) . .
O13 Nb8 O47 89.5(10) . .
O70 Nb8 O99 101.2(11) . .
O184 Nb8 O99 88.6(10) . .
O13 Nb8 O99 158.3(10) . .
O47 Nb8 O99 82.3(10) . .
O70 Nb8 O116 175.6(10) . .
O184 Nb8 O116 78.0(9) . .
O13 Nb8 O116 76.4(9) . .
O47 Nb8 O116 79.7(9) . .
O99 Nb8 O116 82.4(9) . .
O70 Nb8 Cs4 77.2(9) . .
O184 Nb8 Cs4 46.2(7) . .
O13 Nb8 Cs4 134.8(7) . .
O47 Nb8 Cs4 135.4(7) . .
O99 Nb8 Cs4 54.7(7) . .
O116 Nb8 Cs4 103.1(6) . .
O70 Nb8 Cs11 71.0(8) . .
O184 Nb8 Cs11 58.0(7) . .
O13 Nb8 Cs11 50.6(7) . .
O47 Nb8 Cs11 135.3(7) . .
O99 Nb8 Cs11 142.2(7) . .
O116 Nb8 Cs11 104.7(6) . .
Cs4 Nb8 Cs11 87.75(12) . .
O70 Nb8 Cs1 78.8(9) . .
O184 Nb8 Cs1 145.3(8) . .
O13 Nb8 Cs1 55.6(8) . .
O47 Nb8 Cs1 46.8(7) . .
O99 Nb8 Cs1 126.0(7) . .
O116 Nb8 Cs1 101.2(6) . .
Cs4 Nb8 Cs1 155.4(2) . .
Cs11 Nb8 Cs1 89.61(16) . .
O70 Nb8 Cs1A 85.9(9) . .
O184 Nb8 Cs1A 139.3(8) . .
O13 Nb8 Cs1A 48.1(7) . .
O47 Nb8 Cs1A 48.6(7) . .
O99 Nb8 Cs1A 130.3(7) . .
O116 Nb8 Cs1A 93.8(6) . .
Cs4 Nb8 Cs1A 163.1(2) . .
Cs11 Nb8 Cs1A 86.80(15) . .
O130 Nb9 O160 98.9(11) . .
O130 Nb9 O157 102.7(11) . .
O160 Nb9 O157 89.5(11) . .
O130 Nb9 O56 99.9(11) . .
O160 Nb9 O56 93.3(11) . .
O157 Nb9 O56 156.6(10) . .
O130 Nb9 O147 102.2(11) . .
O160 Nb9 O147 158.8(10) . .
O157 Nb9 O147 86.8(10) . .
O56 Nb9 O147 82.2(10) . .
O130 Nb9 O121 175.1(11) . .
O160 Nb9 O121 77.2(10) . .
O157 Nb9 O121 74.5(9) . .
O56 Nb9 O121 83.5(9) . .
O147 Nb9 O121 81.7(9) . .
O130 Nb9 Nb2 131.2(8) . .
O160 Nb9 Nb2 81.3(8) . .
O157 Nb9 Nb2 28.9(7) . .
O56 Nb9 Nb2 128.9(7) . .
O147 Nb9 Nb2 85.4(7) . .
O121 Nb9 Nb2 45.6(6) . .
O130 Nb9 Cs11 71.0(9) . .
O160 Nb9 Cs11 53.7(8) . .
O157 Nb9 Cs11 54.5(7) . .
O56 Nb9 Cs11 141.7(7) . .
O147 Nb9 Cs11 135.7(7) . .
O121 Nb9 Cs11 104.1(6) . .
Nb2 Nb9 Cs11 70.58(9) . .
O130 Nb9 Cs20 79.3(8) . .
O160 Nb9 Cs20 47.9(8) . .
O157 Nb9 Cs20 136.4(8) . .
O56 Nb9 Cs20 54.7(7) . .
O147 Nb9 Cs20 136.0(7) . .
O121 Nb9 Cs20 99.9(6) . .
Nb2 Nb9 Cs20 126.86(19) . .
Cs11 Nb9 Cs20 87.01(17) . .
O130 Nb9 Cs16 80.5(8) . .
O160 Nb9 Cs16 139.7(8) . .
O157 Nb9 Cs16 52.2(7) . .
O56 Nb9 Cs16 126.7(7) . .
O147 Nb9 Cs16 46.8(7) . .
O121 Nb9 Cs16 100.4(6) . .
Nb2 Nb9 Cs16 70.19(16) . .
Cs11 Nb9 Cs16 89.37(15) . .
Cs20 Nb9 Cs16 159.6(2) . .
O230 Nb10 O241 101.7(10) . .
O230 Nb10 O227 100.3(11) . .
O241 Nb10 O227 89.8(10) . .
O230 Nb10 O208 102.2(11) . .
O241 Nb10 O208 90.3(10) . .
O227 Nb10 O208 157.0(10) . .
O230 Nb10 O228 99.9(10) . .
O241 Nb10 O228 158.0(10) . .
O227 Nb10 O228 82.3(10) . .
O208 Nb10 O228 89.2(10) . .
O230 Nb10 O248 176.6(10) . .
O241 Nb10 O248 75.5(9) . .
O227 Nb10 O248 81.8(9) . .
O208 Nb10 O248 76.0(9) . .
O228 Nb10 O248 83.0(9) . .
O230 Nb10 Nb11 131.0(8) . .
O241 Nb10 Nb11 81.1(7) . .
O227 Nb10 Nb11 128.7(7) . .
O208 Nb10 Nb11 29.1(7) . .
O228 Nb10 Nb11 87.9(7) . .
O248 Nb10 Nb11 46.9(6) . .
O230 Nb10 Nb12 131.4(8) . .
O241 Nb10 Nb12 29.9(7) . .
O227 Nb10 Nb12 87.8(7) . .
O208 Nb10 Nb12 81.0(7) . .
O228 Nb10 Nb12 128.7(7) . .
O248 Nb10 Nb12 45.7(6) . .
Nb11 Nb10 Nb12 60.49(9) . .
O230 Nb10 Cs9 74.9(8) . .
O241 Nb10 Cs9 55.8(7) . .
O227 Nb10 Cs9 49.2(7) . .
O208 Nb10 Cs9 143.2(7) . .
O228 Nb10 Cs9 127.5(7) . .
O248 Nb10 Cs9 104.8(6) . .
Nb11 Nb10 Cs9 135.17(12) . .
Nb12 Nb10 Cs9 75.05(10) . .
O230 Nb10 Cs11 69.8(8) . .
O241 Nb10 Cs11 57.1(7) . .
O227 Nb10 Cs11 140.4(7) . .
O208 Nb10 Cs11 54.5(7) . .
O228 Nb10 Cs11 136.4(7) . .
O248 Nb10 Cs11 106.8(6) . .
Nb11 Nb10 Cs11 71.61(9) . .
Nb12 Nb10 Cs11 73.82(9) . .
Cs9 Nb10 Cs11 91.75(9) . .
O230 Nb10 Cs6 77.4(8) . .
O241 Nb10 Cs6 143.4(7) . .
O227 Nb10 Cs6 126.6(7) . .
O208 Nb10 Cs6 55.2(7) . .
O228 Nb10 Cs6 47.1(7) . .
O248 Nb10 Cs6 103.6(6) . .
Nb11 Nb10 Cs6 73.35(11) . .
Nb12 Nb10 Cs6 133.74(13) . .
Cs9 Nb10 Cs6 149.90(13) . .
Cs11 Nb10 Cs6 89.65(11) . .
O240 Nb11 O208 104.3(11) . .
O240 Nb11 O229 101.4(11) . .
O208 Nb11 O229 89.7(10) . .
O240 Nb11 O246 99.1(11) . .
O208 Nb11 O246 156.0(10) . .
O229 Nb11 O246 90.8(10) . .
O240 Nb11 O247 100.8(11) . .
O208 Nb11 O247 88.1(10) . .
O229 Nb11 O247 157.6(10) . .
O246 Nb11 O247 82.4(10) . .
O240 Nb11 O248 176.5(10) . .
O208 Nb11 O248 75.1(9) . .
O229 Nb11 O248 75.2(9) . .
O246 Nb11 O248 81.8(9) . .
O247 Nb11 O248 82.7(9) . .
O240 Nb11 Nb10 134.3(8) . .
O208 Nb11 Nb10 30.4(7) . .
O229 Nb11 Nb10 80.2(7) . .
O246 Nb11 Nb10 126.6(7) . .
O247 Nb11 Nb10 86.8(7) . .
O248 Nb11 Nb10 44.9(5) . .
O240 Nb11 Cs1A 69.4(8) . .
O208 Nb11 Cs1A 135.3(8) . .
O229 Nb11 Cs1A 51.3(7) . .
O246 Nb11 Cs1A 59.0(7) . .
O247 Nb11 Cs1A 136.4(7) . .
O248 Nb11 Cs1A 108.5(6) . .
Nb10 Nb11 Cs1A 131.23(19) . .
O240 Nb11 Cs1 78.2(8) . .
O208 Nb11 Cs1 131.5(8) . .
O229 Nb11 Cs1 43.9(7) . .
O246 Nb11 Cs1 58.7(7) . .
O247 Nb11 Cs1 139.8(7) . .
O248 Nb11 Cs1 99.6(6) . .
Nb10 Nb11 Cs1 122.89(19) . .
O240 Nb11 Cs11 79.8(8) . .
O208 Nb11 Cs11 46.2(7) . .
O229 Nb11 Cs11 57.0(7) . .
O246 Nb11 Cs11 146.3(7) . .
O247 Nb11 Cs11 131.2(7) . .
O248 Nb11 Cs11 97.6(5) . .
Nb10 Nb11 Cs11 62.70(8) . .
Cs1A Nb11 Cs11 90.07(17) . .
Cs1 Nb11 Cs11 88.54(17) . .
O240 Nb11 Cs6 89.0(8) . .
O208 Nb11 Cs6 44.6(7) . .
O229 Nb11 Cs6 134.1(7) . .
O246 Nb11 Cs6 131.9(7) . .
O247 Nb11 Cs6 49.6(7) . .
O248 Nb11 Cs6 92.9(5) . .
Nb10 Nb11 Cs6 61.99(10) . .
Cs1A Nb11 Cs6 158.06(19) . .
Cs1 Nb11 Cs6 165.17(19) . .
Cs11 Nb11 Cs6 81.80(10) . .
O215 Nb12 O241 102.6(10) . .
O215 Nb12 O229 101.9(10) . .
O241 Nb12 O229 88.9(10) . .
O215 Nb12 O249 101.7(10) . .
O241 Nb12 O249 90.3(10) . .
O229 Nb12 O249 156.1(10) . .
O215 Nb12 O207 100.9(10) . .
O241 Nb12 O207 156.0(10) . .
O229 Nb12 O207 91.0(10) . .
O249 Nb12 O207 80.3(10) . .
O215 Nb12 O248 176.6(10) . .
O241 Nb12 O248 74.3(9) . .
O229 Nb12 O248 76.8(9) . .
O249 Nb12 O248 80.0(9) . .
O207 Nb12 O248 82.3(9) . .
O215 Nb12 Nb10 132.0(8) . .
O241 Nb12 Nb10 29.5(7) . .
O229 Nb12 Nb10 80.4(7) . .
O249 Nb12 Nb10 87.2(7) . .
O207 Nb12 Nb10 127.1(7) . .
O248 Nb12 Nb10 44.9(5) . .
O215 Nb12 Cs1 78.2(8) . .
O241 Nb12 Cs1 132.3(7) . .
O229 Nb12 Cs1 45.9(7) . .
O249 Nb12 Cs1 136.9(7) . .
O207 Nb12 Cs1 58.0(7) . .
O248 Nb12 Cs1 102.7(6) . .
Nb10 Nb12 Cs1 125.31(19) . .
O215 Nb12 Cs1A 83.9(8) . .
O241 Nb12 Cs1A 125.7(7) . .
O229 Nb12 Cs1A 38.1(7) . .
O249 Nb12 Cs1A 141.9(7) . .
O207 Nb12 Cs1A 61.7(7) . .
O248 Nb12 Cs1A 96.7(6) . .
Nb10 Nb12 Cs1A 117.20(17) . .
O215 Nb12 Cs9 87.2(7) . .
O241 Nb12 Cs9 42.3(7) . .
O229 Nb12 Cs9 130.8(7) . .
O249 Nb12 Cs9 54.9(7) . .
O207 Nb12 Cs9 135.1(7) . .
O248 Nb12 Cs9 91.4(5) . .
Nb10 Nb12 Cs9 59.62(9) . .
Cs1 Nb12 Cs9 162.81(18) . .
Cs1A Nb12 Cs9 162.53(16) . .
O215 Nb12 Cs11 81.3(8) . .
O241 Nb12 Cs11 46.4(7) . .
O229 Nb12 Cs11 53.9(7) . .
O249 Nb12 Cs11 135.0(7) . .
O207 Nb12 Cs11 143.9(7) . .
O248 Nb12 Cs11 95.4(6) . .
Nb10 Nb12 Cs11 61.26(8) . .
Cs1 Nb12 Cs11 87.96(17) . .
Cs1A Nb12 Cs11 83.02(15) . .
Cs9 Nb12 Cs11 80.80(8) . .
W34 O1 W36 123.4(12) . .
W34 O1 Cs16 95.7(8) . .
W36 O1 Cs16 106.8(8) . .
P1 O2 W14 128.4(13) . .
P1 O2 W30 124.4(13) . .
W14 O2 W30 91.6(8) . .
W6 O3 W30 161.1(14) . .
W6 O3 K3 100.4(9) . .
W30 O3 K3 96.5(9) . .
P6 O4 W42 128.6(13) . .
P6 O4 W43 125.6(14) . .
W42 O4 W43 92.1(8) . .
W3 O5 W6 121.1(13) . .
W3 O5 K2 112.1(10) . .
W6 O5 K2 109.6(10) . .
W3 O5 K2A 104.7(9) . .
W6 O5 K2A 107.2(9) . .
Cr2 O6 Cs9 113.2(10) . .
P2 O7 W33 127.8(13) . .
P2 O7 W32 126.4(13) . .
W33 O7 W32 91.1(8) . .
P2 O7 W37 121.8(13) . .
W33 O7 W37 89.6(8) . .
W32 O7 W37 88.8(8) . .
W1 O8 W8 163.9(13) . .
W1 O8 Cs3A 93.5(8) . .
W8 O8 Cs3A 92.0(8) . .
W21 O9 Nb5 151.3(14) . .
W21 O9 Cs6 112.6(10) . .
Nb5 O9 Cs6 95.2(8) . .
W15 O10 W10 121.7(12) . .
W15 O10 Cs14 126.4(11) . .
W10 O10 Cs14 111.8(9) . .
W15 O10 Cs8 105.5(9) . 2_676
W10 O10 Cs8 104.1(8) . 2_676
Cs14 O10 Cs8 61.7(5) . 2_676
W27 O11 Nb5 152.3(14) . .
W27 O11 Cs20 106.2(10) . .
Nb5 O11 Cs20 98.4(9) . .
W34 O12 W30 147.6(13) . .
Nb8 O13 Nb3 119.1(12) . .
Nb8 O13 Cs11 103.0(9) . .
Nb3 O13 Cs11 108.3(9) . .
Nb8 O13 Cs1A 106.8(9) . .
Nb3 O13 Cs1A 98.8(9) . .
Cs11 O13 Cs1A 122.1(7) . .
Nb8 O13 Cs1 97.6(9) . .
Nb3 O13 Cs1 109.0(9) . .
Cs11 O13 Cs1 120.2(7) . .
W28 O14 W9 121.1(12) . .
W28 O14 Cs2 107.3(9) . 2_766
W9 O14 Cs2 106.9(9) . 2_766
W22 O15 W17 161.8(14) . .
W8 O16 Cs3A 125.5(11) . .
W8 O16 Cs3 125.5(10) . .
Nb4 O17 Cr1 167.3(16) . .
W7 O18 W19 161.2(14) . .
W7 O18 Cs15 95.9(9) . .
W19 O18 Cs15 101.9(9) . .
W7 O18 Cs2 91.8(8) . .
W19 O18 Cs2 92.5(8) . .
Cs15 O18 Cs2 57.5(4) . .
W41 O19 W25 163.0(15) . .
W12 O20 Nb4 151.9(13) . .
W12 O20 Cs4 108.7(9) . .
Nb4 O20 Cs4 97.0(8) . .
W44 O21 W39 149.5(14) . .
W32 O22 W22 154.4(14) . .
W32 O22 Cs18 103.9(9) . .
W22 O22 Cs18 101.2(9) . .
W13 O23 W10 150.4(13) . .
W13 O23 Cs8 101.7(9) . 2_676
W10 O23 Cs8 107.1(9) . 2_676
W8 O24 W17 124.1(12) . .
W8 O24 Cs9 98.4(8) . .
W17 O24 Cs9 102.9(8) . .
W4 O25 W16 122.1(13) . .
W4 O25 Cs5 101.9(9) . 1_455
W16 O25 Cs5 113.8(10) . 1_455
W14 O26 W19 146.6(13) . .
W5 O27 W12 161.3(14) . .
W5 O27 Cs15 95.8(9) . .
W12 O27 Cs15 102.3(9) . .
W28 O28 W20 152.6(14) . .
W28 O28 Cs13 93.3(9) . .
W20 O28 Cs13 100.4(9) . .
Nb1 O29 Cr3 155.4(15) . .
W43 O30 W17 146.7(13) . .
W19 O31 Cs2 124.9(11) . .
W20 O32 W26 124.3(13) . .
P4 O33 W45 126.7(14) . .
P4 O33 W31 124.7(14) . .
W45 O33 W31 89.7(8) . .
P4 O33 W40 125.3(14) . .
W45 O33 W40 90.4(8) . .
W31 O33 W40 88.6(8) . .
W11 O34 Nb1 152.0(13) . .
W11 O34 Cs4 104.9(9) . .
Nb1 O34 Cs4 102.5(9) . .
W15 O35 W36 159.6(14) . .
P2 O36 W28 130.5(14) . .
P2 O36 W9 127.3(14) . .
W28 O36 W9 90.3(8) . .
P3 O37 W15 129.9(13) . .
P3 O37 W10 126.0(12) . .
W15 O37 W10 92.7(8) . .
P5 O38 W2 127.6(13) . .
P5 O38 W21 126.2(13) . .
W2 O38 W21 90.9(8) . .
W13 O39 W6 150.4(13) . .
W13 O39 K2A 102.5(9) . .
W6 O39 K2A 106.3(9) . .
W13 O39 K2 115.3(9) . .
W6 O39 K2 93.8(9) . .
W26 O40 W43 164.3(15) . .
W42 O41 Nb7 156.1(14) . .
W42 O41 Cs20 109.9(10) . .
Nb7 O41 Cs20 91.8(9) . .
W35 O42 Cs17 119.4(11) . 1_455
W35 O42 Cs12 110.5(10) . 2_666
Cs17 O42 Cs12 57.2(5) 1_455 2_666
W36 O43 W12 144.6(13) . .
W9 O44 W11 160.8(14) . .
W20 O45 Cs13 110.4(11) . .
W8 O46 Nb1 150.6(13) . .
W8 O46 Cs9 107.2(9) . .
Nb1 O46 Cs9 101.5(8) . .
W14 O47 Nb8 152.7(14) . .
W14 O47 Cs1 100.6(9) . .
Nb8 O47 Cs1 106.7(9) . .
W14 O47 Cs1A 101.1(9) . .
Nb8 O47 Cs1A 105.6(9) . .
W2 O48 W21 119.6(13) . .
W2 O48 Cs6 99.0(8) . .
W21 O48 Cs6 99.8(8) . .
W35 O49 W44 160.8(14) . .
W26 O50 W22 153.0(14) . .
W31 O51 Cs3A 106.9(11) . 1_455
W31 O51 Cs3 94.8(10) . 1_455
W31 O51 Cs19 106.1(11) . 2_675
Cs3A O51 Cs19 108.5(8) 1_455 2_675
Cs3 O51 Cs19 114.3(7) 1_455 2_675
W38 O53 W39 163.4(14) . .
W40 O54 W45 119.8(12) . .
W10 O55 Cs14 97.9(10) . .
W44 O56 Nb9 154.7(14) . .
W44 O56 Cs20 105.5(9) . .
Nb9 O56 Cs20 97.7(9) . .
W41 O57 W38 120.9(13) . .
W30 O58 Nb3 151.0(14) . .
W30 O58 Cs1A 102.2(10) . .
Nb3 O58 Cs1A 106.5(9) . .
W30 O58 Cs1 101.4(9) . .
Nb3 O58 Cs1 106.2(9) . .
W32 O59 W33 126.5(13) . .
W32 O59 Cs18 109.0(10) . .
W33 O59 Cs18 101.0(9) . .
W32 O59 K6 108.2(10) . .
W33 O59 K6 93.6(9) . .
Cs18 O59 K6 118.9(8) . .
W12 O61 W19 122.6(12) . .
W12 O61 Cs15 111.4(10) . .
W19 O61 Cs15 103.0(9) . .
W12 O61 Cs4 103.5(9) . .
W19 O61 Cs4 96.4(8) . .
Cs15 O61 Cs4 120.4(7) . .
P5 O62 W44 128.9(13) . .
P5 O62 W27 125.7(14) . .
W44 O62 W27 91.5(8) . .
W23 O63 W35 122.2(13) . .
W45 O65 W38 152.4(14) . .
W10 O66 W34 163.9(14) . .
W33 O67 K4 110.8(11) . .
W33 O67 Cs15 108.0(10) . 2_766
K4 O67 Cs15 66.1(7) . 2_766
W4 O68 Cs19 115.6(11) . 2_675
W4 O68 Cs10 96.3(10) . .
Cs19 O68 Cs10 112.9(7) 2_675 .
Nb5 O69 Nb2 117.8(12) . .
Nb5 O69 Cs6 110.7(10) . .
Nb2 O69 Cs6 110.1(10) . .
Nb5 O69 Cs11 98.9(9) . .
Nb2 O69 Cs11 96.0(8) . .
Cs6 O69 Cs11 123.0(8) . .
Nb8 O70 Cr3 162.9(15) . .
W31 O71 W23 152.0(14) . .
W31 O71 Cs3 99.7(9) . 1_455
W23 O71 Cs3 104.6(9) . 1_455
W31 O71 Cs3A 91.4(9) . 1_455
W23 O71 Cs3A 110.6(9) . 1_455
W2 O72 Nb2 153.3(14) . .
W2 O72 Cs6 111.7(10) . .
Nb2 O72 Cs6 94.3(8) . .
P2 O73 W26 129.2(14) . .
P2 O73 W20 127.7(14) . .
W26 O73 W20 90.6(8) . .
W23 O74 W27 160.1(15) . .
W23 O74 Cs7 88.1(8) . 2_675
W27 O74 Cs7 100.6(9) . 2_675
W25 O75 W2 148.1(14) . .
W11 O76 W8 146.4(13) . .
W16 O77 W2 163.8(14) . .
W40 O78 W16 151.3(14) . .
W40 O78 K1 100.4(9) . 1_455
W16 O78 K1 102.3(9) . 1_455
W40 O78 Cs5 107.9(10) . 1_455
W16 O78 Cs5 98.8(9) . 1_455
K1 O78 Cs5 58.7(4) 1_455 1_455
W16 O79 K2A 116.4(11) . 2_676
W16 O79 K2 106.1(10) . 2_676
W16 O79 K1 109.3(10) . 1_455
K2A O79 K1 127.1(8) 2_676 1_455
K2 O79 K1 128.9(8) 2_676 1_455
W2 O80 K2A 120.4(12) . 2_676
W2 O80 K2 110.5(11) . 2_676
W18 O81 W15 154.1(14) . .
W18 O81 Cs8 101.1(9) . 2_676
W15 O81 Cs8 104.1(9) . 2_676
W31 O82 W4 151.2(14) . .
W31 O82 Cs5 107.8(10) . 1_455
W4 O82 Cs5 100.5(9) . 1_455
W31 O82 Cs19 102.8(9) . 2_675
W4 O82 Cs19 97.3(9) . 2_675
Cs5 O82 Cs19 56.4(4) 1_455 2_675
P1 O83 W19 129.0(14) . .
P1 O83 W12 127.3(13) . .
W19 O83 W12 90.3(8) . .
W33 O85 W9 150.0(13) . .
W33 O85 Cs2 105.2(9) . 2_766
W9 O85 Cs2 103.3(9) . 2_766
W33 O85 Cs15 100.2(9) . 2_766
W9 O85 Cs15 101.4(9) . 2_766
Cs2 O85 Cs15 62.2(5) 2_766 2_766
W32 O86 W26 149.8(14) . .
W31 O87 W40 121.7(13) . .
W31 O87 Cs5 99.1(9) . 1_455
W40 O87 Cs5 107.9(10) . 1_455
W34 O88 Nb3 150.4(14) . .
W34 O88 Cs16 114.4(10) . .
Nb3 O88 Cs16 94.9(8) . .
P6 O89 Nb1 127.3(13) . .
P6 O89 Nb6 127.9(13) . .
Nb1 O89 Nb6 89.0(8) . .
P6 O89 Nb7 124.3(13) . .
Nb1 O89 Nb7 87.8(8) . .
Nb6 O89 Nb7 87.7(8) . .
P6 O90 W11 128.7(14) . .
P6 O90 W29 126.1(13) . .
W11 O90 W29 90.2(8) . .
P6 O91 W17 128.5(13) . .
P6 O91 W8 128.2(13) . .
W17 O91 W8 89.6(8) . .
Nb5 O92 Cr2 172.3(16) . .
W20 O94 W42 163.3(15) . .
W39 O95 W25 122.1(12) . .
W39 O95 Cs16 99.8(9) . .
W25 O95 Cs16 108.8(10) . .
W4 O96 W23 152.6(14) . .
W4 O96 Cs10 98.3(9) . .
W23 O96 Cs10 108.6(9) . .
W40 O97 K1 106.0(11) . 1_455
W18 O98 W24 123.4(12) . .
W19 O99 Nb8 153.5(13) . .
W19 O99 Cs4 109.3(10) . .
Nb8 O99 Cs4 96.2(8) . .
W30 O100 W14 125.0(13) . .
W30 O100 Cs1A 101.1(9) . .
W14 O100 Cs1A 106.8(9) . .
W30 O100 K3 96.9(10) . .
W14 O100 K3 116.7(10) . .
Cs1A O100 K3 108.8(8) . .
W30 O100 Cs1 112.5(10) . .
W14 O100 Cs1 96.7(9) . .
K3 O100 Cs1 109.2(8) . .
Nb7 O103 Cr1 169.6(17) . .
W15 O104 W5 153.8(14) . .
W18 O105 W5 153.2(14) . .
W9 O106 Cs15 113.2(10) . 2_766
W9 O106 Cs17 123.1(11) . .
Cs15 O106 Cs17 121.3(8) 2_766 .
W38 O108 W35 152.5(14) . .
W38 O108 Cs12 96.3(9) . 2_666
W35 O108 Cs12 98.3(9) . 2_666
P2 O109 W1 131.6(13) . .
P2 O109 W22 126.6(13) . .
W1 O109 W22 91.1(8) . .
W25 O110 Nb2 150.3(13) . .
W25 O110 Cs16 104.2(9) . .
Nb2 O110 Cs16 103.9(9) . .
P1 O111 W36 127.8(13) . .
P1 O111 W34 127.2(13) . .
W36 O111 W34 93.3(8) . .
W3 O112 W14 163.3(14) . .
P4 O113 W41 128.8(14) . .
P4 O113 W38 128.4(14) . .
W41 O113 W38 91.6(8) . .
W1 O114 Cs3 124.4(11) . .
W1 O114 K4 116.6(11) . .
Cs3 O114 K4 114.0(9) . .
W1 O114 Cs3A 117.2(11) . .
K4 O114 Cs3A 124.3(9) . .
P3 O115 W18 125.8(13) . .
P3 O115 W13 125.4(13) . .
W18 O115 W13 92.1(8) . .
P3 O115 W24 121.8(13) . .
W18 O115 W24 91.0(8) . .
W13 O115 W24 90.6(8) . .
P1 O116 Nb8 128.2(13) . .
P1 O116 Nb3 127.1(13) . .
Nb8 O116 Nb3 89.2(8) . .
P1 O116 Nb4 123.3(13) . .
Nb8 O116 Nb4 88.2(8) . .
Nb3 O116 Nb4 88.5(8) . .
P5 O117 W39 130.1(14) . .
P5 O117 W25 127.4(14) . .
W39 O117 W25 91.2(8) . .
P4 O118 W4 127.8(13) . .
P4 O118 W16 127.0(13) . .
W4 O118 W16 91.6(9) . .
W33 O119 W1 152.8(13) . .
W33 O119 Cs18 104.6(9) . .
W1 O119 Cs18 101.8(9) . .
P5 O121 Nb9 126.6(14) . .
P5 O121 Nb2 125.4(13) . .
Nb9 O121 Nb2 89.5(8) . .
P5 O121 Nb5 124.6(13) . .
Nb9 O121 Nb5 89.2(8) . .
Nb2 O121 Nb5 90.1(8) . .
W9 O122 W1 150.7(13) . .
W16 O123 W41 153.4(14) . .
Cr3 O124 Cs4 116.1(11) . .
W10 O126 W6 154.9(14) . .
W23 O127 Cs7 110.5(11) . 2_675
W23 O127 Cs3 100.4(10) . 1_455
Cs7 O127 Cs3 113.8(8) 2_675 1_455
W23 O127 Cs3A 104.7(11) . 1_455
Cs7 O127 Cs3A 119.0(8) 2_675 1_455
Nb3 O128 Nb4 120.5(12) . .
Nb3 O128 Cs16 102.2(10) . .
Nb4 O128 Cs16 114.7(11) . .
Nb3 O128 Cs11 97.1(9) . .
Nb4 O128 Cs11 101.5(9) . .
Cs16 O128 Cs11 120.7(7) . .
W37 O129 W28 150.8(14) . .
W37 O129 Cs2 105.2(9) . 2_766
W28 O129 Cs2 102.1(9) . 2_766
Nb9 O130 Cr1 160.9(16) . .
P3 O131 W7 128.9(13) . .
P3 O131 W5 128.2(13) . .
W7 O131 W5 90.4(8) . .
W21 O132 Cs10 96.5(10) . .
W5 O133 W7 122.4(12) . .
W5 O133 Cs15 110.9(10) . .
W7 O133 Cs15 100.8(9) . .
P4 O134 W35 129.6(14) . .
P4 O134 W23 126.4(13) . .
W35 O134 W23 92.1(8) . .
W7 O135 W3 157.8(14) . .
W17 O136 Nb6 155.4(14) . .
W17 O136 Cs9 105.6(10) . .
Nb6 O136 Cs9 97.4(8) . .
Nb6 O137 Nb1 119.5(13) . .
Nb6 O137 Cs9 109.3(10) . .
Nb1 O137 Cs9 104.3(9) . .
Nb6 O137 Cs11 105.8(9) . .
Nb1 O137 Cs11 96.2(8) . .
Cs9 O137 Cs11 122.1(7) . .
W44 O138 W27 121.3(13) . .
W44 O138 Cs20 101.7(9) . .
W27 O138 Cs20 97.5(9) . .
Nb1 O139 Nb7 118.1(12) . .
Nb1 O139 Cs4 109.2(9) . .
Nb7 O139 Cs4 102.9(9) . .
Nb1 O139 Cs11 102.6(9) . .
Nb7 O139 Cs11 104.9(9) . .
Cs4 O139 Cs11 119.9(7) . .
W4 O141 W21 161.8(15) . .
W37 O143 W32 123.7(13) . .
Nb2 O144 Cr4 156.9(15) . .
W11 O145 W29 123.1(12) . .
W11 O145 Cs4 106.3(9) . .
W29 O145 Cs4 98.1(9) . .
W27 O146 W21 144.8(14) . .
W27 O146 Cs10 110.9(9) . .
W21 O146 Cs10 99.6(9) . .
W39 O147 Nb9 150.2(13) . .
W39 O147 Cs16 104.0(9) . .
Nb9 O147 Cs16 105.7(9) . .
W11 O148 Cs17 131.6(12) . .
W27 O149 Cs7 109.1(11) . 2_675
W33 O150 W37 123.8(13) . .
W33 O150 K6A 111.6(10) . .
W37 O150 K6A 101.4(9) . .
W33 O150 K6 99.8(9) . .
W37 O150 K6 108.5(9) . .
W33 O150 Cs2 104.9(9) . 2_766
W37 O150 Cs2 103.7(9) . 2_766
K6A O150 Cs2 111.0(8) . 2_766
K6 O150 Cs2 117.0(8) . 2_766
W25 O151 K3 160.8(13) . 2_676
W37 O152 W20 150.0(14) . .
W29 O153 Nb7 151.5(14) . .
W29 O153 Cs4 106.3(10) . .
Nb7 O153 Cs4 100.9(9) . .
Nb2 O157 Nb9 121.2(13) . .
Nb2 O157 Cs16 109.7(10) . .
Nb9 O157 Cs16 100.7(9) . .
Nb2 O157 Cs11 107.8(10) . .
Nb9 O157 Cs11 98.2(9) . .
Cs16 O157 Cs11 119.7(7) . .
W29 O158 Cs12 120.2(11) . .
W13 O159 W18 124.0(12) . .
W13 O159 Cs8 105.4(9) . 2_676
W18 O159 Cs8 106.7(10) . 2_676
Nb9 O160 Nb5 119.3(13) . .
Nb9 O160 Cs20 106.4(10) . .
Nb5 O160 Cs20 103.8(9) . .
Nb9 O160 Cs11 99.9(9) . .
Nb5 O160 Cs11 108.7(10) . .
Cs20 O160 Cs11 119.7(8) . .
W24 O161 W3 148.7(13) . .
W24 O161 K2A 101.9(9) . .
W3 O161 K2A 107.7(10) . .
W24 O161 K2 114.4(10) . .
W3 O161 K2 95.0(9) . .
W24 O162 W7 150.5(14) . .
W24 O162 K6 97.5(9) . 2_766
W7 O162 K6 103.9(9) . 2_766
W43 O163 W42 123.0(13) . .
W43 O163 Cs20 99.0(9) . .
W42 O163 Cs20 102.2(9) . .
W28 O164 W29 160.5(14) . .
W36 O165 Nb4 147.7(14) . .
W36 O165 Cs16 112.7(10) . .
Nb4 O165 Cs16 96.9(8) . .
W28 O166 Cs13 115.5(11) . .
W28 O166 Cs12 121.5(11) . .
Cs13 O166 Cs12 107.0(8) . .
W39 O167 Cs13 124.2(12) . 2_666
W7 O169 Cs2 126.1(12) . .
W7 O169 K6A 114.8(11) . 2_766
Cs2 O169 K6A 118.4(8) . 2_766
W7 O169 K6 111.0(11) . 2_766
Cs2 O169 K6 122.9(8) . 2_766
W7 O169 Cs15 87.2(9) . .
Cs2 O169 Cs15 60.6(5) . .
K6A O169 Cs15 135.9(8) 2_766 .
K6 O169 Cs15 126.8(8) 2_766 .
W43 O170 Nb6 150.0(14) . .
W43 O170 Cs20 112.7(10) . .
Nb6 O170 Cs20 96.9(9) . .
W24 O172 K6 108.1(11) . 2_766
W24 O172 K6A 109.0(11) . 2_766
Nb6 O173 Cr2 163.2(16) . .
W29 O174 W42 148.6(14) . .
W38 O176 Cs12 112.3(11) . 2_666
W38 O176 Cs13 119.4(11) . 2_666
Cs12 O176 Cs13 102.7(7) 2_666 2_666
W13 O177 W24 124.7(12) . .
W13 O177 K2A 106.7(10) . .
W24 O177 K2A 103.2(10) . .
Nb6 O178 Nb7 120.9(13) . .
Nb6 O178 Cs20 107.6(10) . .
Nb7 O178 Cs20 108.1(10) . .
Nb6 O178 Cs11 104.9(10) . .
Nb7 O178 Cs11 97.1(8) . .
Cs20 O178 Cs11 118.6(8) . .
W45 O179 Cs17 111.4(11) . 1_455
W41 O181 W40 148.0(14) . .
W32 O183 K5 124.4(13) . 1_545
Nb8 O184 Nb4 119.5(12) . .
Nb8 O184 Cs4 107.5(10) . .
Nb4 O184 Cs4 110.8(10) . .
Nb8 O184 Cs11 95.6(9) . .
Nb4 O184 Cs11 104.7(9) . .
Cs4 O184 Cs11 118.6(7) . .
W45 O185 W31 124.6(13) . .
W1 O187 W22 120.7(12) . .
W1 O187 Cs18 103.1(9) . .
W22 O187 Cs18 109.5(9) . .
W45 O189 W35 150.1(14) . .
W45 O189 Cs17 98.5(9) . 1_455
W35 O189 Cs17 98.9(9) . 1_455
W60 O191 W52 152.6(14) . .
W48 O193 Cs19 106.5(11) . .
Cr1 O194 Cs20 110.2(11) . .
Cr2 O196 Cs6 113.5(11) . .
Nb3 O197 Cr4 158.6(16) . .
P3 O198 W3 129.2(13) . .
P3 O198 W6 127.9(13) . .
W3 O198 W6 90.3(8) . .
W60 O199 Cs18 97.5(10) . 2_775
W58 O200 W60 123.2(13) . .
W58 O200 K5 107.5(11) . .
W60 O200 K5 104.3(11) . .
W58 O200 Cs18 120.7(11) . 2_775
W60 O200 Cs18 92.2(9) . 2_775
K5 O200 Cs18 106.9(9) . 2_775
W60 O201 W59 122.2(13) . .
W60 O201 Cs18 88.6(9) . 2_775
W59 O201 Cs18 122.7(11) . 2_775
W59 O202 W58 125.5(14) . .
W59 O204 W55 150.6(14) . .
W59 O204 Cs7 102.5(9) . .
W55 O204 Cs7 95.8(8) . .
W51 O205 W48 161.5(14) . .
W51 O205 Cs19 90.5(8) . .
W48 O205 Cs19 100.8(9) . .
P8 O206 W59 127.9(14) . .
P8 O206 W60 124.0(14) . .
W59 O206 W60 90.7(8) . .
P8 O206 W58 123.4(13) . .
W59 O206 W58 90.2(8) . .
W60 O206 W58 89.4(8) . .
W50 O207 Nb12 154.0(13) . .
W50 O207 Cs1 112.4(9) . .
Nb12 O207 Cs1 92.4(8) . .
Nb11 O208 Nb10 120.5(13) . .
Nb11 O208 Cs11 110.2(9) . .
Nb10 O208 Cs11 97.6(9) . .
Nb11 O208 Cs6 112.9(10) . .
Nb10 O208 Cs6 97.2(8) . .
Cs11 O208 Cs6 117.5(7) . .
W52 O209 Cs5 123.8(12) . .
W52 O210 W53 152.4(14) . .
W57 O211 W53 122.2(13) . .
W57 O211 K5 107.6(11) . .
W53 O211 K5 104.8(11) . .
W58 O212 W57 151.5(14) . .
W58 O212 K5 103.0(11) . .
W57 O212 K5 104.1(11) . .
W54 O213 W57 153.4(14) . .
W54 O213 Cs14 109.2(9) . 2_676
W57 O213 Cs14 97.3(9) . 2_676
W57 O214 Cs14 96.4(10) . 2_676
Nb12 O215 Cr3 167.1(15) . .
W59 O216 Cs3 102.0(11) . 2_775
W59 O216 K4 136.6(13) . 2_775
Cs3 O216 K4 105.5(8) 2_775 2_775
W59 O216 Cs7 106.6(11) . .
Cs3 O216 Cs7 107.9(7) 2_775 .
K4 O216 Cs7 96.2(8) 2_775 .
W59 O216 Cs3A 91.9(10) . 2_775
K4 O216 Cs3A 111.4(9) 2_775 2_775
Cs7 O216 Cs3A 115.2(7) . 2_775
W60 O217 W53 150.4(14) . .
W60 O217 K5 104.0(11) . .
W53 O217 K5 104.3(11) . .
W51 O218 Cs19 111.2(11) . .
W51 O218 Cs3A 99.4(10) . 2_775
Cs19 O218 Cs3A 112.1(8) . 2_775
W51 O218 Cs3 104.1(10) . 2_775
Cs19 O218 Cs3 118.8(8) . 2_775
W55 O219 Cs7 117.0(12) . .
W55 O219 Cs10 100.7(10) . 2_675
Cs7 O219 Cs10 115.6(8) . 2_675
W46 O220 Cs8 124.2(12) . .
W56 O221 W46 146.5(14) . .
W56 O221 Cs14 98.6(9) . 2_676
W46 O221 Cs14 110.1(9) . 2_676
W56 O222 Cs14 96.5(10) . 2_676
W49 O223 Cs5 127.3(12) . .
W52 O224 W49 160.2(14) . .
W50 O225 K1 103.8(10) . .
W48 O226 W49 124.5(13) . .
W48 O226 Cs9 93.5(9) . .
W49 O226 Cs9 111.6(9) . .
W48 O227 Nb10 152.7(14) . .
W48 O227 Cs9 104.4(9) . .
Nb10 O227 Cs9 102.7(9) . .
W47 O228 Nb10 152.2(14) . .
W47 O228 Cs6 101.2(9) . .
Nb10 O228 Cs6 106.1(9) . .
Nb12 O229 Nb11 119.7(12) . .
Nb12 O229 Cs1 106.7(9) . .
Nb11 O229 Cs1 109.4(9) . .
Nb12 O229 Cs1A 119.1(10) . .
Nb11 O229 Cs1A 99.0(9) . .
Nb12 O229 Cs11 101.4(8) . .
Nb11 O229 Cs11 97.0(8) . .
Cs1 O229 Cs11 123.3(7) . .
Cs1A O229 Cs11 119.5(7) . .
Nb10 O230 Cr2 157.7(15) . .
W49 O231 W50 146.3(14) . .
W49 O231 K1 114.2(10) . .
W50 O231 K1 96.6(8) . .
W50 O232 W56 120.6(12) . .
W50 O232 Cs1 97.2(9) . .
W56 O232 Cs1 99.5(9) . .
P7 O233 W47 128.4(13) . .
P7 O233 W46 128.1(13) . .
W47 O233 W46 90.3(8) . .
W46 O234 W47 122.4(12) . .
W46 O234 Cs6 111.0(9) . .
W47 O234 Cs6 97.0(8) . .
W54 O235 W46 164.3(13) . .
W54 O236 Cs8 123.6(11) . .
P8 O237 W54 129.4(13) . .
P8 O237 W55 128.5(13) . .
W54 O237 W55 91.1(8) . .
W59 O238 W51 154.1(14) . .
W59 O238 Cs3A 103.8(10) . 2_775
W51 O238 Cs3A 100.5(9) . 2_775
W59 O238 Cs3 96.5(9) . 2_775
W51 O238 Cs3 105.8(9) . 2_775
W54 O239 W58 150.5(14) . .
Nb11 O240 Cr4 165.0(15) . .
Nb11 O240 Cs1A 83.3(9) . .
Cr4 O240 Cs1A 111.8(10) . .
Nb10 O241 Nb12 120.5(12) . .
Nb10 O241 Cs9 96.2(8) . .
Nb12 O241 Cs9 115.0(9) . .
Nb10 O241 Cs11 95.5(8) . .
Nb12 O241 Cs11 110.1(9) . .
Cs9 O241 Cs11 117.9(7) . .
P7 O242 W56 126.6(13) . .
P7 O242 W50 126.7(13) . .
W56 O242 W50 91.9(8) . .
P7 O243 W48 128.9(13) . .
P7 O243 W49 128.0(13) . .
W48 O243 W49 92.2(8) . .
W48 O244 W47 146.5(14) . .
W48 O244 Cs10 114.1(9) . 2_675
W47 O244 Cs10 97.4(8) . 2_675
W47 O245 Cs10 99.1(10) . 2_675
W56 O246 Nb11 154.4(14) . .
W56 O246 Cs1A 114.6(10) . .
Nb11 O246 Cs1A 90.9(8) . .
W56 O246 Cs1 111.6(9) . .
Nb11 O246 Cs1 92.9(8) . .
W46 O247 Nb11 151.6(13) . .
W46 O247 Cs6 100.6(8) . .
Nb11 O247 Cs6 105.7(9) . .
P7 O248 Nb10 126.5(13) . .
P7 O248 Nb12 127.7(13) . .
Nb10 O248 Nb12 89.4(8) . .
P7 O248 Nb11 124.5(13) . .
Nb10 O248 Nb11 88.2(8) . .
Nb12 O248 Nb11 88.2(8) . .
W49 O249 Nb12 155.9(14) . .
W49 O249 Cs9 102.5(9) . .
Nb12 O249 Cs9 99.8(8) . .
W55 O250 W47 160.7(14) . .
W55 O250 Cs10 81.9(7) . 2_675
W47 O250 Cs10 86.0(7) . 2_675
W53 O251 W50 161.6(14) . .
W51 O252 W55 148.2(14) . .
W51 O252 Cs10 113.7(10) . 2_675
W55 O252 Cs10 97.3(9) . 2_675
W51 O253 W52 121.4(12) . .
W51 O253 Cs3A 81.2(8) . 2_775
W52 O253 Cs3A 130.3(10) . 2_775
P8 O254 W53 129.9(14) . .
P8 O254 W57 126.7(13) . .
W53 O254 W57 91.8(8) . .
P8 O255 W51 129.5(13) . .
P8 O255 W52 127.5(13) . .
W51 O255 W52 90.2(8) . .
W54 O256 W55 123.0(12) . .
W56 O257 W57 163.5(14) . .
W56 O257 Cs14 85.8(8) . 2_676
W57 O257 Cs14 84.6(8) . 2_676
Cs17 O1W Cs3 158.6(7) . .
Cs17 O1W Cs3A 166.3(7) . .
O229 Cs1 O4W 99.3(8) . .
O229 Cs1 O47 100.4(7) . .
O4W Cs1 O47 82.4(7) . .
O229 Cs1 O100 139.4(7) . .
O4W Cs1 O100 100.1(7) . .
O47 Cs1 O100 48.0(6) . .
O229 Cs1 O207 51.2(6) . .
O4W Cs1 O207 60.3(7) . .
O47 Cs1 O207 122.1(7) . .
O100 Cs1 O207 160.4(7) . .
O229 Cs1 O246 49.8(6) . .
O4W Cs1 O246 113.2(7) . .
O47 Cs1 O246 146.9(7) . .
O100 Cs1 O246 143.9(7) . .
O207 Cs1 O246 54.9(6) . .
O229 Cs1 O13 60.5(6) . .
O4W Cs1 O13 112.9(7) . .
O47 Cs1 O13 47.7(6) . .
O100 Cs1 O13 79.1(6) . .
O207 Cs1 O13 106.3(6) . .
O246 Cs1 O13 99.4(6) . .
O229 Cs1 O58 98.4(7) . .
O4W Cs1 O58 134.5(8) . .
O47 Cs1 O58 53.2(6) . .
O100 Cs1 O58 44.4(6) . .
O207 Cs1 O58 149.4(6) . .
O246 Cs1 O58 110.3(6) . .
O13 Cs1 O58 45.8(6) . .
O229 Cs1 O13W 95.8(7) . .
O4W Cs1 O13W 147.5(8) . .
O47 Cs1 O13W 122.9(7) . .
O100 Cs1 O13W 86.3(7) . .
O207 Cs1 O13W 110.7(7) . .
O246 Cs1 O13W 58.1(6) . .
O13 Cs1 O13W 99.6(7) . .
O58 Cs1 O13W 70.5(6) . .
O229 Cs1 O232 80.7(6) . .
O4W Cs1 O232 78.2(7) . .
O47 Cs1 O232 160.4(7) . .
O100 Cs1 O232 138.2(6) . .
O207 Cs1 O232 44.4(5) . .
O246 Cs1 O232 44.6(5) . .
O13 Cs1 O232 140.5(6) . .
O58 Cs1 O232 146.3(6) . .
O13W Cs1 O232 76.1(6) . .
O229 Cs1 W14 127.4(6) . .
O4W Cs1 W14 77.8(6) . .
O47 Cs1 W14 27.1(4) . .
O100 Cs1 W14 28.4(4) . .
O207 Cs1 W14 134.3(5) . .
O246 Cs1 W14 168.6(5) . .
O13 Cs1 W14 72.4(4) . .
O58 Cs1 W14 58.3(4) . .
O13W Cs1 W14 114.6(5) . .
O232 Cs1 W14 145.5(5) . .
O229 Cs1 Nb12 27.4(5) . .
O4W Cs1 Nb12 72.3(6) . .
O47 Cs1 Nb12 100.9(5) . .
O100 Cs1 Nb12 148.9(5) . .
O207 Cs1 Nb12 29.7(4) . .
O246 Cs1 Nb12 60.3(4) . .
O13 Cs1 Nb12 76.6(4) . .
O58 Cs1 Nb12 120.9(5) . .
O13W Cs1 Nb12 116.6(5) . .
O232 Cs1 Nb12 71.0(4) . .
W14 Cs1 Nb12 123.3(3) . .
O229 Cs1A O13W 108.0(8) . .
O229 Cs1A O58 107.1(7) . .
O13W Cs1A O58 84.3(8) . .
O229 Cs1A O100 141.7(7) . .
O13W Cs1A O100 99.1(7) . .
O58 Cs1A O100 48.7(6) . .
O229 Cs1A O246 51.3(6) . .
O13W Cs1A O246 65.8(7) . .
O58 Cs1A O246 127.7(7) . .
O100 Cs1A O246 164.7(7) . .
O229 Cs1A O13 61.6(6) . .
O13W Cs1A O13 116.0(8) . .
O58 Cs1A O13 49.8(6) . .
O100 Cs1A O13 82.6(6) . .
O246 Cs1A O13 105.7(6) . .
O229 Cs1A O47 95.5(6) . .
O13W Cs1A O47 138.4(8) . .
O58 Cs1A O47 55.7(6) . .
O100 Cs1A O47 47.4(6) . .
O246 Cs1A O47 146.7(6) . .
O13 Cs1A O47 47.6(6) . .
O229 Cs1A O240 50.0(6) . .
O13W Cs1A O240 63.5(7) . .
O58 Cs1A O240 80.8(6) . .
O100 Cs1A O240 128.9(7) . .
O246 Cs1A O240 47.9(6) . .
O13 Cs1A O240 66.8(6) . .
O47 Cs1A O240 114.3(6) . .
O229 Cs1A O4W 85.1(7) . .
O13W Cs1A O4W 143.1(8) . .
O58 Cs1A O4W 125.7(7) . .
O100 Cs1A O4W 89.1(7) . .
O246 Cs1A O4W 101.7(7) . .
O13 Cs1A O4W 100.7(7) . .
O47 Cs1A O4W 70.8(6) . .
O240 Cs1A O4W 134.6(6) . .
O229 Cs1A Nb11 29.7(4) . .
O13W Cs1A Nb11 78.4(6) . .
O58 Cs1A Nb11 105.3(5) . .
O100 Cs1A Nb11 153.8(6) . .
O246 Cs1A Nb11 30.2(4) . .
O13 Cs1A Nb11 75.5(4) . .
O47 Cs1A Nb11 119.7(5) . .
O240 Cs1A Nb11 27.3(4) . .
O4W Cs1A Nb11 108.7(5) . .
O229 Cs1A W30 134.1(6) . .
O13W Cs1A W30 80.0(6) . .
O58 Cs1A W30 27.2(4) . .
O100 Cs1A W30 27.2(4) . .
O246 Cs1A W30 142.0(5) . .
O13 Cs1A W30 74.2(4) . .
O47 Cs1A W30 59.4(4) . .
O240 Cs1A W30 102.7(5) . .
O4W Cs1A W30 115.9(5) . .
Nb11 Cs1A W30 129.5(3) . .
O229 Cs1A Nb3 80.2(5) . .
O13W Cs1A Nb3 91.8(6) . .
O58 Cs1A Nb3 27.0(4) . .
O100 Cs1A Nb3 72.4(5) . .
O246 Cs1A Nb3 108.9(5) . .
O13 Cs1A Nb3 27.6(4) . .
O47 Cs1A Nb3 58.3(4) . .
O240 Cs1A Nb3 61.5(4) . .
O4W Cs1A Nb3 124.8(5) . .
Nb11 Cs1A Nb3 81.6(2) . .
W30 Cs1A Nb3 54.14(14) . .
O169 Cs2 O31 88.8(7) . .
O169 Cs2 O14 132.7(7) . 2_766
O31 Cs2 O14 127.8(6) . 2_766
O169 Cs2 O85 85.8(6) . 2_766
O31 Cs2 O85 134.2(6) . 2_766
O14 Cs2 O85 47.8(6) 2_766 2_766
O169 Cs2 O129 103.7(6) . 2_766
O31 Cs2 O129 164.4(7) . 2_766
O14 Cs2 O129 48.1(6) 2_766 2_766
O85 Cs2 O129 57.2(6) 2_766 2_766
O169 Cs2 O150 58.3(6) . 2_766
O31 Cs2 O150 146.8(6) . 2_766
O14 Cs2 O150 79.4(6) 2_766 2_766
O85 Cs2 O150 46.9(6) 2_766 2_766
O129 Cs2 O150 47.4(6) 2_766 2_766
O169 Cs2 Cs15 69.7(5) . .
O31 Cs2 Cs15 75.7(5) . .
O14 Cs2 Cs15 89.6(5) 2_766 .
O85 Cs2 Cs15 59.8(5) 2_766 .
O129 Cs2 Cs15 117.0(5) 2_766 .
O150 Cs2 Cs15 87.4(5) 2_766 .
O169 Cs2 O5W 65.5(10) . .
O31 Cs2 O5W 59.9(10) . .
O14 Cs2 O5W 154.4(10) 2_766 .
O85 Cs2 O5W 149.2(10) 2_766 .
O129 Cs2 O5W 116.8(10) 2_766 .
O150 Cs2 O5W 104.9(10) 2_766 .
Cs15 Cs2 O5W 115.5(10) . .
O169 Cs2 O18 43.9(6) . .
O31 Cs2 O18 46.6(6) . .
O14 Cs2 O18 145.3(6) 2_766 .
O85 Cs2 O18 107.5(6) 2_766 .
O129 Cs2 O18 147.3(6) 2_766 .
O150 Cs2 O18 100.3(6) 2_766 .
Cs15 Cs2 O18 55.8(4) . .
O5W Cs2 O18 59.7(10) . .
O169 Cs2 W9 111.2(5) . 2_766
O31 Cs2 W9 125.0(5) . 2_766
O14 Cs2 W9 25.9(4) 2_766 2_766
O85 Cs2 W9 26.3(4) 2_766 2_766
O129 Cs2 W9 59.2(4) 2_766 2_766
O150 Cs2 W9 69.8(4) 2_766 2_766
Cs15 Cs2 W9 65.8(3) . 2_766
O5W Cs2 W9 174.7(9) . 2_766
O18 Cs2 W9 121.3(4) . 2_766
O169 Cs2 W28 128.5(5) . 2_766
O31 Cs2 W28 142.6(5) . 2_766
O14 Cs2 W28 25.7(4) 2_766 2_766
O85 Cs2 W28 58.8(4) 2_766 2_766
O129 Cs2 W28 26.6(4) 2_766 2_766
O150 Cs2 W28 70.2(4) 2_766 2_766
Cs15 Cs2 W28 112.5(3) . 2_766
O5W Cs2 W28 131.5(9) . 2_766
O18 Cs2 W28 166.3(4) . 2_766
W9 Cs2 W28 46.73(7) 2_766 2_766
O169 Cs2 W7 18.6(5) . .
O31 Cs2 W7 70.8(5) . .
O14 Cs2 W7 142.8(5) 2_766 .
O85 Cs2 W7 95.4(4) 2_766 .
O129 Cs2 W7 122.2(4) 2_766 .
O150 Cs2 W7 76.0(4) 2_766 .
Cs15 Cs2 W7 61.9(2) . .
O5W Cs2 W7 60.8(9) . .
O18 Cs2 W7 25.3(3) . .
W9 Cs2 W7 117.54(15) 2_766 .
W28 Cs2 W7 146.11(15) 2_766 .
O14W Cs3 O114 73.2(6) . .
O14W Cs3 O71 139.4(7) . 1_655
O114 Cs3 O71 146.0(7) . 1_655
O14W Cs3 O1W 118.1(6) . .
O114 Cs3 O1W 69.4(6) . .
O71 Cs3 O1W 82.7(6) 1_655 .
O14W Cs3 O216 96.2(6) . 2_775
O114 Cs3 O216 59.0(6) . 2_775
O71 Cs3 O216 112.9(7) 1_655 2_775
O1W Cs3 O216 104.1(6) . 2_775
O14W Cs3 O238 71.8(6) . 2_775
O114 Cs3 O238 94.3(6) . 2_775
O71 Cs3 O238 104.4(6) 1_655 2_775
O1W Cs3 O238 155.2(6) . 2_775
O216 Cs3 O238 51.1(6) 2_775 2_775
O14W Cs3 O16 68.0(6) . .
O114 Cs3 O16 88.1(6) . .
O71 Cs3 O16 96.6(6) 1_655 .
O1W Cs3 O16 63.3(5) . .
O216 Cs3 O16 146.8(6) 2_775 .
O238 Cs3 O16 137.2(6) 2_775 .
O14W Cs3 O51 88.0(6) . 1_655
O114 Cs3 O51 148.1(7) . 1_655
O71 Cs3 O51 53.0(6) 1_655 1_655
O1W Cs3 O51 99.0(6) . 1_655
O216 Cs3 O51 151.0(7) 2_775 1_655
O238 Cs3 O51 104.2(6) 2_775 1_655
O16 Cs3 O51 60.7(6) . 1_655
O14W Cs3 O127 133.8(7) . 1_655
O114 Cs3 O127 120.6(7) . 1_655
O71 Cs3 O127 49.7(6) 1_655 1_655
O1W Cs3 O127 107.7(6) . 1_655
O216 Cs3 O127 65.5(6) 2_775 1_655
O238 Cs3 O127 63.7(6) 2_775 1_655
O16 Cs3 O127 146.1(6) . 1_655
O51 Cs3 O127 91.0(6) 1_655 1_655
O14W Cs3 O218 89.0(6) . 2_775
O114 Cs3 O218 141.6(6) . 2_775
O71 Cs3 O218 64.0(6) 1_655 2_775
O1W Cs3 O218 146.7(5) . 2_775
O216 Cs3 O218 90.7(6) 2_775 2_775
O238 Cs3 O218 47.5(6) 2_775 2_775
O16 Cs3 O218 116.9(6) . 2_775
O51 Cs3 O218 60.6(6) 1_655 2_775
O127 Cs3 O218 51.7(6) 1_655 2_775
O14W Cs3 W31 114.6(5) . 1_655
O114 Cs3 W31 151.6(5) . 1_655
O71 Cs3 W31 28.4(4) 1_655 1_655
O1W Cs3 W31 83.6(4) . 1_655
O216 Cs3 W31 140.3(5) 2_775 1_655
O238 Cs3 W31 114.1(5) 2_775 1_655
O16 Cs3 W31 71.5(4) . 1_655
O51 Cs3 W31 26.8(4) 1_655 1_655
O127 Cs3 W31 75.1(4) 1_655 1_655
O218 Cs3 W31 66.7(4) 2_775 1_655
O14W Cs3 W59 78.6(5) . 2_775
O114 Cs3 W59 69.8(5) . 2_775
O71 Cs3 W59 117.6(5) 1_655 2_775
O1W Cs3 W59 127.7(4) . 2_775
O216 Cs3 W59 24.5(5) 2_775 2_775
O238 Cs3 W59 28.1(4) 2_775 2_775
O16 Cs3 W59 144.3(4) . 2_775
O51 Cs3 W59 132.3(5) 1_655 2_775
O127 Cs3 W59 68.4(4) 1_655 2_775
O218 Cs3 W59 73.5(4) 2_775 2_775
W31 Cs3 W59 137.34(18) 1_655 2_775
O14W Cs3A O51 106.3(9) . 1_655
O14W Cs3A O238 83.7(8) . 2_775
O51 Cs3A O238 114.8(8) 1_655 2_775
O14W Cs3A O16 78.9(8) . .
O51 Cs3A O16 65.3(7) 1_655 .
O238 Cs3A O16 161.5(8) 2_775 .
O14W Cs3A O114 78.2(8) . .
O51 Cs3A O114 150.9(8) 1_655 .
O238 Cs3A O114 94.2(7) 2_775 .
O16 Cs3A O114 88.2(7) . .
O14W Cs3A O218 106.1(9) . 2_775
O51 Cs3A O218 65.2(7) 1_655 2_775
O238 Cs3A O218 50.5(6) 2_775 2_775
O16 Cs3A O218 129.5(8) . 2_775
O114 Cs3A O218 142.4(8) . 2_775
O14W Cs3A O71 157.4(9) . 1_655
O51 Cs3A O71 51.7(7) 1_655 1_655
O238 Cs3A O71 100.6(7) 2_775 1_655
O16 Cs3A O71 93.3(7) . 1_655
O114 Cs3A O71 123.0(7) . 1_655
O218 Cs3A O71 62.7(6) 2_775 1_655
O14W Cs3A O216 101.4(8) . 2_775
O51 Cs3A O216 146.2(8) 1_655 2_775
O238 Cs3A O216 49.4(6) 2_775 2_775
O16 Cs3A O216 140.5(8) . 2_775
O114 Cs3A O216 54.1(6) . 2_775
O218 Cs3A O216 88.9(7) 2_775 2_775
O71 Cs3A O216 98.1(7) 1_655 2_775
O14W Cs3A O1W 120.3(8) . .
O51 Cs3A O1W 93.4(7) 1_655 .
O238 Cs3A O1W 137.0(7) 2_775 .
O16 Cs3A O1W 59.3(6) . .
O114 Cs3A O1W 61.3(6) . .
O218 Cs3A O1W 133.0(7) 2_775 .
O71 Cs3A O1W 71.1(6) 1_655 .
O216 Cs3A O1W 89.0(6) 2_775 .
O14W Cs3A O253 63.2(7) . 2_775
O51 Cs3A O253 82.5(7) 1_655 2_775
O238 Cs3A O253 44.4(6) 2_775 2_775
O16 Cs3A O253 120.3(7) . 2_775
O114 Cs3A O253 123.3(7) . 2_775
O218 Cs3A O253 43.1(6) 2_775 2_775
O71 Cs3A O253 104.5(7) 1_655 2_775
O216 Cs3A O253 93.2(6) 2_775 2_775
O1W Cs3A O253 175.3(6) . 2_775
O14W Cs3A O127 144.1(9) . 1_655
O51 Cs3A O127 87.7(7) 1_655 1_655
O238 Cs3A O127 60.6(6) 2_775 1_655
O16 Cs3A O127 136.2(7) . 1_655
O114 Cs3A O127 105.4(7) . 1_655
O218 Cs3A O127 49.6(6) 2_775 1_655
O71 Cs3A O127 44.2(6) 1_655 1_655
O216 Cs3A O127 58.5(6) 2_775 1_655
O1W Cs3A O127 90.7(6) . 1_655
O253 Cs3A O127 87.0(6) 2_775 1_655
O14W Cs3A O8 60.5(7) . .
O51 Cs3A O8 110.1(7) 1_655 .
O238 Cs3A O8 128.7(7) 2_775 .
O16 Cs3A O8 45.1(6) . .
O114 Cs3A O8 46.3(6) . .
O218 Cs3A O8 164.9(7) 2_775 .
O71 Cs3A O8 126.9(7) 1_655 .
O216 Cs3A O8 100.2(6) 2_775 .
O1W Cs3A O8 59.9(5) . .
O253 Cs3A O8 123.6(6) 2_775 .
O127 Cs3A O8 145.4(7) 1_655 .
O10W Cs4 O184 96.6(8) . .
O10W Cs4 O139 106.5(8) . .
O184 Cs4 O139 63.9(6) . .
O10W Cs4 O153 72.5(8) . .
O184 Cs4 O153 104.8(6) . .
O139 Cs4 O153 51.2(6) . .
O10W Cs4 O99 113.6(8) . .
O184 Cs4 O99 49.7(6) . .
O139 Cs4 O99 103.6(6) . .
O153 Cs4 O99 153.3(6) . .
O10W Cs4 O145 93.1(8) . .
O184 Cs4 O145 145.5(6) . .
O139 Cs4 O145 81.7(6) . .
O153 Cs4 O145 47.6(6) . .
O99 Cs4 O145 149.3(6) . .
O10W Cs4 O34 127.3(8) . .
O184 Cs4 O34 104.3(6) . .
O139 Cs4 O34 47.8(6) . .
O153 Cs4 O34 55.7(6) . .
O99 Cs4 O34 116.9(6) . .
O145 Cs4 O34 45.8(6) . .
O10W Cs4 O20 59.3(8) . .
O184 Cs4 O20 49.2(6) . .
O139 Cs4 O20 105.2(6) . .
O153 Cs4 O20 116.4(6) . .
O99 Cs4 O20 56.2(6) . .
O145 Cs4 O20 152.4(6) . .
O34 Cs4 O20 152.1(6) . .
O10W Cs4 O124 176.9(8) . .
O184 Cs4 O124 86.0(7) . .
O139 Cs4 O124 76.1(6) . .
O153 Cs4 O124 108.5(6) . .
O99 Cs4 O124 66.9(6) . .
O145 Cs4 O124 85.6(6) . .
O34 Cs4 O124 53.2(6) . .
O20 Cs4 O124 121.9(6) . .
O10W Cs4 O61 77.5(7) . .
O184 Cs4 O61 80.0(6) . .
O139 Cs4 O61 143.8(6) . .
O153 Cs4 O61 149.9(6) . .
O99 Cs4 O61 46.2(6) . .
O145 Cs4 O61 134.4(6) . .
O34 Cs4 O61 153.0(6) . .
O20 Cs4 O61 45.0(5) . .
O124 Cs4 O61 101.4(6) . .
O10W Cs4 Nb8 117.6(7) . .
O184 Cs4 Nb8 26.3(5) . .
O139 Cs4 Nb8 75.0(4) . .
O153 Cs4 Nb8 124.4(5) . .
O99 Cs4 Nb8 29.1(4) . .
O145 Cs4 Nb8 145.4(5) . .
O34 Cs4 Nb8 100.1(4) . .
O20 Cs4 Nb8 60.5(4) . .
O124 Cs4 Nb8 64.4(4) . .
O61 Cs4 Nb8 71.7(4) . .
O10W Cs4 W29 71.7(6) . .
O184 Cs4 W29 129.3(5) . .
O139 Cs4 W29 72.5(4) . .
O153 Cs4 W29 24.6(4) . .
O99 Cs4 W29 174.4(5) . .
O145 Cs4 W29 27.5(4) . .
O34 Cs4 W29 57.5(4) . .
O20 Cs4 W29 128.3(4) . .
O124 Cs4 W29 107.9(4) . .
O61 Cs4 W29 139.0(4) . .
Nb8 Cs4 W29 147.51(19) . .
O223 Cs5 O209 89.1(7) . .
O223 Cs5 Cs19 97.6(5) . 2_775
O209 Cs5 Cs19 103.3(5) . 2_775
O223 Cs5 O25 134.7(7) . 1_655
O209 Cs5 O25 129.8(7) . 1_655
Cs19 Cs5 O25 94.7(5) 2_775 1_655
O223 Cs5 O82 98.6(7) . 1_655
O209 Cs5 O82 166.9(7) . 1_655
Cs19 Cs5 O82 65.3(5) 2_775 1_655
O25 Cs5 O82 48.9(6) 1_655 1_655
O223 Cs5 K1 76.7(5) . .
O209 Cs5 K1 78.6(5) . .
Cs19 Cs5 K1 174.1(4) 2_775 .
O25 Cs5 K1 88.2(5) 1_655 .
O82 Cs5 K1 113.4(5) 1_655 .
O223 Cs5 O87 57.1(6) . 1_655
O209 Cs5 O87 144.3(7) . 1_655
Cs19 Cs5 O87 93.5(5) 2_775 1_655
O25 Cs5 O87 78.8(6) 1_655 1_655
O82 Cs5 O87 47.0(6) 1_655 1_655
K1 Cs5 O87 82.0(5) . 1_655
O223 Cs5 O78 90.0(6) . 1_655
O209 Cs5 O78 135.6(6) . 1_655
Cs19 Cs5 O78 120.7(5) 2_775 1_655
O25 Cs5 O78 47.0(6) 1_655 1_655
O82 Cs5 O78 55.5(6) 1_655 1_655
K1 Cs5 O78 58.1(4) . 1_655
O87 Cs5 O78 44.5(6) 1_655 1_655
O223 Cs5 W4 126.4(5) . 1_655
O209 Cs5 W4 143.9(5) . 1_655
Cs19 Cs5 W4 69.2(2) 2_775 1_655
O25 Cs5 W4 27.4(4) 1_655 1_655
O82 Cs5 W4 27.9(4) 1_655 1_655
K1 Cs5 W4 112.6(3) . 1_655
O87 Cs5 W4 71.6(4) 1_655 1_655
O78 Cs5 W4 59.7(4) 1_655 1_655
O223 Cs5 W31 73.3(5) . 1_655
O209 Cs5 W31 159.4(5) . 1_655
Cs19 Cs5 W31 69.4(2) 2_775 1_655
O25 Cs5 W31 70.8(5) 1_655 1_655
O82 Cs5 W31 25.3(4) 1_655 1_655
K1 Cs5 W31 106.9(3) . 1_655
O87 Cs5 W31 26.6(4) 1_655 1_655
O78 Cs5 W31 57.0(4) 1_655 1_655
W4 Cs5 W31 53.20(11) 1_655 1_655
O223 Cs5 W49 18.4(5) . .
O209 Cs5 W49 71.1(5) . .
Cs19 Cs5 W49 104.9(3) 2_775 .
O25 Cs5 W49 147.3(5) 1_655 .
O82 Cs5 W49 117.0(5) 1_655 .
K1 Cs5 W49 70.3(2) . .
O87 Cs5 W49 74.2(4) 1_655 .
O78 Cs5 W49 100.3(4) 1_655 .
W4 Cs5 W49 144.7(2) 1_655 .
W31 Cs5 W49 91.72(18) 1_655 .
O223 Cs5 W52 70.0(5) . .
O209 Cs5 W52 19.3(5) . .
Cs19 Cs5 W52 107.3(3) 2_775 .
O25 Cs5 W52 145.0(5) 1_655 .
O82 Cs5 W52 166.1(5) 1_655 .
K1 Cs5 W52 72.7(2) . .
O87 Cs5 W52 125.3(5) 1_655 .
O78 Cs5 W52 130.1(5) 1_655 .
W4 Cs5 W52 163.2(2) 1_655 .
W31 Cs5 W52 142.3(2) 1_655 .
W49 Cs5 W52 51.84(10) . .
O69 Cs6 O228 101.4(7) . .
O69 Cs6 O7W 96.6(7) . .
O228 Cs6 O7W 116.8(7) . .
O69 Cs6 O234 141.9(6) . .
O228 Cs6 O234 49.3(6) . .
O7W Cs6 O234 81.3(6) . .
O69 Cs6 O9 50.1(6) . .
O228 Cs6 O9 122.4(6) . .
O7W Cs6 O9 115.5(7) . .
O234 Cs6 O9 160.5(6) . .
O69 Cs6 O72 50.6(6) . .
O228 Cs6 O72 148.3(6) . .
O7W Cs6 O72 61.5(6) . .
O234 Cs6 O72 142.8(6) . .
O9 Cs6 O72 55.0(6) . .
O69 Cs6 O208 62.5(6) . .
O228 Cs6 O208 48.7(6) . .
O7W Cs6 O208 92.0(6) . .
O234 Cs6 O208 79.5(6) . .
O9 Cs6 O208 108.2(6) . .
O72 Cs6 O208 100.1(6) . .
O69 Cs6 O247 99.5(6) . .
O228 Cs6 O247 55.0(6) . .
O7W Cs6 O247 62.5(6) . .
O234 Cs6 O247 45.8(5) . .
O9 Cs6 O247 149.6(6) . .
O72 Cs6 O247 109.4(6) . .
O208 Cs6 O247 44.6(5) . .
O69 Cs6 O196 83.7(7) . .
O228 Cs6 O196 56.6(6) . .
O7W Cs6 O196 173.2(7) . .
O234 Cs6 O196 94.2(6) . .
O9 Cs6 O196 69.8(6) . .
O72 Cs6 O196 122.7(6) . .
O208 Cs6 O196 82.1(6) . .
O247 Cs6 O196 110.7(6) . .
O69 Cs6 O48 81.1(6) . .
O228 Cs6 O48 160.1(6) . .
O7W Cs6 O48 82.2(6) . .
O234 Cs6 O48 135.3(6) . .
O9 Cs6 O48 45.2(6) . .
O72 Cs6 O48 44.7(5) . .
O208 Cs6 O48 142.3(6) . .
O247 Cs6 O48 144.6(5) . .
O196 Cs6 O48 104.5(6) . .
O69 Cs6 W47 128.5(5) . .
O228 Cs6 W47 27.2(4) . .
O7W Cs6 W47 108.9(5) . .
O234 Cs6 W47 28.5(4) . .
O9 Cs6 W47 135.4(4) . .
O72 Cs6 W47 168.3(4) . .
O208 Cs6 W47 72.4(4) . .
O247 Cs6 W47 58.9(4) . .
O196 Cs6 W47 66.1(5) . .
O48 Cs6 W47 144.6(4) . .
O69 Cs6 Nb5 26.9(5) . .
O228 Cs6 Nb5 102.0(5) . .
O7W Cs6 Nb5 118.5(5) . .
O234 Cs6 Nb5 151.3(4) . .
O9 Cs6 Nb5 28.9(4) . .
O72 Cs6 Nb5 60.6(4) . .
O208 Cs6 Nb5 79.3(4) . .
O247 Cs6 Nb5 122.2(4) . .
O196 Cs6 Nb5 63.8(5) . .
O48 Cs6 Nb5 71.3(4) . .
W47 Cs6 Nb5 124.89(15) . .
O219 Cs7 O127 69.7(7) . 2_675
O219 Cs7 O204 48.4(6) . .
O127 Cs7 O204 70.1(6) 2_675 .
O219 Cs7 O216 92.3(7) . .
O127 Cs7 O216 64.6(6) 2_675 .
O204 Cs7 O216 47.3(6) . .
O219 Cs7 O149 60.3(6) . 2_675
O127 Cs7 O149 77.5(6) 2_675 2_675
O204 Cs7 O149 107.8(6) . 2_675
O216 Cs7 O149 139.6(6) . 2_675
O219 Cs7 O74 82.5(6) . 2_675
O127 Cs7 O74 46.5(6) 2_675 2_675
O204 Cs7 O74 111.3(6) . 2_675
O216 Cs7 O74 108.2(6) . 2_675
O149 Cs7 O74 44.1(6) 2_675 2_675
O219 Cs7 W23 82.9(5) . 2_675
O127 Cs7 W23 22.8(5) 2_675 2_675
O204 Cs7 W23 92.9(4) . 2_675
O216 Cs7 W23 81.3(4) . 2_675
O149 Cs7 W23 67.1(4) 2_675 2_675
O74 Cs7 W23 26.8(4) 2_675 2_675
O219 Cs7 W55 21.1(5) . .
O127 Cs7 W55 69.2(5) 2_675 .
O204 Cs7 W55 27.4(4) . .
O216 Cs7 W55 73.0(4) . .
O149 Cs7 W55 81.2(4) 2_675 .
O74 Cs7 W55 96.4(4) 2_675 .
W23 Cs7 W55 88.30(17) 2_675 .
O219 Cs7 W59 71.9(5) . .
O127 Cs7 W59 65.2(5) 2_675 .
O204 Cs7 W59 25.5(4) . .
O216 Cs7 W59 21.8(4) . .
O149 Cs7 W59 127.1(5) 2_675 .
O74 Cs7 W59 111.7(4) 2_675 .
W23 Cs7 W59 86.65(16) 2_675 .
W55 Cs7 W59 51.67(10) . .
O219 Cs7 W27 75.9(5) . 2_675
O127 Cs7 W27 68.0(5) 2_675 2_675
O204 Cs7 W27 118.7(5) . 2_675
O216 Cs7 W27 132.2(5) . 2_675
O149 Cs7 W27 21.2(4) 2_675 2_675
O74 Cs7 W27 25.5(4) 2_675 2_675
W23 Cs7 W27 51.64(10) 2_675 2_675
W55 Cs7 W27 95.27(18) . 2_675
W59 Cs7 W27 129.8(2) . 2_675
O219 Cs7 K4 130.0(6) . 2_775
O127 Cs7 K4 92.8(6) 2_675 2_775
O204 Cs7 K4 81.8(5) . 2_775
O216 Cs7 K4 39.8(5) . 2_775
O149 Cs7 K4 162.6(5) 2_675 2_775
O74 Cs7 K4 119.2(5) 2_675 2_775
W23 Cs7 K4 98.5(3) 2_675 2_775
W55 Cs7 K4 109.1(3) . 2_775
W59 Cs7 K4 58.4(3) . 2_775
W27 Cs7 K4 141.4(3) 2_675 2_775
O219 Cs7 Cs10 33.0(5) . 2_675
O127 Cs7 Cs10 44.2(5) 2_675 2_675
O204 Cs7 Cs10 67.2(4) . 2_675
O216 Cs7 Cs10 94.9(5) . 2_675
O149 Cs7 Cs10 45.7(4) 2_675 2_675
O74 Cs7 Cs10 50.5(4) 2_675 2_675
W23 Cs7 Cs10 51.10(11) 2_675 2_675
W55 Cs7 Cs10 46.43(10) . 2_675
W59 Cs7 Cs10 81.80(14) . 2_675
W27 Cs7 Cs10 51.54(10) 2_675 2_675
K4 Cs7 Cs10 132.7(3) 2_775 2_675
O236 Cs8 O159 148.7(7) . 2_676
O236 Cs8 O220 90.8(7) . .
O159 Cs8 O220 100.7(7) 2_676 .
O236 Cs8 O23 158.1(7) . 2_676
O159 Cs8 O23 48.7(6) 2_676 2_676
O220 Cs8 O23 68.7(6) . 2_676
O236 Cs8 Cs14 76.1(5) . 2_676
O159 Cs8 Cs14 134.8(5) 2_676 2_676
O220 Cs8 Cs14 76.2(5) . 2_676
O23 Cs8 Cs14 90.8(5) 2_676 2_676
O236 Cs8 O10 128.2(6) . 2_676
O159 Cs8 O10 81.0(6) 2_676 2_676
O220 Cs8 O10 90.7(6) . 2_676
O23 Cs8 O10 47.9(6) 2_676 2_676
Cs14 Cs8 O10 54.3(4) 2_676 2_676
O236 Cs8 O81 141.2(7) . 2_676
O159 Cs8 O81 47.5(6) 2_676 2_676
O220 Cs8 O81 125.1(7) . 2_676
O23 Cs8 O81 56.8(6) 2_676 2_676
Cs14 Cs8 O81 96.9(5) 2_676 2_676
O10 Cs8 O81 48.0(6) 2_676 2_676
O236 Cs8 W13 156.5(5) . 2_676
O159 Cs8 W13 27.0(5) 2_676 2_676
O220 Cs8 W13 75.6(5) . 2_676
O23 Cs8 W13 27.0(4) 2_676 2_676
Cs14 Cs8 W13 117.7(3) 2_676 2_676
O10 Cs8 W13 71.9(4) 2_676 2_676
O81 Cs8 W13 59.7(4) 2_676 2_676
O236 Cs8 W18 141.7(5) . 2_676
O159 Cs8 W18 26.7(4) 2_676 2_676
O220 Cs8 W18 124.5(5) . 2_676
O23 Cs8 W18 60.3(4) 2_676 2_676
Cs14 Cs8 W18 122.8(3) 2_676 2_676
O10 Cs8 W18 71.4(4) 2_676 2_676
O81 Cs8 W18 25.9(4) 2_676 2_676
W13 Cs8 W18 49.02(9) 2_676 2_676
O236 Cs8 W54 20.3(5) . .
O159 Cs8 W54 155.0(5) 2_676 .
O220 Cs8 W54 71.1(5) . .
O23 Cs8 W54 137.9(5) 2_676 .
Cs14 Cs8 W54 67.6(2) 2_676 .
O10 Cs8 W54 121.7(4) 2_676 .
O81 Cs8 W54 155.7(5) 2_676 .
W13 Cs8 W54 143.66(19) 2_676 .
W18 Cs8 W54 161.5(2) 2_676 .
O236 Cs8 W10 139.7(5) . 2_676
O159 Cs8 W10 71.4(5) 2_676 2_676
O220 Cs8 W10 69.6(5) . 2_676
O23 Cs8 W10 26.1(4) 2_676 2_676
Cs14 Cs8 W10 65.3(2) 2_676 2_676
O10 Cs8 W10 26.1(4) 2_676 2_676
O81 Cs8 W10 58.7(4) 2_676 2_676
W13 Cs8 W10 52.99(9) 2_676 2_676
W18 Cs8 W10 73.85(12) 2_676 2_676
W54 Cs8 W10 123.92(17) . 2_676
O236 Cs8 W15 129.8(5) . 2_676
O159 Cs8 W15 70.7(4) 2_676 2_676
O220 Cs8 W15 115.2(5) . 2_676
O23 Cs8 W15 58.3(4) 2_676 2_676
Cs14 Cs8 W15 70.4(2) 2_676 2_676
O10 Cs8 W15 25.5(4) 2_676 2_676
O81 Cs8 W15 26.5(4) 2_676 2_676
W13 Cs8 W15 73.64(12) 2_676 2_676
W18 Cs8 W15 52.39(9) 2_676 2_676
W54 Cs8 W15 134.29(18) . 2_676
W10 Cs8 W15 46.31(8) 2_676 2_676
O3W Cs9 O227 112.6(7) . .
O3W Cs9 O137 104.3(7) . .
O227 Cs9 O137 100.7(6) . .
O3W Cs9 O46 66.9(7) . .
O227 Cs9 O46 145.4(6) . .
O137 Cs9 O46 50.1(6) . .
O3W Cs9 O241 92.2(6) . .
O227 Cs9 O241 49.4(6) . .
O137 Cs9 O241 62.1(6) . .
O46 Cs9 O241 96.3(6) . .
O3W Cs9 O6 175.1(7) . .
O227 Cs9 O6 65.4(6) . .
O137 Cs9 O6 80.6(6) . .
O46 Cs9 O6 117.4(6) . .
O241 Cs9 O6 89.6(6) . .
O3W Cs9 O226 75.9(7) . .
O227 Cs9 O226 47.7(6) . .
O137 Cs9 O226 140.7(6) . .
O46 Cs9 O226 142.3(6) . .
O241 Cs9 O226 78.6(6) . .
O6 Cs9 O226 100.0(6) . .
O3W Cs9 O136 120.8(7) . .
O227 Cs9 O136 122.9(6) . .
O137 Cs9 O136 49.0(6) . .
O46 Cs9 O136 56.0(6) . .
O241 Cs9 O136 107.8(6) . .
O6 Cs9 O136 62.9(6) . .
O226 Cs9 O136 161.0(6) . .
O3W Cs9 O24 84.3(6) . .
O227 Cs9 O24 161.5(6) . .
O137 Cs9 O24 81.5(6) . .
O46 Cs9 O24 47.1(5) . .
O241 Cs9 O24 141.4(6) . .
O6 Cs9 O24 97.2(6) . .
O226 Cs9 O24 136.5(6) . .
O136 Cs9 O24 46.0(5) . .
O3W Cs9 O249 60.4(6) . .
O227 Cs9 O249 53.6(5) . .
O137 Cs9 O249 101.6(6) . .
O46 Cs9 O249 108.4(5) . .
O241 Cs9 O249 45.2(5) . .
O6 Cs9 O249 118.5(6) . .
O226 Cs9 O249 43.4(5) . .
O136 Cs9 O249 150.5(5) . .
O24 Cs9 O249 144.3(5) . .
O3W Cs9 W48 103.2(5) . .
O227 Cs9 W48 26.7(4) . .
O137 Cs9 W48 127.3(4) . .
O46 Cs9 W48 165.5(4) . .
O241 Cs9 W48 72.8(4) . .
O6 Cs9 W48 72.9(5) . .
O226 Cs9 W48 27.7(4) . .
O136 Cs9 W48 135.8(4) . .
O24 Cs9 W48 145.4(4) . .
O249 Cs9 W48 57.2(4) . .
O3W Cs9 Nb10 115.7(5) . .
O227 Cs9 Nb10 28.1(4) . .
O137 Cs9 Nb10 72.8(4) . .
O46 Cs9 Nb10 118.5(4) . .
O241 Cs9 Nb10 28.0(4) . .
O6 Cs9 Nb10 64.9(5) . .
O226 Cs9 Nb10 72.1(4) . .
O136 Cs9 Nb10 104.8(4) . .
O24 Cs9 Nb10 150.5(4) . .
O249 Cs9 Nb10 57.9(4) . .
W48 Cs9 Nb10 54.79(7) . .
O15W Cs10 O8W 84.0(14) . 2_675
O15W Cs10 O252 120.8(13) . 2_675
O8W Cs10 O252 121.7(8) 2_675 2_675
O15W Cs10 O96 122.7(13) . .
O8W Cs10 O96 113.7(8) 2_675 .
O252 Cs10 O96 96.2(6) 2_675 .
O15W Cs10 O219 76.5(13) . 2_675
O8W Cs10 O219 142.6(8) 2_675 2_675
O252 Cs10 O219 50.1(6) 2_675 2_675
O96 Cs10 O219 103.7(6) . 2_675
O15W Cs10 O146 69.1(13) . .
O8W Cs10 O146 102.1(8) 2_675 .
O252 Cs10 O146 135.2(6) 2_675 .
O96 Cs10 O146 54.3(6) . .
O219 Cs10 O146 100.2(6) 2_675 .
O15W Cs10 O244 105.3(13) . 2_675
O8W Cs10 O244 68.3(8) 2_675 2_675
O252 Cs10 O244 54.9(6) 2_675 2_675
O96 Cs10 O244 132.0(6) . 2_675
O219 Cs10 O244 86.4(6) 2_675 2_675
O146 Cs10 O244 169.8(6) . 2_675
O15W Cs10 O68 137.1(13) . .
O8W Cs10 O68 69.3(8) 2_675 .
O252 Cs10 O68 102.0(6) 2_675 .
O96 Cs10 O68 49.5(6) . .
O219 Cs10 O68 143.1(6) 2_675 .
O146 Cs10 O68 83.9(6) . .
O244 Cs10 O68 95.5(6) 2_675 .
O15W Cs10 O245 56.2(13) . 2_675
O8W Cs10 O245 63.9(8) 2_675 2_675
O252 Cs10 O245 86.5(6) 2_675 2_675
O96 Cs10 O245 177.1(6) . 2_675
O219 Cs10 O245 78.8(6) 2_675 2_675
O146 Cs10 O245 124.1(6) . 2_675
O244 Cs10 O245 49.2(6) 2_675 2_675
O68 Cs10 O245 129.0(6) . 2_675
O15W Cs10 O132 61.1(13) . .
O8W Cs10 O132 53.2(8) 2_675 .
O252 Cs10 O132 174.9(6) 2_675 .
O96 Cs10 O132 86.0(6) . .
O219 Cs10 O132 133.8(6) 2_675 .
O146 Cs10 O132 49.6(6) . .
O244 Cs10 O132 120.3(6) 2_675 .
O68 Cs10 O132 76.0(6) . .
O245 Cs10 O132 91.2(6) 2_675 .
O15W Cs10 O250 80.8(12) . 2_675
O8W Cs10 O250 101.3(8) 2_675 2_675
O252 Cs10 O250 44.7(6) 2_675 2_675
O96 Cs10 O250 138.7(6) . 2_675
O219 Cs10 O250 44.7(6) 2_675 2_675
O146 Cs10 O250 139.3(6) . 2_675
O244 Cs10 O250 44.0(5) 2_675 2_675
O68 Cs10 O250 135.7(5) . 2_675
O245 Cs10 O250 44.2(5) 2_675 2_675
O132 Cs10 O250 134.1(6) . 2_675
O15W Cs10 W55 92.1(12) . 2_675
O8W Cs10 W55 128.4(7) 2_675 2_675
O252 Cs10 W55 29.0(4) 2_675 2_675
O96 Cs10 W55 111.4(4) . 2_675
O219 Cs10 W55 24.8(4) 2_675 2_675
O146 Cs10 W55 124.3(4) . 2_675
O244 Cs10 W55 63.3(4) 2_675 2_675
O68 Cs10 W55 130.8(4) . 2_675
O245 Cs10 W55 71.5(4) 2_675 2_675
O132 Cs10 W55 153.2(4) . 2_675
O250 Cs10 W55 28.2(4) 2_675 2_675
O13 Cs11 O139 98.1(6) . .
O13 Cs11 O208 92.4(6) . .
O139 Cs11 O208 139.8(6) . .
O13 Cs11 O160 137.3(6) . .
O139 Cs11 O160 99.1(6) . .
O208 Cs11 O160 99.0(6) . .
O13 Cs11 O157 92.6(6) . .
O139 Cs11 O157 125.8(6) . .
O208 Cs11 O157 92.0(6) . .
O160 Cs11 O157 46.3(6) . .
O13 Cs11 O241 94.8(6) . .
O139 Cs11 O241 93.5(6) . .
O208 Cs11 O241 46.8(6) . .
O160 Cs11 O241 122.6(6) . .
O157 Cs11 O241 138.3(6) . .
O13 Cs11 O137 125.8(6) . .
O139 Cs11 O137 47.2(6) . .
O208 Cs11 O137 96.1(6) . .
O160 Cs11 O137 93.8(6) . .
O157 Cs11 O137 140.1(6) . .
O241 Cs11 O137 57.2(5) . .
O13 Cs11 O184 46.1(6) . .
O139 Cs11 O184 57.4(5) . .
O208 Cs11 O184 137.2(6) . .
O160 Cs11 O184 118.3(6) . .
O157 Cs11 O184 98.8(6) . .
O241 Cs11 O184 115.6(5) . .
O137 Cs11 O184 101.3(5) . .
O13 Cs11 O178 142.5(6) . .
O139 Cs11 O178 46.5(6) . .
O208 Cs11 O178 122.1(6) . .
O160 Cs11 O178 57.3(6) . .
O157 Cs11 O178 99.8(6) . .
O241 Cs11 O178 98.8(5) . .
O137 Cs11 O178 44.0(6) . .
O184 Cs11 O178 96.7(6) . .
O13 Cs11 O128 44.9(6) . .
O139 Cs11 O128 97.8(6) . .
O208 Cs11 O128 116.3(6) . .
O160 Cs11 O128 94.1(6) . .
O157 Cs11 O128 56.4(6) . .
O241 Cs11 O128 139.2(5) . .
O137 Cs11 O128 144.9(6) . .
O184 Cs11 O128 45.7(5) . .
O178 Cs11 O128 117.3(6) . .
O13 Cs11 O69 117.8(6) . .
O139 Cs11 O69 141.8(5) . .
O208 Cs11 O69 56.0(6) . .
O160 Cs11 O69 45.7(6) . .
O157 Cs11 O69 45.6(6) . .
O241 Cs11 O69 95.8(5) . .
O137 Cs11 O69 110.9(5) . .
O184 Cs11 O69 143.9(5) . .
O178 Cs11 O69 95.4(5) . .
O128 Cs11 O69 98.9(5) . .
O13 Cs11 O229 55.6(5) . .
O139 Cs11 O229 115.0(5) . .
O208 Cs11 O229 44.2(5) . .
O160 Cs11 O229 142.3(6) . .
O157 Cs11 O229 114.7(6) . .
O241 Cs11 O229 43.8(5) . .
O137 Cs11 O229 97.8(5) . .
O184 Cs11 O229 94.4(5) . .
O178 Cs11 O229 141.6(5) . .
O128 Cs11 O229 96.6(5) . .
O69 Cs11 O229 96.8(5) . .
O9W Cs12 Cs17 137.2(12) . 2_766
O9W Cs12 O176 72.5(12) . 2_666
Cs17 Cs12 O176 112.2(6) 2_766 2_666
O9W Cs12 O166 83.8(12) . .
Cs17 Cs12 O166 136.6(6) 2_766 .
O176 Cs12 O166 58.6(7) 2_666 .
O9W Cs12 O42 78.0(12) . 2_666
Cs17 Cs12 O42 59.3(5) 2_766 2_666
O176 Cs12 O42 95.1(7) 2_666 2_666
O166 Cs12 O42 151.8(7) . 2_666
O9W Cs12 O158 64.0(12) . .
Cs17 Cs12 O158 125.2(6) 2_766 .
O176 Cs12 O158 122.5(7) 2_666 .
O166 Cs12 O158 80.4(7) . .
O42 Cs12 O158 109.8(7) 2_666 .
O9W Cs12 O108 62.6(12) . 2_666
Cs17 Cs12 O108 88.3(5) 2_766 2_666
O176 Cs12 O108 48.3(6) 2_666 2_666
O166 Cs12 O108 105.0(7) . 2_666
O42 Cs12 O108 47.3(6) 2_666 2_666
O158 Cs12 O108 125.1(7) . 2_666
O9W Cs12 W38 68.9(11) . 2_666
Cs17 Cs12 W38 99.1(3) 2_766 2_666
O176 Cs12 W38 22.6(5) 2_666 2_666
O166 Cs12 W38 81.0(5) . 2_666
O42 Cs12 W38 72.5(5) 2_666 2_666
O158 Cs12 W38 130.6(5) . 2_666
O108 Cs12 W38 26.1(4) 2_666 2_666
O9W Cs12 W35 72.0(11) . 2_666
Cs17 Cs12 W35 69.1(3) 2_766 2_666
O176 Cs12 W35 73.8(5) 2_666 2_666
O166 Cs12 W35 131.3(6) . 2_666
O42 Cs12 W35 21.3(4) 2_666 2_666
O158 Cs12 W35 121.6(5) . 2_666
O108 Cs12 W35 26.3(4) 2_666 2_666
W38 Cs12 W35 51.19(15) 2_666 2_666
O9W Cs12 W28 89.8(11) . .
Cs17 Cs12 W28 133.0(4) 2_766 .
O176 Cs12 W28 78.3(5) 2_666 .
O166 Cs12 W28 19.7(5) . .
O42 Cs12 W28 167.5(5) 2_666 .
O158 Cs12 W28 66.3(5) . .
O108 Cs12 W28 124.1(5) 2_666 .
W38 Cs12 W28 100.6(2) 2_666 .
W35 Cs12 W28 150.2(3) 2_666 .
O9W Cs12 Cs13 53.4(11) . .
Cs17 Cs12 Cs13 150.7(4) 2_766 .
O176 Cs12 Cs13 39.1(5) 2_666 .
O166 Cs12 Cs13 35.6(5) . .
O42 Cs12 Cs13 117.4(5) 2_666 .
O158 Cs12 Cs13 84.0(5) . .
O108 Cs12 Cs13 74.2(4) 2_666 .
W38 Cs12 Cs13 55.78(18) 2_666 .
W35 Cs12 Cs13 99.2(3) 2_666 .
W28 Cs12 Cs13 51.35(17) . .
O166 Cs13 O167 122.4(7) . 2_666
O166 Cs13 O176 59.2(7) . 2_666
O167 Cs13 O176 83.6(7) 2_666 2_666
O166 Cs13 O45 94.0(7) . .
O167 Cs13 O45 110.8(7) 2_666 .
O176 Cs13 O45 152.9(7) 2_666 .
O166 Cs13 O28 48.0(6) . .
O167 Cs13 O28 127.1(7) 2_666 .
O176 Cs13 O28 106.7(6) 2_666 .
O45 Cs13 O28 46.2(6) . .
O166 Cs13 W28 22.2(5) . .
O167 Cs13 W28 132.5(5) 2_666 .
O176 Cs13 W28 81.4(5) 2_666 .
O45 Cs13 W28 71.9(5) . .
O28 Cs13 W28 26.5(4) . .
O166 Cs13 W20 73.1(5) . .
O167 Cs13 W20 123.5(5) 2_666 .
O176 Cs13 W20 132.3(5) 2_666 .
O45 Cs13 W20 20.9(4) . .
O28 Cs13 W20 25.7(4) . .
W28 Cs13 W20 51.00(12) . .
O166 Cs13 W38 79.0(5) . 2_666
O167 Cs13 W38 66.9(5) 2_666 2_666
O176 Cs13 W38 20.2(5) 2_666 2_666
O45 Cs13 W38 168.8(5) . 2_666
O28 Cs13 W38 125.6(4) . 2_666
W28 Cs13 W38 101.2(2) . 2_666
W20 Cs13 W38 151.2(2) . 2_666
O166 Cs13 W39 118.0(5) . 2_666
O167 Cs13 W39 18.4(4) 2_666 2_666
O176 Cs13 W39 68.6(5) 2_666 2_666
O45 Cs13 W39 128.8(5) . 2_666
O28 Cs13 W39 140.2(5) . 2_666
W28 Cs13 W39 135.1(2) . 2_666
W20 Cs13 W39 141.7(2) . 2_666
W38 Cs13 W39 50.26(11) 2_666 2_666
O166 Cs13 Cs12 37.3(5) . .
O167 Cs13 Cs12 86.0(5) 2_666 .
O176 Cs13 Cs12 38.2(5) 2_666 .
O45 Cs13 Cs12 117.5(5) . .
O28 Cs13 Cs12 75.1(4) . .
W28 Cs13 Cs12 55.70(18) . .
W20 Cs13 Cs12 99.9(2) . .
W38 Cs13 Cs12 52.06(17) 2_666 .
W39 Cs13 Cs12 80.9(2) 2_666 .
O12W Cs14 O10 65.9(7) . .
O12W Cs14 O213 137.9(8) . 2_676
O10 Cs14 O213 155.8(7) . 2_676
O12W Cs14 O221 109.2(8) . 2_676
O10 Cs14 O221 119.5(7) . 2_676
O213 Cs14 O221 56.2(6) 2_676 2_676
O12W Cs14 Cs8 129.9(7) . 2_676
O10 Cs14 Cs8 64.1(5) . 2_676
O213 Cs14 Cs8 91.8(5) 2_676 2_676
O221 Cs14 Cs8 92.7(5) 2_676 2_676
O12W Cs14 O214 94.3(8) . 2_676
O10 Cs14 O214 150.9(7) . 2_676
O213 Cs14 O214 49.4(6) 2_676 2_676
O221 Cs14 O214 86.3(6) 2_676 2_676
Cs8 Cs14 O214 132.6(6) 2_676 2_676
O12W Cs14 O222 60.8(7) . 2_676
O10 Cs14 O222 106.7(7) . 2_676
O213 Cs14 O222 88.1(6) 2_676 2_676
O221 Cs14 O222 50.0(6) 2_676 2_676
Cs8 Cs14 O222 133.3(6) 2_676 2_676
O214 Cs14 O222 78.8(6) 2_676 2_676
O12W Cs14 O55 68.0(7) . .
O10 Cs14 O55 50.0(6) . .
O213 Cs14 O55 126.4(7) 2_676 .
O221 Cs14 O55 71.6(6) 2_676 .
Cs8 Cs14 O55 78.1(5) 2_676 .
O214 Cs14 O55 143.9(7) 2_676 .
O222 Cs14 O55 65.1(6) 2_676 .
O12W Cs14 O257 95.4(7) . 2_676
O10 Cs14 O257 150.7(7) . 2_676
O213 Cs14 O257 45.4(6) 2_676 2_676
O221 Cs14 O257 43.0(6) 2_676 2_676
Cs8 Cs14 O257 128.2(5) 2_676 2_676
O214 Cs14 O257 45.6(6) 2_676 2_676
O222 Cs14 O257 44.4(6) 2_676 2_676
O55 Cs14 O257 102.9(6) . 2_676
O12W Cs14 W57 110.1(6) . 2_676
O10 Cs14 W57 175.7(6) . 2_676
O213 Cs14 W57 28.4(4) 2_676 2_676
O221 Cs14 W57 62.7(5) 2_676 2_676
Cs8 Cs14 W57 120.0(3) 2_676 2_676
O214 Cs14 W57 25.4(4) 2_676 2_676
O222 Cs14 W57 71.8(5) 2_676 2_676
O55 Cs14 W57 130.8(5) . 2_676
O257 Cs14 W57 28.6(4) 2_676 2_676
O12W Cs14 W56 85.7(6) . 2_676
O10 Cs14 W56 123.5(6) . 2_676
O213 Cs14 W56 65.6(5) 2_676 2_676
O221 Cs14 W56 27.9(4) 2_676 2_676
Cs8 Cs14 W56 119.9(3) 2_676 2_676
O214 Cs14 W56 72.8(5) 2_676 2_676
O222 Cs14 W56 25.0(4) 2_676 2_676
O55 Cs14 W56 74.6(4) . 2_676
O257 Cs14 W56 28.3(4) 2_676 2_676
W57 Cs14 W56 56.51(16) 2_676 2_676
O12W Cs14 W10 65.1(6) . .
O10 Cs14 W10 25.6(5) . .
O213 Cs14 W10 145.3(5) 2_676 .
O221 Cs14 W10 94.9(5) 2_676 .
Cs8 Cs14 W10 68.8(2) 2_676 .
O214 Cs14 W10 158.5(5) 2_676 .
O222 Cs14 W10 85.6(5) 2_676 .
O55 Cs14 W10 24.5(4) . .
O257 Cs14 W10 126.8(5) 2_676 .
W57 Cs14 W10 155.1(3) 2_676 .
W56 Cs14 W10 98.7(2) 2_676 .
O133 Cs15 O106 154.6(8) . 2_766
O133 Cs15 O67 59.2(6) . 2_766
O106 Cs15 O67 95.4(7) 2_766 2_766
O133 Cs15 O85 106.1(7) . 2_766
O106 Cs15 O85 49.4(6) 2_766 2_766
O67 Cs15 O85 49.5(6) 2_766 2_766
O133 Cs15 O18 47.6(6) . .
O106 Cs15 O18 141.7(8) 2_766 .
O67 Cs15 O18 91.6(7) 2_766 .
O85 Cs15 O18 115.1(7) 2_766 .
O133 Cs15 O61 79.1(6) . .
O106 Cs15 O61 124.9(7) 2_766 .
O67 Cs15 O61 135.8(7) 2_766 .
O85 Cs15 O61 148.7(7) 2_766 .
O18 Cs15 O61 46.2(6) . .
O133 Cs15 Cs2 95.4(6) . .
O106 Cs15 Cs2 77.6(6) 2_766 .
O67 Cs15 Cs2 79.8(5) 2_766 .
O85 Cs15 Cs2 58.0(5) 2_766 .
O18 Cs15 Cs2 66.7(5) . .
O61 Cs15 Cs2 91.1(5) . .
O133 Cs15 K4 79.9(7) . 2_766
O106 Cs15 K4 86.3(7) 2_766 2_766
O67 Cs15 K4 55.5(6) 2_766 2_766
O85 Cs15 K4 76.1(6) 2_766 2_766
O18 Cs15 K4 127.4(7) . 2_766
O61 Cs15 K4 134.6(7) . 2_766
Cs2 Cs15 K4 130.6(6) . 2_766
O133 Cs15 O27 44.7(6) . .
O106 Cs15 O27 159.1(7) 2_766 .
O67 Cs15 O27 102.3(7) 2_766 .
O85 Cs15 O27 150.8(7) 2_766 .
O18 Cs15 O27 49.4(6) . .
O61 Cs15 O27 44.0(6) . .
Cs2 Cs15 O27 116.1(6) . .
K4 Cs15 O27 94.8(6) 2_766 .
O133 Cs15 O169 46.4(6) . .
O106 Cs15 O169 119.0(7) 2_766 .
O67 Cs15 O169 52.5(6) 2_766 .
O85 Cs15 O169 74.8(6) 2_766 .
O18 Cs15 O169 43.1(6) . .
O61 Cs15 O169 88.9(6) . .
Cs2 Cs15 O169 49.7(4) . .
K4 Cs15 O169 104.5(6) 2_766 .
O27 Cs15 O169 81.0(6) . .
O133 Cs15 W7 28.6(4) . .
O106 Cs15 W7 143.2(6) 2_766 .
O67 Cs15 W7 65.3(5) 2_766 .
O85 Cs15 W7 98.5(5) 2_766 .
O18 Cs15 W7 26.7(4) . .
O61 Cs15 W7 71.1(5) . .
Cs2 Cs15 W7 68.6(3) . .
K4 Cs15 W7 104.7(5) 2_766 .
O27 Cs15 W7 56.5(4) . .
O169 Cs15 W7 24.6(4) . .
O133 Cs15 W33 80.2(5) . 2_766
O106 Cs15 W33 74.5(5) 2_766 2_766
O67 Cs15 W33 22.8(4) 2_766 2_766
O85 Cs15 W33 26.8(4) 2_766 2_766
O18 Cs15 W33 102.2(5) . 2_766
O61 Cs15 W33 148.0(6) . 2_766
Cs2 Cs15 W33 66.7(3) . 2_766
K4 Cs15 W33 64.0(4) 2_766 2_766
O27 Cs15 W33 124.5(5) . 2_766
O169 Cs15 W33 59.2(4) . 2_766
W7 Cs15 W33 79.1(2) . 2_766
O16W Cs16 O128 108.5(12) . .
O16W Cs16 O147 126.4(11) . .
O128 Cs16 O147 99.9(7) . .
O16W Cs16 O88 67.1(11) . .
O128 Cs16 O88 51.7(6) . .
O147 Cs16 O88 150.7(7) . .
O16W Cs16 O95 85.9(11) . .
O128 Cs16 O95 143.5(7) . .
O147 Cs16 O95 48.0(6) . .
O88 Cs16 O95 152.8(7) . .
O16W Cs16 O157 107.3(11) . .
O128 Cs16 O157 63.2(6) . .
O147 Cs16 O157 48.9(6) . .
O88 Cs16 O157 104.3(7) . .
O95 Cs16 O157 80.7(6) . .
O16W Cs16 O110 73.8(11) . .
O128 Cs16 O110 104.2(7) . .
O147 Cs16 O110 55.3(6) . .
O88 Cs16 O110 118.7(7) . .
O95 Cs16 O110 46.5(6) . .
O157 Cs16 O110 46.8(6) . .
O16W Cs16 O165 118.7(11) . .
O128 Cs16 O165 48.3(6) . .
O147 Cs16 O165 114.2(6) . .
O88 Cs16 O165 55.2(6) . .
O95 Cs16 O165 150.3(7) . .
O157 Cs16 O165 105.0(6) . .
O110 Cs16 O165 151.3(6) . .
O16W Cs16 O1 81.7(11) . .
O128 Cs16 O1 78.6(6) . .
O147 Cs16 O1 149.5(7) . .
O88 Cs16 O1 43.9(6) . .
O95 Cs16 O1 137.6(6) . .
O157 Cs16 O1 141.7(6) . .
O110 Cs16 O1 155.0(6) . .
O165 Cs16 O1 43.2(5) . .
O16W Cs16 Nb3 80.3(10) . .
O128 Cs16 Nb3 28.3(5) . .
O147 Cs16 Nb3 120.4(5) . .
O88 Cs16 Nb3 30.7(4) . .
O95 Cs16 Nb3 145.6(5) . .
O157 Cs16 Nb3 73.8(5) . .
O110 Cs16 Nb3 99.2(5) . .
O165 Cs16 Nb3 61.1(4) . .
O1 Cs16 Nb3 71.2(4) . .
O16W Cs16 W39 113.2(10) . .
O128 Cs16 W39 125.8(5) . .
O147 Cs16 W39 26.3(4) . .
O88 Cs16 W39 176.6(5) . .
O95 Cs16 W39 27.4(4) . .
O157 Cs16 W39 72.3(5) . .
O110 Cs16 W39 58.8(4) . .
O165 Cs16 W39 125.7(5) . .
O1 Cs16 W39 139.4(5) . .
Nb3 Cs16 W39 145.9(3) . .
O16W Cs16 Nb9 130.5(10) . .
O128 Cs16 Nb9 73.1(5) . .
O147 Cs16 Nb9 27.5(4) . .
O88 Cs16 Nb9 123.2(5) . .
O95 Cs16 Nb9 72.4(5) . .
O157 Cs16 Nb9 27.1(4) . .
O110 Cs16 Nb9 58.8(4) . .
O165 Cs16 Nb9 99.2(4) . .
O1 Cs16 Nb9 142.4(4) . .
Nb3 Cs16 Nb9 93.2(2) . .
W39 Cs16 Nb9 53.77(13) . .
O1W Cs17 O148 73.5(6) . .
O1W Cs17 Cs12 136.6(5) . 2_766
O148 Cs17 Cs12 130.3(6) . 2_766
O1W Cs17 O42 77.7(6) . 1_655
O148 Cs17 O42 144.0(7) . 1_655
Cs12 Cs17 O42 63.5(5) 2_766 1_655
O1W Cs17 O106 74.9(6) . .
O148 Cs17 O106 83.4(6) . .
Cs12 Cs17 O106 134.6(6) 2_766 .
O42 Cs17 O106 109.4(6) 1_655 .
O1W Cs17 O179 64.2(6) . 1_655
O148 Cs17 O179 56.5(7) . 1_655
Cs12 Cs17 O179 97.0(5) 2_766 1_655
O42 Cs17 O179 91.6(7) 1_655 1_655
O106 Cs17 O179 128.5(7) . 1_655
O1W Cs17 O189 56.6(5) . 1_655
O148 Cs17 O189 99.7(7) . 1_655
Cs12 Cs17 O189 81.6(5) 2_766 1_655
O42 Cs17 O189 45.4(6) 1_655 1_655
O106 Cs17 O189 127.4(6) . 1_655
O179 Cs17 O189 46.8(6) 1_655 1_655
O1W Cs17 W45 60.7(4) . 1_655
O148 Cs17 W45 77.2(5) . 1_655
Cs12 Cs17 W45 87.3(3) 2_766 1_655
O42 Cs17 W45 70.0(5) 1_655 1_655
O106 Cs17 W45 134.9(5) . 1_655
O179 Cs17 W45 21.6(5) 1_655 1_655
O189 Cs17 W45 25.5(4) 1_655 1_655
O1W Cs17 W35 69.7(4) . 1_655
O148 Cs17 W35 125.9(5) . 1_655
Cs12 Cs17 W35 67.3(3) 2_766 1_655
O42 Cs17 W35 19.5(4) 1_655 1_655
O106 Cs17 W35 121.7(5) . 1_655
O179 Cs17 W35 72.1(5) 1_655 1_655
O189 Cs17 W35 26.3(4) 1_655 1_655
W45 Cs17 W35 50.56(12) 1_655 1_655
O1W Cs17 W11 65.2(4) . .
O148 Cs17 W11 16.2(4) . .
Cs12 Cs17 W11 145.8(3) 2_766 .
O42 Cs17 W11 142.3(5) 1_655 .
O106 Cs17 W11 68.2(4) . .
O179 Cs17 W11 67.0(5) 1_655 .
O189 Cs17 W11 104.2(5) 1_655 .
W45 Cs17 W11 85.52(17) 1_655 .
W35 Cs17 W11 128.6(2) 1_655 .
O1W Cs17 Cs15 82.3(4) . 2_766
O148 Cs17 Cs15 112.1(5) . 2_766
Cs12 Cs17 Cs15 110.8(3) 2_766 2_766
O42 Cs17 Cs15 84.4(5) 1_655 2_766
O106 Cs17 Cs15 28.7(4) . 2_766
O179 Cs17 Cs15 146.3(5) 1_655 2_766
O189 Cs17 Cs15 117.4(5) 1_655 2_766
W45 Cs17 Cs15 138.2(3) 1_655 2_766
W35 Cs17 Cs15 100.7(2) 1_655 2_766
W11 Cs17 Cs15 96.6(2) . 2_766
O187 Cs18 O119 49.3(6) . .
O187 Cs18 O199 63.3(6) . 2_775
O119 Cs18 O199 112.1(7) . 2_775
O187 Cs18 O59 79.5(6) . .
O119 Cs18 O59 47.3(6) . .
O199 Cs18 O59 131.0(7) 2_775 .
O187 Cs18 O200 107.2(6) . 2_775
O119 Cs18 O200 142.8(7) . 2_775
O199 Cs18 O200 50.2(6) 2_775 2_775
O59 Cs18 O200 169.9(7) . 2_775
O187 Cs18 O201 70.0(6) . 2_775
O119 Cs18 O201 96.7(6) . 2_775
O199 Cs18 O201 48.8(6) 2_775 2_775
O59 Cs18 O201 143.6(6) . 2_775
O200 Cs18 O201 46.3(6) 2_775 2_775
O187 Cs18 O22 47.2(6) . .
O119 Cs18 O22 55.6(6) . .
O199 Cs18 O22 86.0(6) 2_775 .
O59 Cs18 O22 45.0(6) . .
O200 Cs18 O22 135.0(6) 2_775 .
O201 Cs18 O22 115.5(6) 2_775 .
O187 Cs18 W60 77.7(5) . 2_775
O119 Cs18 W60 119.4(5) . 2_775
O199 Cs18 W60 26.2(5) 2_775 2_775
O59 Cs18 W60 155.3(5) . 2_775
O200 Cs18 W60 29.6(4) 2_775 2_775
O201 Cs18 W60 29.6(4) 2_775 2_775
O22 Cs18 W60 110.9(5) . 2_775
O187 Cs18 W1 27.0(4) . .
O119 Cs18 W1 27.5(4) . .
O199 Cs18 W1 85.9(5) 2_775 .
O59 Cs18 W1 71.0(4) . .
O200 Cs18 W1 118.4(5) 2_775 .
O201 Cs18 W1 72.8(4) 2_775 .
O22 Cs18 W1 58.6(4) . .
W60 Cs18 W1 92.22(18) 2_775 .
O187 Cs18 W33 72.2(4) . .
O119 Cs18 W33 26.1(4) . .
O199 Cs18 W33 135.0(5) 2_775 .
O59 Cs18 W33 26.8(4) . .
O200 Cs18 W33 162.0(5) 2_775 .
O201 Cs18 W33 120.5(5) 2_775 .
O22 Cs18 W33 58.1(4) . .
W60 Cs18 W33 145.5(2) 2_775 .
W1 Cs18 W33 53.56(11) . .
O187 Cs18 W22 25.3(4) . .
O119 Cs18 W22 58.7(4) . .
O199 Cs18 W22 64.4(5) 2_775 .
O59 Cs18 W22 68.4(4) . .
O200 Cs18 W22 114.6(5) 2_775 .
O201 Cs18 W22 89.7(5) 2_775 .
O22 Cs18 W22 26.1(4) . .
W60 Cs18 W22 86.95(17) 2_775 .
W1 Cs18 W22 47.04(10) . .
W33 Cs18 W22 72.94(14) . .
O187 Cs18 W32 69.8(4) . .
O119 Cs18 W32 58.0(4) . .
O199 Cs18 W32 108.2(5) 2_775 .
O59 Cs18 W32 24.4(4) . .
O200 Cs18 W32 150.5(5) 2_775 .
O201 Cs18 W32 139.7(5) 2_775 .
O22 Cs18 W32 25.0(4) . .
W60 Cs18 W32 134.2(2) 2_775 .
W1 Cs18 W32 72.97(14) . .
W33 Cs18 W32 47.08(10) . .
W22 Cs18 W32 51.01(10) . .
O218 Cs19 O68 73.6(7) . 2_675
O218 Cs19 Cs5 128.0(6) . 2_775
O68 Cs19 Cs5 75.5(5) 2_675 2_775
O218 Cs19 O82 69.9(6) . 2_675
O68 Cs19 O82 48.8(6) 2_675 2_675
Cs5 Cs19 O82 58.3(5) 2_775 2_675
O218 Cs19 O51 62.9(6) . 2_675
O68 Cs19 O51 94.9(7) 2_675 2_675
Cs5 Cs19 O51 79.4(5) 2_775 2_675
O82 Cs19 O51 48.7(6) 2_675 2_675
O218 Cs19 O205 47.0(6) . .
O68 Cs19 O205 83.7(6) 2_675 .
Cs5 Cs19 O205 158.7(5) 2_775 .
O82 Cs19 O205 110.4(6) 2_675 .
O51 Cs19 O205 107.3(6) 2_675 .
O218 Cs19 O193 81.3(6) . .
O68 Cs19 O193 60.7(6) 2_675 .
Cs5 Cs19 O193 117.1(5) 2_775 .
O82 Cs19 O193 108.4(6) 2_675 .
O51 Cs19 O193 141.8(7) 2_675 .
O205 Cs19 O193 45.8(6) . .
O218 Cs19 W51 22.9(4) . .
O68 Cs19 W51 85.8(5) 2_675 .
Cs5 Cs19 W51 150.8(3) 2_775 .
O82 Cs19 W51 92.5(5) 2_675 .
O51 Cs19 W51 80.1(5) 2_675 .
O205 Cs19 W51 27.1(4) . .
O193 Cs19 W51 69.9(4) . .
O218 Cs19 W4 70.6(5) . 2_675
O68 Cs19 W4 21.4(5) 2_675 2_675
Cs5 Cs19 W4 65.6(2) 2_775 2_675
O82 Cs19 W4 27.4(4) 2_675 2_675
O51 Cs19 W4 74.6(5) 2_675 2_675
O205 Cs19 W4 96.2(4) . 2_675
O193 Cs19 W4 81.7(4) . 2_675
W51 Cs19 W4 89.05(18) . 2_675
O218 Cs19 W31 64.5(5) . 2_675
O68 Cs19 W31 73.0(5) 2_675 2_675
Cs5 Cs19 W31 67.0(2) 2_775 2_675
O82 Cs19 W31 25.5(4) 2_675 2_675
O51 Cs19 W31 23.2(4) 2_675 2_675
O205 Cs19 W31 111.4(5) . 2_675
O193 Cs19 W31 128.5(5) . 2_675
W51 Cs19 W31 86.38(18) . 2_675
W4 Cs19 W31 52.00(11) 2_675 2_675
O218 Cs19 W48 69.7(5) . .
O68 Cs19 W48 76.5(5) 2_675 .
Cs5 Cs19 W48 139.1(3) 2_775 .
O82 Cs19 W48 118.7(5) 2_675 .
O51 Cs19 W48 132.3(5) 2_675 .
O205 Cs19 W48 26.1(4) . .
O193 Cs19 W48 22.1(4) . .
W51 Cs19 W48 52.81(11) . .
W4 Cs19 W48 95.39(18) 2_675 .
W31 Cs19 W48 130.3(2) 2_675 .
O218 Cs19 Cs19 123.0(6) . 2_775
O68 Cs19 Cs19 160.8(6) 2_675 2_775
Cs5 Cs19 Cs19 97.3(3) 2_775 2_775
O82 Cs19 Cs19 141.4(5) 2_675 2_775
O51 Cs19 Cs19 101.3(5) 2_675 2_775
O205 Cs19 Cs19 101.0(5) . 2_775
O193 Cs19 Cs19 109.5(5) . 2_775
W51 Cs19 Cs19 106.9(3) . 2_775
W4 Cs19 Cs19 162.8(3) 2_675 2_775
W31 Cs19 Cs19 121.1(3) 2_675 2_775
W48 Cs19 Cs19 99.4(2) . 2_775
O11W Cs20 O178 100.0(9) . .
O11W Cs20 O160 104.8(9) . .
O178 Cs20 O160 64.0(7) . .
O11W Cs20 O170 64.5(8) . .
O178 Cs20 O170 48.3(6) . .
O160 Cs20 O170 104.5(7) . .
O11W Cs20 O11 69.4(9) . .
O178 Cs20 O11 105.4(7) . .
O160 Cs20 O11 50.9(6) . .
O170 Cs20 O11 117.5(7) . .
O11W Cs20 O56 125.3(9) . .
O178 Cs20 O56 104.5(7) . .
O160 Cs20 O56 49.3(6) . .
O170 Cs20 O56 152.1(7) . .
O11 Cs20 O56 57.3(6) . .
O11W Cs20 O138 90.3(9) . .
O178 Cs20 O138 146.0(7) . .
O160 Cs20 O138 82.0(6) . .
O170 Cs20 O138 154.7(7) . .
O11 Cs20 O138 48.3(6) . .
O56 Cs20 O138 45.7(6) . .
O11W Cs20 O41 116.5(9) . .
O178 Cs20 O41 49.5(6) . .
O160 Cs20 O41 104.7(7) . .
O170 Cs20 O41 54.2(6) . .
O11 Cs20 O41 154.1(7) . .
O56 Cs20 O41 116.7(6) . .
O138 Cs20 O41 148.7(7) . .
O11W Cs20 O194 172.8(9) . .
O178 Cs20 O194 85.5(7) . .
O160 Cs20 O194 81.7(7) . .
O170 Cs20 O194 117.3(7) . .
O11 Cs20 O194 113.7(7) . .
O56 Cs20 O194 56.7(6) . .
O138 Cs20 O194 87.6(6) . .
O41 Cs20 O194 63.8(6) . .
O11W Cs20 O163 81.7(9) . .
O178 Cs20 O163 78.1(6) . .
O160 Cs20 O163 142.2(7) . .
O170 Cs20 O163 44.0(6) . .
O11 Cs20 O163 151.1(6) . .
O56 Cs20 O163 150.8(7) . .
O138 Cs20 O163 135.8(6) . .
O41 Cs20 O163 43.4(6) . .
O194 Cs20 O163 95.1(6) . .
O11W Cs20 Nb6 74.6(8) . .
O178 Cs20 Nb6 26.0(5) . .
O160 Cs20 Nb6 76.5(5) . .
O170 Cs20 Nb6 28.1(4) . .
O11 Cs20 Nb6 101.0(5) . .
O56 Cs20 Nb6 124.3(5) . .
O138 Cs20 Nb6 149.3(5) . .
O41 Cs20 Nb6 59.9(4) . .
O194 Cs20 Nb6 110.4(5) . .
O163 Cs20 Nb6 69.3(4) . .
O11W Cs20 Nb7 121.0(8) . .
O178 Cs20 Nb7 26.7(5) . .
O160 Cs20 Nb7 76.9(5) . .
O170 Cs20 Nb7 58.6(4) . .
O11 Cs20 Nb7 126.2(5) . .
O56 Cs20 Nb7 100.6(5) . .
O138 Cs20 Nb7 145.7(5) . .
O41 Cs20 Nb7 28.1(4) . .
O194 Cs20 Nb7 63.0(5) . .
O163 Cs20 Nb7 68.3(4) . .
Nb6 Cs20 Nb7 47.95(14) . .
O97 K1 O225 63.8(6) 1_655 .
O97 K1 O231 77.0(6) 1_655 .
O225 K1 O231 49.4(6) . .
O97 K1 O78 48.3(6) 1_655 1_655
O225 K1 O78 111.3(7) . 1_655
O231 K1 O78 114.3(7) . 1_655
O97 K1 O79 91.6(7) 1_655 1_655
O225 K1 O79 137.1(7) . 1_655
O231 K1 O79 161.8(7) . 1_655
O78 K1 O79 49.0(6) 1_655 1_655
O97 K1 Cs5 88.8(5) 1_655 .
O225 K1 Cs5 130.5(5) . .
O231 K1 Cs5 86.2(5) . .
O78 K1 Cs5 63.2(5) 1_655 .
O79 K1 Cs5 79.4(5) 1_655 .
O97 K1 W50 75.7(5) 1_655 .
O225 K1 W50 23.8(4) . .
O231 K1 W50 28.0(4) . .
O78 K1 W50 123.1(5) 1_655 .
O79 K1 W50 160.8(5) 1_655 .
Cs5 K1 W50 114.0(3) . .
O97 K1 W40 23.4(4) 1_655 1_655
O225 K1 W40 87.1(5) . 1_655
O231 K1 W40 92.2(5) . 1_655
O78 K1 W40 25.7(4) 1_655 1_655
O79 K1 W40 72.9(5) 1_655 1_655
Cs5 K1 W40 72.0(2) . 1_655
W50 K1 W40 97.4(2) . 1_655
O5 K2 O80 108.4(8) . 2_676
O5 K2 O79 163.5(8) . 2_676
O80 K2 O79 87.4(7) 2_676 2_676
O5 K2 O39 49.0(6) . .
O80 K2 O39 69.6(7) 2_676 .
O79 K2 O39 145.8(8) 2_676 .
O5 K2 O161 48.5(7) . .
O80 K2 O161 120.6(8) 2_676 .
O79 K2 O161 127.2(8) 2_676 .
O39 K2 O161 55.1(6) . .
O5 K2 W2 117.5(6) . 2_676
O80 K2 W2 24.2(5) 2_676 2_676
O79 K2 W2 75.3(5) 2_676 2_676
O39 K2 W2 90.2(5) . 2_676
O161 K2 W2 144.1(6) . 2_676
O5 K2 W16 155.4(7) . 2_676
O80 K2 W16 74.6(5) 2_676 2_676
O79 K2 W16 24.2(5) 2_676 2_676
O39 K2 W16 143.8(6) . 2_676
O161 K2 W16 151.4(6) . 2_676
W2 K2 W16 56.3(2) 2_676 2_676
O5 K2 W6 26.8(5) . .
O80 K2 W6 81.8(6) 2_676 .
O79 K2 W6 169.1(6) 2_676 .
O39 K2 W6 29.1(4) . .
O161 K2 W6 60.9(5) . .
W2 K2 W6 94.0(3) 2_676 .
W16 K2 W6 147.5(4) 2_676 .
O5 K2 W3 25.9(5) . .
O80 K2 W3 128.4(6) 2_676 .
O79 K2 W3 141.9(6) 2_676 .
O39 K2 W3 59.8(4) . .
O161 K2 W3 28.3(4) . .
W2 K2 W3 142.7(4) 2_676 .
W16 K2 W3 156.3(4) 2_676 .
W6 K2 W3 48.92(17) . .
O80 K2A O79 89.2(7) 2_676 2_676
O80 K2A O177 92.9(8) 2_676 .
O79 K2A O177 133.1(8) 2_676 .
O80 K2A O161 129.1(8) 2_676 .
O79 K2A O161 140.9(8) 2_676 .
O177 K2A O161 50.0(6) . .
O80 K2A O5 100.3(7) 2_676 .
O79 K2A O5 144.0(8) 2_676 .
O177 K2A O5 81.5(7) . .
O161 K2A O5 48.4(6) . .
O80 K2A O39 71.1(7) 2_676 .
O79 K2A O39 160.0(8) 2_676 .
O177 K2A O39 48.0(6) . .
O161 K2A O39 58.2(6) . .
O5 K2A O39 47.7(6) . .
O80 K2A W24 119.8(6) 2_676 .
O79 K2A W24 131.8(6) 2_676 .
O177 K2A W24 27.6(4) . .
O161 K2A W24 27.6(4) . .
O5 K2A W24 72.4(5) . .
O39 K2A W24 60.5(5) . .
O80 K2A W13 71.5(6) 2_676 .
O79 K2A W13 143.7(6) 2_676 .
O177 K2A W13 26.4(4) . .
O161 K2A W13 61.3(5) . .
O5 K2A W13 71.3(5) . .
O39 K2A W13 26.4(4) . .
W24 K2A W13 49.12(18) . .
O151 K3 O3 99.7(9) 2_676 .
O151 K3 O100 143.5(10) 2_676 .
O3 K3 O100 47.1(7) . .
O151 K3 W30 115.9(8) 2_676 .
O3 K3 W30 28.8(4) . .
O100 K3 W30 27.7(5) . .
O151 K3 W6 79.9(7) 2_676 .
O3 K3 W6 27.1(4) . .
O100 K3 W6 72.2(6) . .
W30 K3 W6 55.8(3) . .
O151 K3 Cs1A 141.3(8) 2_676 .
O3 K3 Cs1A 76.6(6) . .
O100 K3 Cs1A 35.0(5) . .
W30 K3 Cs1A 48.7(3) . .
W6 K3 Cs1A 103.6(5) . .
O151 K3 Cs1 147.7(8) 2_676 .
O3 K3 Cs1 79.9(6) . .
O100 K3 Cs1 35.4(5) . .
W30 K3 Cs1 53.1(3) . .
W6 K3 Cs1 106.6(5) . .
O114 K4 O67 95.5(9) . .
O114 K4 O216 57.9(8) . 2_775
O67 K4 O216 139.2(10) . 2_775
O114 K4 Cs15 115.6(9) . 2_766
O67 K4 Cs15 58.4(6) . 2_766
O216 K4 Cs15 157.7(9) 2_775 2_766
O114 K4 Cs18 60.6(6) . .
O67 K4 Cs18 63.4(6) . .
O216 K4 Cs18 76.1(7) 2_775 .
Cs15 K4 Cs18 121.0(7) 2_766 .
O114 K4 Cs7 95.8(7) . 2_775
O67 K4 Cs7 165.1(8) . 2_775
O216 K4 Cs7 44.0(5) 2_775 2_775
Cs15 K4 Cs7 124.0(6) 2_766 2_775
Cs18 K4 Cs7 114.6(5) . 2_775
O114 K4 Cs3 32.4(5) . .
O67 K4 Cs3 127.7(8) . .
O216 K4 Cs3 37.2(5) 2_775 .
Cs15 K4 Cs3 125.0(6) 2_766 .
Cs18 K4 Cs3 84.0(4) . .
Cs7 K4 Cs3 64.8(3) 2_775 .
O200 K5 O217 48.3(8) . .
O200 K5 O211 80.5(10) . .
O217 K5 O211 48.7(8) . .
O200 K5 O212 47.6(8) . .
O217 K5 O212 57.7(8) . .
O211 K5 O212 47.6(8) . .
O200 K5 O183 133.2(12) . 1_565
O217 K5 O183 152.5(12) . 1_565
O211 K5 O183 146.2(12) . 1_565
O212 K5 O183 148.4(12) . 1_565
O200 K5 W60 27.1(5) . .
O217 K5 W60 26.1(5) . .
O211 K5 W60 71.5(7) . .
O212 K5 W60 59.9(6) . .
O183 K5 W60 139.2(10) 1_565 .
O200 K5 Cs18 37.5(6) . 2_775
O217 K5 Cs18 73.6(7) . 2_775
O211 K5 Cs18 116.5(9) . 2_775
O212 K5 Cs18 82.9(7) . 2_775
O183 K5 Cs18 97.2(8) 1_565 2_775
W60 K5 Cs18 47.6(3) . 2_775
O150 K6 O172 153.0(7) . 2_766
O150 K6 O169 57.4(6) . 2_766
O172 K6 O169 95.7(7) 2_766 2_766
O150 K6 O162 103.5(7) . 2_766
O172 K6 O162 50.9(6) 2_766 2_766
O169 K6 O162 47.9(6) 2_766 2_766
O150 K6 O59 46.9(6) . .
O172 K6 O59 147.9(8) 2_766 .
O169 K6 O59 92.9(7) 2_766 .
O162 K6 O59 120.6(7) 2_766 .
O150 K6 W33 27.8(5) . .
O172 K6 W33 145.5(6) 2_766 .
O169 K6 W33 64.5(5) 2_766 .
O162 K6 W33 98.9(5) 2_766 .
O59 K6 W33 28.5(4) . .
O150 K6 W24 131.0(5) . 2_766
O172 K6 W24 23.1(4) 2_766 2_766
O169 K6 W24 74.2(5) 2_766 2_766
O162 K6 W24 27.8(4) 2_766 2_766
O59 K6 W24 138.9(6) . 2_766
W33 K6 W24 124.4(3) . 2_766
O150 K6A O169 59.0(7) . 2_766
O150 K6A O172 149.8(8) . 2_766
O169 K6A O172 96.1(7) 2_766 2_766
O150 K6A W37 28.4(5) . .
O169 K6A W37 80.8(5) 2_766 .
O172 K6A W37 176.6(6) 2_766 .
O150 K6A Cs2 35.8(5) . 2_766
O169 K6A Cs2 29.9(5) 2_766 2_766
O172 K6A Cs2 125.0(5) 2_766 2_766
W37 K6A Cs2 51.72(17) . 2_766

loop_
_geom_bond_atom_site_label_1
_geom_bond_atom_site_label_2
_geom_bond_distance
_geom_bond_site_symmetry_2
Cr1 O103 1.87(3) .
Cr1 O130 1.90(3) .
Cr1 O17 1.92(3) .
Cr1 O258 2.00(3) .
Cr1 O186 2.00(4) .
Cr1 O194 2.08(3) .
Cr2 O173 1.89(3) .
Cr2 O230 1.89(2) .
Cr2 O92 1.90(3) .
Cr2 O190 1.98(4) .
Cr2 O196 1.99(3) .
Cr2 O6 2.17(3) .
Cr3 O215 1.87(2) .
Cr3 O29 1.90(2) .
Cr3 O70 1.96(3) .
Cr3 O124 1.96(3) .
Cr3 O156 2.01(3) .
Cr3 O195 2.08(3) .
Cr4 O240 1.86(3) .
Cr4 O144 1.92(3) .
Cr4 O197 1.93(3) .
Cr4 O188 2.01(3) .
Cr4 O259 2.03(3) .
Cr4 O260 2.08(3) .
P1 O83 1.50(2) .
P1 O116 1.55(2) .
P1 O111 1.57(2) .
P1 O2 1.58(2) .
P2 O36 1.52(2) .
P2 O73 1.54(3) .
P2 O109 1.54(2) .
P2 O7 1.54(2) .
P3 O198 1.52(2) .
P3 O131 1.52(2) .
P3 O115 1.59(2) .
P3 O37 1.60(2) .
P4 O33 1.50(2) .
P4 O113 1.55(2) .
P4 O134 1.57(2) .
P4 O118 1.58(3) .
P5 O117 1.52(2) .
P5 O38 1.54(2) .
P5 O62 1.56(2) .
P5 O121 1.56(2) .
P6 O91 1.49(2) .
P6 O90 1.51(2) .
P6 O89 1.52(2) .
P6 O4 1.58(2) .
P7 O233 1.49(2) .
P7 O243 1.53(2) .
P7 O248 1.54(2) .
P7 O242 1.59(2) .
P8 O255 1.52(2) .
P8 O206 1.54(3) .
P8 O237 1.54(2) .
P8 O254 1.57(2) .
W1 O114 1.76(2) .
W1 O8 1.87(2) .
W1 O187 1.91(2) .
W1 O122 1.92(2) .
W1 O119 1.94(2) .
W1 O109 2.30(2) .
W1 Cs18 4.102(9) .
W1 Cs3 4.294(6) .
W1 Cs3A 4.334(15) .
W2 O80 1.74(2) .
W2 O72 1.82(2) .
W2 O75 1.90(2) .
W2 O48 1.93(2) .
W2 O77 1.97(2) .
W2 O38 2.35(2) .
W2 K2 3.983(15) 2_676
W2 Cs6 4.438(6) .
W3 O140 1.66(3) .
W3 O112 1.88(2) .
W3 O135 1.89(2) .
W3 O5 1.93(2) .
W3 O161 1.94(2) .
W3 O198 2.35(2) .
W3 K2 4.083(15) .
W4 O68 1.69(2) .
W4 O141 1.84(2) .
W4 O96 1.88(2) .
W4 O25 1.91(2) .
W4 O82 1.93(2) .
W4 O118 2.32(2) .
W4 Cs10 3.974(4) .
W4 Cs5 4.055(9) 1_455
W4 Cs19 4.163(9) 2_675
W5 O120 1.63(3) .
W5 O27 1.83(2) .
W5 O133 1.86(2) .
W5 O104 1.91(2) .
W5 O105 1.95(2) .
W5 O131 2.38(2) .
W5 Cs15 4.215(14) .
W6 O60 1.74(2) .
W6 O3 1.89(2) .
W6 O126 1.91(2) .
W6 O5 1.93(2) .
W6 O39 1.96(2) .
W6 O198 2.39(2) .
W6 K2 4.027(15) .
W6 K3 4.06(2) .
W7 O169 1.68(2) .
W7 O18 1.82(2) .
W7 O135 1.86(2) .
W7 O162 1.93(2) .
W7 O133 1.97(2) .
W7 O131 2.34(2) .
W7 Cs15 4.037(14) .
W7 Cs2 4.262(6) .
W8 O16 1.70(2) .
W8 O46 1.89(2) .
W8 O24 1.89(2) .
W8 O76 1.94(2) .
W8 O8 1.95(2) .
W8 O91 2.39(2) .
W8 Cs9 4.222(4) .
W8 Cs3A 4.327(15) .
W8 Cs3 4.507(6) .
W9 O106 1.80(2) .
W9 O44 1.84(2) .
W9 O122 1.88(2) .
W9 O85 1.92(2) .
W9 O14 1.93(2) .
W9 O36 2.39(2) .
W9 Cs2 4.220(6) 2_766
W9 Cs15 4.231(14) 2_766
W10 O55 1.73(2) .
W10 O126 1.86(2) .
W10 O66 1.88(2) .
W10 O10 1.93(2) .
W10 O23 1.95(2) .
W10 O37 2.35(2) .
W10 Cs14 4.144(12) .
W10 Cs8 4.251(7) 2_676
W11 O148 1.68(2) .
W11 O76 1.88(2) .
W11 O145 1.89(2) .
W11 O34 1.89(2) .
W11 O44 1.97(2) .
W11 O90 2.36(2) .
W11 Cs4 4.350(7) .
W11 Cs17 4.497(10) .
W12 O101 1.71(3) .
W12 O20 1.89(2) .
W12 O61 1.90(2) .
W12 O43 1.94(2) .
W12 O27 1.99(2) .
W12 O83 2.39(2) .
W12 Cs15 4.482(14) .
W12 Cs4 4.500(7) .
W13 O52 1.71(2) .
W13 O39 1.88(2) .
W13 O23 1.89(2) .
W13 O177 1.91(2) .
W13 O159 1.92(2) .
W13 O115 2.36(2) .
W13 Cs8 4.073(7) 2_676
W13 K2A 4.120(15) .
W14 O155 1.67(3) .
W14 O47 1.87(2) .
W14 O26 1.89(2) .
W14 O100 1.93(2) .
W14 O112 1.93(2) .
W14 O2 2.32(2) .
W14 Cs1 4.029(11) .
W14 Cs1A 4.200(10) .
W15 O93 1.71(3) .
W15 O35 1.87(2) .
W15 O104 1.88(2) .
W15 O10 1.91(2) .
W15 O81 1.97(2) .
W15 O37 2.28(2) .
W15 Cs8 4.277(7) 2_676
W15 Cs14 4.432(11) .
W16 O79 1.72(2) .
W16 O77 1.84(2) .
W16 O123 1.87(2) .
W16 O25 1.93(2) .
W16 O78 2.01(2) .
W16 O118 2.36(2) .
W16 K2 4.023(15) 2_676
W16 Cs5 4.357(9) 1_455
W17 O107 1.77(2) .
W17 O136 1.84(2) .
W17 O24 1.92(2) .
W17 O30 1.92(2) .
W17 O15 1.94(2) .
W17 O91 2.39(2) .
W17 Cs9 4.358(4) .
W18 O168 1.78(3) .
W18 O81 1.83(2) .
W18 O105 1.87(2) .
W18 O98 1.92(2) .
W18 O159 1.93(2) .
W18 O115 2.36(2) .
W18 Cs8 4.115(7) 2_676
W19 O31 1.77(2) .
W19 O99 1.85(2) .
W19 O26 1.92(2) .
W19 O61 1.94(2) .
W19 O18 2.00(2) .
W19 O83 2.36(2) .
W19 Cs15 4.301(14) .
W19 Cs4 4.331(7) .
W19 Cs2 4.368(6) .
W20 O45 1.68(3) .
W20 O94 1.84(2) .
W20 O32 1.86(2) .
W20 O28 1.94(2) .
W20 O152 1.99(2) .
W20 O73 2.37(2) .
W20 Cs13 4.404(10) .
W21 O132 1.75(3) .
W21 O9 1.86(2) .
W21 O146 1.96(2) .
W21 O48 1.96(2) .
W21 O141 1.97(2) .
W21 O38 2.37(2) .
W21 Cs10 4.146(4) .
W21 Cs6 4.479(6) .
W22 O64 1.68(2) .
W22 O15 1.87(2) .
W22 O22 1.92(2) .
W22 O50 1.93(2) .
W22 O187 1.94(2) .
W22 O109 2.39(2) .
W22 Cs18 4.281(9) .
W23 O127 1.69(3) .
W23 O74 1.84(2) .
W23 O63 1.90(2) .
W23 O96 1.92(2) .
W23 O71 1.95(2) .
W23 O134 2.35(2) .
W23 Cs3 4.058(6) 1_455
W23 Cs7 4.085(9) 2_675
W23 Cs10 4.260(4) .
W24 O172 1.68(2) .
W24 O162 1.91(2) .
W24 O161 1.91(2) .
W24 O177 1.92(2) .
W24 O98 1.95(2) .
W24 O115 2.41(2) .
W24 K2A 4.042(15) .
W24 K6 4.060(12) 2_766
W25 O151 1.67(2) .
W25 O110 1.87(2) .
W25 O75 1.89(2) .
W25 O95 1.96(3) .
W25 O19 1.99(2) .
W25 O117 2.38(2) .
W25 Cs16 4.336(10) .
W26 O142 1.72(3) .
W26 O40 1.85(2) .
W26 O50 1.86(2) .
W26 O32 1.93(3) .
W26 O86 1.95(2) .
W26 O73 2.35(2) .
W27 O149 1.73(3) .
W27 O11 1.86(2) .
W27 O146 1.88(2) .
W27 O74 1.98(2) .
W27 O138 2.02(3) .
W27 O62 2.37(2) .
W27 Cs20 4.342(11) .
W27 Cs10 4.383(4) .
W27 Cs7 4.512(9) 2_675
W28 O166 1.74(3) .
W28 O28 1.86(2) .
W28 O164 1.86(2) .
W28 O14 1.92(2) .
W28 O129 1.94(2) .
W28 O36 2.34(2) .
W28 Cs13 4.163(10) .
W28 Cs2 4.228(6) 2_766
W28 Cs12 4.404(12) .
W29 O158 1.75(3) .
W29 O153 1.81(2) .
W29 O174 1.87(2) .
W29 O145 1.95(2) .
W29 O164 1.97(2) .
W29 O90 2.41(2) .
W29 Cs4 4.170(7) .
W30 O125 1.75(3) .
W30 O100 1.87(2) .
W30 O58 1.88(2) .
W30 O12 1.91(2) .
W30 O3 1.94(2) .
W30 O2 2.38(2) .
W30 K3 3.99(2) .
W30 Cs1A 4.015(10) .
W30 Cs1 4.387(11) .
W31 O51 1.76(2) .
W31 O71 1.88(2) .
W31 O82 1.89(3) .
W31 O87 1.91(2) .
W31 O185 1.92(3) .
W31 O33 2.42(2) .
W31 Cs3 3.888(6) 1_455
W31 Cs3A 3.974(14) 1_455
W31 Cs5 4.216(9) 1_455
W31 Cs19 4.287(9) 2_675
W32 O183 1.72(2) .
W32 O22 1.89(2) .
W32 O59 1.89(2) .
W32 O86 1.91(2) .
W32 O143 1.94(2) .
W32 O7 2.39(2) .
W32 Cs18 4.331(9) .
W33 O67 1.71(2) .
W33 O119 1.88(2) .
W33 O150 1.88(2) .
W33 O59 1.90(2) .
W33 O85 1.92(2) .
W33 O7 2.35(2) .
W33 K6 3.984(12) .
W33 Cs18 4.138(9) .
W33 Cs15 4.198(14) 2_766
W33 Cs2 4.267(6) 2_766
W34 O175 1.71(3) .
W34 O88 1.83(2) .
W34 O12 1.88(2) .
W34 O1 1.89(2) .
W34 O66 1.92(2) .
W34 O111 2.32(2) .
W34 Cs16 4.329(10) .
W35 O42 1.67(2) .
W35 O49 1.91(2) .
W35 O108 1.93(2) .
W35 O63 1.93(2) .
W35 O189 1.96(3) .
W35 O134 2.30(2) .
W35 Cs12 4.311(12) 2_666
W35 Cs17 4.367(10) 1_455
W36 O102 1.73(3) .
W36 O165 1.88(2) .
W36 O43 1.89(2) .
W36 O1 1.94(2) .
W36 O35 1.96(2) .
W36 O111 2.31(2) .
W37 O154 1.74(3) .
W37 O152 1.85(2) .
W37 O129 1.90(2) .
W37 O143 1.91(2) .
W37 O150 1.96(2) .
W37 O7 2.45(2) .
W37 K6A 4.032(14) .
W37 Cs2 4.286(6) 2_766
W38 O176 1.75(3) .
W38 O108 1.87(2) .
W38 O53 1.90(2) .
W38 O57 1.98(2) .
W38 O65 2.00(2) .
W38 O113 2.34(2) .
W38 Cs12 4.222(13) 2_666
W38 Cs13 4.427(9) 2_666
W39 O167 1.70(3) .
W39 O147 1.86(2) .
W39 O95 1.90(2) .
W39 O21 1.91(2) .
W39 O53 1.91(2) .
W39 O117 2.34(2) .
W39 Cs16 4.066(10) .
W39 Cs13 4.451(10) 2_666
W40 O97 1.70(3) .
W40 O78 1.82(3) .
W40 O54 1.96(3) .
W40 O181 1.96(2) .
W40 O87 1.96(2) .
W40 O33 2.43(2) .
W40 K1 4.133(11) 1_455
W40 Cs5 4.477(9) 1_455
W41 O171 1.66(3) .
W41 O19 1.82(2) .
W41 O57 1.87(3) .
W41 O181 1.90(2) .
W41 O123 1.92(2) .
W41 O113 2.33(2) .
W42 O84 1.67(3) .
W42 O41 1.84(2) .
W42 O174 1.92(2) .
W42 O163 1.93(3) .
W42 O94 1.97(2) .
W42 O4 2.32(2) .
W43 O182 1.73(3) .
W43 O30 1.89(2) .
W43 O163 1.91(3) .
W43 O170 1.92(2) .
W43 O40 1.95(2) .
W43 O4 2.37(2) .
W43 Cs20 4.498(11) .
W44 O180 1.71(3) .
W44 O138 1.84(2) .
W44 O56 1.86(2) .
W44 O21 1.88(2) .
W44 O49 1.91(2) .
W44 O62 2.33(2) .
W44 Cs20 4.356(11) .
W45 O179 1.70(3) .
W45 O65 1.82(2) .
W45 O189 1.88(3) .
W45 O185 1.90(2) .
W45 O54 1.99(2) .
W45 O33 2.38(2) .
W45 Cs17 4.312(10) 1_455
W46 O220 1.72(2) .
W46 O247 1.87(2) .
W46 O234 1.92(2) .
W46 O221 1.92(2) .
W46 O235 2.01(2) .
W46 O233 2.40(2) .
W46 Cs14 4.313(11) 2_676
W46 Cs8 4.338(7) .
W46 Cs6 4.375(6) .
W47 O245 1.72(2) .
W47 O228 1.88(2) .
W47 O234 1.93(2) .
W47 O244 1.93(2) .
W47 O250 1.94(2) .
W47 O233 2.36(2) .
W47 Cs6 4.026(6) .
W47 Cs10 4.085(4) 2_675
W48 O193 1.73(2) .
W48 O244 1.87(2) .
W48 O227 1.89(2) .
W48 O226 1.89(2) .
W48 O205 1.97(2) .
W48 O243 2.32(2) .
W48 Cs9 4.066(4) .
W48 Cs19 4.402(9) .
W48 Cs10 4.464(4) 2_675
W49 O223 1.70(2) .
W49 O249 1.83(2) .
W49 O231 1.88(2) .
W49 O226 1.92(2) .
W49 O224 1.95(2) .
W49 O243 2.36(2) .
W49 Cs5 4.288(9) .
W50 O225 1.70(2) .
W50 O207 1.83(2) .
W50 O232 1.91(2) .
W50 O251 1.93(2) .
W50 O231 1.93(2) .
W50 O242 2.35(2) .
W50 K1 4.086(11) .
W50 Cs1 4.467(11) .
W51 O218 1.69(2) .
W51 O205 1.84(2) .
W51 O253 1.85(2) .
W51 O252 1.91(2) .
W51 O238 1.92(2) .
W51 O255 2.36(2) .
W51 Cs3A 3.938(15) 2_775
W51 Cs19 4.043(9) .
W51 Cs3 4.236(6) 2_775
W51 Cs10 4.329(4) 2_675
W52 O209 1.73(2) .
W52 O224 1.88(2) .
W52 O210 1.88(2) .
W52 O191 1.95(2) .
W52 O253 2.00(2) .
W52 O255 2.38(2) .
W52 Cs5 4.342(9) .
W53 O192 1.76(3) .
W53 O251 1.89(2) .
W53 O211 1.92(2) .
W53 O210 1.92(2) .
W53 O217 1.97(2) .
W53 O254 2.30(2) .
W54 O236 1.77(2) .
W54 O235 1.81(2) .
W54 O256 1.89(2) .
W54 O213 1.89(2) .
W54 O239 1.91(2) .
W54 O237 2.35(2) .
W54 Cs8 4.245(7) .
W54 Cs14 4.262(11) 2_676
W55 O219 1.68(2) .
W55 O250 1.88(2) .
W55 O204 1.92(2) .
W55 O256 1.92(2) .
W55 O252 1.93(2) .
W55 O237 2.35(2) .
W55 Cs10 3.937(4) 2_675
W55 Cs7 4.161(9) .
W56 O222 1.70(2) .
W56 O246 1.86(2) .
W56 O221 1.89(2) .
W56 O257 1.91(2) .
W56 O232 1.96(2) .
W56 O242 2.34(2) .
W56 Cs14 4.005(11) 2_676
W56 Cs1A 4.467(10) .
W57 O214 1.71(2) .
W57 O213 1.90(2) .
W57 O257 1.91(2) .
W57 O211 1.91(2) .
W57 O212 1.94(2) .
W57 O254 2.36(2) .
W57 Cs14 3.967(11) 2_676
W58 O203 1.77(3) .
W58 O212 1.89(2) .
W58 O200 1.93(3) .
W58 O239 1.93(2) .
W58 O202 1.93(2) .
W58 O206 2.43(2) .
W59 O216 1.68(3) .
W59 O238 1.88(2) .
W59 O202 1.88(2) .
W59 O204 1.91(2) .
W59 O201 1.93(3) .
W59 O206 2.36(2) .
W59 Cs3 3.970(6) 2_775
W59 Cs3A 3.998(14) 2_775
W59 Cs7 4.339(9) .
W60 O199 1.74(3) .
W60 O191 1.87(2) .
W60 O217 1.87(2) .
W60 O201 1.93(2) .
W60 O200 1.93(3) .
W60 O206 2.40(2) .
W60 Cs18 3.917(9) 2_775
W60 K5 4.12(3) .
Nb1 O29 1.81(2) .
Nb1 O139 1.95(2) .
Nb1 O34 1.96(2) .
Nb1 O137 1.97(2) .
Nb1 O46 1.98(2) .
Nb1 O89 2.39(2) .
Nb1 Cs9 4.136(5) .
Nb1 Cs11 4.263(4) .
Nb1 Cs4 4.334(8) .
Nb2 O144 1.78(3) .
Nb2 O157 1.90(3) .
Nb2 O110 2.00(2) .
Nb2 O69 2.00(2) .
Nb2 O72 2.02(2) .
Nb2 O121 2.40(2) .
Nb2 Nb9 3.359(5) .
Nb2 Cs6 4.111(7) .
Nb2 Cs16 4.412(10) .
Nb2 Cs11 4.431(4) .
Nb3 O197 1.78(3) .
Nb3 O128 1.93(3) .
Nb3 O13 1.96(2) .
Nb3 O58 1.98(2) .
Nb3 O88 2.03(2) .
Nb3 O116 2.41(2) .
Nb3 Cs16 3.969(10) .
Nb3 Cs1A 4.194(11) .
Nb3 Cs11 4.400(4) .
Nb4 O17 1.78(3) .
Nb4 O20 1.97(2) .
Nb4 O128 2.00(3) .
Nb4 O165 2.01(2) .
Nb4 O184 2.01(2) .
Nb4 O116 2.47(2) .
Nb4 Cs4 4.241(8) .
Nb4 Cs16 4.323(10) .
Nb4 Cs11 4.565(4) .
Nb5 O92 1.78(3) .
Nb5 O69 1.98(2) .
Nb5 O11 1.99(3) .
Nb5 O9 1.99(2) .
Nb5 O160 2.00(3) .
Nb5 O121 2.42(2) .
Nb5 Cs6 4.111(7) .
Nb5 Cs20 4.213(11) .
Nb5 Cs11 4.506(4) .
Nb6 O173 1.79(3) .
Nb6 O178 1.90(3) .
Nb6 O137 1.92(2) .
Nb6 O170 1.96(3) .
Nb6 O136 1.98(2) .
Nb6 O89 2.41(2) .
Nb6 Cs20 4.119(11) .
Nb6 Cs9 4.230(5) .
Nb6 Cs11 4.498(4) .
Nb7 O103 1.81(3) .
Nb7 O139 1.97(2) .
Nb7 O41 1.98(2) .
Nb7 O178 1.99(3) .
Nb7 O153 2.06(2) .
Nb7 O89 2.47(2) .
Nb7 Cs4 4.190(8) .
Nb7 Cs20 4.192(11) .
Nb7 Cs11 4.339(5) .
Nb8 O70 1.73(3) .
Nb8 O184 1.90(2) .
Nb8 O13 1.94(2) .
Nb8 O47 1.98(2) .
Nb8 O99 1.99(2) .
Nb8 O116 2.38(2) .
Nb8 Cs4 4.080(8) .
Nb8 Cs11 4.248(4) .
Nb8 Cs1 4.261(11) .
Nb8 Cs1A 4.391(11) .
Nb9 O130 1.79(3) .
Nb9 O160 1.90(3) .
Nb9 O157 1.96(3) .
Nb9 O56 1.97(2) .
Nb9 O147 2.02(2) .
Nb9 O121 2.37(2) .
Nb9 Cs11 4.216(5) .
Nb9 Cs20 4.217(11) .
Nb9 Cs16 4.217(10) .
Nb10 O230 1.82(2) .
Nb10 O241 1.92(2) .
Nb10 O227 1.97(2) .
Nb10 O208 1.97(2) .
Nb10 O228 1.98(2) .
Nb10 O248 2.37(2) .
Nb10 Nb11 3.359(5) .
Nb10 Nb12 3.359(4) .
Nb10 Cs9 4.074(5) .
Nb10 Cs11 4.171(4) .
Nb10 Cs6 4.219(7) .
Nb11 O240 1.81(3) .
Nb11 O208 1.90(2) .
Nb11 O229 1.97(2) .
Nb11 O246 1.97(2) .
Nb11 O247 1.98(2) .
Nb11 O248 2.46(2) .
Nb11 Cs1A 3.920(10) .
Nb11 Cs1 4.130(11) .
Nb11 Cs11 4.454(4) .
Nb11 Cs6 4.579(6) .
Nb12 O215 1.80(2) .
Nb12 O241 1.94(2) .
Nb12 O229 1.95(2) .
Nb12 O249 1.98(2) .
Nb12 O207 2.01(2) .
Nb12 O248 2.41(2) .
Nb12 Cs1 4.049(11) .
Nb12 Cs1A 4.387(11) .
Nb12 Cs9 4.563(5) .
Nb12 Cs11 4.569(4) .
O1 Cs16 3.71(2) .
O3 K3 3.28(3) .
O5 K2 2.95(3) .
O5 K2A 3.28(3) .
O6 Cs9 3.44(3) .
O8 Cs3A 3.80(3) .
O9 Cs6 3.42(3) .
O10 Cs14 3.02(3) .
O10 Cs8 3.35(2) 2_676
O11 Cs20 3.44(3) .
O13 Cs11 3.37(2) .
O13 Cs1A 3.42(3) .
O13 Cs1 3.55(3) .
O14 Cs2 3.24(2) 2_766
O16 Cs3A 3.11(3) .
O16 Cs3 3.30(2) .
O18 Cs15 3.42(3) .
O18 Cs2 3.80(2) .
O20 Cs4 3.53(2) .
O22 Cs18 3.47(2) .
O23 Cs8 3.24(2) 2_676
O24 Cs9 3.51(2) .
O25 Cs5 3.21(3) 1_455
O27 Cs15 3.62(3) .
O28 Cs13 3.62(3) .
O31 Cs2 3.11(2) .
O34 Cs4 3.46(2) .
O39 K2A 3.29(3) .
O39 K2 3.39(3) .
O41 Cs20 3.64(3) .
O42 Cs17 3.30(3) 1_455
O42 Cs12 3.43(3) 2_666
O45 Cs13 3.53(3) .
O46 Cs9 3.26(2) .
O47 Cs1 3.24(3) .
O47 Cs1A 3.42(3) .
O48 Cs6 3.71(2) .
O51 Cs3A 3.09(3) 1_455
O51 Cs3 3.32(3) 1_455
O51 Cs19 3.45(3) 2_675
O55 Cs14 3.54(3) .
O56 Cs20 3.47(3) .
O58 Cs1A 3.17(3) .
O58 Cs1 3.61(3) .
O59 Cs18 3.33(3) .
O59 K6 3.38(3) .
O61 Cs15 3.43(3) .
O61 Cs4 3.66(2) .
O67 K4 3.23(4) .
O67 Cs15 3.34(3) 2_766
O68 Cs19 3.15(3) 2_675
O68 Cs10 3.42(2) .
O69 Cs6 2.97(3) .
O69 Cs11 3.75(2) .
O71 Cs3 3.10(2) 1_455
O71 Cs3A 3.46(3) 1_455
O72 Cs6 3.43(2) .
O74 Cs7 3.71(3) 2_675
O78 K1 3.40(3) 1_455
O78 Cs5 3.57(3) 1_455
O79 K2A 3.10(3) 2_676
O79 K2 3.19(3) 2_676
O79 K1 3.42(3) 1_455
O80 K2A 3.02(3) 2_676
O80 K2 3.02(3) 2_676
O81 Cs8 3.35(2) 2_676
O82 Cs5 3.23(3) 1_455
O82 Cs19 3.45(3) 2_675
O85 Cs2 3.34(2) 2_766
O85 Cs15 3.41(3) 2_766
O87 Cs5 3.46(3) 1_455
O88 Cs16 3.24(3) .
O95 Cs16 3.29(3) .
O96 Cs10 3.24(2) .
O97 K1 3.32(3) 1_455
O99 Cs4 3.35(2) .
O100 Cs1A 3.21(3) .
O100 K3 3.31(3) .
O100 Cs1 3.32(3) .
O106 Cs15 3.18(3) 2_766
O106 Cs17 3.31(3) .
O108 Cs12 3.59(3) 2_666
O110 Cs16 3.48(3) .
O114 Cs3 3.05(2) .
O114 K4 3.15(3) .
O114 Cs3A 3.24(3) .
O119 Cs18 3.24(2) .
O124 Cs4 3.60(3) .
O127 Cs7 3.17(3) 2_675
O127 Cs3 3.40(3) 1_455
O127 Cs3A 3.79(3) 1_455
O128 Cs16 3.09(3) .
O128 Cs11 3.73(2) .
O129 Cs2 3.37(2) 2_766
O132 Cs10 3.57(3) .
O133 Cs15 3.18(3) .
O136 Cs9 3.49(2) .
O137 Cs9 3.18(2) .
O137 Cs11 3.57(2) .
O138 Cs20 3.59(3) .
O139 Cs4 3.28(2) .
O139 Cs11 3.39(2) .
O145 Cs4 3.42(2) .
O146 Cs10 3.34(2) .
O147 Cs16 3.20(3) .
O148 Cs17 3.20(3) .
O149 Cs7 3.64(3) 2_675
O150 K6A 3.16(3) .
O150 K6 3.21(3) .
O150 Cs2 3.38(2) 2_766
O151 K3 3.18(3) 2_676
O153 Cs4 3.28(2) .
O157 Cs16 3.39(3) .
O157 Cs11 3.47(2) .
O158 Cs12 3.47(3) .
O159 Cs8 3.12(2) 2_676
O160 Cs20 3.26(3) .
O160 Cs11 3.45(3) .
O161 K2A 3.19(3) .
O161 K2 3.43(3) .
O162 K6 3.34(3) 2_766
O163 Cs20 3.79(3) .
O165 Cs16 3.59(3) .
O166 Cs13 3.10(3) .
O166 Cs12 3.23(3) .
O167 Cs13 3.27(3) 2_666
O169 Cs2 3.05(2) .
O169 K6A 3.22(3) 2_766
O169 K6 3.34(3) 2_766
O169 Cs15 3.75(3) .
O170 Cs20 3.40(3) .
O172 K6 3.21(3) 2_766
O172 K6A 3.31(3) 2_766
O176 Cs12 3.23(3) 2_666
O176 Cs13 3.29(3) 2_666
O177 K2A 3.14(3) .
O178 Cs20 3.13(3) .
O178 Cs11 3.62(2) .
O179 Cs17 3.39(3) 1_455
O183 K5 3.43(4) 1_545
O184 Cs4 3.09(3) .
O184 Cs11 3.62(2) .
O187 Cs18 3.22(2) .
O189 Cs17 3.61(3) 1_455
O193 Cs19 3.59(3) .
O194 Cs20 3.72(3) .
O196 Cs6 3.65(3) .
O199 Cs18 3.29(3) 2_775
O200 K5 3.19(4) .
O200 Cs18 3.33(3) 2_775
O201 Cs18 3.46(3) 2_775
O204 Cs7 3.50(2) .
O205 Cs19 3.58(3) .
O207 Cs1 3.44(3) .
O208 Cs11 3.43(2) .
O208 Cs6 3.49(2) .
O209 Cs5 3.14(3) .
O211 K5 3.27(4) .
O212 K5 3.34(4) .
O213 Cs14 3.25(3) 2_676
O214 Cs14 3.39(3) 2_676
O216 Cs3 3.26(3) 2_775
O216 K4 3.27(4) 2_775
O216 Cs7 3.55(3) .
O216 Cs3A 3.57(3) 2_775
O217 K5 3.24(4) .
O218 Cs19 3.12(3) .
O218 Cs3A 3.29(3) 2_775
O218 Cs3 3.50(3) 2_775
O219 Cs7 3.12(3) .
O219 Cs10 3.26(3) 2_675
O220 Cs8 3.13(3) .
O221 Cs14 3.26(3) 2_676
O222 Cs14 3.44(3) 2_676
O223 Cs5 3.04(3) .
O225 K1 3.34(3) .
O226 Cs9 3.48(2) .
O227 Cs9 3.16(2) .
O228 Cs6 3.22(2) .
O229 Cs1 3.04(2) .
O229 Cs1A 3.10(2) .
O229 Cs11 3.77(2) .
O231 K1 3.38(3) .
O232 Cs1 3.80(3) .
O234 Cs6 3.31(2) .
O236 Cs8 3.00(2) .
O238 Cs3A 3.10(3) 2_775
O238 Cs3 3.29(2) 2_775
O240 Cs1A 3.70(3) .
O241 Cs9 3.39(2) .
O241 Cs11 3.52(2) .
O244 Cs10 3.36(2) 2_675
O245 Cs10 3.44(2) 2_675
O246 Cs1A 3.36(3) .
O246 Cs1 3.53(3) .
O247 Cs6 3.62(2) .
O249 Cs9 3.79(2) .
O250 Cs10 3.73(2) 2_675
O252 Cs10 3.20(2) 2_675
O253 Cs3A 3.77(3) 2_775
O257 Cs14 3.66(3) 2_676
O1W Cs17 3.16(2) .
O1W Cs3 3.22(2) .
O1W Cs3A 3.72(2) .
O3W Cs9 3.11(3) .
O4W Cs1 3.08(3) .
O4W Cs1A 3.76(3) .
O5W Cs2 3.49(6) .
O7W Cs6 3.24(3) .
O8W Cs10 3.10(4) 2_675
O9W Cs12 2.69(5) .
O10W Cs4 2.92(3) .
O11W Cs20 2.99(4) .
O12W Cs14 2.97(3) .
O13W Cs1A 3.17(3) .
O13W Cs1 3.76(3) .
O14W Cs3A 2.37(3) .
O14W Cs3 2.99(2) .
O15W Cs10 2.77(6) .
O16W Cs16 2.90(5) .
Cs2 O14 3.24(2) 2_766
Cs2 O85 3.34(2) 2_766
Cs2 O129 3.37(2) 2_766
Cs2 O150 3.38(2) 2_766
Cs2 Cs15 3.486(16) .
Cs2 W9 4.220(6) 2_766
Cs2 W28 4.228(6) 2_766
Cs3 O71 3.10(2) 1_655
Cs3 O216 3.26(3) 2_775
Cs3 O238 3.29(2) 2_775
Cs3 O51 3.32(3) 1_655
Cs3 O127 3.40(3) 1_655
Cs3 O218 3.50(3) 2_775
Cs3 W31 3.888(6) 1_655
Cs3 W59 3.970(6) 2_775
Cs3A O51 3.09(3) 1_655
Cs3A O238 3.10(3) 2_775
Cs3A O218 3.29(3) 2_775
Cs3A O71 3.46(3) 1_655
Cs3A O216 3.57(3) 2_775
Cs3A O253 3.77(3) 2_775
Cs3A O127 3.79(3) 1_655
Cs5 Cs19 3.162(12) 2_775
Cs5 O25 3.21(3) 1_655
Cs5 O82 3.23(3) 1_655
Cs5 K1 3.418(13) .
Cs5 O87 3.46(3) 1_655
Cs5 O78 3.57(3) 1_655
Cs5 W4 4.055(9) 1_655
Cs5 W31 4.216(9) 1_655
Cs7 O127 3.17(3) 2_675
Cs7 O149 3.64(3) 2_675
Cs7 O74 3.71(3) 2_675
Cs7 W23 4.085(9) 2_675
Cs7 W27 4.512(9) 2_675
Cs7 K4 5.08(3) 2_775
Cs7 Cs10 5.400(10) 2_675
Cs8 O159 3.12(2) 2_676
Cs8 O23 3.24(2) 2_676
Cs8 Cs14 3.276(13) 2_676
Cs8 O10 3.35(2) 2_676
Cs8 O81 3.35(2) 2_676
Cs8 W13 4.073(7) 2_676
Cs8 W18 4.115(7) 2_676
Cs8 W10 4.251(7) 2_676
Cs8 W15 4.277(7) 2_676
Cs10 O8W 3.10(4) 2_675
Cs10 O252 3.20(2) 2_675
Cs10 O219 3.26(3) 2_675
Cs10 O244 3.36(2) 2_675
Cs10 O245 3.44(2) 2_675
Cs10 O250 3.73(2) 2_675
Cs10 W55 3.937(4) 2_675
Cs12 Cs17 3.221(15) 2_766
Cs12 O176 3.23(3) 2_666
Cs12 O42 3.43(3) 2_666
Cs12 O108 3.59(3) 2_666
Cs12 W38 4.222(13) 2_666
Cs12 W35 4.311(12) 2_666
Cs12 Cs13 5.097(15) .
Cs13 O167 3.27(3) 2_666
Cs13 O176 3.29(3) 2_666
Cs13 W38 4.427(9) 2_666
Cs13 W39 4.451(10) 2_666
Cs14 O213 3.25(3) 2_676
Cs14 O221 3.26(3) 2_676
Cs14 Cs8 3.276(13) 2_676
Cs14 O214 3.39(3) 2_676
Cs14 O222 3.44(3) 2_676
Cs14 O257 3.66(3) 2_676
Cs14 W57 3.967(11) 2_676
Cs14 W56 4.005(11) 2_676
Cs15 O106 3.18(3) 2_766
Cs15 O67 3.34(3) 2_766
Cs15 O85 3.41(3) 2_766
Cs15 K4 3.58(3) 2_766
Cs15 W33 4.198(14) 2_766
Cs17 Cs12 3.221(15) 2_766
Cs17 O42 3.30(3) 1_655
Cs17 O179 3.39(3) 1_655
Cs17 O189 3.61(3) 1_655
Cs17 W45 4.312(10) 1_655
Cs17 W35 4.368(10) 1_655
Cs17 Cs15 5.658(17) 2_766
Cs18 O199 3.29(3) 2_775
Cs18 O200 3.33(3) 2_775
Cs18 O201 3.46(3) 2_775
Cs18 W60 3.917(9) 2_775
Cs19 O68 3.15(3) 2_675
Cs19 Cs5 3.162(12) 2_775
Cs19 O82 3.45(3) 2_675
Cs19 O51 3.45(3) 2_675
Cs19 W4 4.163(9) 2_675
Cs19 W31 4.287(9) 2_675
Cs19 Cs19 5.255(18) 2_775
K1 O97 3.32(3) 1_655
K1 O78 3.40(3) 1_655
K1 O79 3.42(3) 1_655
K1 W40 4.133(11) 1_655
K2 O80 3.02(3) 2_676
K2 O79 3.19(3) 2_676
K2 W2 3.983(15) 2_676
K2 W16 4.023(15) 2_676
K2A O80 3.02(3) 2_676
K2A O79 3.10(3) 2_676
K3 O151 3.18(3) 2_676
K4 O216 3.27(4) 2_775
K4 Cs15 3.58(3) 2_766
K4 Cs7 5.08(3) 2_775
K5 O183 3.43(4) 1_565
K5 Cs18 5.24(3) 2_775
K6 O172 3.21(3) 2_766
K6 O169 3.34(3) 2_766
K6 O162 3.34(3) 2_766
K6 W24 4.060(12) 2_766
K6A O169 3.22(3) 2_766
K6A O172 3.31(3) 2_766
K6A Cs2 5.388(15) 2_766

loop_
_geom_torsion_atom_site_label_1
_geom_torsion_atom_site_label_2
_geom_torsion_atom_site_label_3
_geom_torsion_atom_site_label_4
_geom_torsion
_geom_torsion_site_symmetry_1
_geom_torsion_site_symmetry_4
O175 W34 O1 W36 -177.9(14) . .
O88 W34 O1 W36 83.7(14) . .
O12 W34 O1 W36 -7(3) . .
O66 W34 O1 W36 -80.2(14) . .
O111 W34 O1 W36 1.3(12) . .
Cs16 W34 O1 W36 114.4(15) . .
O175 W34 O1 Cs16 67.7(10) . .
O88 W34 O1 Cs16 -30.7(9) . .
O12 W34 O1 Cs16 -121(2) . .
O66 W34 O1 Cs16 165.4(8) . .
O111 W34 O1 Cs16 -113.1(8) . .
O83 P1 O2 W14 55.4(19) . .
O116 P1 O2 W14 -60.8(19) . .
O111 P1 O2 W14 -178.2(14) . .
O83 P1 O2 W30 -178.7(13) . .
O116 P1 O2 W30 65.1(17) . .
O111 P1 O2 W30 -52.3(18) . .
O60 W6 O3 W30 -101(4) . .
O126 W6 O3 W30 2(4) . .
O5 W6 O3 W30 159(4) . .
O39 W6 O3 W30 77(6) . .
O198 W6 O3 W30 86(4) . .
K2 W6 O3 W30 -177(4) . .
K3 W6 O3 W30 -153(5) . .
O60 W6 O3 K3 51.5(11) . .
O126 W6 O3 K3 154.6(10) . .
O5 W6 O3 K3 -48.2(10) . .
O39 W6 O3 K3 -131(3) . .
O198 W6 O3 K3 -121.2(9) . .
K2 W6 O3 K3 -24.6(12) . .
O91 P6 O4 W42 178.4(15) . .
O90 P6 O4 W42 55(2) . .
O89 P6 O4 W42 -65.1(19) . .
O91 P6 O4 W43 -52.5(19) . .
O90 P6 O4 W43 -175.9(13) . .
O89 P6 O4 W43 64.0(18) . .
O36 P2 O7 W33 -57.4(19) . .
O73 P2 O7 W33 -178.3(15) . .
O109 P2 O7 W33 61.0(18) . .
O36 P2 O7 W32 175.7(15) . .
O73 P2 O7 W32 54.8(19) . .
O109 P2 O7 W32 -65.9(18) . .
O36 P2 O7 W37 60.6(17) . .
O73 P2 O7 W37 -60.3(17) . .
O109 P2 O7 W37 179.0(13) . .
O114 W1 O8 W8 -101(5) . .
O187 W1 O8 W8 159(5) . .
O122 W1 O8 W8 -1(5) . .
O119 W1 O8 W8 65(6) . .
O109 W1 O8 W8 84(5) . .
Cs18 W1 O8 W8 -179(4) . .
Cs3 W1 O8 W8 -101(5) . .
Cs3A W1 O8 W8 -110(5) . .
O114 W1 O8 Cs3A 9.4(9) . .
O187 W1 O8 Cs3A -91.0(8) . .
O122 W1 O8 Cs3A 109.2(8) . .
O119 W1 O8 Cs3A 175(3) . .
O109 W1 O8 Cs3A -165.7(8) . .
Cs18 W1 O8 Cs3A -69.2(10) . .
O132 W21 O9 Nb5 -128(3) . .
O146 W21 O9 Nb5 -24(3) . .
O48 W21 O9 Nb5 133(3) . .
O141 W21 O9 Nb5 48(5) . .
O38 W21 O9 Nb5 60(3) . .
Cs10 W21 O9 Nb5 -69(3) . .
Cs6 W21 O9 Nb5 165(3) . .
O132 W21 O9 Cs6 67.4(12) . .
O146 W21 O9 Cs6 171.0(10) . .
O48 W21 O9 Cs6 -31.3(10) . .
O141 W21 O9 Cs6 -117(3) . .
O38 W21 O9 Cs6 -105.1(10) . .
Cs10 W21 O9 Cs6 126.0(6) . .
O149 W27 O11 Nb5 138(3) . .
O146 W27 O11 Nb5 36(3) . .
O74 W27 O11 Nb5 -34(6) . .
O138 W27 O11 Nb5 -119(3) . .
O62 W27 O11 Nb5 -49(3) . .
Cs20 W27 O11 Nb5 -152(4) . .
Cs10 W27 O11 Nb5 75(3) . .
Cs7 W27 O11 Nb5 172(2) 2_675 .
O149 W27 O11 Cs20 -70.1(12) . .
O146 W27 O11 Cs20 -172.0(10) . .
O74 W27 O11 Cs20 118(4) . .
O138 W27 O11 Cs20 32.7(10) . .
O62 W27 O11 Cs20 103.4(9) . .
Cs10 W27 O11 Cs20 -133.1(5) . .
Cs7 W27 O11 Cs20 -36.1(16) 2_675 .
O175 W34 O12 W30 -124(2) . .
O88 W34 O12 W30 -26(3) . .
O1 W34 O12 W30 65(4) . .
O66 W34 O12 W30 139(3) . .
O111 W34 O12 W30 57(2) . .
Cs16 W34 O12 W30 -42(3) . .
O64 W22 O15 W17 100(4) . .
O22 W22 O15 W17 -75(6) . .
O50 W22 O15 W17 -4(4) . .
O187 W22 O15 W17 -161(4) . .
O109 W22 O15 W17 -89(4) . .
Cs18 W22 O15 W17 -176(4) . .
O46 W8 O16 Cs3A -170.9(12) . .
O24 W8 O16 Cs3A -77.5(13) . .
O76 W8 O16 Cs3A 96.9(13) . .
O8 W8 O16 Cs3A 9.9(13) . .
Cs9 W8 O16 Cs3A -128.9(12) . .
O46 W8 O16 Cs3 174.0(11) . .
O24 W8 O16 Cs3 -92.6(12) . .
O76 W8 O16 Cs3 81.7(12) . .
O8 W8 O16 Cs3 -5.2(13) . .
Cs9 W8 O16 Cs3 -144.0(11) . .
O20 Nb4 O17 Cr1 -152(7) . .
O128 Nb4 O17 Cr1 33(7) . .
O165 Nb4 O17 Cr1 122(7) . .
O184 Nb4 O17 Cr1 -61(7) . .
Cs4 Nb4 O17 Cr1 -99(7) . .
Cs16 Nb4 O17 Cr1 69(7) . .
Cs11 Nb4 O17 Cr1 -16(7) . .
O169 W7 O18 W19 -103(4) . .
O135 W7 O18 W19 1(4) . .
O162 W7 O18 W19 73(6) . .
O133 W7 O18 W19 158(4) . .
O131 W7 O18 W19 85(4) . .
Cs15 W7 O18 W19 -161(5) . .
Cs2 W7 O18 W19 -103(4) . .
O169 W7 O18 Cs15 57.4(11) . .
O135 W7 O18 Cs15 161.9(9) . .
O162 W7 O18 Cs15 -126(4) . .
O133 W7 O18 Cs15 -41.6(9) . .
O131 W7 O18 Cs15 -114.6(8) . .
Cs2 W7 O18 Cs15 57.5(5) . .
O169 W7 O18 Cs2 -0.1(10) . .
O135 W7 O18 Cs2 104.4(8) . .
O162 W7 O18 Cs2 176(4) . .
O133 W7 O18 Cs2 -99.1(8) . .
O131 W7 O18 Cs2 -172.1(8) . .
Cs15 W7 O18 Cs2 -57.5(5) . .
O171 W41 O19 W25 -108(5) . .
O57 W41 O19 W25 153(5) . .
O181 W41 O19 W25 73(7) . .
O123 W41 O19 W25 -5(5) . .
O113 W41 O19 W25 80(5) . .
O101 W12 O20 Nb4 133(3) . .
O61 W12 O20 Nb4 -126(3) . .
O43 W12 O20 Nb4 32(3) . .
O27 W12 O20 Nb4 -40(6) . .
O83 W12 O20 Nb4 -53(3) . .
Cs15 W12 O20 Nb4 -148(2) . .
Cs4 W12 O20 Nb4 -155(3) . .
O101 W12 O20 Cs4 -72.7(12) . .
O61 W12 O20 Cs4 28.6(10) . .
O43 W12 O20 Cs4 -173.1(10) . .
O27 W12 O20 Cs4 115(4) . .
O83 W12 O20 Cs4 101.5(9) . .
Cs15 W12 O20 Cs4 6.2(14) . .
O180 W44 O21 W39 121(3) . .
O138 W44 O21 W39 -76(4) . .
O56 W44 O21 W39 22(3) . .
O49 W44 O21 W39 -143(3) . .
O62 W44 O21 W39 -61(3) . .
Cs20 W44 O21 W39 32(3) . .
O183 W32 O22 W22 123(3) . .
O59 W32 O22 W22 -136(3) . .
O86 W32 O22 W22 20(3) . .
O143 W32 O22 W22 -59(4) . .
O7 W32 O22 W22 -65(3) . .
Cs18 W32 O22 W22 -168(4) . .
O183 W32 O22 Cs18 -68.3(11) . .
O59 W32 O22 Cs18 32.5(9) . .
O86 W32 O22 Cs18 -171.9(9) . .
O143 W32 O22 Cs18 109(2) . .
O7 W32 O22 Cs18 103.4(8) . .
O52 W13 O23 W10 127(3) . .
O39 W13 O23 W10 24(3) . .
O177 W13 O23 W10 -54(4) . .
O159 W13 O23 W10 -132(3) . .
O115 W13 O23 W10 -60(3) . .
Cs8 W13 O23 W10 -167(3) 2_676 .
K2A W13 O23 W10 35(3) . .
O52 W13 O23 Cs8 -66.0(10) . 2_676
O39 W13 O23 Cs8 -169.1(9) . 2_676
O177 W13 O23 Cs8 112(2) . 2_676
O159 W13 O23 Cs8 34.2(9) . 2_676
O115 W13 O23 Cs8 106.3(8) . 2_676
K2A W13 O23 Cs8 -158.6(5) . 2_676
O16 W8 O24 W17 -179.8(14) . .
O46 W8 O24 W17 -79.3(14) . .
O76 W8 O24 W17 14(3) . .
O8 W8 O24 W17 84.1(14) . .
O91 W8 O24 W17 1.0(12) . .
Cs9 W8 O24 W17 -111.8(15) . .
Cs3A W8 O24 W17 145.3(13) . .
Cs3 W8 O24 W17 143.1(12) . .
O16 W8 O24 Cs9 -68.0(9) . .
O46 W8 O24 Cs9 32.5(9) . .
O76 W8 O24 Cs9 126(2) . .
O8 W8 O24 Cs9 -164.1(9) . .
O91 W8 O24 Cs9 112.8(8) . .
Cs3A W8 O24 Cs9 -102.9(5) . .
Cs3 W8 O24 Cs9 -105.1(5) . .
O155 W14 O26 W19 -126(2) . .
O47 W14 O26 W19 -24(2) . .
O100 W14 O26 W19 63(4) . .
O112 W14 O26 W19 136(3) . .
O2 W14 O26 W19 57(2) . .
Cs1 W14 O26 W19 -49(3) . .
Cs1A W14 O26 W19 -36(3) . .
O120 W5 O27 W12 102(4) . .
O133 W5 O27 W12 -161(4) . .
O104 W5 O27 W12 -2(4) . .
O105 W5 O27 W12 -73(6) . .
O131 W5 O27 W12 -87(4) . .
Cs15 W5 O27 W12 166(5) . .
O120 W5 O27 Cs15 -64.3(11) . .
O133 W5 O27 Cs15 33.4(9) . .
O104 W5 O27 Cs15 -168.0(9) . .
O105 W5 O27 Cs15 122(3) . .
O131 W5 O27 Cs15 107.1(8) . .
O166 W28 O28 W20 -133(3) . .
O164 W28 O28 W20 126(3) . .
O14 W28 O28 W20 32(5) . .
O129 W28 O28 W20 -38(3) . .
O36 W28 O28 W20 44(3) . .
Cs13 W28 O28 W20 -120(3) . .
Cs2 W28 O28 W20 -51(4) 2_766 .
Cs12 W28 O28 W20 -172(3) . .
O166 W28 O28 Cs13 -12.9(10) . .
O164 W28 O28 Cs13 -113.6(9) . .
O14 W28 O28 Cs13 153(3) . .
O129 W28 O28 Cs13 82.8(9) . .
O36 W28 O28 Cs13 164.9(7) . .
Cs2 W28 O28 Cs13 69.9(10) 2_766 .
Cs12 W28 O28 Cs13 -51.1(7) . .
O139 Nb1 O29 Cr3 81(4) . .
O34 Nb1 O29 Cr3 -9(4) . .
O137 Nb1 O29 Cr3 174(3) . .
O46 Nb1 O29 Cr3 -96(3) . .
Cs9 Nb1 O29 Cr3 -142(4) . .
Cs11 Nb1 O29 Cr3 125(4) . .
Cs4 Nb1 O29 Cr3 39(3) . .
O182 W43 O30 W17 122(3) . .
O163 W43 O30 W17 -73(4) . .
O170 W43 O30 W17 20(3) . .
O40 W43 O30 W17 -144(3) . .
O4 W43 O30 W17 -62(2) . .
Cs20 W43 O30 W17 32(3) . .
O99 W19 O31 Cs2 179.6(13) . .
O26 W19 O31 Cs2 89.6(14) . .
O61 W19 O31 Cs2 -85.1(13) . .
O18 W19 O31 Cs2 1.8(14) . .
Cs15 W19 O31 Cs2 -43.1(10) . .
Cs4 W19 O31 Cs2 -138.4(13) . .
O45 W20 O32 W26 176.0(15) . .
O94 W20 O32 W26 74.2(16) . .
O28 W20 O32 W26 -21(4) . .
O152 W20 O32 W26 -90.4(16) . .
O73 W20 O32 W26 -7.6(13) . .
Cs13 W20 O32 W26 -158.2(6) . .
O113 P4 O33 W45 -60.6(19) . .
O134 P4 O33 W45 58.1(19) . .
O118 P4 O33 W45 179.2(14) . .
O113 P4 O33 W31 178.9(14) . .
O134 P4 O33 W31 -62.4(19) . .
O118 P4 O33 W31 58.7(19) . .
O113 P4 O33 W40 61.9(19) . .
O134 P4 O33 W40 -179.4(14) . .
O118 P4 O33 W40 -58.3(19) . .
O148 W11 O34 Nb1 125(3) . .
O76 W11 O34 Nb1 23(3) . .
O145 W11 O34 Nb1 -136(3) . .
O44 W11 O34 Nb1 -54(5) . .
O90 W11 O34 Nb1 -62(3) . .
Cs4 W11 O34 Nb1 -167(3) . .
Cs17 W11 O34 Nb1 108(3) . .
O148 W11 O34 Cs4 -67.8(11) . .
O76 W11 O34 Cs4 -169.8(9) . .
O145 W11 O34 Cs4 31.3(9) . .
O44 W11 O34 Cs4 114(3) . .
O90 W11 O34 Cs4 105.4(9) . .
Cs17 W11 O34 Cs4 -84.5(9) . .
O93 W15 O35 W36 -97(4) . .
O104 W15 O35 W36 5(4) . .
O10 W15 O35 W36 164(4) . .
O81 W15 O35 W36 78(5) . .
O37 W15 O35 W36 91(4) . .
Cs8 W15 O35 W36 179(3) 2_676 .
Cs14 W15 O35 W36 -163(4) . .
O73 P2 O36 W28 52(2) . .
O109 P2 O36 W28 -179.4(15) . .
O7 P2 O36 W28 -67(2) . .
O73 P2 O36 W9 -176.8(14) . .
O109 P2 O36 W9 -48(2) . .
O7 P2 O36 W9 64.3(19) . .
O198 P3 O37 W15 178.0(14) . .
O131 P3 O37 W15 50.5(19) . .
O115 P3 O37 W15 -64.9(18) . .
O198 P3 O37 W10 -48.7(19) . .
O131 P3 O37 W10 -176.2(13) . .
O115 P3 O37 W10 68.4(17) . .
O117 P5 O38 W2 55(2) . .
O62 P5 O38 W2 178.8(14) . .
O121 P5 O38 W2 -61.8(19) . .
O117 P5 O38 W21 -178.9(14) . .
O62 P5 O38 W21 -55(2) . .
O121 P5 O38 W21 64.3(18) . .
O52 W13 O39 W6 -125(3) . .
O23 W13 O39 W6 -23(3) . .
O177 W13 O39 W6 134(3) . .
O159 W13 O39 W6 55(4) . .
O115 W13 O39 W6 60(3) . .
Cs8 W13 O39 W6 -35(3) 2_676 .
K2A W13 O39 W6 166(3) . .
O52 W13 O39 K2A 69.0(10) . .
O23 W13 O39 K2A 171.0(9) . .
O177 W13 O39 K2A -32.5(9) . .
O159 W13 O39 K2A -111(2) . .
O115 W13 O39 K2A -105.7(8) . .
Cs8 W13 O39 K2A 158.4(4) 2_676 .
O52 W13 O39 K2 66.1(12) . .
O23 W13 O39 K2 168.1(11) . .
O177 W13 O39 K2 -35.3(10) . .
O159 W13 O39 K2 -114(2) . .
O115 W13 O39 K2 -108.6(10) . .
Cs8 W13 O39 K2 155.5(4) 2_676 .
O142 W26 O40 W43 -95(5) . .
O50 W26 O40 W43 6(5) . .
O32 W26 O40 W43 161(5) . .
O86 W26 O40 W43 77(7) . .
O73 W26 O40 W43 90(5) . .
O84 W42 O41 Nb7 137(4) . .
O174 W42 O41 Nb7 33(4) . .
O163 W42 O41 Nb7 -123(4) . .
O94 W42 O41 Nb7 -28(6) . .
O4 W42 O41 Nb7 -51(4) . .
O84 W42 O41 Cs20 -69.3(12) . .
O174 W42 O41 Cs20 -173.1(11) . .
O163 W42 O41 Cs20 31.1(11) . .
O94 W42 O41 Cs20 126(3) . .
O4 W42 O41 Cs20 103.3(10) . .
O49 W35 O42 Cs17 167.6(11) . 1_455
O108 W35 O42 Cs17 73.7(12) . 1_455
O63 W35 O42 Cs17 -100.5(12) . 1_455
O189 W35 O42 Cs17 -11.4(12) . 1_455
Cs12 W35 O42 Cs17 63.1(9) 2_666 1_455
O49 W35 O42 Cs12 104.6(10) . 2_666
O108 W35 O42 Cs12 10.7(12) . 2_666
O63 W35 O42 Cs12 -163.6(10) . 2_666
O189 W35 O42 Cs12 -74.5(11) . 2_666
Cs17 W35 O42 Cs12 -63.1(9) 1_455 2_666
O102 W36 O43 W12 125(2) . .
O165 W36 O43 W12 26(2) . .
O1 W36 O43 W12 -68(4) . .
O35 W36 O43 W12 -139(2) . .
O111 W36 O43 W12 -57(2) . .
O106 W9 O44 W11 110(4) . .
O122 W9 O44 W11 9(4) . .
O85 W9 O44 W11 -65(7) . .
O14 W9 O44 W11 -150(4) . .
O36 W9 O44 W11 -77(4) . .
Cs2 W9 O44 W11 -171(3) 2_766 .
Cs15 W9 O44 W11 113(4) 2_766 .
O94 W20 O45 Cs13 -105.5(11) . .
O32 W20 O45 Cs13 160.3(10) . .
O28 W20 O45 Cs13 -12.9(12) . .
O152 W20 O45 Cs13 71.1(11) . .
O16 W8 O46 Nb1 -130(3) . .
O24 W8 O46 Nb1 131(3) . .
O76 W8 O46 Nb1 -26(3) . .
O8 W8 O46 Nb1 47(5) . .
O91 W8 O46 Nb1 58(3) . .
Cs9 W8 O46 Nb1 168(3) . .
Cs3A W8 O46 Nb1 -137(2) . .
Cs3 W8 O46 Nb1 -125(2) . .
O16 W8 O46 Cs9 62.4(10) . .
O24 W8 O46 Cs9 -36.8(9) . .
O76 W8 O46 Cs9 166.1(9) . .
O8 W8 O46 Cs9 -120(3) . .
O91 W8 O46 Cs9 -109.6(9) . .
Cs3A W8 O46 Cs9 54.9(12) . .
Cs3 W8 O46 Cs9 67.7(11) . .
O155 W14 O47 Nb8 123(3) . .
O26 W14 O47 Nb8 21(3) . .
O100 W14 O47 Nb8 -135(3) . .
O112 W14 O47 Nb8 -55(5) . .
O2 W14 O47 Nb8 -64(3) . .
Cs1 W14 O47 Nb8 -180(3) . .
Cs1A W14 O47 Nb8 -168(3) . .
O155 W14 O47 Cs1 -57.2(12) . .
O26 W14 O47 Cs1 -159.3(9) . .
O100 W14 O47 Cs1 44.2(9) . .
O112 W14 O47 Cs1 125(3) . .
O2 W14 O47 Cs1 116.0(9) . .
O155 W14 O47 Cs1A -68.8(12) . .
O26 W14 O47 Cs1A -170.9(9) . .
O100 W14 O47 Cs1A 32.6(9) . .
O112 W14 O47 Cs1A 113(3) . .
O2 W14 O47 Cs1A 104.4(8) . .
O142 W26 O50 W22 -125(3) . .
O40 W26 O50 W22 134(3) . .
O32 W26 O50 W22 43(5) . .
O86 W26 O50 W22 -29(3) . .
O73 W26 O50 W22 52(3) . .
O71 W31 O51 Cs3A 23.8(13) . 1_455
O82 W31 O51 Cs3A 113.1(11) . 1_455
O87 W31 O51 Cs3A -155.7(10) . 1_455
O185 W31 O51 Cs3A -65.8(12) . 1_455
Cs5 W31 O51 Cs3A 153.7(10) 1_455 1_455
Cs19 W31 O51 Cs3A 115.6(12) 2_675 1_455
O71 W31 O51 Cs3 25.1(11) . 1_455
O82 W31 O51 Cs3 114.4(9) . 1_455
O87 W31 O51 Cs3 -154.4(9) . 1_455
O185 W31 O51 Cs3 -64.4(10) . 1_455
Cs5 W31 O51 Cs3 155.0(7) 1_455 1_455
Cs19 W31 O51 Cs3 117.0(10) 2_675 1_455
O71 W31 O51 Cs19 -91.9(11) . 2_675
O82 W31 O51 Cs19 -2.5(11) . 2_675
O87 W31 O51 Cs19 88.7(10) . 2_675
O185 W31 O51 Cs19 178.6(9) . 2_675
Cs3 W31 O51 Cs19 -117.0(10) 1_455 2_675
Cs3A W31 O51 Cs19 -115.6(12) 1_455 2_675
Cs5 W31 O51 Cs19 38.1(6) 1_455 2_675
O126 W10 O55 Cs14 -172.9(8) . .
O66 W10 O55 Cs14 95.4(9) . .
O10 W10 O55 Cs14 1.8(9) . .
O23 W10 O55 Cs14 -86.9(9) . .
Cs8 W10 O55 Cs14 -43.8(4) 2_676 .
O180 W44 O56 Nb9 -137(3) . .
O138 W44 O56 Nb9 125(3) . .
O21 W44 O56 Nb9 -33(3) . .
O49 W44 O56 Nb9 35(6) . .
O62 W44 O56 Nb9 51(3) . .
Cs20 W44 O56 Nb9 156(4) . .
O180 W44 O56 Cs20 67.5(12) . .
O138 W44 O56 Cs20 -30.8(11) . .
O21 W44 O56 Cs20 171.1(10) . .
O49 W44 O56 Cs20 -121(3) . .
O62 W44 O56 Cs20 -105.4(9) . .
O171 W41 O57 W38 -171.9(15) . .
O19 W41 O57 W38 -72.4(15) . .
O181 W41 O57 W38 91.4(15) . .
O123 W41 O57 W38 26(4) . .
O113 W41 O57 W38 10.3(12) . .
O125 W30 O58 Nb3 -127(3) . .
O100 W30 O58 Nb3 133(3) . .
O12 W30 O58 Nb3 -24(3) . .
O3 W30 O58 Nb3 55(5) . .
O2 W30 O58 Nb3 62(3) . .
K3 W30 O58 Nb3 170(2) . .
Cs1A W30 O58 Nb3 171(3) . .
Cs1 W30 O58 Nb3 162(3) . .
O125 W30 O58 Cs1A 62.0(11) . .
O100 W30 O58 Cs1A -37.8(10) . .
O12 W30 O58 Cs1A 165.0(9) . .
O3 W30 O58 Cs1A -116(4) . .
O2 W30 O58 Cs1A -109.2(9) . .
K3 W30 O58 Cs1A -0.5(14) . .
O125 W30 O58 Cs1 71.1(11) . .
O100 W30 O58 Cs1 -28.7(9) . .
O12 W30 O58 Cs1 174.1(9) . .
O3 W30 O58 Cs1 -107(4) . .
O2 W30 O58 Cs1 -100.1(8) . .
K3 W30 O58 Cs1 8.6(13) . .
O183 W32 O59 W33 -173.0(16) . .
O22 W32 O59 W33 85.2(16) . .
O86 W32 O59 W33 10(4) . .
O143 W32 O59 W33 -69.5(16) . .
O7 W32 O59 W33 4.9(14) . .
Cs18 W32 O59 W33 120.3(19) . .
O183 W32 O59 Cs18 66.7(12) . .
O22 W32 O59 Cs18 -35.1(10) . .
O86 W32 O59 Cs18 -110(2) . .
O143 W32 O59 Cs18 170.2(10) . .
O7 W32 O59 Cs18 -115.4(11) . .
O183 W32 O59 K6 -63.9(12) . .
O22 W32 O59 K6 -165.7(10) . .
O86 W32 O59 K6 120(2) . .
O143 W32 O59 K6 39.5(10) . .
O7 W32 O59 K6 114.0(10) . .
Cs18 W32 O59 K6 -130.6(12) . .
O101 W12 O61 W19 179.9(15) . .
O20 W12 O61 W19 80.1(15) . .
O43 W12 O61 W19 -17(4) . .
O27 W12 O61 W19 -85.0(14) . .
O83 W12 O61 W19 -1.5(12) . .
Cs15 W12 O61 W19 -122.5(17) . .
Cs4 W12 O61 W19 106.8(15) . .
O101 W12 O61 Cs15 -57.6(13) . .
O20 W12 O61 Cs15 -157.4(10) . .
O43 W12 O61 Cs15 106(3) . .
O27 W12 O61 Cs15 37.5(10) . .
O83 W12 O61 Cs15 121.0(10) . .
Cs4 W12 O61 Cs15 -130.7(12) . .
O101 W12 O61 Cs4 73.2(12) . .
O20 W12 O61 Cs4 -26.7(9) . .
O43 W12 O61 Cs4 -124(2) . .
O27 W12 O61 Cs4 168.2(9) . .
O83 W12 O61 Cs4 -108.3(9) . .
Cs15 W12 O61 Cs4 130.7(12) . .
O117 P5 O62 W44 -52(2) . .
O38 P5 O62 W44 -177.6(14) . .
O121 P5 O62 W44 62(2) . .
O117 P5 O62 W27 179.1(14) . .
O38 P5 O62 W27 54.0(19) . .
O121 P5 O62 W27 -66.3(18) . .
O127 W23 O63 W35 176.5(15) . .
O74 W23 O63 W35 73.7(15) . .
O96 W23 O63 W35 -20(4) . .
O71 W23 O63 W35 -86.3(15) . .
O134 W23 O63 W35 -6.5(12) . .
Cs3 W23 O63 W35 -133.2(14) 1_455 .
Cs7 W23 O63 W35 137.6(15) 2_675 .
Cs10 W23 O63 W35 127.6(12) . .
O179 W45 O65 W38 130(3) . .
O189 W45 O65 W38 29(3) . .
O185 W45 O65 W38 -48(5) . .
O54 W45 O65 W38 -131(3) . .
O33 W45 O65 W38 -56(3) . .
Cs17 W45 O65 W38 84(3) 1_455 .
O55 W10 O66 W34 92(5) . .
O126 W10 O66 W34 -10(5) . .
O10 W10 O66 W34 -167(5) . .
O23 W10 O66 W34 -81(6) . .
O37 W10 O66 W34 -96(5) . .
Cs14 W10 O66 W34 151(5) . .
Cs8 W10 O66 W34 177(4) 2_676 .
O119 W33 O67 K4 21.9(12) . .
O150 W33 O67 K4 -157.2(11) . .
O59 W33 O67 K4 112.7(11) . .
O85 W33 O67 K4 -65.6(12) . .
K6 W33 O67 K4 160.9(12) . .
Cs18 W33 O67 K4 65.6(9) . .
Cs15 W33 O67 K4 -70.6(10) 2_766 .
Cs2 W33 O67 K4 -110.8(9) 2_766 .
O119 W33 O67 Cs15 92.5(10) . 2_766
O150 W33 O67 Cs15 -86.6(11) . 2_766
O59 W33 O67 Cs15 -176.7(10) . 2_766
O85 W33 O67 Cs15 5.0(12) . 2_766
K6 W33 O67 Cs15 -128.5(10) . 2_766
Cs18 W33 O67 Cs15 136.2(9) . 2_766
Cs2 W33 O67 Cs15 -40.2(7) 2_766 2_766
O141 W4 O68 Cs19 -179.1(11) . 2_675
O96 W4 O68 Cs19 87.3(12) . 2_675
O25 W4 O68 Cs19 -87.5(12) . 2_675
O82 W4 O68 Cs19 1.5(13) . 2_675
Cs10 W4 O68 Cs19 119.1(13) . 2_675
Cs5 W4 O68 Cs19 -43.2(8) 1_455 2_675
O141 W4 O68 Cs10 61.8(10) . .
O96 W4 O68 Cs10 -31.8(10) . .
O25 W4 O68 Cs10 153.3(8) . .
O82 W4 O68 Cs10 -117.6(9) . .
Cs5 W4 O68 Cs10 -162.3(8) 1_455 .
Cs19 W4 O68 Cs10 -119.1(13) 2_675 .
O184 Nb8 O70 Cr3 -125(5) . .
O13 Nb8 O70 Cr3 141(5) . .
O47 Nb8 O70 Cr3 49(6) . .
O99 Nb8 O70 Cr3 -35(6) . .
Cs4 Nb8 O70 Cr3 -85(5) . .
Cs11 Nb8 O70 Cr3 -177(6) . .
Cs1 Nb8 O70 Cr3 90(5) . .
Cs1A Nb8 O70 Cr3 95(5) . .
O51 W31 O71 W23 123(3) . .
O82 W31 O71 W23 21(3) . .
O87 W31 O71 W23 -59(5) . .
O185 W31 O71 W23 -136(3) . .
O33 W31 O71 W23 -64(3) . .
Cs3 W31 O71 W23 150(3) 1_455 .
Cs3A W31 O71 W23 143(3) 1_455 .
Cs5 W31 O71 W23 36(3) 1_455 .
Cs19 W31 O71 W23 71(3) 2_675 .
O51 W31 O71 Cs3 -27.3(12) . 1_455
O82 W31 O71 Cs3 -129.2(9) . 1_455
O87 W31 O71 Cs3 151(2) . 1_455
O185 W31 O71 Cs3 74.0(9) . 1_455
O33 W31 O71 Cs3 146.4(9) . 1_455
Cs5 W31 O71 Cs3 -114.5(7) 1_455 1_455
Cs19 W31 O71 Cs3 -79.2(7) 2_675 1_455
O51 W31 O71 Cs3A -20.2(11) . 1_455
O82 W31 O71 Cs3A -122.0(9) . 1_455
O87 W31 O71 Cs3A 158(2) . 1_455
O185 W31 O71 Cs3A 81.1(9) . 1_455
O33 W31 O71 Cs3A 153.5(8) . 1_455
Cs5 W31 O71 Cs3A -107.4(7) 1_455 1_455
Cs19 W31 O71 Cs3A -72.1(6) 2_675 1_455
O80 W2 O72 Nb2 128(3) . .
O75 W2 O72 Nb2 27(3) . .
O48 W2 O72 Nb2 -134(3) . .
O77 W2 O72 Nb2 -44(5) . .
O38 W2 O72 Nb2 -59(3) . .
K2 W2 O72 Nb2 86(3) 2_676 .
Cs6 W2 O72 Nb2 -166(4) . .
O80 W2 O72 Cs6 -65.9(11) . .
O75 W2 O72 Cs6 -167.5(10) . .
O48 W2 O72 Cs6 32.4(11) . .
O77 W2 O72 Cs6 121(3) . .
O38 W2 O72 Cs6 107.0(9) . .
K2 W2 O72 Cs6 -108.0(8) 2_676 .
O36 P2 O73 W26 179.3(15) . .
O109 P2 O73 W26 51(2) . .
O7 P2 O73 W26 -62(2) . .
O36 P2 O73 W20 -50(2) . .
O109 P2 O73 W20 -178.3(14) . .
O7 P2 O73 W20 67.8(19) . .
O127 W23 O74 W27 88(4) . .
O63 W23 O74 W27 -172(4) . .
O96 W23 O74 W27 -14(4) . .
O71 W23 O74 W27 -90(5) . .
O134 W23 O74 W27 -100(4) . .
Cs3 W23 O74 W27 128(4) 1_455 .
Cs7 W23 O74 W27 117(4) 2_675 .
Cs10 W23 O74 W27 30(4) . .
O127 W23 O74 Cs7 -28.5(11) . 2_675
O63 W23 O74 Cs7 71.2(8) . 2_675
O96 W23 O74 Cs7 -130.2(8) . 2_675
O71 W23 O74 Cs7 153(3) . 2_675
O134 W23 O74 Cs7 143.2(8) . 2_675
Cs3 W23 O74 Cs7 11.1(17) 1_455 2_675
Cs10 W23 O74 Cs7 -86.6(4) . 2_675
O151 W25 O75 W2 127(3) . .
O110 W25 O75 W2 29(3) . .
O95 W25 O75 W2 -55(4) . .
O19 W25 O75 W2 -136(3) . .
O117 W25 O75 W2 -52(3) . .
Cs16 W25 O75 W2 38(3) . .
O80 W2 O75 W25 -130(3) . .
O72 W2 O75 W25 -29(3) . .
O48 W2 O75 W25 66(4) . .
O77 W2 O75 W25 135(3) . .
O38 W2 O75 W25 54(3) . .
K2 W2 O75 W25 -160(3) 2_676 .
Cs6 W2 O75 W25 -41(3) . .
O148 W11 O76 W8 -127(2) . .
O145 W11 O76 W8 66(4) . .
O34 W11 O76 W8 -25(2) . .
O44 W11 O76 W8 140(2) . .
O90 W11 O76 W8 56(2) . .
Cs4 W11 O76 W8 -37(3) . .
Cs17 W11 O76 W8 -155(2) . .
O79 W16 O77 W2 101(5) . .
O123 W16 O77 W2 -3(5) . .
O25 W16 O77 W2 -160(5) . .
O78 W16 O77 W2 -70(7) . .
O118 W16 O77 W2 -88(5) . .
K2 W16 O77 W2 64(5) 2_676 .
Cs5 W16 O77 W2 -176(4) 1_455 .
O97 W40 O78 W16 127(3) . .
O54 W40 O78 W16 -52(5) . .
O181 W40 O78 W16 25(3) . .
O87 W40 O78 W16 -130(3) . .
O33 W40 O78 W16 -56(3) . .
K1 W40 O78 W16 142(3) 1_455 .
Cs5 W40 O78 W16 -158(3) 1_455 .
O97 W40 O78 K1 -15.1(11) . 1_455
O54 W40 O78 K1 166(2) . 1_455
O181 W40 O78 K1 -116.8(9) . 1_455
O87 W40 O78 K1 88.0(9) . 1_455
O33 W40 O78 K1 162.4(8) . 1_455
Cs5 W40 O78 K1 60.3(7) 1_455 1_455
O97 W40 O78 Cs5 -75.4(11) . 1_455
O54 W40 O78 Cs5 106(3) . 1_455
O181 W40 O78 Cs5 -177.1(10) . 1_455
O87 W40 O78 Cs5 27.7(10) . 1_455
O33 W40 O78 Cs5 102.1(9) . 1_455
K1 W40 O78 Cs5 -60.3(7) 1_455 1_455
O77 W16 O79 K2A -35.3(13) . 2_676
O123 W16 O79 K2A 56.0(13) . 2_676
O25 W16 O79 K2A -129.3(11) . 2_676
O78 W16 O79 K2A 142.1(11) . 2_676
Cs5 W16 O79 K2A -167.2(11) 1_455 2_676
O77 W16 O79 K2 -45.3(11) . 2_676
O123 W16 O79 K2 45.9(12) . 2_676
O25 W16 O79 K2 -139.4(10) . 2_676
O78 W16 O79 K2 132.0(10) . 2_676
Cs5 W16 O79 K2 -177.2(9) 1_455 2_676
O77 W16 O79 K1 172.2(10) . 1_455
O123 W16 O79 K1 -96.6(10) . 1_455
O25 W16 O79 K1 78.1(11) . 1_455
O78 W16 O79 K1 -10.5(11) . 1_455
K2 W16 O79 K1 -142.5(14) 2_676 1_455
Cs5 W16 O79 K1 40.3(6) 1_455 1_455
O72 W2 O80 K2A -142.6(12) . 2_676
O75 W2 O80 K2A -52.1(13) . 2_676
O48 W2 O80 K2A 122.4(12) . 2_676
O77 W2 O80 K2A 35.2(13) . 2_676
Cs6 W2 O80 K2A 175.9(11) . 2_676
O72 W2 O80 K2 -130.7(11) . 2_676
O75 W2 O80 K2 -40.2(12) . 2_676
O48 W2 O80 K2 134.3(10) . 2_676
O77 W2 O80 K2 47.1(11) . 2_676
Cs6 W2 O80 K2 -172.3(9) . 2_676
O168 W18 O81 W15 -128(3) . .
O105 W18 O81 W15 -23(3) . .
O98 W18 O81 W15 49(5) . .
O159 W18 O81 W15 133(3) . .
O115 W18 O81 W15 61(3) . .
Cs8 W18 O81 W15 166(4) 2_676 .
O168 W18 O81 Cs8 66.1(11) . 2_676
O105 W18 O81 Cs8 170.3(10) . 2_676
O98 W18 O81 Cs8 -117(2) . 2_676
O159 W18 O81 Cs8 -33.4(9) . 2_676
O115 W18 O81 Cs8 -105.3(8) . 2_676
O51 W31 O82 W4 -131(3) . .
O71 W31 O82 W4 -27(3) . .
O87 W31 O82 W4 131(3) . .
O185 W31 O82 W4 47(4) . .
O33 W31 O82 W4 55(3) . .
Cs3 W31 O82 W4 -70(3) 1_455 .
Cs3A W31 O82 W4 -81(3) 1_455 .
Cs5 W31 O82 W4 169(3) 1_455 .
Cs19 W31 O82 W4 -133(3) 2_675 .
O51 W31 O82 Cs5 60.9(11) . 1_455
O71 W31 O82 Cs5 164.9(10) . 1_455
O87 W31 O82 Cs5 -37.8(10) . 1_455
O185 W31 O82 Cs5 -122(2) . 1_455
O33 W31 O82 Cs5 -113.2(9) . 1_455
Cs3 W31 O82 Cs5 121.6(6) 1_455 1_455
Cs3A W31 O82 Cs5 110.2(7) 1_455 1_455
Cs19 W31 O82 Cs5 58.4(7) 2_675 1_455
O51 W31 O82 Cs19 2.5(11) . 2_675
O71 W31 O82 Cs19 106.4(9) . 2_675
O87 W31 O82 Cs19 -96.3(9) . 2_675
O185 W31 O82 Cs19 180(2) . 2_675
O33 W31 O82 Cs19 -171.6(9) . 2_675
Cs3 W31 O82 Cs19 63.1(8) 1_455 2_675
Cs3A W31 O82 Cs19 51.8(9) 1_455 2_675
Cs5 W31 O82 Cs19 -58.4(7) 1_455 2_675
O116 P1 O83 W19 61.5(19) . .
O111 P1 O83 W19 179.9(14) . .
O2 P1 O83 W19 -53.4(19) . .
O116 P1 O83 W12 -67.3(19) . .
O111 P1 O83 W12 51.1(19) . .
O2 P1 O83 W12 177.8(14) . .
O175 W34 O88 Nb3 130(3) . .
O12 W34 O88 Nb3 28(3) . .
O1 W34 O88 Nb3 -130(3) . .
O66 W34 O88 Nb3 -45(6) . .
O111 W34 O88 Nb3 -58(3) . .
Cs16 W34 O88 Nb3 -170(4) . .
O175 W34 O88 Cs16 -59.8(12) . .
O12 W34 O88 Cs16 -162.2(11) . .
O1 W34 O88 Cs16 39.7(11) . .
O66 W34 O88 Cs16 125(3) . .
O111 W34 O88 Cs16 111.5(11) . .
O91 P6 O89 Nb1 -63.1(19) . .
O90 P6 O89 Nb1 56(2) . .
O4 P6 O89 Nb1 176.5(15) . .
O91 P6 O89 Nb6 61.5(19) . .
O90 P6 O89 Nb6 -179.6(15) . .
O4 P6 O89 Nb6 -59.0(19) . .
O91 P6 O89 Nb7 179.5(14) . .
O90 P6 O89 Nb7 -61.6(18) . .
O4 P6 O89 Nb7 59.0(18) . .
O91 P6 O90 W11 55.7(19) . .
O89 P6 O90 W11 -60.8(19) . .
O4 P6 O90 W11 -179.7(14) . .
O91 P6 O90 W29 -178.3(14) . .
O89 P6 O90 W29 65.2(18) . .
O4 P6 O90 W29 -53.6(19) . .
O90 P6 O91 W17 177.4(14) . .
O89 P6 O91 W17 -63.8(19) . .
O4 P6 O91 W17 54(2) . .
O90 P6 O91 W8 -55(2) . .
O89 P6 O91 W8 64.2(19) . .
O4 P6 O91 W8 -178.4(14) . .
O45 W20 O94 W42 101(5) . .
O32 W20 O94 W42 -158(5) . .
O28 W20 O94 W42 0(5) . .
O152 W20 O94 W42 -66(7) . .
O73 W20 O94 W42 -85(5) . .
Cs13 W20 O94 W42 51(6) . .
O167 W39 O95 W25 -177.3(15) . .
O147 W39 O95 W25 83.0(15) . .
O21 W39 O95 W25 -4(4) . .
O53 W39 O95 W25 -81.1(15) . .
O117 W39 O95 W25 2.7(12) . .
Cs16 W39 O95 W25 119.6(17) . .
Cs13 W39 O95 W25 -141.8(14) 2_666 .
O167 W39 O95 Cs16 63.1(11) . .
O147 W39 O95 Cs16 -36.6(9) . .
O21 W39 O95 Cs16 -124(2) . .
O53 W39 O95 Cs16 159.4(10) . .
O117 W39 O95 Cs16 -116.8(9) . .
Cs13 W39 O95 Cs16 98.6(6) 2_666 .
O68 W4 O96 W23 -136(3) . .
O141 W4 O96 W23 125(3) . .
O25 W4 O96 W23 30(5) . .
O82 W4 O96 W23 -39(3) . .
O118 W4 O96 W23 44(3) . .
Cs10 W4 O96 W23 -170(3) . .
Cs5 W4 O96 W23 -59(3) 1_455 .
Cs19 W4 O96 W23 -92(3) 2_675 .
O68 W4 O96 Cs10 33.9(11) . .
O141 W4 O96 Cs10 -65.7(9) . .
O25 W4 O96 Cs10 -161(2) . .
O82 W4 O96 Cs10 131.0(9) . .
O118 W4 O96 Cs10 -146.5(8) . .
Cs5 W4 O96 Cs10 110.5(7) 1_455 .
Cs19 W4 O96 Cs10 77.3(6) 2_675 .
O78 W40 O97 K1 15.8(12) . 1_455
O54 W40 O97 K1 -164.7(9) . 1_455
O181 W40 O97 K1 107.0(10) . 1_455
O87 W40 O97 K1 -76.6(11) . 1_455
Cs5 W40 O97 K1 -31.5(7) 1_455 1_455
O31 W19 O99 Nb8 -133(3) . .
O26 W19 O99 Nb8 -32(3) . .
O61 W19 O99 Nb8 126(3) . .
O18 W19 O99 Nb8 39(6) . .
O83 W19 O99 Nb8 54(3) . .
Cs15 W19 O99 Nb8 156(2) . .
Cs4 W19 O99 Nb8 163(4) . .
Cs2 W19 O99 Nb8 -133(3) . .
O31 W19 O99 Cs4 64.0(11) . .
O26 W19 O99 Cs4 165.3(10) . .
O61 W19 O99 Cs4 -36.7(10) . .
O18 W19 O99 Cs4 -124(3) . .
O83 W19 O99 Cs4 -109.5(9) . .
Cs15 W19 O99 Cs4 -7.0(15) . .
Cs2 W19 O99 Cs4 64.3(12) . .
O125 W30 O100 W14 177.3(15) . .
O58 W30 O100 W14 -82.6(15) . .
O12 W30 O100 W14 5(3) . .
O3 W30 O100 W14 81.9(15) . .
O2 W30 O100 W14 0.0(12) . .
K3 W30 O100 W14 129.6(17) . .
Cs1A W30 O100 W14 -119.7(17) . .
Cs1 W30 O100 W14 -116.3(18) . .
O125 W30 O100 Cs1A -63.0(11) . .
O58 W30 O100 Cs1A 37.1(10) . .
O12 W30 O100 Cs1A 124(2) . .
O3 W30 O100 Cs1A -158.4(9) . .
O2 W30 O100 Cs1A 119.7(9) . .
K3 W30 O100 Cs1A -110.8(10) . .
O125 W30 O100 K3 47.7(11) . .
O58 W30 O100 K3 147.8(10) . .
O12 W30 O100 K3 -125(2) . .
O3 W30 O100 K3 -47.7(9) . .
O2 W30 O100 K3 -129.6(10) . .
Cs1A W30 O100 K3 110.8(10) . .
Cs1 W30 O100 K3 114.1(12) . .
O125 W30 O100 Cs1 -66.4(12) . .
O58 W30 O100 Cs1 33.7(11) . .
O12 W30 O100 Cs1 121(2) . .
O3 W30 O100 Cs1 -161.8(11) . .
O2 W30 O100 Cs1 116.3(11) . .
K3 W30 O100 Cs1 -114.1(12) . .
O139 Nb7 O103 Cr1 -171(9) . .
O41 Nb7 O103 Cr1 3(10) . .
O178 Nb7 O103 Cr1 98(9) . .
O153 Nb7 O103 Cr1 -79(9) . .
Cs4 Nb7 O103 Cr1 -125(9) . .
Cs20 Nb7 O103 Cr1 59(9) . .
Cs11 Nb7 O103 Cr1 148(9) . .
O130 Cr1 O103 Nb7 -114(9) . .
O17 Cr1 O103 Nb7 156(9) . .
O258 Cr1 O103 Nb7 64(9) . .
O194 Cr1 O103 Nb7 -23(9) . .
O93 W15 O104 W5 -132(3) . .
O35 W15 O104 W5 125(3) . .
O10 W15 O104 W5 30(5) . .
O81 W15 O104 W5 -37(3) . .
O37 W15 O104 W5 44(3) . .
Cs8 W15 O104 W5 -49(4) 2_676 .
Cs14 W15 O104 W5 -111(4) . .
O168 W18 O105 W5 127(3) . .
O81 W18 O105 W5 24(3) . .
O98 W18 O105 W5 -132(3) . .
O159 W18 O105 W5 -50(5) . .
O115 W18 O105 W5 -59(3) . .
Cs8 W18 O105 W5 35(4) 2_676 .
O44 W9 O106 Cs15 177.3(11) . 2_766
O122 W9 O106 Cs15 -91.2(11) . 2_766
O85 W9 O106 Cs15 -3.9(12) . 2_766
O14 W9 O106 Cs15 84.7(11) . 2_766
Cs2 W9 O106 Cs15 43.0(8) 2_766 2_766
O44 W9 O106 Cs17 -20.2(14) . .
O122 W9 O106 Cs17 71.4(13) . .
O85 W9 O106 Cs17 158.7(12) . .
O14 W9 O106 Cs17 -112.7(12) . .
Cs2 W9 O106 Cs17 -154.4(12) 2_766 .
Cs15 W9 O106 Cs17 162.6(18) 2_766 .
O176 W38 O108 W35 132(3) . .
O53 W38 O108 W35 -128(3) . .
O57 W38 O108 W35 -28(5) . .
O65 W38 O108 W35 36(3) . .
O113 W38 O108 W35 -44(3) . .
Cs12 W38 O108 W35 122(3) 2_666 .
Cs13 W38 O108 W35 173(3) 2_666 .
O176 W38 O108 Cs12 10.2(10) . 2_666
O53 W38 O108 Cs12 110.1(9) . 2_666
O57 W38 O108 Cs12 -150(2) . 2_666
O65 W38 O108 Cs12 -86.0(9) . 2_666
O113 W38 O108 Cs12 -166.2(8) . 2_666
Cs13 W38 O108 Cs12 51.3(7) 2_666 2_666
O36 P2 O109 W1 50(2) . .
O73 P2 O109 W1 177.9(15) . .
O7 P2 O109 W1 -64.9(19) . .
O36 P2 O109 W22 -176.1(14) . .
O73 P2 O109 W22 -48(2) . .
O7 P2 O109 W22 68.9(17) . .
O151 W25 O110 Nb2 -130(3) . .
O75 W25 O110 Nb2 -27(3) . .
O95 W25 O110 Nb2 132(3) . .
O19 W25 O110 Nb2 48(6) . .
O117 W25 O110 Nb2 59(3) . .
Cs16 W25 O110 Nb2 160(3) . .
O151 W25 O110 Cs16 70.0(11) . .
O75 W25 O110 Cs16 172.6(10) . .
O95 W25 O110 Cs16 -28.8(9) . .
O19 W25 O110 Cs16 -112(4) . .
O117 W25 O110 Cs16 -101.1(9) . .
O83 P1 O111 W36 -51(2) . .
O116 P1 O111 W36 68.1(18) . .
O2 P1 O111 W36 -175.2(14) . .
O83 P1 O111 W34 176.2(14) . .
O116 P1 O111 W34 -64.9(18) . .
O2 P1 O111 W34 51.9(19) . .
O140 W3 O112 W14 85(5) . .
O135 W3 O112 W14 -17(5) . .
O5 W3 O112 W14 -174(5) . .
O161 W3 O112 W14 -87(6) . .
O198 W3 O112 W14 -101(5) . .
K2 W3 O112 W14 165(4) . .
O33 P4 O113 W41 -67(2) . .
O134 P4 O113 W41 178.3(15) . .
O118 P4 O113 W41 51(2) . .
O33 P4 O113 W38 66.5(19) . .
O134 P4 O113 W38 -49(2) . .
O118 P4 O113 W38 -175.8(14) . .
O8 W1 O114 Cs3 -0.4(14) . .
O187 W1 O114 Cs3 94.2(13) . .
O122 W1 O114 Cs3 -90.6(13) . .
O119 W1 O114 Cs3 -176.1(12) . .
Cs18 W1 O114 Cs3 137.3(12) . .
O8 W1 O114 K4 153.1(11) . .
O187 W1 O114 K4 -112.4(12) . .
O122 W1 O114 K4 62.8(12) . .
O119 W1 O114 K4 -22.6(12) . .
Cs18 W1 O114 K4 -69.2(9) . .
Cs3 W1 O114 K4 153.5(19) . .
Cs3A W1 O114 K4 165.5(17) . .
O8 W1 O114 Cs3A -12.4(12) . .
O187 W1 O114 Cs3A 82.1(11) . .
O122 W1 O114 Cs3A -102.6(11) . .
O119 W1 O114 Cs3A 171.9(10) . .
Cs18 W1 O114 Cs3A 125.3(10) . .
O198 P3 O115 W18 -178.0(14) . .
O131 P3 O115 W18 -57.5(18) . .
O37 P3 O115 W18 60.6(17) . .
O198 P3 O115 W13 57.4(18) . .
O131 P3 O115 W13 177.9(14) . .
O37 P3 O115 W13 -64.0(17) . .
O198 P3 O115 W24 -59.7(17) . .
O131 P3 O115 W24 60.8(17) . .
O37 P3 O115 W24 178.9(13) . .
O83 P1 O116 Nb8 -56(2) . .
O111 P1 O116 Nb8 -178.1(15) . .
O2 P1 O116 Nb8 60.5(19) . .
O83 P1 O116 Nb3 179.0(15) . .
O111 P1 O116 Nb3 57.0(19) . .
O2 P1 O116 Nb3 -64.3(19) . .
O83 P1 O116 Nb4 61.8(18) . .
O111 P1 O116 Nb4 -60.1(17) . .
O2 P1 O116 Nb4 178.5(13) . .
O38 P5 O117 W39 176.7(15) . .
O62 P5 O117 W39 51(2) . .
O121 P5 O117 W39 -65(2) . .
O38 P5 O117 W25 -51(2) . .
O62 P5 O117 W25 -176.2(14) . .
O121 P5 O117 W25 68.1(19) . .
O33 P4 O118 W4 -64.2(19) . .
O113 P4 O118 W4 179.9(14) . .
O134 P4 O118 W4 53(2) . .
O33 P4 O118 W16 64.8(19) . .
O113 P4 O118 W16 -51(2) . .
O134 P4 O118 W16 -177.9(14) . .
O67 W33 O119 W1 -130(3) . .
O150 W33 O119 W1 47(4) . .
O59 W33 O119 W1 128(3) . .
O85 W33 O119 W1 -29(3) . .
O7 W33 O119 W1 56(3) . .
K6 W33 O119 W1 158(2) . .
Cs18 W33 O119 W1 166(3) . .
Cs15 W33 O119 W1 -80(3) 2_766 .
Cs2 W33 O119 W1 -40(3) 2_766 .
O67 W33 O119 Cs18 63.4(11) . .
O150 W33 O119 Cs18 -119(2) . .
O59 W33 O119 Cs18 -38.5(9) . .
O85 W33 O119 Cs18 164.7(9) . .
O7 W33 O119 Cs18 -110.0(8) . .
K6 W33 O119 Cs18 -7.7(14) . .
Cs15 W33 O119 Cs18 113.6(6) 2_766 .
Cs2 W33 O119 Cs18 154.2(3) 2_766 .
O117 P5 O121 Nb9 59.6(19) . .
O38 P5 O121 Nb9 -179.9(14) . .
O62 P5 O121 Nb9 -57.4(18) . .
O117 P5 O121 Nb2 -61.4(19) . .
O38 P5 O121 Nb2 59.1(18) . .
O62 P5 O121 Nb2 -178.4(14) . .
O117 P5 O121 Nb5 179.1(14) . .
O38 P5 O121 Nb5 -60.4(18) . .
O62 P5 O121 Nb5 62.1(18) . .
O106 W9 O122 W1 129(3) . .
O44 W9 O122 W1 -132(3) . .
O85 W9 O122 W1 34(3) . .
O14 W9 O122 W1 -39(5) . .
O36 W9 O122 W1 -48(3) . .
Cs2 W9 O122 W1 47(3) 2_766 .
Cs15 W9 O122 W1 85(3) 2_766 .
O79 W16 O123 W41 129(3) . .
O77 W16 O123 W41 -132(3) . .
O25 W16 O123 W41 -38(5) . .
O78 W16 O123 W41 32(3) . .
O118 W16 O123 W41 -50(3) . .
K2 W16 O123 W41 164(3) 2_676 .
Cs5 W16 O123 W41 39(4) 1_455 .
O55 W10 O126 W6 132(3) . .
O66 W10 O126 W6 -129(3) . .
O10 W10 O126 W6 -35(5) . .
O23 W10 O126 W6 34(3) . .
O37 W10 O126 W6 -47(3) . .
Cs14 W10 O126 W6 115(3) . .
Cs8 W10 O126 W6 45(4) 2_676 .
O74 W23 O127 Cs7 36.5(13) . 2_675
O63 W23 O127 Cs7 -55.5(12) . 2_675
O96 W23 O127 Cs7 130.4(11) . 2_675
O71 W23 O127 Cs7 -144.1(11) . 2_675
Cs3 W23 O127 Cs7 -120.5(13) 1_455 2_675
Cs10 W23 O127 Cs7 102.3(10) . 2_675
O74 W23 O127 Cs3 157.0(9) . 1_455
O63 W23 O127 Cs3 65.0(10) . 1_455
O96 W23 O127 Cs3 -109.1(9) . 1_455
O71 W23 O127 Cs3 -23.6(10) . 1_455
Cs7 W23 O127 Cs3 120.5(13) 2_675 1_455
Cs10 W23 O127 Cs3 -137.3(10) . 1_455
O74 W23 O127 Cs3A 165.7(9) . 1_455
O63 W23 O127 Cs3A 73.7(10) . 1_455
O96 W23 O127 Cs3A -100.4(10) . 1_455
O71 W23 O127 Cs3A -14.9(11) . 1_455
Cs7 W23 O127 Cs3A 129.2(14) 2_675 1_455
Cs10 W23 O127 Cs3A -128.5(10) . 1_455
O160 Nb9 O130 Cr1 -112(5) . .
O157 Nb9 O130 Cr1 157(5) . .
O56 Nb9 O130 Cr1 -17(5) . .
O147 Nb9 O130 Cr1 68(5) . .
Nb2 Nb9 O130 Cr1 162(4) . .
Cs11 Nb9 O130 Cr1 -158(5) . .
Cs20 Nb9 O130 Cr1 -68(5) . .
Cs16 Nb9 O130 Cr1 109(5) . .
O198 P3 O131 W7 51(2) . .
O115 P3 O131 W7 -66.6(19) . .
O37 P3 O131 W7 -179.7(14) . .
O198 P3 O131 W5 -178.4(14) . .
O115 P3 O131 W5 63.5(18) . .
O37 P3 O131 W5 -49.5(19) . .
O9 W21 O132 Cs10 122.5(9) . .
O146 W21 O132 Cs10 29.3(10) . .
O48 W21 O132 Cs10 -144.2(8) . .
O141 W21 O132 Cs10 -56.3(9) . .
Cs6 W21 O132 Cs10 163.7(6) . .
O120 W5 O133 W7 176.4(14) . .
O27 W5 O133 W7 76.8(14) . .
O104 W5 O133 W7 -18(3) . .
O105 W5 O133 W7 -85.4(14) . .
O131 W5 O133 W7 -5.3(11) . .
Cs15 W5 O133 W7 118.7(17) . .
O120 W5 O133 Cs15 57.8(12) . .
O27 W5 O133 Cs15 -41.9(11) . .
O104 W5 O133 Cs15 -136(2) . .
O105 W5 O133 Cs15 156.0(10) . .
O131 W5 O133 Cs15 -124.0(11) . .
O33 P4 O134 W35 -64(2) . .
O113 P4 O134 W35 50(2) . .
O118 P4 O134 W35 177.4(14) . .
O33 P4 O134 W23 67.9(19) . .
O113 P4 O134 W23 -177.5(14) . .
O118 P4 O134 W23 -51(2) . .
O169 W7 O135 W3 -137(4) . .
O18 W7 O135 W3 124(4) . .
O162 W7 O135 W3 -41(4) . .
O133 W7 O135 W3 28(5) . .
O131 W7 O135 W3 42(4) . .
Cs15 W7 O135 W3 152(3) . .
Cs2 W7 O135 W3 -173(3) . .
O140 W3 O135 W7 135(4) . .
O112 W3 O135 W7 -122(4) . .
O5 W3 O135 W7 -22(5) . .
O161 W3 O135 W7 42(4) . .
O198 W3 O135 W7 -42(4) . .
K2 W3 O135 W7 55(4) . .
O107 W17 O136 Nb6 131(3) . .
O24 W17 O136 Nb6 -127(3) . .
O30 W17 O136 Nb6 29(3) . .
O15 W17 O136 Nb6 -39(6) . .
O91 W17 O136 Nb6 -55(3) . .
Cs9 W17 O136 Nb6 -159(4) . .
O107 W17 O136 Cs9 -69.6(11) . .
O24 W17 O136 Cs9 31.6(9) . .
O30 W17 O136 Cs9 -172.4(10) . .
O15 W17 O136 Cs9 120(3) . .
O91 W17 O136 Cs9 103.8(9) . .
O180 W44 O138 W27 -177.7(15) . .
O56 W44 O138 W27 -77.2(15) . .
O21 W44 O138 W27 19(4) . .
O49 W44 O138 W27 86.3(15) . .
O62 W44 O138 W27 3.4(12) . .
Cs20 W44 O138 W27 -106.4(16) . .
O180 W44 O138 Cs20 -71.4(12) . .
O56 W44 O138 Cs20 29.2(10) . .
O21 W44 O138 Cs20 125(3) . .
O49 W44 O138 Cs20 -167.3(10) . .
O62 W44 O138 Cs20 109.8(9) . .
O68 W4 O141 W21 -96(5) . .
O96 W4 O141 W21 7(5) . .
O25 W4 O141 W21 167(5) . .
O82 W4 O141 W21 82(6) . .
O118 W4 O141 W21 94(5) . .
Cs10 W4 O141 W21 -43(4) . .
Cs5 W4 O141 W21 -169(4) 1_455 .
Cs19 W4 O141 W21 -97(5) 2_675 .
O157 Nb2 O144 Cr4 -57(4) . .
O110 Nb2 O144 Cr4 35(4) . .
O69 Nb2 O144 Cr4 -152(4) . .
O72 Nb2 O144 Cr4 120(4) . .
Nb9 Nb2 O144 Cr4 -64(4) . .
Cs6 Nb2 O144 Cr4 171(4) . .
Cs16 Nb2 O144 Cr4 -14(4) . .
Cs11 Nb2 O144 Cr4 -98(4) . .
O148 W11 O145 W29 -178.6(15) . .
O76 W11 O145 W29 -11(4) . .
O34 W11 O145 W29 79.5(15) . .
O44 W11 O145 W29 -85.0(15) . .
O90 W11 O145 W29 -0.5(12) . .
Cs4 W11 O145 W29 111.4(17) . .
Cs17 W11 O145 W29 -147.1(11) . .
O148 W11 O145 Cs4 70.0(11) . .
O76 W11 O145 Cs4 -122(3) . .
O34 W11 O145 Cs4 -31.9(9) . .
O44 W11 O145 Cs4 163.6(9) . .
O90 W11 O145 Cs4 -111.9(9) . .
Cs17 W11 O145 Cs4 101.5(7) . .
O149 W27 O146 W21 -121(2) . .
O11 W27 O146 W21 -21(2) . .
O74 W27 O146 W21 144(2) . .
O138 W27 O146 W21 81(3) . .
O62 W27 O146 W21 63(2) . .
Cs20 W27 O146 W21 -30(3) . .
Cs10 W27 O146 W21 -148(3) . .
Cs7 W27 O146 W21 -171.7(19) 2_675 .
O149 W27 O146 Cs10 27.2(13) . .
O11 W27 O146 Cs10 127.3(11) . .
O74 W27 O146 Cs10 -68.0(10) . .
O138 W27 O146 Cs10 -130(2) . .
O62 W27 O146 Cs10 -148.4(10) . .
Cs20 W27 O146 Cs10 118.1(8) . .
Cs7 W27 O146 Cs10 -23.3(11) 2_675 .
O167 W39 O147 Nb9 127(3) . .
O95 W39 O147 Nb9 -135(3) . .
O21 W39 O147 Nb9 22(3) . .
O53 W39 O147 Nb9 -53(5) . .
O117 W39 O147 Nb9 -61(3) . .
Cs16 W39 O147 Nb9 -174(3) . .
Cs13 W39 O147 Nb9 142(2) 2_666 .
O167 W39 O147 Cs16 -59.1(11) . .
O95 W39 O147 Cs16 38.5(10) . .
O21 W39 O147 Cs16 -164.1(10) . .
O53 W39 O147 Cs16 120(3) . .
O117 W39 O147 Cs16 112.8(9) . .
Cs13 W39 O147 Cs16 -44.5(13) 2_666 .
O76 W11 O148 Cs17 -63.2(16) . .
O145 W11 O148 Cs17 112.3(15) . .
O34 W11 O148 Cs17 -155.6(14) . .
O44 W11 O148 Cs17 24.0(16) . .
Cs4 W11 O148 Cs17 158.3(15) . .
O11 W27 O149 Cs7 152.6(10) . 2_675
O146 W27 O149 Cs7 -115.7(10) . 2_675
O74 W27 O149 Cs7 -29.8(11) . 2_675
O138 W27 O149 Cs7 54.7(11) . 2_675
Cs20 W27 O149 Cs7 106.4(8) . 2_675
Cs10 W27 O149 Cs7 -94.0(9) . 2_675
O67 W33 O150 W37 -172.0(14) . .
O119 W33 O150 W37 10(3) . .
O59 W33 O150 W37 -70.2(15) . .
O85 W33 O150 W37 85.9(15) . .
O7 W33 O150 W37 1.2(13) . .
K6 W33 O150 W37 -120.2(17) . .
Cs18 W33 O150 W37 -86.4(16) . .
Cs15 W33 O150 W37 138.7(13) 2_766 .
Cs2 W33 O150 W37 118.3(17) 2_766 .
O67 W33 O150 K6A -50.6(12) . .
O119 W33 O150 K6A 132(2) . .
O59 W33 O150 K6A 51.3(11) . .
O85 W33 O150 K6A -152.7(11) . .
O7 W33 O150 K6A 122.6(11) . .
Cs18 W33 O150 K6A 35.0(15) . .
Cs15 W33 O150 K6A -99.9(8) 2_766 .
Cs2 W33 O150 K6A -120.3(12) 2_766 .
O67 W33 O150 K6 -51.7(11) . .
O119 W33 O150 K6 131(2) . .
O59 W33 O150 K6 50.1(9) . .
O85 W33 O150 K6 -153.8(9) . .
O7 W33 O150 K6 121.5(9) . .
Cs18 W33 O150 K6 33.8(13) . .
Cs15 W33 O150 K6 -101.0(6) 2_766 .
Cs2 W33 O150 K6 -121.5(11) 2_766 .
O67 W33 O150 Cs2 69.8(11) . 2_766
O119 W33 O150 Cs2 -108(2) . 2_766
O59 W33 O150 Cs2 171.6(10) . 2_766
O85 W33 O150 Cs2 -32.3(9) . 2_766
O7 W33 O150 Cs2 -117.0(9) . 2_766
K6 W33 O150 Cs2 121.5(11) . 2_766
Cs18 W33 O150 Cs2 155.3(4) . 2_766
Cs15 W33 O150 Cs2 20.5(7) 2_766 2_766
O110 W25 O151 K3 169(4) . 2_676
O75 W25 O151 K3 78(4) . 2_676
O95 W25 O151 K3 -101(4) . 2_676
O19 W25 O151 K3 -10(4) . 2_676
Cs16 W25 O151 K3 -143(4) . 2_676
O154 W37 O152 W20 135(3) . .
O129 W37 O152 W20 35(3) . .
O143 W37 O152 W20 -123(3) . .
O150 W37 O152 W20 -42(5) . .
O7 W37 O152 W20 -50(3) . .
K6A W37 O152 W20 -158.8(19) . .
Cs2 W37 O152 W20 47(3) 2_766 .
O158 W29 O153 Nb7 -133(3) . .
O174 W29 O153 Nb7 -29(3) . .
O145 W29 O153 Nb7 126(3) . .
O164 W29 O153 Nb7 46(6) . .
O90 W29 O153 Nb7 54(3) . .
Cs4 W29 O153 Nb7 163(4) . .
O158 W29 O153 Cs4 63.9(11) . .
O174 W29 O153 Cs4 167.9(10) . .
O145 W29 O153 Cs4 -36.5(10) . .
O164 W29 O153 Cs4 -116(3) . .
O90 W29 O153 Cs4 -108.5(9) . .
O144 Nb2 O157 Nb9 -170.2(14) . .
O110 Nb2 O157 Nb9 86.9(15) . .
O69 Nb2 O157 Nb9 -70.8(15) . .
O72 Nb2 O157 Nb9 16(3) . .
O121 Nb2 O157 Nb9 4.0(13) . .
Cs6 Nb2 O157 Nb9 -85.7(16) . .
Cs16 Nb2 O157 Nb9 116.5(18) . .
Cs11 Nb2 O157 Nb9 -111.6(17) . .
O144 Nb2 O157 Cs16 73.3(12) . .
O110 Nb2 O157 Cs16 -29.6(10) . .
O69 Nb2 O157 Cs16 172.6(10) . .
O72 Nb2 O157 Cs16 -100(2) . .
O121 Nb2 O157 Cs16 -112.5(10) . .
Nb9 Nb2 O157 Cs16 -116.5(18) . .
Cs6 Nb2 O157 Cs16 157.7(4) . .
Cs11 Nb2 O157 Cs16 131.9(13) . .
O144 Nb2 O157 Cs11 -58.6(11) . .
O110 Nb2 O157 Cs11 -161.5(10) . .
O69 Nb2 O157 Cs11 40.8(10) . .
O72 Nb2 O157 Cs11 128(2) . .
O121 Nb2 O157 Cs11 115.6(9) . .
Nb9 Nb2 O157 Cs11 111.6(17) . .
Cs6 Nb2 O157 Cs11 25.9(13) . .
Cs16 Nb2 O157 Cs11 -131.9(13) . .
O153 W29 O158 Cs12 -161.0(12) . .
O174 W29 O158 Cs12 107.7(13) . .
O145 W29 O158 Cs12 -67.3(13) . .
O164 W29 O158 Cs12 19.0(13) . .
Cs4 W29 O158 Cs12 -116.9(11) . .
O166 W28 O164 W29 -90(4) . .
O28 W28 O164 W29 11(4) . .
O14 W28 O164 W29 170(4) . .
O129 W28 O164 W29 82(6) . .
O36 W28 O164 W29 96(4) . .
Cs13 W28 O164 W29 -48(5) . .
Cs2 W28 O164 W29 -173(4) 2_766 .
Cs12 W28 O164 W29 -106(4) . .
O102 W36 O165 Nb4 -132(3) . .
O43 W36 O165 Nb4 -29(3) . .
O1 W36 O165 Nb4 129(3) . .
O35 W36 O165 Nb4 54(5) . .
O111 W36 O165 Nb4 57(3) . .
O102 W36 O165 Cs16 73.0(12) . .
O43 W36 O165 Cs16 176.2(10) . .
O1 W36 O165 Cs16 -26.1(10) . .
O35 W36 O165 Cs16 -100(4) . .
O111 W36 O165 Cs16 -97.4(10) . .
O28 W28 O166 Cs13 16.7(13) . .
O164 W28 O166 Cs13 109.1(11) . .
O14 W28 O166 Cs13 -158.3(11) . .
O129 W28 O166 Cs13 -68.6(12) . .
Cs2 W28 O166 Cs13 -116.5(10) 2_766 .
Cs12 W28 O166 Cs13 132.3(18) . .
O28 W28 O166 Cs12 -115.6(12) . .
O164 W28 O166 Cs12 -23.2(14) . .
O14 W28 O166 Cs12 69.4(13) . .
O129 W28 O166 Cs12 159.1(12) . .
Cs13 W28 O166 Cs12 -132.3(18) . .
Cs2 W28 O166 Cs12 111.2(11) 2_766 .
O147 W39 O167 Cs13 163.0(13) . 2_666
O95 W39 O167 Cs13 72.4(14) . 2_666
O21 W39 O167 Cs13 -104.8(13) . 2_666
O53 W39 O167 Cs13 -16.8(14) . 2_666
Cs16 W39 O167 Cs13 120.1(13) . 2_666
O18 W7 O169 Cs2 0.1(16) . .
O135 W7 O169 Cs2 -95.3(14) . .
O162 W7 O169 Cs2 -178.9(14) . .
O133 W7 O169 Cs2 90.9(14) . .
Cs15 W7 O169 Cs2 50.0(11) . .
O18 W7 O169 K6A 169.8(11) . 2_766
O135 W7 O169 K6A 74.4(13) . 2_766
O162 W7 O169 K6A -9.2(13) . 2_766
O133 W7 O169 K6A -99.3(12) . 2_766
Cs15 W7 O169 K6A -140.3(12) . 2_766
Cs2 W7 O169 K6A 170(2) . 2_766
O18 W7 O169 K6 -178.5(11) . 2_766
O135 W7 O169 K6 86.1(12) . 2_766
O162 W7 O169 K6 2.5(12) . 2_766
O133 W7 O169 K6 -87.7(11) . 2_766
Cs15 W7 O169 K6 -128.6(11) . 2_766
Cs2 W7 O169 K6 -179(2) . 2_766
O18 W7 O169 Cs15 -49.9(9) . .
O135 W7 O169 Cs15 -145.3(8) . .
O162 W7 O169 Cs15 131.1(8) . .
O133 W7 O169 Cs15 41.0(8) . .
Cs2 W7 O169 Cs15 -50.0(11) . .
O162 W24 O172 K6 -4.6(12) . 2_766
O161 W24 O172 K6 -94.0(11) . 2_766
O177 W24 O172 K6 175.0(10) . 2_766
O98 W24 O172 K6 85.2(11) . 2_766
O115 W24 O172 K6 130(5) . 2_766
O162 W24 O172 K6A 7.5(13) . 2_766
O161 W24 O172 K6A -81.9(11) . 2_766
O177 W24 O172 K6A -172.8(10) . 2_766
O98 W24 O172 K6A 97.3(11) . 2_766
O115 W24 O172 K6A 143(5) . 2_766
K2A W24 O172 K6A -127.7(9) . 2_766
O178 Nb6 O173 Cr2 114(5) . .
O137 Nb6 O173 Cr2 22(6) . .
O170 Nb6 O173 Cr2 -156(5) . .
O136 Nb6 O173 Cr2 -71(6) . .
Cs20 Nb6 O173 Cr2 154(6) . .
Cs9 Nb6 O173 Cr2 -19(5) . .
Cs11 Nb6 O173 Cr2 68(5) . .
O230 Cr2 O173 Nb6 -33(6) . .
O92 Cr2 O173 Nb6 -124(6) . .
O190 Cr2 O173 Nb6 148(6) . .
O6 Cr2 O173 Nb6 57(6) . .
O158 W29 O174 W42 120(3) . .
O153 W29 O174 W42 21(3) . .
O145 W29 O174 W42 -72(4) . .
O164 W29 O174 W42 -143(3) . .
O90 W29 O174 W42 -62(3) . .
Cs4 W29 O174 W42 35(3) . .
O108 W38 O176 Cs12 -12.2(12) . 2_666
O53 W38 O176 Cs12 -103.4(11) . 2_666
O57 W38 O176 Cs12 160.1(10) . 2_666
O65 W38 O176 Cs12 72.7(11) . 2_666
Cs13 W38 O176 Cs12 -120.3(16) 2_666 2_666
O108 W38 O176 Cs13 108.1(12) . 2_666
O53 W38 O176 Cs13 16.9(13) . 2_666
O57 W38 O176 Cs13 -79.5(12) . 2_666
O65 W38 O176 Cs13 -167.0(11) . 2_666
Cs12 W38 O176 Cs13 120.3(16) 2_666 2_666
O173 Nb6 O178 Nb7 -174.6(14) . .
O137 Nb6 O178 Nb7 -73.5(15) . .
O170 Nb6 O178 Nb7 84.6(15) . .
O136 Nb6 O178 Nb7 17(4) . .
O89 Nb6 O178 Nb7 2.0(13) . .
Cs20 Nb6 O178 Nb7 124.8(18) . .
Cs9 Nb6 O178 Nb7 -84.8(16) . .
Cs11 Nb6 O178 Nb7 -108.0(16) . .
O173 Nb6 O178 Cs20 60.6(12) . .
O137 Nb6 O178 Cs20 161.7(11) . .
O170 Nb6 O178 Cs20 -40.2(10) . .
O136 Nb6 O178 Cs20 -107(2) . .
O89 Nb6 O178 Cs20 -122.8(10) . .
Cs9 Nb6 O178 Cs20 150.4(5) . .
Cs11 Nb6 O178 Cs20 127.2(12) . .
O173 Nb6 O178 Cs11 -66.6(11) . .
O137 Nb6 O178 Cs11 34.5(9) . .
O170 Nb6 O178 Cs11 -167.4(10) . .
O136 Nb6 O178 Cs11 125(2) . .
O89 Nb6 O178 Cs11 110.0(9) . .
Cs20 Nb6 O178 Cs11 -127.2(12) . .
Cs9 Nb6 O178 Cs11 23.2(13) . .
O65 W45 O179 Cs17 -78.1(12) . 1_455
O189 W45 O179 Cs17 11.1(13) . 1_455
O185 W45 O179 Cs17 101.0(11) . 1_455
O54 W45 O179 Cs17 -170.8(10) . 1_455
O33 W45 O179 Cs17 140(5) . 1_455
O22 W32 O183 K5 -148.2(13) . 1_545
O59 W32 O183 K5 122.4(14) . 1_545
O86 W32 O183 K5 -59.2(16) . 1_545
O143 W32 O183 K5 33.0(16) . 1_545
Cs18 W32 O183 K5 164.8(14) . 1_545
O70 Nb8 O184 Nb4 -170.8(14) . .
O13 Nb8 O184 Nb4 -70.2(14) . .
O47 Nb8 O184 Nb4 22(3) . .
O99 Nb8 O184 Nb4 88.1(14) . .
O116 Nb8 O184 Nb4 5.6(12) . .
Cs4 Nb8 O184 Nb4 127.2(17) . .
Cs11 Nb8 O184 Nb4 -110.4(14) . .
Cs1 Nb8 O184 Nb4 -86.9(17) . .
Cs1A Nb8 O184 Nb4 -76.1(17) . .
O70 Nb8 O184 Cs4 62.0(12) . .
O13 Nb8 O184 Cs4 162.6(10) . .
O47 Nb8 O184 Cs4 -105(2) . .
O99 Nb8 O184 Cs4 -39.1(10) . .
O116 Nb8 O184 Cs4 -121.6(10) . .
Cs11 Nb8 O184 Cs4 122.4(10) . .
Cs1 Nb8 O184 Cs4 145.9(7) . .
Cs1A Nb8 O184 Cs4 156.6(5) . .
O70 Nb8 O184 Cs11 -60.4(10) . .
O13 Nb8 O184 Cs11 40.2(9) . .
O47 Nb8 O184 Cs11 132(2) . .
O99 Nb8 O184 Cs11 -161.5(8) . .
O116 Nb8 O184 Cs11 116.0(8) . .
Cs4 Nb8 O184 Cs11 -122.4(10) . .
Cs1 Nb8 O184 Cs11 23.5(15) . .
Cs1A Nb8 O184 Cs11 34.2(13) . .
O179 W45 O185 W31 170.0(16) . .
O65 W45 O185 W31 -12(4) . .
O189 W45 O185 W31 -88.1(16) . .
O54 W45 O185 W31 72.1(16) . .
O33 W45 O185 W31 -3.4(13) . .
Cs17 W45 O185 W31 -142.3(13) 1_455 .
O179 W45 O189 W35 -135(3) . .
O65 W45 O189 W35 -30(3) . .
O185 W45 O189 W35 127(3) . .
O54 W45 O189 W35 51(5) . .
O33 W45 O189 W35 53(3) . .
Cs17 W45 O189 W35 -125(3) 1_455 .
O179 W45 O189 Cs17 -9.8(11) . 1_455
O65 W45 O189 Cs17 94.7(10) . 1_455
O185 W45 O189 Cs17 -108.3(9) . 1_455
O54 W45 O189 Cs17 176(2) . 1_455
O33 W45 O189 Cs17 178.2(8) . 1_455
O199 W60 O191 W52 132(3) . .
O217 W60 O191 W52 29(3) . .
O201 W60 O191 W52 -129(3) . .
O200 W60 O191 W52 -45(5) . .
O206 W60 O191 W52 -57(3) . .
Cs18 W60 O191 W52 -175(2) 2_775 .
K5 W60 O191 W52 42(4) . .
O244 W48 O193 Cs19 115.8(10) . .
O227 W48 O193 Cs19 -153.5(9) . .
O226 W48 O193 Cs19 -60.7(11) . .
O205 W48 O193 Cs19 27.7(11) . .
Cs9 W48 O193 Cs19 -112.7(8) . .
Cs10 W48 O193 Cs19 91.3(8) 2_675 .
O128 Nb3 O197 Cr4 -165(4) . .
O13 Nb3 O197 Cr4 -74(4) . .
O58 Nb3 O197 Cr4 18(4) . .
O88 Nb3 O197 Cr4 105(4) . .
Cs16 Nb3 O197 Cr4 152(4) . .
Cs1A Nb3 O197 Cr4 -24(4) . .
Cs11 Nb3 O197 Cr4 -113(4) . .
O131 P3 O198 W3 -51(2) . .
O115 P3 O198 W3 66.4(19) . .
O37 P3 O198 W3 -178.9(13) . .
O131 P3 O198 W6 178.3(14) . .
O115 P3 O198 W6 -63.9(18) . .
O37 P3 O198 W6 50.8(19) . .
O191 W60 O199 Cs18 140.4(9) . 2_775
O217 W60 O199 Cs18 -130.8(9) . 2_775
O201 W60 O199 Cs18 47.7(10) . 2_775
O200 W60 O199 Cs18 -41.1(10) . 2_775
O206 W60 O199 Cs18 11(6) . 2_775
K5 W60 O199 Cs18 -86.0(7) . 2_775
O216 W59 O202 W58 -169.7(16) . .
O238 W59 O202 W58 16(3) . .
O204 W59 O202 W58 87.2(16) . .
O201 W59 O202 W58 -69.9(16) . .
O206 W59 O202 W58 4.0(14) . .
Cs3 W59 O202 W58 -136.6(11) 2_775 .
Cs3A W59 O202 W58 -117.0(16) 2_775 .
Cs7 W59 O202 W58 138.5(14) . .
O218 W51 O205 W48 -101(4) . .
O253 W51 O205 W48 163(4) . .
O252 W51 O205 W48 1(4) . .
O238 W51 O205 W48 74(6) . .
O255 W51 O205 W48 87(4) . .
Cs3A W51 O205 W48 -142(4) 2_775 .
Cs19 W51 O205 W48 -128(5) . .
Cs3 W51 O205 W48 -127(4) 2_775 .
Cs10 W51 O205 W48 -39(4) 2_675 .
O218 W51 O205 Cs19 27.4(10) . .
O253 W51 O205 Cs19 -68.8(8) . .
O252 W51 O205 Cs19 129.0(8) . .
O238 W51 O205 Cs19 -158(3) . .
O255 W51 O205 Cs19 -144.4(8) . .
Cs3A W51 O205 Cs19 -13.8(15) 2_775 .
Cs3 W51 O205 Cs19 1.2(16) 2_775 .
Cs10 W51 O205 Cs19 88.8(5) 2_675 .
O255 P8 O206 W59 59.1(19) . .
O237 P8 O206 W59 -59.3(19) . .
O254 P8 O206 W59 179.3(15) . .
O255 P8 O206 W60 -64.0(18) . .
O237 P8 O206 W60 177.6(14) . .
O254 P8 O206 W60 56.2(18) . .
O255 P8 O206 W58 -179.6(13) . .
O237 P8 O206 W58 62.0(17) . .
O254 P8 O206 W58 -59.3(18) . .
O225 W50 O207 Nb12 -133(3) . .
O232 W50 O207 Nb12 128(3) . .
O251 W50 O207 Nb12 40(6) . .
O231 W50 O207 Nb12 -32(3) . .
O242 W50 O207 Nb12 55(3) . .
K1 W50 O207 Nb12 -80(3) . .
Cs1 W50 O207 Nb12 161(4) . .
O225 W50 O207 Cs1 65.9(12) . .
O232 W50 O207 Cs1 -33.2(11) . .
O251 W50 O207 Cs1 -121(3) . .
O231 W50 O207 Cs1 166.8(10) . .
O242 W50 O207 Cs1 -106.5(10) . .
K1 W50 O207 Cs1 118.6(7) . .
O240 Nb11 O208 Nb10 -172.5(13) . .
O229 Nb11 O208 Nb10 -70.8(14) . .
O246 Nb11 O208 Nb10 20(3) . .
O247 Nb11 O208 Nb10 86.9(14) . .
O248 Nb11 O208 Nb10 4.0(12) . .
Cs1A Nb11 O208 Nb10 -97.4(14) . .
Cs1 Nb11 O208 Nb10 -85.7(15) . .
Cs11 Nb11 O208 Nb10 -112.3(16) . .
Cs6 Nb11 O208 Nb10 114.0(17) . .
O240 Nb11 O208 Cs11 -60.1(12) . .
O229 Nb11 O208 Cs11 41.5(10) . .
O246 Nb11 O208 Cs11 133(2) . .
O247 Nb11 O208 Cs11 -160.8(10) . .
O248 Nb11 O208 Cs11 116.3(10) . .
Nb10 Nb11 O208 Cs11 112.3(16) . .
Cs1A Nb11 O208 Cs11 14.9(14) . .
Cs1 Nb11 O208 Cs11 26.6(13) . .
Cs6 Nb11 O208 Cs11 -133.7(13) . .
O240 Nb11 O208 Cs6 73.5(12) . .
O229 Nb11 O208 Cs6 175.2(10) . .
O246 Nb11 O208 Cs6 -94(2) . .
O247 Nb11 O208 Cs6 -27.1(10) . .
O248 Nb11 O208 Cs6 -110.0(10) . .
Nb10 Nb11 O208 Cs6 -114.0(17) . .
Cs1A Nb11 O208 Cs6 148.6(5) . .
Cs1 Nb11 O208 Cs6 160.3(4) . .
Cs11 Nb11 O208 Cs6 133.7(13) . .
O224 W52 O209 Cs5 -13.3(14) . .
O210 W52 O209 Cs5 78.9(13) . .
O191 W52 O209 Cs5 164.0(12) . .
O253 W52 O209 Cs5 -104.4(13) . .
O209 W52 O210 W53 132(3) . .
O224 W52 O210 W53 -129(3) . .
O191 W52 O210 W53 35(3) . .
O253 W52 O210 W53 -40(5) . .
O255 W52 O210 W53 -46(3) . .
Cs5 W52 O210 W53 168(3) . .
O203 W58 O212 W57 130(3) . .
O200 W58 O212 W57 -130(3) . .
O239 W58 O212 W57 26(3) . .
O202 W58 O212 W57 -48(4) . .
O206 W58 O212 W57 -57(3) . .
O203 W58 O212 K5 -68.8(13) . .
O200 W58 O212 K5 31.4(11) . .
O239 W58 O212 K5 -172.7(11) . .
O202 W58 O212 K5 114(2) . .
O206 W58 O212 K5 104.9(10) . .
O236 W54 O213 W57 -137(3) . .
O235 W54 O213 W57 123(3) . .
O256 W54 O213 W57 27(5) . .
O239 W54 O213 W57 -39(3) . .
O237 W54 O213 W57 40(3) . .
Cs8 W54 O213 W57 -171(3) . .
Cs14 W54 O213 W57 -175(4) 2_676 .
O236 W54 O213 Cs14 38.1(12) . 2_676
O235 W54 O213 Cs14 -62.7(10) . 2_676
O256 W54 O213 Cs14 -158(2) . 2_676
O239 W54 O213 Cs14 135.3(10) . 2_676
O237 W54 O213 Cs14 -145.0(10) . 2_676
Cs8 W54 O213 Cs14 3.2(7) . 2_676
O213 W57 O214 Cs14 35.7(10) . 2_676
O257 W57 O214 Cs14 -56.0(9) . 2_676
O211 W57 O214 Cs14 -150.7(9) . 2_676
O212 W57 O214 Cs14 120.2(9) . 2_676
O241 Nb12 O215 Cr3 -9(7) . .
O229 Nb12 O215 Cr3 82(7) . .
O249 Nb12 O215 Cr3 -102(7) . .
O207 Nb12 O215 Cr3 176(7) . .
Nb10 Nb12 O215 Cr3 -5(7) . .
Cs1 Nb12 O215 Cr3 122(7) . .
Cs1A Nb12 O215 Cr3 116(7) . .
Cs9 Nb12 O215 Cr3 -49(7) . .
Cs11 Nb12 O215 Cr3 32(7) . .
O29 Cr3 O215 Nb12 15(7) . .
O70 Cr3 O215 Nb12 -74(7) . .
O156 Cr3 O215 Nb12 -165(7) . .
O195 Cr3 O215 Nb12 105(7) . .
O238 W59 O216 Cs3 -23.2(11) . 2_775
O202 W59 O216 Cs3 159.2(9) . 2_775
O204 W59 O216 Cs3 -112.0(10) . 2_775
O201 W59 O216 Cs3 69.6(11) . 2_775
Cs7 W59 O216 Cs3 -113.0(11) . 2_775
O238 W59 O216 K4 -151.6(17) . 2_775
O202 W59 O216 K4 31(2) . 2_775
O204 W59 O216 K4 119.6(18) . 2_775
O201 W59 O216 K4 -58.8(19) . 2_775
Cs3 W59 O216 K4 -128(2) 2_775 2_775
Cs3A W59 O216 K4 -124(2) 2_775 2_775
Cs7 W59 O216 K4 119(2) . 2_775
O238 W59 O216 Cs7 89.8(11) . .
O202 W59 O216 Cs7 -87.8(11) . .
O204 W59 O216 Cs7 1.0(12) . .
O201 W59 O216 Cs7 -177.4(9) . .
Cs3 W59 O216 Cs7 113.0(11) 2_775 .
Cs3A W59 O216 Cs7 117.0(10) 2_775 .
O238 W59 O216 Cs3A -27.2(10) . 2_775
O202 W59 O216 Cs3A 155.2(9) . 2_775
O204 W59 O216 Cs3A -116.0(9) . 2_775
O201 W59 O216 Cs3A 65.6(10) . 2_775
Cs7 W59 O216 Cs3A -117.0(10) . 2_775
O199 W60 O217 W53 -132(3) . .
O191 W60 O217 W53 -29(3) . .
O201 W60 O217 W53 52(5) . .
O200 W60 O217 W53 129(3) . .
O206 W60 O217 W53 55(3) . .
Cs18 W60 O217 W53 172(2) 2_775 .
K5 W60 O217 W53 163(3) . .
O199 W60 O217 K5 65.5(13) . .
O191 W60 O217 K5 168.5(12) . .
O201 W60 O217 K5 -110(3) . .
O200 W60 O217 K5 -33.9(11) . .
O206 W60 O217 K5 -108.0(10) . .
Cs18 W60 O217 K5 9.1(14) 2_775 .
O205 W51 O218 Cs19 -34.6(12) . .
O253 W51 O218 Cs19 56.1(12) . .
O252 W51 O218 Cs19 -125.9(11) . .
O238 W51 O218 Cs19 147.2(10) . .
Cs3A W51 O218 Cs19 118.2(12) 2_775 .
Cs3 W51 O218 Cs19 129.0(13) 2_775 .
Cs10 W51 O218 Cs19 -101.8(10) 2_675 .
O205 W51 O218 Cs3A -152.8(9) . 2_775
O253 W51 O218 Cs3A -62.1(10) . 2_775
O252 W51 O218 Cs3A 115.9(9) . 2_775
O238 W51 O218 Cs3A 29.0(10) . 2_775
Cs19 W51 O218 Cs3A -118.2(12) . 2_775
Cs10 W51 O218 Cs3A 139.9(9) 2_675 2_775
O205 W51 O218 Cs3 -163.6(9) . 2_775
O253 W51 O218 Cs3 -72.9(10) . 2_775
O252 W51 O218 Cs3 105.1(10) . 2_775
O238 W51 O218 Cs3 18.2(10) . 2_775
Cs19 W51 O218 Cs3 -129.0(13) . 2_775
Cs10 W51 O218 Cs3 129.2(9) 2_675 2_775
O250 W55 O219 Cs7 175.9(11) . .
O204 W55 O219 Cs7 -5.1(13) . .
O256 W55 O219 Cs7 84.7(12) . .
O252 W55 O219 Cs7 -93.3(12) . .
Cs10 W55 O219 Cs7 -126.1(14) 2_675 .
O250 W55 O219 Cs10 -58.0(10) . 2_675
O204 W55 O219 Cs10 121.0(9) . 2_675
O256 W55 O219 Cs10 -149.2(9) . 2_675
O252 W55 O219 Cs10 32.8(10) . 2_675
Cs7 W55 O219 Cs10 126.1(14) . 2_675
O247 W46 O220 Cs8 159.1(12) . .
O234 W46 O220 Cs8 -108.1(13) . .
O221 W46 O220 Cs8 66.0(14) . .
O235 W46 O220 Cs8 -19.0(13) . .
Cs14 W46 O220 Cs8 44.2(9) 2_676 .
Cs6 W46 O220 Cs8 -149.7(12) . .
O222 W56 O221 W46 -117(2) . .
O246 W56 O221 W46 -18(2) . .
O257 W56 O221 W46 147(2) . .
O232 W56 O221 W46 80(4) . .
O242 W56 O221 W46 65(2) . .
Cs14 W56 O221 W46 -149(3) 2_676 .
Cs1A W56 O221 W46 -35(3) . .
O222 W56 O221 Cs14 31.6(11) . 2_676
O246 W56 O221 Cs14 131.4(9) . 2_676
O257 W56 O221 Cs14 -63.6(9) . 2_676
O232 W56 O221 Cs14 -131(2) . 2_676
O242 W56 O221 Cs14 -146.3(9) . 2_676
Cs1A W56 O221 Cs14 114.1(7) . 2_676
O246 W56 O222 Cs14 -121.1(9) . 2_676
O221 W56 O222 Cs14 -29.6(10) . 2_676
O257 W56 O222 Cs14 56.6(9) . 2_676
O232 W56 O222 Cs14 143.5(8) . 2_676
Cs1A W56 O222 Cs14 -157.1(7) . 2_676
O249 W49 O223 Cs5 -159.5(13) . .
O231 W49 O223 Cs5 -69.7(15) . .
O226 W49 O223 Cs5 106.3(14) . .
O224 W49 O223 Cs5 19.3(15) . .
O209 W52 O224 W49 99(4) . .
O210 W52 O224 W49 0(4) . .
O191 W52 O224 W49 -72(6) . .
O253 W52 O224 W49 -158(4) . .
O255 W52 O224 W49 -86(4) . .
Cs5 W52 O224 W49 90(4) . .
O207 W50 O225 K1 117.4(10) . .
O232 W50 O225 K1 -146.3(9) . .
O251 W50 O225 K1 -60.5(10) . .
O231 W50 O225 K1 28.1(11) . .
Cs1 W50 O225 K1 158.5(8) . .
O193 W48 O226 W49 -179.9(15) . .
O244 W48 O226 W49 9(4) . .
O227 W48 O226 W49 -80.8(16) . .
O205 W48 O226 W49 82.7(16) . .
O243 W48 O226 W49 -1.2(13) . .
Cs9 W48 O226 W49 -119.3(17) . .
Cs19 W48 O226 W49 135.0(16) . .
Cs10 W48 O226 W49 121.7(13) 2_675 .
O193 W48 O226 Cs9 -60.6(10) . .
O244 W48 O226 Cs9 129(3) . .
O227 W48 O226 Cs9 38.5(8) . .
O205 W48 O226 Cs9 -158.1(8) . .
O243 W48 O226 Cs9 118.1(8) . .
Cs19 W48 O226 Cs9 -105.7(5) . .
Cs10 W48 O226 Cs9 -119.1(11) 2_675 .
O193 W48 O227 Nb10 -132(3) . .
O244 W48 O227 Nb10 -30(3) . .
O226 W48 O227 Nb10 128(3) . .
O205 W48 O227 Nb10 44(5) . .
O243 W48 O227 Nb10 56(3) . .
Cs9 W48 O227 Nb10 173(3) . .
Cs19 W48 O227 Nb10 -166(2) . .
Cs10 W48 O227 Nb10 -64(3) 2_675 .
O193 W48 O227 Cs9 55.1(11) . .
O244 W48 O227 Cs9 157.2(9) . .
O226 W48 O227 Cs9 -45.0(9) . .
O205 W48 O227 Cs9 -129(3) . .
O243 W48 O227 Cs9 -116.7(9) . .
Cs19 W48 O227 Cs9 20.7(15) . .
Cs10 W48 O227 Cs9 122.6(5) 2_675 .
O245 W47 O228 Nb10 131(3) . .
O234 W47 O228 Nb10 -129(3) . .
O244 W47 O228 Nb10 30(3) . .
O250 W47 O228 Nb10 -45(5) . .
O233 W47 O228 Nb10 -55(3) . .
Cs6 W47 O228 Nb10 -170(3) . .
Cs10 W47 O228 Nb10 75(3) 2_675 .
O245 W47 O228 Cs6 -58.9(10) . .
O234 W47 O228 Cs6 40.9(9) . .
O244 W47 O228 Cs6 -160.1(9) . .
O250 W47 O228 Cs6 124(3) . .
O233 W47 O228 Cs6 114.6(8) . .
Cs10 W47 O228 Cs6 -115.4(6) 2_675 .
O241 Nb10 O230 Cr2 -141(4) . .
O227 Nb10 O230 Cr2 -49(4) . .
O208 Nb10 O230 Cr2 126(4) . .
O228 Nb10 O230 Cr2 35(4) . .
Nb11 Nb10 O230 Cr2 131(3) . .
Nb12 Nb10 O230 Cr2 -145(3) . .
Cs9 Nb10 O230 Cr2 -92(4) . .
Cs11 Nb10 O230 Cr2 171(4) . .
Cs6 Nb10 O230 Cr2 76(4) . .
O173 Cr2 O230 Nb10 147(4) . .
O92 Cr2 O230 Nb10 -124(4) . .
O196 Cr2 O230 Nb10 -36(4) . .
O6 Cr2 O230 Nb10 61(4) . .
O223 W49 O231 W50 -128(2) . .
O249 W49 O231 W50 -28(2) . .
O226 W49 O231 W50 62(4) . .
O224 W49 O231 W50 135(2) . .
O243 W49 O231 W50 52(2) . .
Cs5 W49 O231 W50 -160(2) . .
O223 W49 O231 K1 25.8(13) . .
O249 W49 O231 K1 125.9(11) . .
O226 W49 O231 K1 -144(2) . .
O224 W49 O231 K1 -70.4(11) . .
O243 W49 O231 K1 -153.8(10) . .
Cs5 W49 O231 K1 -6.1(8) . .
O243 P7 O233 W47 51(2) . .
O248 P7 O233 W47 -64.2(19) . .
O242 P7 O233 W47 177.4(14) . .
O243 P7 O233 W46 -179.7(14) . .
O248 P7 O233 W46 64.8(19) . .
O242 P7 O233 W46 -54(2) . .
O236 W54 O235 W46 -94(5) . .
O256 W54 O235 W46 167(5) . .
O213 W54 O235 W46 8(5) . .
O239 W54 O235 W46 84(6) . .
O237 W54 O235 W46 94(5) . .
Cs8 W54 O235 W46 -83(5) . .
Cs14 W54 O235 W46 -34(5) 2_676 .
O235 W54 O236 Cs8 17.0(14) . .
O256 W54 O236 Cs8 109.9(12) . .
O213 W54 O236 Cs8 -75.9(13) . .
O239 W54 O236 Cs8 -162.1(12) . .
Cs14 W54 O236 Cs8 -46.7(8) 2_676 .
O255 P8 O237 W54 177.3(15) . .
O206 P8 O237 W54 -68.4(19) . .
O254 P8 O237 W54 49(2) . .
O255 P8 O237 W55 -49(2) . .
O206 P8 O237 W55 64.8(19) . .
O254 P8 O237 W55 -177.5(14) . .
O216 W59 O238 W51 -127(3) . .
O202 W59 O238 W51 48(5) . .
O204 W59 O238 W51 -24(3) . .
O201 W59 O238 W51 133(3) . .
O206 W59 O238 W51 59(3) . .
Cs3 W59 O238 W51 -149(3) 2_775 .
Cs3A W59 O238 W51 -159(4) 2_775 .
Cs7 W59 O238 W51 -74(3) . .
O216 W59 O238 Cs3A 32.7(12) . 2_775
O202 W59 O238 Cs3A -153(2) . 2_775
O204 W59 O238 Cs3A 135.6(10) . 2_775
O201 W59 O238 Cs3A -67.7(10) . 2_775
O206 W59 O238 Cs3A -141.4(10) . 2_775
Cs7 W59 O238 Cs3A 85.1(7) . 2_775
O216 W59 O238 Cs3 22.6(11) . 2_775
O202 W59 O238 Cs3 -163(2) . 2_775
O204 W59 O238 Cs3 125.5(9) . 2_775
O201 W59 O238 Cs3 -77.8(9) . 2_775
O206 W59 O238 Cs3 -151.5(8) . 2_775
Cs7 W59 O238 Cs3 75.0(6) . 2_775
O208 Nb11 O240 Cr4 -44(6) . .
O229 Nb11 O240 Cr4 -137(6) . .
O246 Nb11 O240 Cr4 130(6) . .
O247 Nb11 O240 Cr4 46(6) . .
Nb10 Nb11 O240 Cr4 -50(7) . .
Cs1A Nb11 O240 Cr4 -178(6) . .
Cs1 Nb11 O240 Cr4 -175(6) . .
Cs11 Nb11 O240 Cr4 -84(6) . .
Cs6 Nb11 O240 Cr4 -2(6) . .
O208 Nb11 O240 Cs1A 133.4(8) . .
O229 Nb11 O240 Cs1A 40.8(8) . .
O246 Nb11 O240 Cs1A -51.8(8) . .
O247 Nb11 O240 Cs1A -135.7(7) . .
Nb10 Nb11 O240 Cs1A 128.1(7) . .
Cs11 Nb11 O240 Cs1A 93.9(4) . .
Cs6 Nb11 O240 Cs1A 175.8(4) . .
O144 Cr4 O240 Nb11 32(6) . .
O197 Cr4 O240 Nb11 122(6) . .
O188 Cr4 O240 Nb11 -143(6) . .
O259 Cr4 O240 Nb11 -60(6) . .
O144 Cr4 O240 Cs1A -145.8(11) . .
O197 Cr4 O240 Cs1A -55.4(11) . .
O188 Cr4 O240 Cs1A 39.3(12) . .
O259 Cr4 O240 Cs1A 122.8(12) . .
O233 P7 O242 W56 53.9(19) . .
O243 P7 O242 W56 -179.9(14) . .
O248 P7 O242 W56 -65.2(18) . .
O233 P7 O242 W50 -179.0(14) . .
O243 P7 O242 W50 -52.7(19) . .
O248 P7 O242 W50 62.0(18) . .
O233 P7 O243 W48 -50(2) . .
O248 P7 O243 W48 67.7(18) . .
O242 P7 O243 W48 -175.7(14) . .
O233 P7 O243 W49 176.1(14) . .
O248 P7 O243 W49 -66.1(18) . .
O242 P7 O243 W49 51(2) . .
O193 W48 O244 W47 125(2) . .
O227 W48 O244 W47 27(2) . .
O226 W48 O244 W47 -64(4) . .
O205 W48 O244 W47 -137(2) . .
O243 W48 O244 W47 -54(2) . .
Cs9 W48 O244 W47 50(3) . .
Cs19 W48 O244 W47 178(2) . .
Cs10 W48 O244 W47 159(3) 2_675 .
O193 W48 O244 Cs10 -33.6(13) . 2_675
O227 W48 O244 Cs10 -132.3(11) . 2_675
O226 W48 O244 Cs10 137(2) . 2_675
O205 W48 O244 Cs10 63.7(10) . 2_675
O243 W48 O244 Cs10 147.1(10) . 2_675
Cs9 W48 O244 Cs10 -108.8(9) . 2_675
Cs19 W48 O244 Cs10 19.0(12) . 2_675
O228 W47 O245 Cs10 -123.1(9) . 2_675
O234 W47 O245 Cs10 144.0(8) . 2_675
O244 W47 O245 Cs10 -32.4(10) . 2_675
O250 W47 O245 Cs10 56.0(9) . 2_675
Cs6 W47 O245 Cs10 -167.5(8) . 2_675
O222 W56 O246 Nb11 130(3) . .
O221 W56 O246 Nb11 26(3) . .
O257 W56 O246 Nb11 -42(6) . .
O232 W56 O246 Nb11 -131(3) . .
O242 W56 O246 Nb11 -58(3) . .
Cs14 W56 O246 Nb11 71(3) 2_676 .
Cs1A W56 O246 Nb11 -174(4) . .
O222 W56 O246 Cs1A -56.3(12) . .
O221 W56 O246 Cs1A -160.4(11) . .
O257 W56 O246 Cs1A 132(3) . .
O232 W56 O246 Cs1A 42.8(11) . .
O242 W56 O246 Cs1A 115.4(10) . .
Cs14 W56 O246 Cs1A -115.3(8) 2_676 .
O222 W56 O246 Cs1 -67.9(11) . .
O221 W56 O246 Cs1 -171.9(10) . .
O257 W56 O246 Cs1 120(3) . .
O232 W56 O246 Cs1 31.2(10) . .
O242 W56 O246 Cs1 103.9(9) . .
Cs14 W56 O246 Cs1 -126.8(6) 2_676 .
O220 W46 O247 Nb11 -131(3) . .
O234 W46 O247 Nb11 131(3) . .
O221 W46 O247 Nb11 -25(3) . .
O235 W46 O247 Nb11 43(5) . .
O233 W46 O247 Nb11 58(3) . .
Cs14 W46 O247 Nb11 -63(3) 2_676 .
Cs8 W46 O247 Nb11 -114(3) . .
Cs6 W46 O247 Nb11 158(3) . .
O220 W46 O247 Cs6 70.6(10) . .
O234 W46 O247 Cs6 -27.3(9) . .
O221 W46 O247 Cs6 177.2(9) . .
O235 W46 O247 Cs6 -115(3) . .
O233 W46 O247 Cs6 -100.1(8) . .
Cs14 W46 O247 Cs6 139.2(4) 2_676 .
Cs8 W46 O247 Cs6 87.6(9) . .
O233 P7 O248 Nb10 57.8(19) . .
O243 P7 O248 Nb10 -62.4(18) . .
O242 P7 O248 Nb10 178.3(14) . .
O233 P7 O248 Nb12 -178.6(14) . .
O243 P7 O248 Nb12 61.3(18) . .
O242 P7 O248 Nb12 -58.1(18) . .
O233 P7 O248 Nb11 -59.6(18) . .
O243 P7 O248 Nb11 -179.8(13) . .
O242 P7 O248 Nb11 60.8(17) . .
O223 W49 O249 Nb12 129(3) . .
O231 W49 O249 Nb12 27(3) . .
O226 W49 O249 Nb12 -131(3) . .
O224 W49 O249 Nb12 -47(6) . .
O243 W49 O249 Nb12 -60(3) . .
Cs5 W49 O249 Nb12 114(3) . .
O223 W49 O249 Cs9 -73.7(10) . .
O231 W49 O249 Cs9 -175.3(9) . .
O226 W49 O249 Cs9 26.5(9) . .
O224 W49 O249 Cs9 111(3) . .
O243 W49 O249 Cs9 96.9(8) . .
Cs5 W49 O249 Cs9 -89.0(9) . .
O219 W55 O250 W47 99(4) . .
O204 W55 O250 W47 -78(6) . .
O256 W55 O250 W47 -159(4) . .
O252 W55 O250 W47 0(4) . .
O237 W55 O250 W47 -87(4) . .
Cs10 W55 O250 W47 51(4) 2_675 .
Cs7 W55 O250 W47 103(4) . .
O219 W55 O250 Cs10 47.4(9) . 2_675
O204 W55 O250 Cs10 -129(3) . 2_675
O256 W55 O250 Cs10 149.2(7) . 2_675
O252 W55 O250 Cs10 -51.0(7) . 2_675
O237 W55 O250 Cs10 -138.5(7) . 2_675
Cs7 W55 O250 Cs10 51.6(10) . 2_675
O192 W53 O251 W50 -92(4) . .
O211 W53 O251 W50 166(4) . .
O210 W53 O251 W50 8(4) . .
O217 W53 O251 W50 80(6) . .
O254 W53 O251 W50 93(4) . .
O218 W51 O253 W52 -177.3(15) . .
O205 W51 O253 W52 -77.5(15) . .
O252 W51 O253 W52 9(4) . .
O238 W51 O253 W52 84.2(15) . .
O255 W51 O253 W52 4.6(12) . .
Cs3A W51 O253 W52 132.3(15) 2_775 .
Cs19 W51 O253 W52 -138.3(15) . .
Cs3 W51 O253 W52 131.7(14) 2_775 .
Cs10 W51 O253 W52 -129.6(11) 2_675 .
O218 W51 O253 Cs3A 50.4(10) . 2_775
O205 W51 O253 Cs3A 150.2(8) . 2_775
O252 W51 O253 Cs3A -123(3) . 2_775
O238 W51 O253 Cs3A -48.1(8) . 2_775
O255 W51 O253 Cs3A -127.7(8) . 2_775
Cs19 W51 O253 Cs3A 89.5(4) . 2_775
Cs10 W51 O253 Cs3A 98.2(15) 2_675 2_775
O255 P8 O254 W53 51(2) . .
O206 P8 O254 W53 -65(2) . .
O237 P8 O254 W53 179.1(15) . .
O255 P8 O254 W57 -176.2(14) . .
O206 P8 O254 W57 67.5(19) . .
O237 P8 O254 W57 -48(2) . .
O206 P8 O255 W51 -62(2) . .
O237 P8 O255 W51 52(2) . .
O254 P8 O255 W51 -179.7(15) . .
O206 P8 O255 W52 67.5(19) . .
O237 P8 O255 W52 -178.7(14) . .
O254 P8 O255 W52 -50(2) . .
O236 W54 O256 W55 -176.4(14) . .
O235 W54 O256 W55 -75.6(15) . .
O213 W54 O256 W55 19(4) . .
O239 W54 O256 W55 85.9(15) . .
O237 W54 O256 W55 6.0(13) . .
Cs8 W54 O256 W55 -140.5(12) . .
Cs14 W54 O256 W55 -124.1(13) 2_676 .
